data_1558595
loop_
_publ_author_name
'Dang, Li-Long'
'Gao, Xiang'
'Lin, Yue-Jian'
'Jin, Guo-Xin'

_publ_section_title
;
 Selective synthesis and structural transformation between a molecular
 ring-in-ring architecture and an abnormal trefoil knot
;
_journal_name_full 'Chemical Science'
_journal_paper_doi 10.1039/D0SC02733B
_journal_year 2020
_chemical_formula_moiety
'0.25(C434 H416 Ag4 F6 N56 O30 Rh12 S2), 0.5(C216 H208 Ag2 N28 O12 Rh6), 3.5(C F3 O3 S), C6 H14 O, 0.5(C3 H7 N O)'
_chemical_formula_sum 'C286 H393 Ag2 F18 N31 O58 Rh6 S6'
_chemical_formula_weight 6560.85
_space_group_crystal_system monoclinic
_space_group_IT_number 14
_space_group_name_Hall '-P 2ybc'
_space_group_name_H-M_alt 'P 1 21/c 1'
_atom_sites_solution_hydrogens geom
_audit_creation_date 2020-06-19
_audit_creation_method
;
Olex2 1.2-beta
(compiled 2015.01.26 svn.r3150 for OlexSys, GUI svn.r4998)
;
_audit_update_record
;
2020-06-19 deposited with the CCDC.	2020-07-15 downloaded from the CCDC.
;
_cell_angle_alpha 90
_cell_angle_beta 108.546(2)
_cell_angle_gamma 90
_cell_formula_units_Z 8
_cell_length_a 36.050(2)
_cell_length_b 39.906(2)
_cell_length_c 43.383(2)
_cell_measurement_reflns_used 9806
_cell_measurement_temperature 173(2)
_cell_measurement_theta_max 53.87
_cell_measurement_theta_min 3.13
_cell_volume 59170(5)
_computing_molecular_graphics 'Olex2 (Dolomanov et al., 2009)'
_computing_publication_material 'Olex2 (Dolomanov et al., 2009)'
_computing_structure_refinement 'XL (Sheldrick, 2008)'
_diffrn_ambient_temperature 173.0
_diffrn_measured_fraction_theta_full 0.998
_diffrn_measured_fraction_theta_max 0.998
_diffrn_measurement_device_type 'Bruker APEX-II CCD'
_diffrn_measurement_method '\f and \w scans'
_diffrn_radiation_type GaK\a
_diffrn_radiation_wavelength 1.34138
_diffrn_reflns_av_R_equivalents 0.0549
_diffrn_reflns_av_unetI/netI 0.0500
_diffrn_reflns_Laue_measured_fraction_full 0.998
_diffrn_reflns_Laue_measured_fraction_max 0.998
_diffrn_reflns_limit_h_max 43
_diffrn_reflns_limit_h_min -43
_diffrn_reflns_limit_k_max 43
_diffrn_reflns_limit_k_min -47
_diffrn_reflns_limit_l_max 49
_diffrn_reflns_limit_l_min -51
_diffrn_reflns_number 417040
_diffrn_reflns_point_group_measured_fraction_full 0.998
_diffrn_reflns_point_group_measured_fraction_max 0.998
_diffrn_reflns_theta_full 53.499
_diffrn_reflns_theta_max 53.499
_diffrn_reflns_theta_min 2.883
_diffrn_standards_number 0
_exptl_absorpt_coefficient_mu 3.209
_exptl_absorpt_correction_T_max 0.7506
_exptl_absorpt_correction_T_min 0.3223
_exptl_absorpt_correction_type multi-scan
_exptl_absorpt_process_details
;
SADABS-2016/2 (Bruker,2016/2) was used for absorption correction.
wR2(int) was 0.1256 before and 0.0748 after correction.
The Ratio of minimum to maximum transmission is 0.4294.
The \l/2 correction factor is Not present.
;
_exptl_crystal_colour yellow
_exptl_crystal_colour_primary yellow
_exptl_crystal_density_diffrn 1.473
_exptl_crystal_description block
_exptl_crystal_F_000 27296
_exptl_crystal_size_max 0.114
_exptl_crystal_size_mid 0.067
_exptl_crystal_size_min 0.054
_refine_diff_density_max 1.521
_refine_diff_density_min -1.575
_refine_diff_density_rms 0.117
_refine_ls_extinction_method none
_refine_ls_goodness_of_fit_ref 1.051
_refine_ls_hydrogen_treatment constr
_refine_ls_matrix_type full
_refine_ls_number_parameters 4505
_refine_ls_number_reflns 106410
_refine_ls_number_restraints 1788
_refine_ls_restrained_S_all 1.051
_refine_ls_R_factor_all 0.1087
_refine_ls_R_factor_gt 0.0987
_refine_ls_shift/su_max 0.004
_refine_ls_shift/su_mean 0.000
_refine_ls_structure_factor_coef Fsqd
_refine_ls_weighting_details 'w=1/[\s^2^(Fo^2^)+(0.0988P)^2^+407.3686P] where P=(Fo^2^+2Fc^2^)/3'
_refine_ls_weighting_scheme calc
_refine_ls_wR_factor_gt 0.2614
_refine_ls_wR_factor_ref 0.2672
_reflns_Friedel_coverage 0.000
_reflns_number_gt 88893
_reflns_number_total 106410
_reflns_threshold_expression 'I > 2\s(I)'
_cod_data_source_file d0sc02733b1.cif
_cod_data_source_block platon_sq_CCDC5
_cod_original_cell_volume 59170(6)
_cod_database_code 1558595
_shelx_space_group_comment
;
The symmetry employed for this shelxl refinement is uniquely defined
by the following loop, which should always be used as a source of
symmetry information in preference to the above space-group names.
They are only intended as comments.
;
_shelx_estimated_absorpt_t_max 0.846
_shelx_estimated_absorpt_t_min 0.711
_olex2_refinement_description
;
1. Fixed Uiso
 At 1.2 times of:
  All C(H) groups, All C(H,H) groups
 At 1.5 times of:
  All C(H,H,H) groups
2. Shared sites
{S4, C736}
{O34, F10'}
{O35, F11'}
{O36, F12'}
{C436, S4'}
{F10, O34'}
{F11, O35'}
{F12, O36'}
3. Restrained distances
 Rh2'-N5' = Rh2'-N6'
 2.12 with sigma of 0.03
 C19'-C20' = C235-C236
 1.44 with sigma of 0.02
 N2'-C2' = N3'-C2' = N5'-C19' = N8'-C19'
 1.35 with sigma of 0.02
 N6'-C20' = N7'-C20' = N34-C236 = N35-C236
 1.35 with sigma of 0.02
 N5'-C32' = N6'-C21' = N7'-C26' = N34-C237
 1.4 with sigma of 0.02
 C237-C238 = C238-C239 = C239-C240 = C241-C242
 1.4 with sigma of 0.02
 C4-C5 = C7-C8
 1.4 with sigma of 0.02
 C23-C24 = C25-C26 = C23'-C24' = C25'-C26' = C26'-C21'
 1.4 with sigma of 0.02
 C27'-C28' = C31'-C32'
 1.4 with sigma of 0.02
 C23'-C33' = C24'-C34'
 1.5 with sigma of 0.02
 C5-C15 = C6-C16 = C11-C17 = C24-C34 = C29-C35 = C30-C36
 1.5 with sigma of 0.02
 C227-C233 = C240-C250
 1.5 with sigma of 0.02
 C228-C234 = C245-C251 = C246-C252
 1.5 with sigma of 0.02
 C169-C170 = C170-C171 = C559-C560 = C561-C557
 1.4 with sigma of 0.02
 C208-C209 = C209-C210 = C210-C211 = C211-C207
 1.4 with sigma of 0.02
 C426-C427 = C427-C423
 1.4 with sigma of 0.02
 C170-C175 = C171-C176 = C557-C562 = C560-C565
 1.5 with sigma of 0.02
 C424-C429
 1.5 with sigma of 0.02
 S8-C440
 1.8 with sigma of 0.02
 S4-O35 = C436-F10 = C436-F11 = C436-F12
 1.38 with sigma of 0.03
 C439-F20 = C440-F24
 1.32 with sigma of 0.02
 C451-O62 = C454-O62
 1.42 with sigma of 0.03
 C448-C449 = C448-C450 = C454-C455 = C454-C456
 1.52 with sigma of 0.03
4. Restrained planarity
 N2', N3', C2', C3', C4', C5', C6', C7', C8', C15', C16'
 with sigma of 0.1
5. Uiso/Uaniso restraints and constraints
N6 \\sim N7 \\sim C19 \\sim C20 \\sim C26 \\sim N6' \\sim N7' \\sim C19' \\sim
C20' \\sim C26': within 2A with sigma of 0.02 and sigma for terminal atoms of
0.05
C165 \\sim C561: within 2A with sigma of 0.02 and sigma for terminal atoms of
0.05
C167 \\sim C567: within 2A with sigma of 0.02 and sigma for terminal atoms of
0.05
C170 \\sim C175 \\sim C570 \\sim C575: within 2A with sigma of 0.02 and sigma
for terminal atoms of 0.05
C207 \\sim C208 \\sim C211 \\sim C607 \\sim C608 \\sim C611: within 2A with
sigma of 0.02 and sigma for terminal atoms of 0.05
C423 \\sim C424 \\sim C427 \\sim C723 \\sim C724 \\sim C727: within 2A with
sigma of 0.02 and sigma for terminal atoms of 0.05
S7 \\sim O43 \\sim O44 \\sim O45: within 2.1A with sigma of 0.01 and sigma for
terminal atoms of 0.02
Uanis(Rh1) \\sim Ueq, Uanis(Rh2) \\sim Ueq, Uanis(Ag1) \\sim Ueq, Uanis(Ag2)
\\sim Ueq, Uanis(N2) \\sim Ueq, Uanis(N3) \\sim Ueq, Uanis(N5) \\sim Ueq,
Uanis(N6) \\sim Ueq, Uanis(N7) \\sim Ueq, Uanis(N8) \\sim Ueq, Uanis(C2) \\sim
Ueq, Uanis(C3) \\sim Ueq, Uanis(C4) \\sim Ueq, Uanis(C5) \\sim Ueq: with sigma
of 0.02 and sigma for terminal atoms of 0.04
Uanis(C6) \\sim Ueq, Uanis(C7) \\sim Ueq, Uanis(C8) \\sim Ueq, Uanis(C15) \\sim
Ueq, Uanis(C16) \\sim Ueq, Uanis(C19) \\sim Ueq, Uanis(C20) \\sim Ueq,
Uanis(C21) \\sim Ueq, Uanis(C22) \\sim Ueq, Uanis(C23) \\sim Ueq, Uanis(C24)
\\sim Ueq, Uanis(C25) \\sim Ueq: with sigma of 0.02 and sigma for terminal
atoms of 0.04
Uanis(C26) \\sim Ueq, Uanis(C27) \\sim Ueq, Uanis(C28) \\sim Ueq, Uanis(C29)
\\sim Ueq, Uanis(C30) \\sim Ueq, Uanis(C31) \\sim Ueq, Uanis(C32) \\sim Ueq,
Uanis(C33) \\sim Ueq, Uanis(C34) \\sim Ueq, Uanis(C35) \\sim Ueq, Uanis(C36)
\\sim Ueq: with sigma of 0.02 and sigma for terminal atoms of 0.04
Uanis(Rh1') \\sim Ueq, Uanis(Rh2') \\sim Ueq, Uanis(Ag1') \\sim Ueq,
Uanis(Ag2') \\sim Ueq, Uanis(N2') \\sim Ueq, Uanis(N3') \\sim Ueq, Uanis(N5')
\\sim Ueq, Uanis(N6') \\sim Ueq, Uanis(N7') \\sim Ueq, Uanis(N8') \\sim Ueq,
Uanis(C2') \\sim Ueq: with sigma of 0.02 and sigma for terminal atoms of 0.04
Uanis(C3') \\sim Ueq, Uanis(C4') \\sim Ueq, Uanis(C5') \\sim Ueq, Uanis(C6')
\\sim Ueq, Uanis(C7') \\sim Ueq, Uanis(C8') \\sim Ueq, Uanis(C15') \\sim Ueq,
Uanis(C16') \\sim Ueq, Uanis(C19') \\sim Ueq, Uanis(C20') \\sim Ueq: with sigma
of 0.02 and sigma for terminal atoms of 0.04
Uanis(C21') \\sim Ueq, Uanis(C22') \\sim Ueq, Uanis(C23') \\sim Ueq,
Uanis(C24') \\sim Ueq, Uanis(C25') \\sim Ueq, Uanis(C26') \\sim Ueq,
Uanis(C27') \\sim Ueq, Uanis(C28') \\sim Ueq, Uanis(C29') \\sim Ueq,
Uanis(C30') \\sim Ueq: with sigma of 0.02 and sigma for terminal atoms of 0.04
Uanis(C31') \\sim Ueq, Uanis(C32') \\sim Ueq, Uanis(C33') \\sim Ueq,
Uanis(C34') \\sim Ueq, Uanis(C35') \\sim Ueq, Uanis(C36') \\sim Ueq: with sigma
of 0.02 and sigma for terminal atoms of 0.04
Uanis(C157) \\sim Ueq, Uanis(C158) \\sim Ueq, Uanis(C159) \\sim Ueq,
Uanis(C160) \\sim Ueq, Uanis(C161) \\sim Ueq, Uanis(C162) \\sim Ueq,
Uanis(C163) \\sim Ueq, Uanis(C164) \\sim Ueq, Uanis(C165) \\sim Ueq,
Uanis(C166) \\sim Ueq: with sigma of 0.02 and sigma for terminal atoms of 0.04
Uanis(C557) \\sim Ueq, Uanis(C558) \\sim Ueq, Uanis(C559) \\sim Ueq,
Uanis(C560) \\sim Ueq, Uanis(C561) \\sim Ueq, Uanis(C562) \\sim Ueq,
Uanis(C563) \\sim Ueq, Uanis(C564) \\sim Ueq, Uanis(C565) \\sim Ueq,
Uanis(C566) \\sim Ueq: with sigma of 0.02 and sigma for terminal atoms of 0.04
Uanis(C167) \\sim Ueq, Uanis(C168) \\sim Ueq, Uanis(C169) \\sim Ueq,
Uanis(C170) \\sim Ueq, Uanis(C171) \\sim Ueq, Uanis(C172) \\sim Ueq,
Uanis(C173) \\sim Ueq, Uanis(C174) \\sim Ueq, Uanis(C175) \\sim Ueq,
Uanis(C176) \\sim Ueq: with sigma of 0.02 and sigma for terminal atoms of 0.04
Uanis(C567) \\sim Ueq, Uanis(C568) \\sim Ueq, Uanis(C569) \\sim Ueq,
Uanis(C570) \\sim Ueq, Uanis(C571) \\sim Ueq, Uanis(C572) \\sim Ueq,
Uanis(C573) \\sim Ueq, Uanis(C575) \\sim Ueq, Uanis(C576) \\sim Ueq: with sigma
of 0.02 and sigma for terminal atoms of 0.04
Uanis(C207) \\sim Ueq, Uanis(C208) \\sim Ueq, Uanis(C209) \\sim Ueq,
Uanis(C210) \\sim Ueq, Uanis(C211) \\sim Ueq, Uanis(C212) \\sim Ueq,
Uanis(C213) \\sim Ueq, Uanis(C214) \\sim Ueq, Uanis(C215) \\sim Ueq,
Uanis(C216) \\sim Ueq: with sigma of 0.02 and sigma for terminal atoms of 0.04
Uanis(C607) \\sim Ueq, Uanis(C608) \\sim Ueq, Uanis(C609) \\sim Ueq,
Uanis(C610) \\sim Ueq, Uanis(C611) \\sim Ueq, Uanis(C612) \\sim Ueq,
Uanis(C613) \\sim Ueq, Uanis(C614) \\sim Ueq, Uanis(C615) \\sim Ueq,
Uanis(C616) \\sim Ueq: with sigma of 0.02 and sigma for terminal atoms of 0.04
Uanis(Rh8) \\sim Ueq, Uanis(Rh8') \\sim Ueq, Uanis(C383) \\sim Ueq, Uanis(C384)
\\sim Ueq, Uanis(C385) \\sim Ueq, Uanis(C386) \\sim Ueq, Uanis(C387) \\sim Ueq,
Uanis(C388) \\sim Ueq, Uanis(C389) \\sim Ueq, Uanis(C390) \\sim Ueq: with sigma
of 0.02 and sigma for terminal atoms of 0.04
Uanis(C391) \\sim Ueq, Uanis(C392) \\sim Ueq, Uanis(C683) \\sim Ueq,
Uanis(C684) \\sim Ueq, Uanis(C685) \\sim Ueq, Uanis(C686) \\sim Ueq,
Uanis(C687) \\sim Ueq, Uanis(C688) \\sim Ueq, Uanis(C689) \\sim Ueq,
Uanis(C690) \\sim Ueq: with sigma of 0.02 and sigma for terminal atoms of 0.04
Uanis(C691) \\sim Ueq, Uanis(C692) \\sim Ueq, Uanis(C423) \\sim Ueq,
Uanis(C424) \\sim Ueq, Uanis(C425) \\sim Ueq, Uanis(C426) \\sim Ueq,
Uanis(C427) \\sim Ueq, Uanis(C428) \\sim Ueq, Uanis(C429) \\sim Ueq,
Uanis(C430) \\sim Ueq: with sigma of 0.02 and sigma for terminal atoms of 0.04
Uanis(C431) \\sim Ueq, Uanis(C432) \\sim Ueq, Uanis(C723) \\sim Ueq,
Uanis(C724) \\sim Ueq, Uanis(C725) \\sim Ueq, Uanis(C726) \\sim Ueq,
Uanis(C727) \\sim Ueq, Uanis(C728) \\sim Ueq, Uanis(C729) \\sim Ueq,
Uanis(C730) \\sim Ueq: with sigma of 0.02 and sigma for terminal atoms of 0.04
Uanis(C731) \\sim Ueq, Uanis(C732) \\sim Ueq, Uanis(N34) \\sim Ueq, Uanis(N35)
\\sim Ueq, Uanis(C11) \\sim Ueq, Uanis(C17) \\sim Ueq, Uanis(C227) \\sim Ueq,
Uanis(C228) \\sim Ueq, Uanis(C233) \\sim Ueq, Uanis(C234) \\sim Ueq: with sigma
of 0.02 and sigma for terminal atoms of 0.04
Uanis(C235) \\sim Ueq, Uanis(C236) \\sim Ueq, Uanis(C237) \\sim Ueq,
Uanis(C238) \\sim Ueq, Uanis(C239) \\sim Ueq, Uanis(C240) \\sim Ueq,
Uanis(C241) \\sim Ueq, Uanis(C242) \\sim Ueq, Uanis(C245) \\sim Ueq,
Uanis(C246) \\sim Ueq: with sigma of 0.02 and sigma for terminal atoms of 0.04
Uanis(C249) \\sim Ueq, Uanis(C251) \\sim Ueq, Uanis(C252) \\sim Ueq,
Uanis(C436) \\sim Ueq, Uanis(F10) \\sim Ueq, Uanis(F11) \\sim Ueq, Uanis(F12)
\\sim Ueq, Uanis(C439) \\sim Ueq, Uanis(C440) \\sim Ueq: with sigma of 0.02 and
sigma for terminal atoms of 0.04
Uanis(C448) \\sim Ueq, Uanis(C449) \\sim Ueq, Uanis(C450) \\sim Ueq, Uanis(O62)
\\sim Ueq, Uanis(C451) \\sim Ueq, Uanis(C454) \\sim Ueq, Uanis(C455) \\sim Ueq,
: with sigma of 0.02 and sigma for terminal atoms of 0.04
Uanis(O44) \\sim Ueq, Uanis(O45) \\sim Ueq, Uanis(O46) \\sim Ueq, Uanis(O47)
\\sim Ueq, Uanis(F19) \\sim Ueq, Uanis(F21) \\sim Ueq, Uanis(F22) \\sim Ueq,
Uanis(F23) \\sim Ueq, Uanis(F24) \\sim Ueq: with sigma of 0.02 and sigma for
terminal atoms of 0.04
Uanis(C156) \\sim Ueq, Uanis(C380) \\sim Ueq, Uanis(C381) \\sim Ueq, Uanis(O34)
\\sim Ueq, Uanis(O35) \\sim Ueq, Uanis(O36) \\sim Ueq: with sigma of 0.02 and
sigma for terminal atoms of 0.04
Uanis(C574) \\sim Ueq, Uanis(C250) \\sim Ueq, Uanis(O36) \\sim Ueq, Uanis(O43)
\\sim Ueq, Uanis(O48) \\sim Ueq: with sigma of 0.01 and sigma for terminal
atoms of 0.02
Uanis(S4) = Uanis(C736)
Uanis(O34) = Uanis(F10')
Uanis(O35) = Uanis(F11')
Uanis(O36) = Uanis(F12')
Uanis(C436) = Uanis(S4')
Uanis(F10) = Uanis(O34')
Uanis(F11) = Uanis(O35')
Uanis(F12) = Uanis(O36')
6. Others
 Sof(Ag1')=Sof(Ag2')=Sof(Rh1')=Sof(Rh2')=Sof(N2')=Sof(N3')=Sof(C2')=Sof(C3')=
 Sof(C4')=Sof(H4')=Sof(C5')=Sof(C6')=Sof(C7')=Sof(H7')=Sof(C8')=Sof(C15')=
 Sof(H15D)=Sof(H15E)=Sof(H15F)=Sof(C16')=Sof(H16S)=Sof(H16T)=Sof(H16U)=Sof(N5')=
 Sof(N6')=Sof(N7')=Sof(N8')=Sof(C19')=Sof(C20')=Sof(C21')=Sof(C22')=Sof(H22')=
 Sof(C23')=Sof(C24')=Sof(C25')=Sof(H25')=Sof(C26')=Sof(C27')=Sof(C28')=
 Sof(H28')=Sof(C29')=Sof(C30')=Sof(C31')=Sof(H31')=Sof(C32')=Sof(C33')=
 Sof(H33D)=Sof(H33E)=Sof(H33F)=Sof(C34')=Sof(H34D)=Sof(H34E)=Sof(H34F)=
 Sof(C35')=Sof(H35D)=Sof(H35E)=Sof(H35F)=Sof(C36')=Sof(H36D)=Sof(H36E)=
 Sof(H36F)=Sof(C557)=Sof(C558)=Sof(C559)=Sof(C560)=Sof(C561)=Sof(C562)=
 Sof(H56A)=Sof(H56B)=Sof(H56C)=Sof(C563)=Sof(H56D)=Sof(H56E)=Sof(H56F)=
 Sof(C564)=Sof(H56G)=Sof(H56H)=Sof(H56I)=Sof(C565)=Sof(H56J)=Sof(H56K)=
 Sof(H56L)=Sof(C566)=Sof(H56M)=Sof(H56N)=Sof(H56O)=Sof(C567)=Sof(C568)=
 Sof(C569)=Sof(C570)=Sof(C571)=Sof(C572)=Sof(H57A)=Sof(H57B)=Sof(H57C)=
 Sof(C573)=Sof(H57D)=Sof(H57E)=Sof(H57F)=Sof(C574)=Sof(H57G)=Sof(H57H)=
 Sof(H57I)=Sof(C575)=Sof(H57J)=Sof(H57K)=Sof(H57L)=Sof(C576)=Sof(H57M)=
 Sof(H57N)=Sof(H57O)=1-FVAR(1)
 Sof(Ag1)=Sof(Ag2)=Sof(Rh1)=Sof(Rh2)=Sof(N2)=Sof(N3)=Sof(C2)=Sof(C3)=Sof(C4)=
 Sof(H4)=Sof(C5)=Sof(C6)=Sof(C7)=Sof(H7)=Sof(C8)=Sof(C15)=Sof(H15A)=Sof(H15B)=
 Sof(H15C)=Sof(C16)=Sof(H16A)=Sof(H16B)=Sof(H16C)=Sof(N5)=Sof(N6)=Sof(N7)=
 Sof(N8)=Sof(C19)=Sof(C20)=Sof(C21)=Sof(C22)=Sof(H22)=Sof(C23)=Sof(C24)=
 Sof(C25)=Sof(H25)=Sof(C26)=Sof(C27)=Sof(C28)=Sof(H28)=Sof(C29)=Sof(C30)=
 Sof(C31)=Sof(H31)=Sof(C32)=Sof(C33)=Sof(H33A)=Sof(H33B)=Sof(H33C)=Sof(C34)=
 Sof(H34A)=Sof(H34B)=Sof(H34C)=Sof(C35)=Sof(H35A)=Sof(H35B)=Sof(H35C)=Sof(C36)=
 Sof(H36A)=Sof(H36B)=Sof(H36C)=Sof(C157)=Sof(C158)=Sof(C159)=Sof(C160)=
 Sof(C161)=Sof(C162)=Sof(H16D)=Sof(H16E)=Sof(H16F)=Sof(C163)=Sof(H16G)=
 Sof(H16H)=Sof(H16I)=Sof(C164)=Sof(H16J)=Sof(H16K)=Sof(H16L)=Sof(C165)=
 Sof(H16M)=Sof(H16N)=Sof(H16O)=Sof(C166)=Sof(H16P)=Sof(H16Q)=Sof(H16R)=
 Sof(C167)=Sof(C168)=Sof(C169)=Sof(C170)=Sof(C171)=Sof(C172)=Sof(H17A)=
 Sof(H17B)=Sof(H17C)=Sof(C173)=Sof(H17D)=Sof(H17E)=Sof(H17F)=Sof(C174)=
 Sof(H17G)=Sof(H17H)=Sof(H17I)=Sof(C175)=Sof(H17J)=Sof(H17K)=Sof(H17L)=
 Sof(C176)=Sof(H17M)=Sof(H17N)=Sof(H17O)=FVAR(1)
 Sof(C607)=Sof(C608)=Sof(C609)=Sof(C610)=Sof(C611)=Sof(C612)=Sof(H61A)=
 Sof(H61B)=Sof(H61C)=Sof(C613)=Sof(H61D)=Sof(H61E)=Sof(H61F)=Sof(C614)=
 Sof(H61G)=Sof(H61H)=Sof(H61I)=Sof(C615)=Sof(H61J)=Sof(H61K)=Sof(H61L)=
 Sof(C616)=Sof(H61M)=Sof(H61N)=Sof(H61O)=1-FVAR(2)
 Sof(C207)=Sof(C208)=Sof(C209)=Sof(C210)=Sof(C211)=Sof(C212)=Sof(H21A)=
 Sof(H21B)=Sof(H21C)=Sof(C213)=Sof(H21D)=Sof(H21E)=Sof(H21F)=Sof(C214)=
 Sof(H21G)=Sof(H21H)=Sof(H21I)=Sof(C215)=Sof(H21J)=Sof(H21K)=Sof(H21L)=
 Sof(C216)=Sof(H21M)=Sof(H21N)=Sof(H21O)=FVAR(2)
 Sof(Rh8')=Sof(C683)=Sof(C684)=Sof(C685)=Sof(C686)=Sof(C687)=Sof(C688)=
 Sof(H68A)=Sof(H68B)=Sof(H68C)=Sof(C689)=Sof(H68D)=Sof(H68E)=Sof(H68F)=
 Sof(C690)=Sof(H69D)=Sof(H69E)=Sof(H69F)=Sof(C691)=Sof(H69G)=Sof(H69H)=
 Sof(H69I)=Sof(C692)=Sof(H69J)=Sof(H69K)=Sof(H69L)=1-FVAR(3)
 Sof(Rh8)=Sof(C383)=Sof(C384)=Sof(C385)=Sof(C386)=Sof(C387)=Sof(C388)=
 Sof(H38A)=Sof(H38B)=Sof(H38C)=Sof(C389)=Sof(H38D)=Sof(H38E)=Sof(H38F)=
 Sof(C390)=Sof(H39A)=Sof(H39B)=Sof(H39C)=Sof(C391)=Sof(H39D)=Sof(H39E)=
 Sof(H39F)=Sof(C392)=Sof(H39G)=Sof(H39H)=Sof(H39I)=FVAR(3)
 Sof(C723)=Sof(C724)=Sof(C725)=Sof(C726)=Sof(C727)=Sof(C728)=Sof(H72D)=
 Sof(H72E)=Sof(H72F)=Sof(C729)=Sof(H72G)=Sof(H72H)=Sof(H72I)=Sof(C730)=
 Sof(H73A)=Sof(H73B)=Sof(H73C)=Sof(C731)=Sof(H73D)=Sof(H73E)=Sof(H73F)=
 Sof(C732)=Sof(H73G)=Sof(H73H)=Sof(H73I)=1-FVAR(4)
 Sof(C423)=Sof(C424)=Sof(C425)=Sof(C426)=Sof(C427)=Sof(C428)=Sof(H42J)=
 Sof(H42K)=Sof(H42L)=Sof(C429)=Sof(H42M)=Sof(H42N)=Sof(H42O)=Sof(C430)=
 Sof(H43A)=Sof(H43B)=Sof(H43C)=Sof(C431)=Sof(H43D)=Sof(H43E)=Sof(H43F)=
 Sof(C432)=Sof(H43G)=Sof(H43H)=Sof(H43I)=FVAR(4)
 Sof(C736)=Sof(F10')=Sof(F11')=Sof(F12')=Sof(S4')=Sof(O34')=Sof(O35')=
 Sof(O36')=1-FVAR(5)
 Sof(S4)=Sof(O34)=Sof(O35)=Sof(O36)=Sof(C436)=Sof(F10)=Sof(F11)=Sof(F12)=FVAR(5)
7.a :
 C157(C158,C159,C160,C161,C162,C163,C164,C165,C166,C167,C168,C169,C170,C171,
 C172,C173,C174,C175,C176,Ag1',Ag2',Rh1',Rh2',N2',N3',C2',C3',C4',C5',C6',C7',
 C8',C15',C16',N5',N6',N7',N8',C19',C20',C21',C22',C23',C24',C25',C26',C27',
 C28',C29',C30',C31',C32',C33',C34',C35',C36',C557,C558,C559,C560,C561,C562,
 C563,C564,C565,C566), C567(C568,C569,C570,C571,C572,C573,C574,C575,C576,N1,N4,
 N9,N10,N11,N12,N13,N14,N15,N16,N17,N18,N19,N20,N21,N22,N23,N24,N25,N26,N27,N28,
 N29,N30,N31,N32,N33,N34,N35,N36,N37,N38,N39,N40,N41,N42,N43,N44,N45,N46,N47,
 N48,N49,N50,N51,N52,N53,N54,N55,N56,O1,O2,O3,O4,O5,O6,O7,O8,O9,O10,O11,O12,O13,
 O14,O15,O16,O17,O18,O19,O20,O21,O22,O23,O24,O25,O26,O27,O28,O29,O30,O31,O32,
 O33,O37,O38,O39,O40,O41,O42,O43,O44,O45,O46,O47,O48,S1,S2,S3,S5,S6,S7,S8,F1,F2,
 F3,F4,F5,F6,F7,F8,F9,F13,F14,F15,F16,F17,F18,F19,F20,F21,F22,F23,F24,C1,C9,C10,
 C11,C12,C13,C14,C17,C18,C37,C38,C39,C40,C41,C42,C43,C44,C45,C46,C47,C48,C49,
 C50,C51,C52,C53,C54,C55,C56,C57,C58,C59,C60,C61,C62,C63,C64,C65,C66,C67,C68,
 C69,C70,C71,C72,C73,C74,C75,C76,C77,C78,C79,C80,C81,C82,C83,C84,C85,C86,C87,
 C88,C89,C90,C91,C92,C93,C94,C95,C96,C97,C98,C99,C100,C101,C102,C103,C104,C105,
 C106,C107,C108,C109,C110,C111,C112,C113,C114,C115,C116,C117,C118,C119,C120,
 C121,C122,C123,C124,C125,C126,C127,C128,C129,C130,C131,C132,C133,C134,C135,
 C136,C137,C138,C139,C140,C141,C142,C143,C144,C145,C146,C147,C148,C149,C150,
 C151,C152,C153,C154,C155,C156,C177,C178,C179,C180,C181,C182,C183,C184,C185,
 C186,C187,C188,C189,C190,C191,C192,C193,C194,C195,C196,C197,C198,C199,C200,
 C201,C202,C203,C204,C205,C206,C207,C208,C209,C210,C211,C212,C213,C214,C215,
 C216), C607(C608,C609,C610,C611,C612,C613,C614,C615,C616,Rh8), C383(C384,C385,
 C386,C387,C388,C389,C390,C391,C392,Rh8'), C683(C684,C685,C686,C687,C688,C689,
 C690,C691,C692,C217,C218,C219,C220,C221,C222,C223,C224,C225,C226,C227,C228,
 C229,C230,C231,C232,C233,C234,C235,C236,C237,C238,C239,C240,C241,C242,C243,
 C244,C245,C246,C247,C248,C249,C250,C251,C252,C253,C254,C255,C256,C257,C258,
 C259,C260,C261,C262,C263,C264,C265,C266,C267,C268,C269,C270,C271,C272,C273,
 C274,C275,C276,C277,C278,C279,C280,C281,C282,C283,C284,C285,C286,C287,C288,
 C289,C290,C291,C292,C293,C294,C295,C296,C297,C298,C299,C300,C301,C302,C303,
 C304,C305,C306,C307,C308,C309,C310,C311,C312,C313,C314,C315,C316,C317,C318,
 C319,C320,C321,C322,C323,C324,C325,C326,C327,C328,C329,C330,C331,C332,C333,
 C334,C335,C336,C337,C338,C339,C340,C341,C342,C343,C344,C345,C346,C347,C348,
 C349,C350,C351,C352,C353,C354,C355,C356,C357,C358,C359,C360,C361,C362,C363,
 C364,C365,C366,C367,C368,C369,C370,C371,C372,C373,C374,C375,C376,C377,C378,
 C379,C380,C381,C382,C393,C394,C395,C396,C397,C398,C399,C400,C401,C402,C403,
 C404,C405,C406,C407,C408,C409,C410,C411,C412,C413,C414,C415,C416,C417,C418,
 C419,C420,C421,C422,C423,C424,C425,C426,C427,C428,C429,C430,C431,C432),
 C723(C724,C725,C726,C727,C728,C729,C730,C731,C732,C433,C434,C435,C437,C438,
 C439,C440,S4,O34,O35,O36,C436,F10,F11,F12,C736,F10',F11',F12',S4',O34',O35',
 O36',C445,C446,C447,C448,C449,C450,O61,C451,C452,C453,C454,C455,C456,O62,C457,
 C458,C459,N57,O63)
7.b Ternary CH refined with riding coordinates:
 C445(H445), C448(H448), C451(H451), C454(H454)
7.c Secondary CH2 refined with riding coordinates:
 C78(H78A,H78B), C95(H95A,H95B), C106(H10A,H10B), C123(H12A,H12B), C134(H13A,
 H13B), C151(H15G,H15H), C294(H29A,H29B), C311(H31A,H31B), C322(H32A,H32B),
 C339(H33G,H33H), C350(H35G,H35H), C367(H36G,H36H)
7.d Me refined with riding coordinates:
 C17(H17P,H17Q,H17R), C390(H39A,H39B,H39C), C690(H69D,H69E,H69F), C691(H69G,
 H69H,H69I)
7.e Aromatic/amide H refined with riding coordinates:
 C4(H4), C7(H7), C22(H22), C25(H25), C28(H28), C31(H31), C4'(H4'), C7'(H7'),
 C22'(H22'), C25'(H25'), C28'(H28'), C31'(H31'), C10(H10), C13(H13), C40(H40),
 C43(H43), C46(H46), C49(H49), C58(H58), C61(H61), C64(H64), C67(H67), C73(H73),
  C74(H74), C76(H76), C77(H77), C81(H81), C83(H83), C84(H84), C89(H89),
 C91(H91), C92(H92), C96(H96), C97(H97), C99(H99), C100(H100), C101(H101),
 C102(H102), C104(H104), C105(H105), C109(H109), C111(H111), C112(H112),
 C117(H117), C119(H119), C120(H120), C124(H124), C125(H125), C127(H127),
 C128(H128), C129(H129), C130(H130), C132(H132), C133(H133), C137(H137),
 C139(H139), C140(H140), C145(H145), C147(H147), C148(H148), C152(H152),
 C153(H153), C155(H155), C156(H156), C220(H220), C223(H223), C226(H226),
 C229(H229), C238(H238), C241(H241), C244(H244), C247(H247), C256(H256),
 C259(H259), C262(H262), C265(H265), C274(H274), C277(H277), C280(H280),
 C283(H283), C289(H289), C290(H290), C292(H292), C293(H293), C297(H297),
 C299(H299), C300(H300), C305(H305), C307(H307), C308(H308), C312(H312),
 C313(H313), C315(H315), C316(H316), C317(H317), C318(H318), C320(H320),
 C321(H321), C325(H325), C327(H327), C328(H328), C333(H333), C335(H335),
 C336(H336), C340(H340), C341(H341), C343(H343), C344(H344), C345(H345),
 C346(H346), C348(H348), C349(H349), C353(H353), C355(H355), C356(H356),
 C361(H361), C363(H363), C364(H364), C368(H368), C369(H369), C371(H371),
 C372(H372), C457(H457)
7.f Idealised Me refined as rotating group:
 C15(H15A,H15B,H15C), C16(H16A,H16B,H16C), C33(H33A,H33B,H33C), C34(H34A,H34B,
 H34C), C35(H35A,H35B,H35C), C36(H36A,H36B,H36C), C162(H16D,H16E,H16F),
 C163(H16G,H16H,H16I), C164(H16J,H16K,H16L), C165(H16M,H16N,H16O), C166(H16P,
 H16Q,H16R), C172(H17A,H17B,H17C), C173(H17D,H17E,H17F), C174(H17G,H17H,H17I),
 C175(H17J,H17K,H17L), C176(H17M,H17N,H17O), C15'(H15D,H15E,H15F), C16'(H16S,
 H16T,H16U), C33'(H33D,H33E,H33F), C34'(H34D,H34E,H34F), C35'(H35D,H35E,H35F),
 C36'(H36D,H36E,H36F), C562(H56A,H56B,H56C), C563(H56D,H56E,H56F), C564(H56G,
 H56H,H56I), C565(H56J,H56K,H56L), C566(H56M,H56N,H56O), C572(H57A,H57B,H57C),
 C573(H57D,H57E,H57F), C574(H57G,H57H,H57I), C575(H57J,H57K,H57L), C576(H57M,
 H57N,H57O), C18(H18A,H18B,H18C), C51(H51A,H51B,H51C), C52(H52A,H52B,H52C),
 C53(H53A,H53B,H53C), C54(H54A,H54B,H54C), C69(H69A,H69B,H69C), C70(H70A,H70B,
 H70C), C71(H71A,H71B,H71C), C72(H72A,H72B,H72C), C182(H18D,H18E,H18F),
 C183(H18G,H18H,H18I), C184(H18J,H18K,H18L), C185(H18M,H18N,H18O), C186(H18P,
 H18Q,H18R), C192(H19A,H19B,H19C), C193(H19D,H19E,H19F), C194(H19G,H19H,H19I),
 C195(H19J,H19K,H19L), C196(H19M,H19N,H19O), C202(H20A,H20B,H20C), C203(H20D,
 H20E,H20F), C204(H20G,H20H,H20I), C205(H20J,H20K,H20L), C206(H20M,H20N,H20O),
 C212(H21A,H21B,H21C), C213(H21D,H21E,H21F), C214(H21G,H21H,H21I), C215(H21J,
 H21K,H21L), C216(H21M,H21N,H21O), C612(H61A,H61B,H61C), C613(H61D,H61E,H61F),
 C614(H61G,H61H,H61I), C615(H61J,H61K,H61L), C616(H61M,H61N,H61O), C388(H38A,
 H38B,H38C), C389(H38D,H38E,H38F), C391(H39D,H39E,H39F), C392(H39G,H39H,H39I),
 C688(H68A,H68B,H68C), C689(H68D,H68E,H68F), C692(H69J,H69K,H69L), C231(H23A,
 H23B,H23C), C232(H23D,H23E,H23F), C233(H23G,H23H,H23I), C234(H23J,H23K,H23L),
 C249(H24A,H24B,H24C), C250(H25A,H25B,H25C), C251(H25D,H25E,H25F), C252(H25G,
 H25H,H25I), C267(H26A,H26B,H26C), C268(H26D,H26E,H26F), C269(H26G,H26H,H26I),
 C270(H27A,H27B,H27C), C285(H28A,H28B,H28C), C286(H28D,H28E,H28F), C287(H28G,
 H28H,H28I), C288(H28J,H28K,H28L), C378(H37A,H37B,H37C), C379(H37D,H37E,H37F),
 C380(H38G,H38H,H38I), C381(H38J,H38K,H38L), C382(H38M,H38N,H38O), C398(H39J,
 H39K,H39L), C399(H39M,H39N,H39O), C400(H40A,H40B,H40C), C401(H40D,H40E,H40F),
 C402(H40G,H40H,H40I), C408(H40J,H40K,H40L), C409(H40M,H40N,H40O), C410(H41A,
 H41B,H41C), C411(H41D,H41E,H41F), C412(H41G,H41H,H41I), C418(H41J,H41K,H41L),
 C419(H41M,H41N,H41O), C420(H42A,H42B,H42C), C421(H42D,H42E,H42F), C422(H42G,
 H42H,H42I), C428(H42J,H42K,H42L), C429(H42M,H42N,H42O), C430(H43A,H43B,H43C),
 C431(H43D,H43E,H43F), C432(H43G,H43H,H43I), C728(H72D,H72E,H72F), C729(H72G,
 H72H,H72I), C730(H73A,H73B,H73C), C731(H73D,H73E,H73F), C732(H73G,H73H,H73I),
 C446(H44A,H44B,H44C), C447(H44D,H44E,H44F), C449(H44G,H44H,H44I), C450(H45A,
 H45B,H45C), C452(H45D,H45E,H45F), C453(H45G,H45H,H45I), C455(H45J,H45K,H45L),
 C456(H45M,H45N,H45O), C458(H45P,H45Q,H45R), C459(H45S,H45T,H45U)
;
_shelx_shelxl_version_number 2014/7
_olex2_submission_special_instructions 'No special instructions were received'

loop_
_space_group_symop_operation_xyz
'x, y, z'
'-x, y+1/2, -z+1/2'
'-x, -y, -z'
'x, -y-1/2, z-1/2'

loop_
_atom_site_label
_atom_site_type_symbol
_atom_site_fract_x
_atom_site_fract_y
_atom_site_fract_z
_atom_site_U_iso_or_equiv
_atom_site_adp_type
_atom_site_occupancy
_atom_site_site_symmetry_order
_atom_site_calc_flag
_atom_site_refinement_flags_posn
_atom_site_refinement_flags_adp
_atom_site_refinement_flags_occupancy
_atom_site_disorder_assembly
_atom_site_disorder_group
Rh3 Rh 0.32387(2) 0.82132(2) 0.21529(2) 0.04709(13) Uani 1 1 d . . . . .
Rh4 Rh 0.28613(2) 0.87237(2) 0.32093(2) 0.04617(13) Uani 1 1 d . . . . .
Rh5 Rh 0.73947(2) 0.68190(2) 0.25976(2) 0.05027(14) Uani 1 1 d . . . . .
Rh6 Rh 0.61801(2) 0.63526(2) 0.30130(2) 0.04494(13) Uani 1 1 d . . . . .
Rh7 Rh -0.01413(2) 0.60498(2) 0.27604(2) 0.0719(2) Uani 1 1 d . . . . .
Rh9 Rh 0.16724(2) 0.86483(2) 0.48848(2) 0.05897(16) Uani 1 1 d . . . . .
Rh10 Rh 0.04453(2) 0.81010(2) 0.52370(2) 0.05667(15) Uani 1 1 d . . . . .
Rh11 Rh 0.50865(2) 0.63705(2) 0.46875(2) 0.04263(12) Uani 1 1 d . . . . .
Rh12 Rh 0.46286(2) 0.68262(2) 0.57193(2) 0.04561(13) Uani 1 1 d . . . . .
Ag3 Ag 0.14111(2) 0.53777(2) 0.34275(2) 0.0811(2) Uani 1 1 d . . . . .
Ag4 Ag 0.09855(3) 0.52860(2) 0.38602(2) 0.0928(3) Uani 1 1 d . . . . .
Ag1 Ag 0.64422(6) 0.95472(4) 0.43279(5) 0.0465(4) Uani 0.549(3) 1 d . U P A 1
Ag2 Ag 0.69220(5) 0.95201(5) 0.39428(4) 0.0513(4) Uani 0.549(3) 1 d . U P A 1
Rh1 Rh 0.59463(4) 1.07478(5) 0.34668(6) 0.0640(4) Uani 0.549(3) 1 d . U P A 1
Rh2 Rh 0.79249(7) 0.89203(4) 0.52118(4) 0.0673(5) Uani 0.549(3) 1 d . U P A 1
N2 N 0.6308(4) 1.0339(3) 0.3419(4) 0.064(4) Uani 0.549(3) 1 d . U P A 1
N3 N 0.6616(4) 0.9872(4) 0.3615(4) 0.071(4) Uani 0.549(3) 1 d . U P A 1
C2 C 0.6368(6) 1.0106(5) 0.3634(5) 0.068(5) Uani 0.549(3) 1 d . U P A 1
C3 C 0.6565(6) 1.0269(5) 0.3252(5) 0.074(5) Uani 0.549(3) 1 d . U P A 1
C4 C 0.6635(7) 1.0403(6) 0.2985(5) 0.098(6) Uani 0.549(3) 1 d D U P A 1
H4 H 0.6483 1.0589 0.2882 0.117 Uiso 0.549(3) 1 calc R . P A 1
C5 C 0.6910(8) 1.0284(7) 0.2859(6) 0.119(8) Uani 0.549(3) 1 d D U P A 1
C6 C 0.7094(7) 0.9976(8) 0.2990(6) 0.121(8) Uani 0.549(3) 1 d D U P A 1
C7 C 0.7031(7) 0.9852(7) 0.3239(5) 0.109(7) Uani 0.549(3) 1 d D U P A 1
H7 H 0.7170 0.9657 0.3338 0.131 Uiso 0.549(3) 1 calc R . P A 1
C8 C 0.6756(6) 0.9999(5) 0.3374(5) 0.079(5) Uani 0.549(3) 1 d D U P A 1
C15 C 0.6989(12) 1.0442(11) 0.2567(8) 0.191(16) Uani 0.549(3) 1 d D U P A 1
H15A H 0.6776 1.0596 0.2459 0.286 Uiso 0.549(3) 1 calc GR . P A 1
H15B H 0.7006 1.0266 0.2415 0.286 Uiso 0.549(3) 1 calc GR . P A 1
H15C H 0.7237 1.0566 0.2640 0.286 Uiso 0.549(3) 1 calc GR . P A 1
C16 C 0.7402(9) 0.9869(10) 0.2851(8) 0.157(13) Uani 0.549(3) 1 d D U P A 1
H16A H 0.7635 0.9797 0.3027 0.236 Uiso 0.549(3) 1 calc GR . P A 1
H16B H 0.7471 1.0057 0.2734 0.236 Uiso 0.549(3) 1 calc GR . P A 1
H16C H 0.7304 0.9683 0.2700 0.236 Uiso 0.549(3) 1 calc GR . P A 1
N5 N 0.7299(4) 0.9022(3) 0.5055(4) 0.066(4) Uani 0.549(3) 1 d . U P A 1
N6 N 0.7783(4) 0.8993(3) 0.4717(3) 0.050(3) Uani 0.549(3) 1 d . U P A 1
N7 N 0.7349(4) 0.9210(3) 0.4272(4) 0.047(2) Uani 0.549(3) 1 d . U P A 1
N8 N 0.6779(4) 0.9215(3) 0.4675(3) 0.056(3) Uani 0.549(3) 1 d . U P A 1
C19 C 0.7143(5) 0.9138(4) 0.4757(4) 0.056(3) Uani 0.549(3) 1 d . U P A 1
C20 C 0.7422(5) 0.9130(4) 0.4580(4) 0.051(3) Uani 0.549(3) 1 d . U P A 1
C21 C 0.7953(4) 0.8978(4) 0.4457(4) 0.040(3) Uani 0.549(3) 1 d . U P A 1
C22 C 0.8293(5) 0.8869(5) 0.4437(5) 0.067(5) Uani 0.549(3) 1 d . U P A 1
H22 H 0.8476 0.8774 0.4625 0.080 Uiso 0.549(3) 1 calc R . P A 1
C23 C 0.8391(4) 0.8887(4) 0.4151(4) 0.058(4) Uani 0.549(3) 1 d D U P A 1
C24 C 0.8112(4) 0.9019(4) 0.3867(3) 0.048(3) Uani 0.549(3) 1 d D U P A 1
C25 C 0.7747(4) 0.9128(3) 0.3888(3) 0.040(3) Uani 0.549(3) 1 d D U P A 1
H25 H 0.7551 0.9212 0.3701 0.048 Uiso 0.549(3) 1 calc R . P A 1
C26 C 0.7679(5) 0.9109(4) 0.4190(3) 0.043(3) Uani 0.549(3) 1 d D U P A 1
C27 C 0.6672(6) 0.9139(5) 0.4946(5) 0.076(5) Uani 0.549(3) 1 d . U P A 1
C28 C 0.6284(7) 0.9151(6) 0.4975(6) 0.098(6) Uani 0.549(3) 1 d . U P A 1
H28 H 0.6064 0.9224 0.4801 0.118 Uiso 0.549(3) 1 calc R . P A 1
C29 C 0.6252(7) 0.9045(6) 0.5286(6) 0.102(7) Uani 0.549(3) 1 d D U P A 1
C30 C 0.6576(8) 0.8931(7) 0.5524(5) 0.107(7) Uani 0.549(3) 1 d D U P A 1
C31 C 0.6969(8) 0.8912(6) 0.5500(6) 0.104(7) Uani 0.549(3) 1 d . U P A 1
H31 H 0.7193 0.8842 0.5672 0.124 Uiso 0.549(3) 1 calc R . P A 1
C32 C 0.6977(6) 0.9013(5) 0.5184(5) 0.077(5) Uani 0.549(3) 1 d . U P A 1
C33 C 0.8781(6) 0.8750(7) 0.4123(6) 0.099(7) Uani 0.549(3) 1 d . U P A 1
H33A H 0.9000 0.8835 0.4304 0.149 Uiso 0.549(3) 1 calc GR . P A 1
H33B H 0.8812 0.8823 0.3917 0.149 Uiso 0.549(3) 1 calc GR . P A 1
H33C H 0.8779 0.8505 0.4130 0.149 Uiso 0.549(3) 1 calc GR . P A 1
C34 C 0.8197(5) 0.9055(5) 0.3556(4) 0.070(5) Uani 0.549(3) 1 d D U P A 1
H34A H 0.8299 0.8843 0.3503 0.104 Uiso 0.549(3) 1 calc GR . P A 1
H34B H 0.8392 0.9232 0.3578 0.104 Uiso 0.549(3) 1 calc GR . P A 1
H34C H 0.7956 0.9113 0.3383 0.104 Uiso 0.549(3) 1 calc GR . P A 1
C35 C 0.5841(8) 0.9031(10) 0.5320(10) 0.176(15) Uani 0.549(3) 1 d D U P A 1
H35A H 0.5796 0.9234 0.5431 0.264 Uiso 0.549(3) 1 calc GR . P A 1
H35B H 0.5820 0.8834 0.5448 0.264 Uiso 0.549(3) 1 calc GR . P A 1
H35C H 0.5645 0.9017 0.5104 0.264 Uiso 0.549(3) 1 calc GR . P A 1
C36 C 0.6547(9) 0.8816(7) 0.5851(6) 0.122(9) Uani 0.549(3) 1 d D U P A 1
H36A H 0.6287 0.8870 0.5863 0.183 Uiso 0.549(3) 1 calc GR . P A 1
H36B H 0.6747 0.8931 0.6027 0.183 Uiso 0.549(3) 1 calc GR . P A 1
H36C H 0.6589 0.8573 0.5872 0.183 Uiso 0.549(3) 1 calc GR . P A 1
C157 C 0.63975(5) 1.11169(6) 0.36383(6) 0.084(5) Uani 0.549(3) 1 d . U P A 1
C158 C 0.61745(5) 1.12097(6) 0.33269(6) 0.106(7) Uani 0.549(3) 1 d G U P A 1
C159 C 0.57939(5) 1.12596(6) 0.33254(7) 0.088(6) Uani 0.549(3) 1 d G U P A 1
C160 C 0.57817(5) 1.11979(6) 0.36367(7) 0.092(6) Uani 0.549(3) 1 d G U P A 1
C161 C 0.61548(5) 1.11097(5) 0.38299(6) 0.076(5) Uani 0.549(3) 1 d G U P A 1
C162 C 0.68193(5) 1.10397(6) 0.37467(6) 0.159(14) Uani 0.549(3) 1 d G U P A 1
H16D H 0.6943 1.1135 0.3963 0.238 Uiso 0.549(3) 1 calc GR . P A 1
H16E H 0.6939 1.1136 0.3593 0.238 Uiso 0.549(3) 1 calc GR . P A 1
H16F H 0.6856 1.0796 0.3756 0.238 Uiso 0.549(3) 1 calc GR . P A 1
C163 C 0.63175(7) 1.12486(8) 0.30458(7) 0.160(13) Uani 0.549(3) 1 d G U P A 1
H16G H 0.6361 1.1487 0.3014 0.240 Uiso 0.549(3) 1 calc GR . P A 1
H16H H 0.6123 1.1159 0.2850 0.240 Uiso 0.549(3) 1 calc GR . P A 1
H16I H 0.6564 1.1126 0.3086 0.240 Uiso 0.549(3) 1 calc GR . P A 1
C164 C 0.54605(6) 1.13611(7) 0.30437(8) 0.157(13) Uani 0.549(3) 1 d G U P A 1
H16J H 0.5243 1.1431 0.3118 0.235 Uiso 0.549(3) 1 calc GR . P A 1
H16K H 0.5378 1.1171 0.2894 0.235 Uiso 0.549(3) 1 calc GR . P A 1
H16L H 0.5539 1.1548 0.2932 0.235 Uiso 0.549(3) 1 calc GR . P A 1
C165 C 0.54334(6) 1.12217(7) 0.37426(8) 0.200(15) Uani 0.549(3) 1 d G U P A 1
H16M H 0.5513 1.1210 0.3980 0.299 Uiso 0.549(3) 1 calc GR . P A 1
H16N H 0.5255 1.1036 0.3649 0.299 Uiso 0.549(3) 1 calc GR . P A 1
H16O H 0.5300 1.1435 0.3669 0.299 Uiso 0.549(3) 1 calc GR . P A 1
C166 C 0.62726(6) 1.10233(5) 0.41777(6) 0.167(15) Uani 0.549(3) 1 d G U P A 1
H16P H 0.6400 1.1217 0.4307 0.251 Uiso 0.549(3) 1 calc GR . P A 1
H16Q H 0.6456 1.0834 0.4221 0.251 Uiso 0.549(3) 1 calc GR . P A 1
H16R H 0.6041 1.0961 0.4236 0.251 Uiso 0.549(3) 1 calc GR . P A 1
C167 C 0.83605(6) 0.93168(5) 0.53572(7) 0.074(4) Uani 0.549(3) 1 d G U P A 1
C168 C 0.80765(7) 0.93599(5) 0.55235(6) 0.100(7) Uani 0.549(3) 1 d G U P A 1
C169 C 0.81009(8) 0.90823(6) 0.57260(6) 0.089(6) Uani 0.549(3) 1 d DG U P A 1
C170 C 0.83688(7) 0.88422(5) 0.56804(7) 0.096(6) Uani 0.549(3) 1 d DG U P A 1
C171 C 0.85049(6) 0.89886(5) 0.54470(7) 0.101(7) Uani 0.549(3) 1 d DG U P A 1
C172 C 0.83625(5) 0.95888(4) 0.50810(7) 0.140(11) Uani 0.549(3) 1 d G U P A 1
H17A H 0.8105 0.9593 0.4913 0.210 Uiso 0.549(3) 1 calc GR . P A 1
H17B H 0.8562 0.9527 0.4982 0.210 Uiso 0.549(3) 1 calc GR . P A 1
H17C H 0.8421 0.9811 0.5180 0.210 Uiso 0.549(3) 1 calc GR . P A 1
C173 C 0.77897(7) 0.96729(5) 0.54738(5) 0.126(9) Uani 0.549(3) 1 d G U P A 1
H17D H 0.7558 0.9610 0.5532 0.189 Uiso 0.549(3) 1 calc GR . P A 1
H17E H 0.7709 0.9744 0.5246 0.189 Uiso 0.549(3) 1 calc GR . P A 1
H17F H 0.7925 0.9858 0.5613 0.189 Uiso 0.549(3) 1 calc GR . P A 1
C174 C 0.79068(9) 0.90630(7) 0.59556(6) 0.165(13) Uani 0.549(3) 1 d G U P A 1
H17G H 0.7790 0.9281 0.5973 0.247 Uiso 0.549(3) 1 calc GR . P A 1
H17H H 0.8093 0.9002 0.6167 0.247 Uiso 0.549(3) 1 calc GR . P A 1
H17I H 0.7701 0.8893 0.5889 0.247 Uiso 0.549(3) 1 calc GR . P A 1
C175 C 0.84734(8) 0.84988(6) 0.58277(8) 0.122(10) Uani 0.549(3) 1 d DG U P A 1
H17J H 0.8463 0.8337 0.5656 0.183 Uiso 0.549(3) 1 calc GR . P A 1
H17K H 0.8287 0.8433 0.5939 0.183 Uiso 0.549(3) 1 calc GR . P A 1
H17L H 0.8738 0.8503 0.5984 0.183 Uiso 0.549(3) 1 calc GR . P A 1
C176 C 0.88219(6) 0.88554(6) 0.53257(8) 0.156(13) Uani 0.549(3) 1 d DG U P A 1
H17M H 0.9078 0.8903 0.5486 0.233 Uiso 0.549(3) 1 calc GR . P A 1
H17N H 0.8805 0.8964 0.5119 0.233 Uiso 0.549(3) 1 calc GR . P A 1
H17O H 0.8790 0.8613 0.5293 0.233 Uiso 0.549(3) 1 calc GR . P A 1
Ag1' Ag 0.65478(4) 0.96060(4) 0.44109(4) 0.0612(8) Uani 0.451(3) 1 d G U P A 2
Ag2' Ag 0.69863(4) 0.96322(5) 0.39589(3) 0.0658(8) Uani 0.451(3) 1 d G U P A 2
Rh1' Rh 0.59189(4) 1.08552(6) 0.36019(6) 0.0602(5) Uani 0.451(3) 1 d G U P A 2
Rh2' Rh 0.80548(5) 0.89166(4) 0.51192(6) 0.0654(6) Uani 0.451(3) 1 d DG U P A 2
N2' N 0.63480(5) 1.04995(5) 0.35118(4) 0.060(5) Uani 0.451(3) 1 d DG U P A 2
N3' N 0.67153(4) 1.00726(5) 0.37125(3) 0.063(4) Uani 0.451(3) 1 d DG U P A 2
C2' C 0.64026(4) 1.02420(5) 0.37258(4) 0.066(6) Uani 0.451(3) 1 d DG U P A 2
C3' C 0.66338(6) 1.04983(6) 0.33764(5) 0.058(4) Uani 0.451(3) 1 d G U P A 2
C4' C 0.67197(7) 1.06883(8) 0.31306(6) 0.079(6) Uani 0.451(3) 1 d G U P A 2
H4' H 0.6558 1.0874 0.3038 0.094 Uiso 0.451(3) 1 calc R . P A 2
C5' C 0.70199(8) 1.06154(9) 0.30240(6) 0.087(7) Uani 0.451(3) 1 d G U P A 2
C6' C 0.72469(8) 1.03352(9) 0.31538(6) 0.083(6) Uani 0.451(3) 1 d G U P A 2
C7' C 0.71837(7) 1.01456(7) 0.33998(5) 0.080(6) Uani 0.451(3) 1 d G U P A 2
H7' H 0.7361 0.9972 0.3501 0.096 Uiso 0.451(3) 1 calc R . P A 2
C8' C 0.68602(6) 1.02104(6) 0.34965(4) 0.060(5) Uani 0.451(3) 1 d G U P A 2
C15' C 0.71303(10) 1.08048(10) 0.27643(8) 0.093(7) Uani 0.451(3) 1 d G U P A 2
H15D H 0.7175 1.0646 0.2608 0.140 Uiso 0.451(3) 1 calc GR . P A 2
H15E H 0.7370 1.0934 0.2865 0.140 Uiso 0.451(3) 1 calc GR . P A 2
H15F H 0.6918 1.0958 0.2652 0.140 Uiso 0.451(3) 1 calc GR . P A 2
C16' C 0.76041(10) 1.02475(10) 0.30567(8) 0.118(10) Uani 0.451(3) 1 d G U P A 2
H16S H 0.7799 1.0138 0.3239 0.177 Uiso 0.451(3) 1 calc GR . P A 2
H16T H 0.7716 1.0453 0.2998 0.177 Uiso 0.451(3) 1 calc GR . P A 2
H16U H 0.7528 1.0095 0.2870 0.177 Uiso 0.451(3) 1 calc GR . P A 2
N5' N 0.74916(5) 0.90869(4) 0.50828(5) 0.054(4) Uani 0.451(3) 1 d DG U P A 2
N6' N 0.78022(5) 0.89996(5) 0.45970(5) 0.057(4) Uani 0.451(3) 1 d DG U P A 2
N7' N 0.73254(5) 0.92306(5) 0.41799(4) 0.048(4) Uani 0.451(3) 1 d DG U P A 2
N8' N 0.69381(4) 0.93282(4) 0.47520(4) 0.049(4) Uani 0.451(3) 1 d DG U P A 2
C19' C 0.72972(4) 0.92004(4) 0.47780(4) 0.053(4) Uani 0.451(3) 1 d DG U P A 2
C20' C 0.74550(4) 0.91740(4) 0.45022(4) 0.054(4) Uani 0.451(3) 1 d DG U P A 2
C21' C 0.79150(6) 0.89745(6) 0.43169(6) 0.057(7) Uani 0.451(3) 1 d DG U P A 2
C22' C 0.82385(8) 0.88173(7) 0.42598(7) 0.063(6) Uani 0.451(3) 1 d G U P A 2
H22' H 0.8429 0.8699 0.4427 0.075 Uiso 0.451(3) 1 calc R . P A 2
C23' C 0.82642(9) 0.88447(8) 0.39415(8) 0.081(7) Uani 0.451(3) 1 d DG U P A 2
C24' C 0.79746(10) 0.90183(8) 0.36927(7) 0.066(6) Uani 0.451(3) 1 d DG U P A 2
C25' C 0.76411(8) 0.91562(7) 0.37452(5) 0.065(7) Uani 0.451(3) 1 d DG U P A 2
H25' H 0.7437 0.9257 0.3576 0.078 Uiso 0.451(3) 1 calc R . P A 2
C26' C 0.76308(6) 0.91345(6) 0.40644(5) 0.051(5) Uani 0.451(3) 1 d DG U P A 2
C27' C 0.68760(6) 0.92694(5) 0.50543(5) 0.059(5) Uani 0.451(3) 1 d DG U P A 2
C28' C 0.65520(7) 0.93258(7) 0.51551(6) 0.075(6) Uani 0.451(3) 1 d DG U P A 2
H28' H 0.6324 0.9427 0.5011 0.090 Uiso 0.451(3) 1 calc R . P A 2
C29' C 0.65597(9) 0.92343(8) 0.54651(7) 0.068(5) Uani 0.451(3) 1 d G U P A 2
C30' C 0.68958(9) 0.90903(8) 0.56790(7) 0.065(5) Uani 0.451(3) 1 d G U P A 2
C31' C 0.72437(8) 0.90284(7) 0.55700(6) 0.056(4) Uani 0.451(3) 1 d DG U P A 2
H31' H 0.7477 0.8935 0.5714 0.067 Uiso 0.451(3) 1 calc R . P A 2
C32' C 0.72161(6) 0.91116(5) 0.52550(5) 0.056(4) Uani 0.451(3) 1 d DG U P A 2
C33' C 0.86239(11) 0.86863(10) 0.38979(9) 0.088(8) Uani 0.451(3) 1 d DG U P A 2
H33D H 0.8644 0.8750 0.3686 0.132 Uiso 0.451(3) 1 calc GR . P A 2
H33E H 0.8605 0.8442 0.3909 0.132 Uiso 0.451(3) 1 calc GR . P A 2
H33F H 0.8857 0.8764 0.4070 0.132 Uiso 0.451(3) 1 calc GR . P A 2
C34' C 0.80309(12) 0.90745(10) 0.33649(7) 0.092(9) Uani 0.451(3) 1 d DG U P A 2
H34D H 0.8311 0.9080 0.3392 0.138 Uiso 0.451(3) 1 calc GR . P A 2
H34E H 0.7911 0.9288 0.3274 0.138 Uiso 0.451(3) 1 calc GR . P A 2
H34F H 0.7907 0.8892 0.3217 0.138 Uiso 0.451(3) 1 calc GR . P A 2
C35' C 0.62167(10) 0.92795(10) 0.55910(8) 0.090(8) Uani 0.451(3) 1 d G U P A 2
H35D H 0.5976 0.9207 0.5425 0.136 Uiso 0.451(3) 1 calc GR . P A 2
H35E H 0.6194 0.9516 0.5642 0.136 Uiso 0.451(3) 1 calc GR . P A 2
H35F H 0.6258 0.9145 0.5788 0.136 Uiso 0.451(3) 1 calc GR . P A 2
C36' C 0.69074(11) 0.89815(9) 0.60132(7) 0.083(7) Uani 0.451(3) 1 d G U P A 2
H36D H 0.6991 0.9170 0.6164 0.124 Uiso 0.451(3) 1 calc GR . P A 2
H36E H 0.7093 0.8796 0.6085 0.124 Uiso 0.451(3) 1 calc GR . P A 2
H36F H 0.6646 0.8908 0.6008 0.124 Uiso 0.451(3) 1 calc GR . P A 2
C557 C 0.61494(6) 1.11962(5) 0.39692(6) 0.072(6) Uani 0.451(3) 1 d DG U P A 2
C558 C 0.63111(5) 1.12842(6) 0.37353(6) 0.071(6) Uani 0.451(3) 1 d G U P A 2
C559 C 0.60023(5) 1.13597(6) 0.34564(7) 0.080(6) Uani 0.451(3) 1 d DG U P A 2
C560 C 0.56434(6) 1.13450(6) 0.35286(7) 0.064(5) Uani 0.451(3) 1 d DG U P A 2
C561 C 0.57388(6) 1.12293(6) 0.38780(7) 0.090(7) Uani 0.451(3) 1 d DG U P A 2
C562 C 0.64016(6) 1.11146(5) 0.43074(6) 0.115(11) Uani 0.451(3) 1 d DG U P A 2
H56A H 0.6236 1.1044 0.4437 0.172 Uiso 0.451(3) 1 calc GR . P A 2
H56B H 0.6552 1.1313 0.4407 0.172 Uiso 0.451(3) 1 calc GR . P A 2
H56C H 0.6582 1.0933 0.4301 0.172 Uiso 0.451(3) 1 calc GR . P A 2
C563 C 0.67537(5) 1.12836(6) 0.37701(7) 0.099(8) Uani 0.451(3) 1 d G U P A 2
H56D H 0.6785 1.1290 0.3554 0.148 Uiso 0.451(3) 1 calc GR . P A 2
H56E H 0.6876 1.1080 0.3883 0.148 Uiso 0.451(3) 1 calc GR . P A 2
H56F H 0.6880 1.1480 0.3895 0.148 Uiso 0.451(3) 1 calc GR . P A 2
C564 C 0.60133(6) 1.14546(7) 0.31093(7) 0.118(10) Uani 0.451(3) 1 d G U P A 2
H56G H 0.6286 1.1485 0.3116 0.178 Uiso 0.451(3) 1 calc GR . P A 2
H56H H 0.5868 1.1663 0.3038 0.178 Uiso 0.451(3) 1 calc GR . P A 2
H56I H 0.5893 1.1275 0.2956 0.178 Uiso 0.451(3) 1 calc GR . P A 2
C565 C 0.52448(6) 1.14092(7) 0.33141(8) 0.099(8) Uani 0.451(3) 1 d DG U P A 2
H56J H 0.5190 1.1650 0.3311 0.149 Uiso 0.451(3) 1 calc GR . P A 2
H56K H 0.5058 1.1287 0.3394 0.149 Uiso 0.451(3) 1 calc GR . P A 2
H56L H 0.5220 1.1334 0.3093 0.149 Uiso 0.451(3) 1 calc GR . P A 2
C566 C 0.55044(7) 1.12102(7) 0.40740(8) 0.093(8) Uani 0.451(3) 1 d G U P A 2
H56M H 0.5652 1.1108 0.4282 0.139 Uiso 0.451(3) 1 calc GR . P A 2
H56N H 0.5274 1.1074 0.3967 0.139 Uiso 0.451(3) 1 calc GR . P A 2
H56O H 0.5422 1.1436 0.4112 0.139 Uiso 0.451(3) 1 calc GR . P A 2
C567 C 0.84587(2) 0.93453(2) 0.53656(2) 0.117(8) Uani 0.451(3) 1 d . U P A 2
C568 C 0.86473(2) 0.91181(2) 0.52114(2) 0.070(5) Uani 0.451(3) 1 d G U P A 2
C569 C 0.86681(2) 0.88009(2) 0.53652(2) 0.072(6) Uani 0.451(3) 1 d G U P A 2
C570 C 0.84924(2) 0.88320(2) 0.56144(2) 0.082(6) Uani 0.451(3) 1 d G U P A 2
C571 C 0.83631(2) 0.91685(2) 0.56146(2) 0.068(5) Uani 0.451(3) 1 d G U P A 2
C572 C 0.83746(2) 0.97106(2) 0.52799(2) 0.156(16) Uani 0.451(3) 1 d G U P A 2
H57A H 0.8111 0.9733 0.5124 0.233 Uiso 0.451(3) 1 calc GR . P A 2
H57B H 0.8566 0.9798 0.5183 0.233 Uiso 0.451(3) 1 calc GR . P A 2
H57C H 0.8392 0.9838 0.5477 0.233 Uiso 0.451(3) 1 calc GR . P A 2
C573 C 0.87988(2) 0.91995(2) 0.49329(2) 0.107(9) Uani 0.451(3) 1 d G U P A 2
H57D H 0.8932 0.9417 0.4972 0.160 Uiso 0.451(3) 1 calc GR . P A 2
H57E H 0.8579 0.9209 0.4730 0.160 Uiso 0.451(3) 1 calc GR . P A 2
H57F H 0.8983 0.9025 0.4916 0.160 Uiso 0.451(3) 1 calc GR . P A 2
C574 C 0.88457(2) 0.84859(2) 0.52788(2) 0.063(5) Uani 0.451(3) 1 d G U P A 2
H57G H 0.9111 0.8457 0.5430 0.094 Uiso 0.451(3) 1 calc GR . P A 2
H57H H 0.8855 0.8504 0.5056 0.094 Uiso 0.451(3) 1 calc GR . P A 2
H57I H 0.8686 0.8292 0.5295 0.094 Uiso 0.451(3) 1 calc GR . P A 2
C575 C 0.84507(2) 0.85560(2) 0.58394(2) 0.091(9) Uani 0.451(3) 1 d G U P A 2
H57J H 0.8415 0.8341 0.5724 0.137 Uiso 0.451(3) 1 calc GR . P A 2
H57K H 0.8223 0.8601 0.5910 0.137 Uiso 0.451(3) 1 calc GR . P A 2
H57L H 0.8687 0.8546 0.6029 0.137 Uiso 0.451(3) 1 calc GR . P A 2
C576 C 0.81594(2) 0.93129(2) 0.58401(2) 0.095(8) Uani 0.451(3) 1 d G U P A 2
H57M H 0.8161 0.9558 0.5828 0.142 Uiso 0.451(3) 1 calc GR . P A 2
H57N H 0.8296 0.9241 0.6064 0.142 Uiso 0.451(3) 1 calc GR . P A 2
H57O H 0.7888 0.9233 0.5775 0.142 Uiso 0.451(3) 1 calc GR . P A 2
N1 N 0.58358(2) 1.03847(2) 0.38052(2) 0.085(3) Uani 1 1 d G . . . .
N4 N 0.60851(2) 0.99208(2) 0.40780(2) 0.0625(17) Uani 1 1 d G . . . .
N9 N 0.31306(2) 0.86987(2) 0.23373(2) 0.0460(13) Uani 1 1 d G . . . .
N10 N 0.33216(2) 0.80809(2) 0.26579(2) 0.0424(12) Uani 1 1 d G . . . .
N11 N 0.31542(2) 0.82883(2) 0.30849(2) 0.0444(13) Uani 1 1 d G . . . .
N12 N 0.29553(2) 0.89046(2) 0.27624(2) 0.0472(14) Uani 1 1 d G . . . .
N13 N 0.73092(2) 0.66341(2) 0.30508(2) 0.0467(13) Uani 1 1 d G . . . .
N14 N 0.67665(2) 0.68686(2) 0.24815(2) 0.0496(14) Uani 1 1 d G . . . .
N15 N 0.62691(2) 0.66826(2) 0.26435(2) 0.0443(13) Uani 1 1 d G . . . .
N16 N 0.68137(2) 0.64478(2) 0.32240(2) 0.0415(12) Uani 1 1 d G . . . .
N17 N 0.77841(2) 0.84181(2) 0.50869(2) 0.075(2) Uani 1 1 d G . . . .
N18 N 0.72012(2) 0.73863(2) 0.45130(2) 0.0572(16) Uani 1 1 d G . . . .
N19 N 0.53239(2) 0.83565(2) 0.24577(2) 0.0496(14) Uani 1 1 d G . . . .
N20 N 0.38359(2) 0.83503(2) 0.22542(2) 0.0446(13) Uani 1 1 d G . . . .
N21 N 0.34149(2) 0.89376(2) 0.34634(2) 0.0515(14) Uani 1 1 d G . . . .
N22 N 0.48223(2) 0.93441(2) 0.38531(2) 0.0685(19) Uani 1 1 d G . . . .
N23 N 0.73667(2) 0.83445(2) 0.34431(2) 0.0666(19) Uani 1 1 d G . . . .
N24 N 0.74718(2) 0.73021(2) 0.28178(2) 0.0509(14) Uani 1 1 d G . . . .
N25 N 0.60622(2) 0.67715(2) 0.32696(2) 0.0440(13) Uani 1 1 d G . . . .
N26 N 0.53577(2) 0.76903(2) 0.36969(2) 0.0430(13) Uani 1 1 d G . . . .
N27 N 0.45373(2) 0.98123(2) 0.24235(2) 0.073(2) Uani 1 1 d G . . . .
N28 N 0.55165(2) 1.05882(2) 0.31128(2) 0.102(3) Uani 1 1 d G . . . .
N29 N 0.04272(2) 0.59010(2) 0.27904(2) 0.0679(19) Uani 1 1 d G . . . .
N30 N 0.01285(3) 0.59613(2) 0.32675(3) 0.072(2) Uani 1 1 d G . . . .
N31 N 0.05908(3) 0.56718(2) 0.36361(3) 0.081(2) Uani 1 1 d G . . . .
N32 N 0.09869(2) 0.56477(2) 0.30938(2) 0.0686(19) Uani 1 1 d G . . . .
N33 N 0.21783(3) 0.45907(2) 0.38671(3) 0.109(4) Uani 1 1 d G . . . .
N34 N 0.17186(3) 0.43899(2) 0.42029(3) 0.128(4) Uani 1 1 d DG U . . .
N35 N 0.13246(3) 0.48748(2) 0.40907(3) 0.112(4) Uani 1 1 d DG U . . .
N36 N 0.18620(2) 0.50635(2) 0.36837(2) 0.094(3) Uani 1 1 d G . . . .
N37 N 0.15804(3) 0.83157(2) 0.52452(2) 0.0539(15) Uani 1 1 d G . . . .
N38 N 0.10464(3) 0.85419(2) 0.46605(2) 0.0548(15) Uani 1 1 d G . . . .
N39 N 0.05448(3) 0.83165(2) 0.48118(3) 0.0530(15) Uani 1 1 d G . . . .
N40 N 0.10733(3) 0.80734(2) 0.53699(2) 0.0565(16) Uani 1 1 d G . . . .
N41 N 0.49627(2) 0.61690(2) 0.51112(2) 0.0416(12) Uani 1 1 d G . . . .
N42 N 0.47691(2) 0.67904(2) 0.48040(2) 0.0456(13) Uani 1 1 d G . . . .
N43 N 0.45577(2) 0.69725(2) 0.52225(2) 0.0449(13) Uani 1 1 d G . . . .
N44 N 0.47552(2) 0.63466(2) 0.55268(2) 0.0445(13) Uani 1 1 d G . . . .
N45 N 0.25370(3) 0.43412(2) 0.45463(3) 0.103(3) Uani 1 1 d G . . . .
N46 N 0.34322(2) 0.51190(2) 0.52936(2) 0.0531(15) Uani 1 1 d G . . . .
N47 N 0.25246(2) 0.73449(2) 0.41811(2) 0.0515(15) Uani 1 1 d G . . . .
N48 N 0.18032(2) 0.82415(2) 0.46251(2) 0.0550(15) Uani 1 1 d G . . . .
N49 N 0.03870(3) 0.76227(3) 0.49928(3) 0.0588(16) Uani 1 1 d G . . . .
N50 N 0.05575(3) 0.66035(2) 0.43538(2) 0.0652(18) Uani 1 1 d G . . . .
N51 N 0.31373(2) 0.57595(2) 0.39238(2) 0.0657(18) Uani 1 1 d G . . . .
N52 N 0.45390(2) 0.61696(2) 0.43995(2) 0.0436(13) Uani 1 1 d G . . . .
N53 N 0.40356(2) 0.66728(2) 0.56044(2) 0.0475(13) Uani 1 1 d G . . . .
N54 N 0.25592(2) 0.66043(2) 0.53978(2) 0.0486(14) Uani 1 1 d G . . . .
N55 N 0.06997(2) 0.75937(2) 0.33415(2) 0.0664(18) Uani 1 1 d G . . . .
N56 N 0.00743(2) 0.65466(2) 0.28311(2) 0.0673(19) Uani 1 1 d G . . . .
O1 O 0.66419(2) 0.77159(2) 0.44456(2) 0.0704(16) Uani 1 1 d G . . . .
O2 O 0.76997(2) 0.70798(2) 0.44183(2) 0.0693(16) Uani 1 1 d G . . . .
O3 O 0.55329(2) 0.86112(2) 0.29541(2) 0.0553(12) Uani 1 1 d G . . . .
O4 O 0.53129(2) 0.80268(2) 0.20140(2) 0.0727(17) Uani 1 1 d G . . . .
O5 O 0.50746(2) 0.89107(2) 0.41912(2) 0.098(2) Uani 1 1 d G . . . .
O6 O 0.47403(2) 0.97650(2) 0.34596(2) 0.0818(19) Uani 1 1 d G . . . .
O7 O 0.70047(2) 0.86735(2) 0.30164(2) 0.102(3) Uani 1 1 d G . . . .
O8 O 0.75970(2) 0.80956(2) 0.39452(2) 0.0833(19) Uani 1 1 d G . . . .
O9 O 0.57476(2) 0.81407(2) 0.36743(2) 0.0520(12) Uani 1 1 d G . . . .
O10 O 0.48276(2) 0.73719(2) 0.37015(2) 0.0596(13) Uani 1 1 d G . . . .
O11 O 0.51183(2) 0.95360(2) 0.25616(2) 0.095(2) Uani 1 1 d G . . . .
O12 O 0.39095(2) 0.99923(2) 0.23919(2) 0.0771(18) Uani 1 1 d G . . . .
O13 O 0.28378(2) 0.53786(2) 0.52038(2) 0.0696(16) Uani 1 1 d G . . . .
O14 O 0.40694(2) 0.49921(2) 0.52953(2) 0.0680(15) Uani 1 1 d G . . . .
O15 O 0.21440(2) 0.68790(2) 0.41886(2) 0.0573(13) Uani 1 1 d G . . . .
O16 O 0.30512(2) 0.76843(2) 0.42034(2) 0.0648(15) Uani 1 1 d G . . . .
O17 O 0.09311(3) 0.62798(2) 0.47864(3) 0.090(2) Uani 1 1 d G . . . .
O18 O 0.03213(2) 0.68555(2) 0.38597(2) 0.0801(18) Uani 1 1 d G . . . .
O19 O 0.28853(2) 0.62404(2) 0.36495(2) 0.085(2) Uani 1 1 d G . . . .
O20 O 0.32327(2) 0.52909(2) 0.42589(2) 0.0784(18) Uani 1 1 d G . . . .
O21 O 0.23454(2) 0.63496(2) 0.48912(2) 0.0570(13) Uani 1 1 d G . . . .
O22 O 0.25937(2) 0.69425(2) 0.58388(2) 0.0717(16) Uani 1 1 d G . . . .
O23 O 0.12218(2) 0.72399(2) 0.34085(2) 0.0751(17) Uani 1 1 d G . . . .
O24 O 0.02137(2) 0.79109(2) 0.34431(2) 0.0746(17) Uani 1 1 d G . . . .
O25 O 0.61378(2) 0.63225(2) 0.42255(2) 0.0709(16) Uani 1 1 d G . . . .
O26 O 0.67134(2) 0.59741(2) 0.42930(2) 0.0819(19) Uani 1 1 d G . . . .
O27 O 0.64636(2) 0.60690(2) 0.47433(2) 0.105(3) Uani 1 1 d G . . . .
O28 O 0.44783(2) 0.74040(2) 0.21723(2) 0.089(2) Uani 1 1 d G . . . .
O29 O 0.50670(2) 0.74998(2) 0.26204(2) 0.097(2) Uani 1 1 d G . . . .
O30 O 0.49367(2) 0.69573(2) 0.23730(2) 0.102(3) Uani 1 1 d G . . . .
O31 O 0.39365(3) 0.55922(3) 0.67943(2) 0.134(4) Uani 1 1 d G . . . .
O32 O 0.41567(3) 0.58451(2) 0.63721(2) 0.110(3) Uani 1 1 d G . . . .
O33 O 0.34917(3) 0.58496(2) 0.63414(2) 0.148(4) Uani 1 1 d G . . . .
O37 O 0.17837(2) 0.86821(2) 0.36532(2) 0.183(6) Uani 1 1 d G . . . .
O38 O 0.14831(2) 0.89966(2) 0.31908(2) 0.143(4) Uani 1 1 d G . . . .
O39 O 0.12034(2) 0.90110(2) 0.36283(2) 0.189(6) Uani 1 1 d G . . . .
O40 O 0.86243(2) 0.70368(2) 0.34681(2) 0.114(3) Uani 1 1 d G . . . .
O41 O 0.91571(2) 0.67683(2) 0.33432(2) 0.165(5) Uani 1 1 d G . . . .
O42 O 0.92290(2) 0.69907(2) 0.39077(2) 0.127(3) Uani 1 1 d G . . . .
O43 O 0.23513(3) 0.97088(2) 0.50737(2) 0.244(7) Uani 1 1 d G U . . .
O44 O 0.28216(3) 0.94613(2) 0.55835(2) 0.242(7) Uani 1 1 d G U . . .
O45 O 0.27995(3) 1.01120(2) 0.54638(3) 0.207(5) Uani 1 1 d G U . . .
O46 O 0.45594(4) 0.09184(3) 0.35047(5) 0.251(9) Uani 1 1 d G U . . .
O47 O 0.39435(4) 0.07942(3) 0.37103(5) 0.274(10) Uani 1 1 d G U . . .
O48 O 0.39143(4) 0.11965(3) 0.32221(4) 0.285(10) Uani 1 1 d G U . . .
S1 S 0.64963(2) 0.61873(2) 0.44421(2) 0.0638(6) Uani 1 1 d G . . . .
S2 S 0.47807(2) 0.72625(2) 0.24399(2) 0.0686(6) Uani 1 1 d G . . . .
S3 S 0.38654(3) 0.56922(2) 0.64685(2) 0.0966(9) Uani 1 1 d G . . . .
S5 S 0.14313(2) 0.88240(2) 0.34517(2) 0.1078(11) Uani 1 1 d G . . . .
S6 S 0.90292(2) 0.70097(2) 0.35542(2) 0.0965(9) Uani 1 1 d G . . . .
S7 S 0.27137(3) 0.97640(2) 0.53479(2) 0.179(2) Uani 1 1 d G U . . .
S8 S 0.41794(4) 0.10382(3) 0.35379(4) 0.192(2) Uani 1 1 d DG . . . .
F1 F 0.68715(2) 0.66888(2) 0.42912(2) 0.0691(13) Uani 1 1 d G . . . .
F2 F 0.66190(2) 0.67871(2) 0.46717(2) 0.113(2) Uani 1 1 d G . . . .
F3 F 0.71434(2) 0.64958(2) 0.47760(2) 0.113(2) Uani 1 1 d G . . . .
F4 F 0.47541(2) 0.69819(2) 0.29729(2) 0.0960(18) Uani 1 1 d G . . . .
F5 F 0.43923(2) 0.74162(2) 0.28335(2) 0.120(3) Uani 1 1 d G . . . .
F6 F 0.42219(2) 0.69497(2) 0.25777(2) 0.131(3) Uani 1 1 d G . . . .
F7 F 0.35012(3) 0.51275(2) 0.62595(2) 0.156(4) Uani 1 1 d G . . . .
F8 F 0.37893(2) 0.53630(2) 0.59491(2) 0.215(6) Uani 1 1 d G . . . .
F9 F 0.41172(3) 0.51104(2) 0.63782(2) 0.190(5) Uani 1 1 d G . . . .
F13 F 0.08047(2) 0.85614(2) 0.30591(2) 0.188(5) Uani 1 1 d G . . . .
F14 F 0.13321(2) 0.82729(2) 0.31811(2) 0.204(5) Uani 1 1 d G . . . .
F15 F 0.10275(2) 0.83378(2) 0.35330(2) 0.147(3) Uani 1 1 d G . . . .
F16 F 0.95969(2) 0.74064(2) 0.35812(3) 0.244(7) Uani 1 1 d G . . . .
F17 F 0.90807(2) 0.74260(2) 0.31302(2) 0.254(8) Uani 1 1 d G . . . .
F18 F 0.90870(2) 0.76530(2) 0.35939(2) 0.250(7) Uani 1 1 d G . . . .
F19 F 0.30311(2) 0.94302(2) 0.49359(2) 0.290(9) Uani 1 1 d G U . . .
F20 F 0.30155(2) 0.99653(2) 0.48866(2) 0.374(13) Uiso 1 1 d DG . . . .
F21 F 0.34601(2) 0.97144(2) 0.52789(2) 0.316(10) Uani 1 1 d G U . . .
F22 F 0.45065(4) 0.12943(3) 0.41219(4) 0.366(13) Uani 1 1 d G U . . .
F23 F 0.44606(4) 0.16145(3) 0.36983(4) 0.381(13) Uani 1 1 d G U . . .
F24 F 0.38980(4) 0.14924(3) 0.37767(4) 0.359(12) Uani 1 1 d DG U . . .
C1 C 0.61154(2) 1.01503(2) 0.38619(2) 0.076(3) Uani 1 1 d G . . . .
C9 C 0.57714(2) 1.00152(2) 0.41618(2) 0.063(2) Uani 1 1 d G . . . .
C10 C 0.56158(2) 0.98506(2) 0.43710(2) 0.075(3) Uani 1 1 d G . . . .
H10 H 0.5730 0.9651 0.4479 0.090 Uiso 1 1 calc R . . . .
C11 C 0.52735(2) 0.99947(2) 0.44181(2) 0.097(4) Uani 1 1 d DG U . . .
C12 C 0.51030(2) 1.02742(2) 0.42461(2) 0.110(5) Uani 1 1 d G . . . .
C13 C 0.52494(2) 1.04274(2) 0.40190(2) 0.094(4) Uani 1 1 d G . . . .
H13 H 0.5120 1.0611 0.3889 0.112 Uiso 1 1 calc R . . . .
C14 C 0.56031(2) 1.02922(2) 0.39934(2) 0.071(2) Uani 1 1 d G . . . .
C17 C 0.51227(2) 0.98066(2) 0.46634(2) 0.138(6) Uani 1 1 d DG U . . .
H17P H 0.5295 0.9616 0.4753 0.207 Uiso 1 1 calc R . . . .
H17Q H 0.5120 0.9959 0.4840 0.207 Uiso 1 1 calc R . . . .
H17R H 0.4857 0.9725 0.4554 0.207 Uiso 1 1 calc R . . . .
C18 C 0.47133(2) 1.03880(2) 0.43052(2) 0.145(7) Uani 1 1 d G . . . .
H18A H 0.4522 1.0205 0.4246 0.218 Uiso 1 1 calc GR . . . .
H18B H 0.4608 1.0585 0.4171 0.218 Uiso 1 1 calc GR . . . .
H18C H 0.4767 1.0445 0.4535 0.218 Uiso 1 1 calc GR . . . .
C37 C 0.30844(2) 0.86457(2) 0.26285(2) 0.0445(15) Uani 1 1 d G . . . .
C38 C 0.31853(2) 0.83330(2) 0.27919(2) 0.0468(16) Uani 1 1 d G . . . .
C39 C 0.33950(2) 0.78392(2) 0.28930(2) 0.0430(15) Uani 1 1 d G . . . .
C40 C 0.35429(2) 0.75113(2) 0.29084(2) 0.0498(17) Uani 1 1 d G . . . .
H40 H 0.3603 0.7421 0.2727 0.060 Uiso 1 1 calc R . . . .
C41 C 0.36011(2) 0.73220(2) 0.31803(2) 0.0518(17) Uani 1 1 d G . . . .
C42 C 0.35098(2) 0.74553(2) 0.34541(2) 0.0496(17) Uani 1 1 d G . . . .
C43 C 0.33540(2) 0.77729(2) 0.34384(2) 0.0469(16) Uani 1 1 d G . . . .
H43 H 0.3288 0.7858 0.3619 0.056 Uiso 1 1 calc R . . . .
C44 C 0.32934(2) 0.79671(2) 0.31654(2) 0.0421(15) Uani 1 1 d G . . . .
C45 C 0.29240(2) 0.91619(2) 0.25458(2) 0.0453(16) Uani 1 1 d G . . . .
C46 C 0.28391(2) 0.95005(2) 0.25610(2) 0.0552(19) Uani 1 1 d G . . . .
H46 H 0.2777 0.9587 0.2743 0.066 Uiso 1 1 calc R . . . .
C47 C 0.28458(2) 0.97115(2) 0.23066(2) 0.066(2) Uani 1 1 d G . . . .
C48 C 0.29463(2) 0.95766(2) 0.20366(2) 0.067(2) Uani 1 1 d G . . . .
C49 C 0.30329(2) 0.92431(2) 0.20183(2) 0.060(2) Uani 1 1 d G . . . .
H49 H 0.3094 0.9158 0.1835 0.072 Uiso 1 1 calc R . . . .
C50 C 0.30295(2) 0.90307(2) 0.22752(2) 0.0498(17) Uani 1 1 d G . . . .
C51 C 0.37661(2) 0.69704(2) 0.31920(2) 0.069(2) Uani 1 1 d G . . . .
H51A H 0.3781 0.6910 0.2977 0.104 Uiso 1 1 calc GR . . . .
H51B H 0.3595 0.6811 0.3254 0.104 Uiso 1 1 calc GR . . . .
H51C H 0.4029 0.6962 0.3352 0.104 Uiso 1 1 calc GR . . . .
C52 C 0.35857(2) 0.72513(2) 0.37627(2) 0.064(2) Uani 1 1 d G . . . .
H52A H 0.3564 0.7396 0.3938 0.095 Uiso 1 1 calc GR . . . .
H52B H 0.3850 0.7156 0.3823 0.095 Uiso 1 1 calc GR . . . .
H52C H 0.3393 0.7070 0.3726 0.095 Uiso 1 1 calc GR . . . .
C53 C 0.27679(2) 1.00824(2) 0.23454(2) 0.097(4) Uani 1 1 d G . . . .
H53A H 0.2682 1.0113 0.2536 0.145 Uiso 1 1 calc GR . . . .
H53B H 0.2564 1.0162 0.2151 0.145 Uiso 1 1 calc GR . . . .
H53C H 0.3009 1.0210 0.2374 0.145 Uiso 1 1 calc GR . . . .
C54 C 0.29549(2) 0.98203(2) 0.17700(2) 0.102(4) Uani 1 1 d G . . . .
H54A H 0.3155 0.9991 0.1860 0.153 Uiso 1 1 calc GR . . . .
H54B H 0.2699 0.9928 0.1682 0.153 Uiso 1 1 calc GR . . . .
H54C H 0.3016 0.9699 0.1596 0.153 Uiso 1 1 calc GR . . . .
C55 C 0.69304(2) 0.65806(2) 0.29929(2) 0.0472(16) Uani 1 1 d G . . . .
C56 C 0.66510(2) 0.67075(2) 0.26973(2) 0.0456(16) Uani 1 1 d G . . . .
C57 C 0.64260(2) 0.69643(2) 0.22476(2) 0.0498(17) Uani 1 1 d G . . . .
C58 C 0.63626(2) 0.71601(2) 0.19640(2) 0.0586(19) Uani 1 1 d G . . . .
H58 H 0.6572 0.7240 0.1896 0.070 Uiso 1 1 calc R . . . .
C59 C 0.59662(2) 0.72300(2) 0.17879(2) 0.065(2) Uani 1 1 d G . . . .
C60 C 0.56571(2) 0.71075(2) 0.18807(2) 0.068(2) Uani 1 1 d G . . . .
C61 C 0.57283(2) 0.69167(2) 0.21689(2) 0.059(2) Uani 1 1 d G . . . .
H61 H 0.5518 0.6837 0.2236 0.071 Uiso 1 1 calc R . . . .
C62 C 0.61110(2) 0.68490(2) 0.23496(2) 0.0465(16) Uani 1 1 d G . . . .
C63 C 0.71603(2) 0.64072(2) 0.34690(2) 0.0461(16) Uani 1 1 d G . . . .
C64 C 0.72425(2) 0.62883(2) 0.37894(2) 0.0519(17) Uani 1 1 d G . . . .
H64 H 0.7038 0.6204 0.3861 0.062 Uiso 1 1 calc R . . . .
C65 C 0.76216(2) 0.62940(2) 0.39981(2) 0.0555(19) Uani 1 1 d G . . . .
C66 C 0.79370(2) 0.64204(2) 0.38870(2) 0.062(2) Uani 1 1 d G . . . .
C67 C 0.78541(2) 0.65309(2) 0.35676(2) 0.0559(19) Uani 1 1 d G . . . .
H67 H 0.8057 0.6612 0.3491 0.067 Uiso 1 1 calc R . . . .
C68 C 0.74748(2) 0.65207(2) 0.33659(2) 0.0474(16) Uani 1 1 d G . . . .
C69 C 0.58932(2) 0.74579(2) 0.14858(2) 0.100(4) Uani 1 1 d G . . . .
H69A H 0.5782 0.7324 0.1288 0.150 Uiso 1 1 calc GR . . . .
H69B H 0.6141 0.7557 0.1484 0.150 Uiso 1 1 calc GR . . . .
H69C H 0.5710 0.7637 0.1494 0.150 Uiso 1 1 calc GR . . . .
C70 C 0.52534(2) 0.72013(2) 0.16924(2) 0.084(3) Uani 1 1 d G . . . .
H70A H 0.5212 0.7439 0.1727 0.126 Uiso 1 1 calc GR . . . .
H70B H 0.5069 0.7066 0.1764 0.126 Uiso 1 1 calc GR . . . .
H70C H 0.5211 0.7162 0.1461 0.126 Uiso 1 1 calc GR . . . .
C71 C 0.77087(2) 0.61730(2) 0.43438(2) 0.078(3) Uani 1 1 d G . . . .
H71A H 0.7735 0.6366 0.4489 0.117 Uiso 1 1 calc GR . . . .
H71B H 0.7953 0.6045 0.4408 0.117 Uiso 1 1 calc GR . . . .
H71C H 0.7494 0.6030 0.4359 0.117 Uiso 1 1 calc GR . . . .
C72 C 0.83559(2) 0.64385(2) 0.41291(2) 0.082(3) Uani 1 1 d G . . . .
H72A H 0.8530 0.6541 0.4023 0.122 Uiso 1 1 calc GR . . . .
H72B H 0.8448 0.6212 0.4201 0.122 Uiso 1 1 calc GR . . . .
H72C H 0.8356 0.6574 0.4318 0.122 Uiso 1 1 calc GR . . . .
C73 C 0.78437(2) 0.82532(2) 0.48406(2) 0.075(3) Uani 1 1 d G . . . .
H73 H 0.7979 0.8360 0.4712 0.090 Uiso 1 1 calc R . . . .
C74 C 0.77119(2) 0.79270(2) 0.47683(2) 0.079(3) Uani 1 1 d G . . . .
H74 H 0.7757 0.7814 0.4591 0.095 Uiso 1 1 calc R . . . .
C75 C 0.75153(2) 0.77636(2) 0.49527(2) 0.061(2) Uani 1 1 d G . . . .
C76 C 0.74701(2) 0.79380(2) 0.52074(2) 0.071(2) Uani 1 1 d G . . . .
H76 H 0.7338 0.7838 0.5342 0.085 Uiso 1 1 calc R . . . .
C77 C 0.76151(2) 0.82602(2) 0.52723(2) 0.089(3) Uani 1 1 d G . . . .
H77 H 0.7592 0.8372 0.5459 0.107 Uiso 1 1 calc R . . . .
C78 C 0.73530(2) 0.74196(2) 0.48633(2) 0.068(2) Uani 1 1 d G . . . .
H78A H 0.7561 0.7251 0.4953 0.082 Uiso 1 1 calc R . . . .
H78B H 0.7141 0.7378 0.4958 0.082 Uiso 1 1 calc R . . . .
C79 C 0.68660(2) 0.75660(2) 0.43320(2) 0.0558(18) Uani 1 1 d G . . . .
C80 C 0.68537(2) 0.75319(2) 0.39914(2) 0.0488(16) Uani 1 1 d G . . . .
C81 C 0.65951(2) 0.76668(2) 0.37154(2) 0.0466(16) Uani 1 1 d G . . . .
H81 H 0.6388 0.7807 0.3729 0.056 Uiso 1 1 calc R . . . .
C82 C 0.66405(2) 0.75948(2) 0.34124(2) 0.0443(15) Uani 1 1 d G . . . .
C83 C 0.69515(2) 0.73862(2) 0.34069(2) 0.0537(18) Uani 1 1 d G . . . .
H83 H 0.6986 0.7337 0.3203 0.064 Uiso 1 1 calc R . . . .
C84 C 0.72133(2) 0.72469(2) 0.36883(2) 0.0541(19) Uani 1 1 d G . . . .
H84 H 0.7419 0.7103 0.3678 0.065 Uiso 1 1 calc R . . . .
C85 C 0.71610(2) 0.73255(2) 0.39764(2) 0.0487(16) Uani 1 1 d G . . . .
C86 C 0.73911(2) 0.72359(2) 0.43179(2) 0.058(2) Uani 1 1 d G . . . .
C87 C 0.55600(2) 0.83875(2) 0.27768(2) 0.0457(16) Uani 1 1 d G . . . .
C88 C 0.58539(2) 0.81121(2) 0.28384(2) 0.0441(15) Uani 1 1 d G . . . .
C89 C 0.61384(2) 0.80132(2) 0.31181(2) 0.0467(16) Uani 1 1 d G . . . .
H89 H 0.6186 0.8139 0.3313 0.056 Uiso 1 1 calc R . . . .
C90 C 0.63567(2) 0.77270(2) 0.31139(2) 0.0457(16) Uani 1 1 d G . . . .
C91 C 0.62955(2) 0.75677(2) 0.28086(2) 0.0542(18) Uani 1 1 d G . . . .
H91 H 0.6456 0.7382 0.2798 0.065 Uiso 1 1 calc R . . . .
C92 C 0.60180(2) 0.76695(2) 0.25316(2) 0.0579(19) Uani 1 1 d G . . . .
H92 H 0.5983 0.7557 0.2331 0.069 Uiso 1 1 calc R . . . .
C93 C 0.57915(2) 0.79378(2) 0.25490(2) 0.0520(17) Uani 1 1 d G . . . .
C94 C 0.54534(2) 0.80921(2) 0.22992(2) 0.0530(18) Uani 1 1 d G . . . .
C95 C 0.50162(2) 0.85874(2) 0.22936(2) 0.0537(18) Uani 1 1 d G . . . .
H95A H 0.5016 0.8613 0.2067 0.064 Uiso 1 1 calc R . . . .
H95B H 0.5079 0.8809 0.2400 0.064 Uiso 1 1 calc R . . . .
C96 C 0.41322(2) 0.81399(2) 0.23933(2) 0.0482(16) Uani 1 1 d G . . . .
H96 H 0.4075 0.7937 0.2484 0.058 Uiso 1 1 calc R . . . .
C97 C 0.45141(2) 0.82012(2) 0.24119(2) 0.0458(16) Uani 1 1 d G . . . .
H97 H 0.4713 0.8043 0.2512 0.055 Uiso 1 1 calc R . . . .
C98 C 0.46062(2) 0.84894(2) 0.22864(2) 0.0459(16) Uani 1 1 d G . . . .
C99 C 0.43062(2) 0.87125(2) 0.21446(2) 0.0514(17) Uani 1 1 d G . . . .
H99 H 0.4361 0.8918 0.2057 0.062 Uiso 1 1 calc R . . . .
C100 C 0.39347(2) 0.86374(2) 0.21313(2) 0.0535(18) Uani 1 1 d G . . . .
H100 H 0.3733 0.8793 0.2031 0.064 Uiso 1 1 calc R . . . .
C101 C 0.37151(2) 0.87611(2) 0.36513(2) 0.0592(19) Uani 1 1 d G . . . .
H101 H 0.3684 0.8527 0.3676 0.071 Uiso 1 1 calc R . . . .
C102 C 0.40790(2) 0.89136(2) 0.38148(2) 0.063(2) Uani 1 1 d G . . . .
H102 H 0.4291 0.8782 0.3944 0.075 Uiso 1 1 calc R . . . .
C103 C 0.41251(2) 0.92488(2) 0.37860(2) 0.063(2) Uani 1 1 d G . . . .
C104 C 0.38030(2) 0.94325(2) 0.35883(2) 0.062(2) Uani 1 1 d G . . . .
H104 H 0.3822 0.9668 0.3563 0.074 Uiso 1 1 calc R . . . .
C105 C 0.34593(2) 0.92658(2) 0.34324(2) 0.0573(19) Uani 1 1 d G . . . .
H105 H 0.3245 0.9391 0.3297 0.069 Uiso 1 1 calc R . . . .
C106 C 0.44914(2) 0.94255(2) 0.39547(2) 0.070(2) Uani 1 1 d G . . . .
H10A H 0.4443 0.9669 0.3925 0.084 Uiso 1 1 calc R . . . .
H10B H 0.4560 0.9378 0.4190 0.084 Uiso 1 1 calc R . . . .
C107 C 0.50973(2) 0.91068(2) 0.39859(2) 0.067(2) Uani 1 1 d G . . . .
C108 C 0.54050(2) 0.91413(2) 0.38264(2) 0.063(2) Uani 1 1 d G . . . .
C109 C 0.57480(2) 0.89475(2) 0.38777(2) 0.061(2) Uani 1 1 d G . . . .
H109 H 0.5812 0.8771 0.4033 0.074 Uiso 1 1 calc R . . . .
C110 C 0.59878(2) 0.90264(2) 0.36916(2) 0.059(2) Uani 1 1 d G . . . .
C111 C 0.58765(2) 0.93040(2) 0.34643(2) 0.075(3) Uani 1 1 d G . . . .
H111 H 0.6042 0.9367 0.3342 0.090 Uiso 1 1 calc R . . . .
C112 C 0.55364(2) 0.94767(2) 0.34238(2) 0.074(3) Uani 1 1 d G . . . .
H112 H 0.5464 0.9655 0.3271 0.088 Uiso 1 1 calc R . . . .
C113 C 0.53005(2) 0.93912(2) 0.36039(2) 0.065(2) Uani 1 1 d G . . . .
C114 C 0.49244(2) 0.95374(2) 0.36208(2) 0.072(2) Uani 1 1 d G . . . .
C115 C 0.70532(2) 0.85606(2) 0.32801(2) 0.068(2) Uani 1 1 d G . . . .
C116 C 0.68373(2) 0.86233(2) 0.35074(2) 0.060(2) Uani 1 1 d G . . . .
C117 C 0.65062(2) 0.88116(2) 0.34669(2) 0.061(2) Uani 1 1 d G . . . .
H117 H 0.6385 0.8927 0.3269 0.073 Uiso 1 1 calc R . . . .
C118 C 0.63490(2) 0.88305(2) 0.37264(2) 0.062(2) Uani 1 1 d G . . . .
C119 C 0.65357(2) 0.86637(2) 0.40119(2) 0.071(2) Uani 1 1 d G . . . .
H119 H 0.6429 0.8677 0.4186 0.086 Uiso 1 1 calc R . . . .
C120 C 0.68746(2) 0.84762(2) 0.40559(2) 0.065(2) Uani 1 1 d G . . . .
H120 H 0.7001 0.8366 0.4256 0.078 Uiso 1 1 calc R . . . .
C121 C 0.70200(2) 0.84562(2) 0.37962(2) 0.060(2) Uani 1 1 d G . . . .
C122 C 0.73604(2) 0.82783(2) 0.37492(2) 0.063(2) Uani 1 1 d G . . . .
C123 C 0.76721(2) 0.82549(2) 0.33129(2) 0.071(2) Uani 1 1 d G . . . .
H12A H 0.7923 0.8243 0.3492 0.085 Uiso 1 1 calc R . . . .
H12B H 0.7696 0.8431 0.3160 0.085 Uiso 1 1 calc R . . . .
C124 C 0.77716(2) 0.73472(2) 0.30907(2) 0.0572(19) Uani 1 1 d G . . . .
H124 H 0.7945 0.7165 0.3173 0.069 Uiso 1 1 calc R . . . .
C125 C 0.78395(2) 0.76453(2) 0.32574(2) 0.063(2) Uani 1 1 d G . . . .
H125 H 0.8051 0.7665 0.3454 0.075 Uiso 1 1 calc R . . . .
C126 C 0.75965(2) 0.79185(2) 0.31355(2) 0.060(2) Uani 1 1 d G . . . .
C127 C 0.72979(2) 0.78736(2) 0.28519(2) 0.061(2) Uani 1 1 d G . . . .
H127 H 0.7126 0.8054 0.2760 0.074 Uiso 1 1 calc R . . . .
C128 C 0.72452(2) 0.75656(2) 0.26980(2) 0.0563(19) Uani 1 1 d G . . . .
H128 H 0.7039 0.7541 0.2499 0.068 Uiso 1 1 calc R . . . .
C129 C 0.57882(2) 0.70047(2) 0.31240(2) 0.0421(15) Uani 1 1 d G . . . .
H129 H 0.5687 0.7011 0.2893 0.051 Uiso 1 1 calc R . . . .
C130 C 0.56527(2) 0.72328(2) 0.33032(2) 0.0433(15) Uani 1 1 d G . . . .
H130 H 0.5460 0.7393 0.3197 0.052 Uiso 1 1 calc R . . . .
C131 C 0.58039(2) 0.72253(2) 0.36463(2) 0.0395(14) Uani 1 1 d G . . . .
C132 C 0.60764(2) 0.69799(2) 0.37827(2) 0.0462(16) Uani 1 1 d G . . . .
H132 H 0.6180 0.6963 0.4013 0.055 Uiso 1 1 calc R . . . .
C133 C 0.61983(2) 0.67646(2) 0.35978(2) 0.0470(16) Uani 1 1 d G . . . .
H133 H 0.6388 0.6601 0.3702 0.056 Uiso 1 1 calc R . . . .
C134 C 0.56665(2) 0.74578(2) 0.38644(2) 0.0446(15) Uani 1 1 d G . . . .
H13A H 0.5573 0.7320 0.4014 0.053 Uiso 1 1 calc R . . . .
H13B H 0.5894 0.7589 0.3999 0.053 Uiso 1 1 calc R . . . .
C135 C 0.54298(2) 0.80187(2) 0.36149(2) 0.0435(15) Uani 1 1 d G . . . .
C136 C 0.50325(2) 0.81656(2) 0.34673(2) 0.0417(14) Uani 1 1 d G . . . .
C137 C 0.49314(2) 0.84833(2) 0.33293(2) 0.0425(15) Uani 1 1 d G . . . .
H137 H 0.5126 0.8646 0.3334 0.051 Uiso 1 1 calc R . . . .
C138 C 0.45314(2) 0.85530(2) 0.31835(2) 0.0400(14) Uani 1 1 d G . . . .
C139 C 0.42594(2) 0.83160(2) 0.31983(2) 0.0472(16) Uani 1 1 d G . . . .
H139 H 0.3990 0.8366 0.3101 0.057 Uiso 1 1 calc R . . . .
C140 C 0.43617(2) 0.80073(2) 0.33486(2) 0.0504(17) Uani 1 1 d G . . . .
H140 H 0.4168 0.7853 0.3364 0.060 Uiso 1 1 calc R . . . .
C141 C 0.47484(2) 0.79336(2) 0.34727(2) 0.0438(15) Uani 1 1 d G . . . .
C142 C 0.49582(2) 0.76259(2) 0.36279(2) 0.0471(16) Uani 1 1 d G . . . .
C143 C 0.47752(2) 0.95610(2) 0.25586(2) 0.070(2) Uani 1 1 d G . . . .
C144 C 0.45587(2) 0.93336(2) 0.27090(2) 0.0546(18) Uani 1 1 d G . . . .
C145 C 0.46803(2) 0.90429(2) 0.28822(2) 0.0493(17) Uani 1 1 d G . . . .
H145 H 0.4936 0.8957 0.2917 0.059 Uiso 1 1 calc R . . . .
C146 C 0.44122(2) 0.88756(2) 0.30063(2) 0.0420(14) Uani 1 1 d G . . . .
C147 C 0.40395(2) 0.90082(2) 0.29457(2) 0.0515(17) Uani 1 1 d G . . . .
H147 H 0.3860 0.8896 0.3029 0.062 Uiso 1 1 calc R . . . .
C148 C 0.39191(2) 0.93054(2) 0.27638(2) 0.0563(19) Uani 1 1 d G . . . .
H148 H 0.3661 0.9391 0.2717 0.068 Uiso 1 1 calc R . . . .
C149 C 0.41972(2) 0.94652(2) 0.26577(2) 0.0540(18) Uani 1 1 d G . . . .
C150 C 0.41828(2) 0.97859(2) 0.24715(2) 0.065(2) Uani 1 1 d G . . . .
C151 C 0.46694(2) 1.01211(2) 0.23089(2) 0.082(3) Uani 1 1 d G . . . .
H15G H 0.4796 1.0067 0.2143 0.098 Uiso 1 1 calc R . . . .
H15H H 0.4442 1.0268 0.2207 0.098 Uiso 1 1 calc R . . . .
C152 C 0.51713(2) 1.04544(2) 0.31425(2) 0.083(3) Uani 1 1 d G . . . .
H152 H 0.5130 1.0456 0.3348 0.099 Uiso 1 1 calc R . . . .
C153 C 0.48935(2) 1.03219(2) 0.28787(2) 0.078(3) Uani 1 1 d G . . . .
H153 H 0.4655 1.0246 0.2903 0.093 Uiso 1 1 calc R . . . .
C154 C 0.49455(2) 1.02944(2) 0.25810(2) 0.084(3) Uani 1 1 d G . . . .
C155 C 0.52883(2) 1.04103(2) 0.25483(2) 0.108(4) Uani 1 1 d G . . . .
H155 H 0.5340 1.0388 0.2348 0.129 Uiso 1 1 calc R . . . .
C156 C 0.55416(2) 1.05513(2) 0.27961(2) 0.131(6) Uani 1 1 d G U . . .
H156 H 0.5769 1.0640 0.2761 0.157 Uiso 1 1 calc R . . . .
C177 C 0.31856(2) 0.80475(2) 0.16672(2) 0.061(2) Uani 1 1 d G . . . .
C178 C 0.31616(2) 0.77666(2) 0.18749(2) 0.069(2) Uani 1 1 d G . . . .
C179 C 0.28331(2) 0.78062(2) 0.19769(2) 0.065(2) Uani 1 1 d G . . . .
C180 C 0.26503(2) 0.81165(2) 0.18590(2) 0.0581(19) Uani 1 1 d G . . . .
C181 C 0.28628(2) 0.82623(2) 0.16639(2) 0.060(2) Uani 1 1 d G . . . .
C182 C 0.34570(2) 0.80924(2) 0.14901(2) 0.083(3) Uani 1 1 d G . . . .
H18D H 0.3380 0.7951 0.1295 0.124 Uiso 1 1 calc GR . . . .
H18E H 0.3720 0.8029 0.1628 0.124 Uiso 1 1 calc GR . . . .
H18F H 0.3457 0.8328 0.1426 0.124 Uiso 1 1 calc GR . . . .
C183 C 0.34371(2) 0.74648(2) 0.19336(2) 0.082(3) Uani 1 1 d G . . . .
H18G H 0.3506 0.7395 0.2162 0.123 Uiso 1 1 calc GR . . . .
H18H H 0.3675 0.7526 0.1884 0.123 Uiso 1 1 calc GR . . . .
H18I H 0.3307 0.7279 0.1793 0.123 Uiso 1 1 calc GR . . . .
C184 C 0.26821(2) 0.75676(2) 0.21886(2) 0.085(3) Uani 1 1 d G . . . .
H18J H 0.2534 0.7385 0.2054 0.127 Uiso 1 1 calc GR . . . .
H18K H 0.2511 0.7691 0.2285 0.127 Uiso 1 1 calc GR . . . .
H18L H 0.2904 0.7475 0.2362 0.127 Uiso 1 1 calc GR . . . .
C185 C 0.22931(2) 0.82622(2) 0.19058(2) 0.089(3) Uani 1 1 d G . . . .
H18M H 0.2061 0.8172 0.1741 0.133 Uiso 1 1 calc GR . . . .
H18N H 0.2298 0.8506 0.1885 0.133 Uiso 1 1 calc GR . . . .
H18O H 0.2284 0.8204 0.2123 0.133 Uiso 1 1 calc GR . . . .
C186 C 0.27470(2) 0.85775(2) 0.14686(2) 0.073(2) Uani 1 1 d G . . . .
H18P H 0.2577 0.8522 0.1249 0.109 Uiso 1 1 calc GR . . . .
H18Q H 0.2982 0.8692 0.1455 0.109 Uiso 1 1 calc GR . . . .
H18R H 0.2607 0.8725 0.1574 0.109 Uiso 1 1 calc GR . . . .
C187 C 0.25868(2) 0.86018(2) 0.35688(2) 0.0557(19) Uani 1 1 d G . . . .
C188 C 0.25482(2) 0.89565(2) 0.35052(2) 0.058(2) Uani 1 1 d G . . . .
C189 C 0.23349(2) 0.90046(2) 0.31754(2) 0.060(2) Uani 1 1 d G . . . .
C190 C 0.22339(2) 0.86804(2) 0.30210(2) 0.064(2) Uani 1 1 d G . . . .
C191 C 0.23852(2) 0.84310(2) 0.32781(2) 0.061(2) Uani 1 1 d G . . . .
C192 C 0.27660(2) 0.84503(2) 0.38897(2) 0.069(2) Uani 1 1 d G . . . .
H19A H 0.2581 0.8460 0.4014 0.104 Uiso 1 1 calc GR . . . .
H19B H 0.3004 0.8573 0.4006 0.104 Uiso 1 1 calc GR . . . .
H19C H 0.2832 0.8216 0.3864 0.104 Uiso 1 1 calc GR . . . .
C193 C 0.27058(2) 0.92195(2) 0.37603(2) 0.079(3) Uani 1 1 d G . . . .
H19D H 0.2764 0.9423 0.3658 0.119 Uiso 1 1 calc GR . . . .
H19E H 0.2946 0.9137 0.3922 0.119 Uiso 1 1 calc GR . . . .
H19F H 0.2511 0.9270 0.3868 0.119 Uiso 1 1 calc GR . . . .
C194 C 0.21973(2) 0.93261(2) 0.30079(2) 0.078(3) Uani 1 1 d G . . . .
H19G H 0.1921 0.9359 0.2987 0.118 Uiso 1 1 calc GR . . . .
H19H H 0.2227 0.9322 0.2791 0.118 Uiso 1 1 calc GR . . . .
H19I H 0.2353 0.9510 0.3134 0.118 Uiso 1 1 calc GR . . . .
C195 C 0.20004(2) 0.86101(2) 0.26842(2) 0.091(3) Uani 1 1 d G . . . .
H19J H 0.1723 0.8646 0.2657 0.137 Uiso 1 1 calc GR . . . .
H19K H 0.2041 0.8377 0.2632 0.137 Uiso 1 1 calc GR . . . .
H19L H 0.2081 0.8760 0.2538 0.137 Uiso 1 1 calc GR . . . .
C196 C 0.23314(2) 0.80612(2) 0.32254(2) 0.076(3) Uani 1 1 d G . . . .
H19M H 0.2576 0.7946 0.3342 0.113 Uiso 1 1 calc GR . . . .
H19N H 0.2261 0.8012 0.2993 0.113 Uiso 1 1 calc GR . . . .
H19O H 0.2122 0.7984 0.3307 0.113 Uiso 1 1 calc GR . . . .
C197 C 0.79144(2) 0.68339(2) 0.24456(2) 0.066(2) Uani 1 1 d G . . . .
C198 C 0.78978(2) 0.65202(2) 0.26092(2) 0.070(2) Uani 1 1 d G . . . .
C199 C 0.75372(2) 0.63548(2) 0.24049(2) 0.068(2) Uani 1 1 d G . . . .
C200 C 0.73442(2) 0.65666(2) 0.21368(2) 0.076(3) Uani 1 1 d G . . . .
C201 C 0.75858(2) 0.68654(2) 0.21813(2) 0.071(2) Uani 1 1 d G . . . .
C202 C 0.82583(2) 0.70717(2) 0.25733(2) 0.084(3) Uani 1 1 d G . . . .
H20A H 0.8454 0.7024 0.2466 0.126 Uiso 1 1 calc GR . . . .
H20B H 0.8375 0.7041 0.2809 0.126 Uiso 1 1 calc GR . . . .
H20C H 0.8167 0.7303 0.2527 0.126 Uiso 1 1 calc GR . . . .
C203 C 0.81812(2) 0.63623(2) 0.28951(2) 0.081(3) Uani 1 1 d G . . . .
H20D H 0.8292 0.6162 0.2827 0.121 Uiso 1 1 calc GR . . . .
H20E H 0.8049 0.6299 0.3052 0.121 Uiso 1 1 calc GR . . . .
H20F H 0.8392 0.6521 0.2997 0.121 Uiso 1 1 calc GR . . . .
C204 C 0.73862(2) 0.60154(2) 0.24655(2) 0.113(5) Uani 1 1 d G . . . .
H20G H 0.7123 0.5981 0.2312 0.170 Uiso 1 1 calc GR . . . .
H20H H 0.7377 0.6006 0.2689 0.170 Uiso 1 1 calc GR . . . .
H20I H 0.7561 0.5840 0.2435 0.170 Uiso 1 1 calc GR . . . .
C205 C 0.69886(2) 0.64905(2) 0.18683(2) 0.107(4) Uani 1 1 d G . . . .
H20J H 0.7054 0.6347 0.1710 0.161 Uiso 1 1 calc GR . . . .
H20K H 0.6872 0.6699 0.1762 0.161 Uiso 1 1 calc GR . . . .
H20L H 0.6801 0.6375 0.1953 0.161 Uiso 1 1 calc GR . . . .
C206 C 0.74972(2) 0.71647(2) 0.19365(2) 0.095(3) Uani 1 1 d G . . . .
H20M H 0.7512 0.7376 0.2056 0.142 Uiso 1 1 calc GR . . . .
H20N H 0.7234 0.7139 0.1780 0.142 Uiso 1 1 calc GR . . . .
H20O H 0.7690 0.7167 0.1820 0.142 Uiso 1 1 calc GR . . . .
C207 C 0.59445(2) 0.59455(2) 0.32232(2) 0.058(4) Uani 0.507(13) 1 d DG U P B 1
C208 C 0.56408(2) 0.60969(2) 0.29535(2) 0.057(4) Uani 0.507(13) 1 d DG U P B 1
C209 C 0.57340(2) 0.60548(2) 0.26700(2) 0.064(6) Uani 0.507(13) 1 d DG U P B 1
C210 C 0.61052(2) 0.58942(2) 0.27555(2) 0.052(5) Uani 0.507(13) 1 d DG U P B 1
C211 C 0.62244(2) 0.58179(2) 0.30913(2) 0.048(4) Uani 0.507(13) 1 d DG U P B 1
C212 C 0.58478(2) 0.59392(2) 0.35262(2) 0.125(12) Uani 0.507(13) 1 d G U P B 1
H21A H 0.5676 0.6128 0.3530 0.188 Uiso 0.507(13) 1 calc GR . P B 1
H21B H 0.6089 0.5956 0.3711 0.188 Uiso 0.507(13) 1 calc GR . P B 1
H21C H 0.5714 0.5729 0.3540 0.188 Uiso 0.507(13) 1 calc GR . P B 1
C213 C 0.52259(2) 0.62566(2) 0.28940(2) 0.095(8) Uani 0.507(13) 1 d G U P B 1
H21D H 0.5156 0.6392 0.2695 0.142 Uiso 0.507(13) 1 calc GR . P B 1
H21E H 0.5231 0.6399 0.3079 0.142 Uiso 0.507(13) 1 calc GR . P B 1
H21F H 0.5032 0.6078 0.2871 0.142 Uiso 0.507(13) 1 calc GR . P B 1
C214 C 0.55115(2) 0.61486(2) 0.23307(2) 0.122(11) Uani 0.507(13) 1 d G U P B 1
H21G H 0.5315 0.5976 0.2235 0.182 Uiso 0.507(13) 1 calc GR . P B 1
H21H H 0.5691 0.6167 0.2203 0.182 Uiso 0.507(13) 1 calc GR . P B 1
H21I H 0.5381 0.6364 0.2330 0.182 Uiso 0.507(13) 1 calc GR . P B 1
C215 C 0.63803(2) 0.57831(2) 0.25706(2) 0.095(8) Uani 0.507(13) 1 d G U P B 1
H21J H 0.6411 0.5539 0.2585 0.142 Uiso 0.507(13) 1 calc GR . P B 1
H21K H 0.6636 0.5890 0.2666 0.142 Uiso 0.507(13) 1 calc GR . P B 1
H21L H 0.6271 0.5849 0.2342 0.142 Uiso 0.507(13) 1 calc GR . P B 1
C216 C 0.65819(2) 0.56665(2) 0.33079(2) 0.125(12) Uani 0.507(13) 1 d G U P B 1
H21M H 0.6779 0.5841 0.3393 0.188 Uiso 0.507(13) 1 calc GR . P B 1
H21N H 0.6682 0.5501 0.3187 0.188 Uiso 0.507(13) 1 calc GR . P B 1
H21O H 0.6524 0.5556 0.3489 0.188 Uiso 0.507(13) 1 calc GR . P B 1
C607 C 0.5818(2) 0.60015(16) 0.31708(18) 0.046(3) Uani 0.493(13) 1 d . U P B 2
C608 C 0.5635(2) 0.60831(16) 0.2836(2) 0.043(3) Uani 0.493(13) 1 d G U P B 2
C609 C 0.5890(2) 0.59806(19) 0.2660(2) 0.062(6) Uani 0.493(13) 1 d G U P B 2
C610 C 0.6231(2) 0.58354(16) 0.2886(2) 0.050(5) Uani 0.493(13) 1 d G U P B 2
C611 C 0.6187(2) 0.58484(18) 0.3202(2) 0.056(4) Uani 0.493(13) 1 d G U P B 2
C612 C 0.5651(2) 0.60661(19) 0.3445(2) 0.112(11) Uani 0.493(13) 1 d G U P B 2
H61A H 0.5400 0.5950 0.3400 0.168 Uiso 0.493(13) 1 calc GR . P B 2
H61B H 0.5611 0.6307 0.3463 0.168 Uiso 0.493(13) 1 calc GR . P B 2
H61C H 0.5833 0.5983 0.3650 0.168 Uiso 0.493(13) 1 calc GR . P B 2
C613 C 0.5239(2) 0.6250(2) 0.2692(3) 0.113(11) Uani 0.493(13) 1 d G U P B 2
H61D H 0.5066 0.6103 0.2527 0.169 Uiso 0.493(13) 1 calc GR . P B 2
H61E H 0.5271 0.6464 0.2592 0.169 Uiso 0.493(13) 1 calc GR . P B 2
H61F H 0.5122 0.6291 0.2865 0.169 Uiso 0.493(13) 1 calc GR . P B 2
C614 C 0.5812(2) 0.6019(3) 0.2296(2) 0.112(10) Uani 0.493(13) 1 d G U P B 2
H61G H 0.5633 0.5843 0.2180 0.169 Uiso 0.493(13) 1 calc GR . P B 2
H61H H 0.6059 0.6001 0.2248 0.169 Uiso 0.493(13) 1 calc GR . P B 2
H61I H 0.5695 0.6239 0.2226 0.169 Uiso 0.493(13) 1 calc GR . P B 2
C615 C 0.6580(3) 0.56922(18) 0.2805(3) 0.128(11) Uani 0.493(13) 1 d G U P B 2
H61J H 0.6805 0.5679 0.3004 0.191 Uiso 0.493(13) 1 calc GR . P B 2
H61K H 0.6643 0.5838 0.2647 0.191 Uiso 0.493(13) 1 calc GR . P B 2
H61L H 0.6515 0.5468 0.2712 0.191 Uiso 0.493(13) 1 calc GR . P B 2
C616 C 0.6480(2) 0.5721(3) 0.3515(2) 0.155(16) Uani 0.493(13) 1 d G U P B 2
H61M H 0.6516 0.5480 0.3498 0.233 Uiso 0.493(13) 1 calc GR . P B 2
H61N H 0.6382 0.5767 0.3697 0.233 Uiso 0.493(13) 1 calc GR . P B 2
H61O H 0.6731 0.5836 0.3552 0.233 Uiso 0.493(13) 1 calc GR . P B 2
Rh8 Rh 0.21970(19) 0.41202(12) 0.40825(17) 0.1028(16) Uani 0.562(15) 1 d G U P C 1
C383 C 0.1844(3) 0.3674(2) 0.3938(2) 0.104(8) Uani 0.562(15) 1 d . U P C 1
C384 C 0.1996(4) 0.3771(2) 0.3694(2) 0.118(9) Uani 0.562(15) 1 d G U P C 1
C385 C 0.2402(4) 0.3760(2) 0.3821(3) 0.117(9) Uani 0.562(15) 1 d G U P C 1
C386 C 0.2501(3) 0.36553(19) 0.4143(3) 0.080(6) Uani 0.562(15) 1 d G U P C 1
C387 C 0.2156(3) 0.36021(18) 0.4215(2) 0.105(8) Uani 0.562(15) 1 d G U P C 1
C388 C 0.1424(4) 0.3650(4) 0.3907(4) 0.141(12) Uani 0.562(15) 1 d G U P C 1
H38A H 0.1326 0.3427 0.3827 0.211 Uiso 0.562(15) 1 calc GR . P C 1
H38B H 0.1278 0.3821 0.3754 0.211 Uiso 0.562(15) 1 calc GR . P C 1
H38C H 0.1391 0.3687 0.4120 0.211 Uiso 0.562(15) 1 calc GR . P C 1
C389 C 0.1766(5) 0.3870(4) 0.3359(3) 0.123(9) Uani 0.562(15) 1 d G U P C 1
H38D H 0.1520 0.3973 0.3360 0.184 Uiso 0.562(15) 1 calc GR . P C 1
H38E H 0.1709 0.3671 0.3219 0.184 Uiso 0.562(15) 1 calc GR . P C 1
H38F H 0.1916 0.4031 0.3276 0.184 Uiso 0.562(15) 1 calc GR . P C 1
C390 C 0.2679(5) 0.3844(4) 0.3644(4) 0.159(14) Uani 0.562(15) 1 d G U P C 1
H39A H 0.2533 0.3910 0.3421 0.238 Uiso 0.562(15) 1 calc R . P C 1
H39B H 0.2847 0.4029 0.3755 0.238 Uiso 0.562(15) 1 calc R . P C 1
H39C H 0.2841 0.3648 0.3640 0.238 Uiso 0.562(15) 1 calc R . P C 1
C391 C 0.2903(5) 0.3609(3) 0.4369(4) 0.123(10) Uani 0.562(15) 1 d G U P C 1
H39D H 0.3083 0.3758 0.4306 0.185 Uiso 0.562(15) 1 calc GR . P C 1
H39E H 0.2984 0.3376 0.4359 0.185 Uiso 0.562(15) 1 calc GR . P C 1
H39F H 0.2908 0.3662 0.4591 0.185 Uiso 0.562(15) 1 calc GR . P C 1
C392 C 0.2127(5) 0.3489(3) 0.4531(3) 0.145(13) Uani 0.562(15) 1 d G U P C 1
H39G H 0.1853 0.3439 0.4508 0.218 Uiso 0.562(15) 1 calc GR . P C 1
H39H H 0.2223 0.3666 0.4693 0.218 Uiso 0.562(15) 1 calc GR . P C 1
H39I H 0.2286 0.3287 0.4601 0.218 Uiso 0.562(15) 1 calc GR . P C 1
Rh8' Rh 0.2063(3) 0.41206(16) 0.41672(16) 0.104(2) Uani 0.438(15) 1 d G U P C 2
C683 C 0.16949(4) 0.36566(3) 0.40574(5) 0.111(11) Uani 0.438(15) 1 d . U P C 2
C684 C 0.18076(4) 0.37284(3) 0.37892(4) 0.125(13) Uani 0.438(15) 1 d G U P C 2
C685 C 0.22100(4) 0.37070(3) 0.38807(4) 0.26(4) Uani 0.438(15) 1 d G U P C 2
C686 C 0.23458(4) 0.36218(3) 0.42056(4) 0.113(13) Uani 0.438(15) 1 d G U P C 2
C687 C 0.20275(4) 0.35907(3) 0.43149(5) 0.099(10) Uani 0.438(15) 1 d G U P C 2
C688 C 0.12920(4) 0.36511(3) 0.40673(5) 0.140(15) Uani 0.438(15) 1 d G U P C 2
H68A H 0.1213 0.3878 0.4106 0.210 Uiso 0.438(15) 1 calc GR . P C 2
H68B H 0.1277 0.3503 0.4243 0.210 Uiso 0.438(15) 1 calc GR . P C 2
H68C H 0.1117 0.3568 0.3859 0.210 Uiso 0.438(15) 1 calc GR . P C 2
C689 C 0.15456(4) 0.38127(3) 0.34638(4) 0.21(3) Uani 0.438(15) 1 d G U P C 2
H68D H 0.1604 0.4039 0.3406 0.315 Uiso 0.438(15) 1 calc GR . P C 2
H68E H 0.1273 0.3803 0.3462 0.315 Uiso 0.438(15) 1 calc GR . P C 2
H68F H 0.1584 0.3652 0.3306 0.315 Uiso 0.438(15) 1 calc GR . P C 2
C690 C 0.24508(4) 0.37645(3) 0.36699(4) 0.17(2) Uani 0.438(15) 1 d G U P C 2
H69D H 0.2727 0.3733 0.3795 0.253 Uiso 0.438(15) 1 calc R . P C 2
H69E H 0.2376 0.3605 0.3489 0.253 Uiso 0.438(15) 1 calc R . P C 2
H69F H 0.2410 0.3994 0.3585 0.253 Uiso 0.438(15) 1 calc R . P C 2
C691 C 0.27565(4) 0.35730(3) 0.44006(4) 0.18(2) Uani 0.438(15) 1 d G U P C 2
H69G H 0.2773 0.3514 0.4624 0.266 Uiso 0.438(15) 1 calc R . P C 2
H69H H 0.2869 0.3392 0.4306 0.266 Uiso 0.438(15) 1 calc R . P C 2
H69I H 0.2902 0.3781 0.4402 0.266 Uiso 0.438(15) 1 calc R . P C 2
C692 C 0.20405(4) 0.35029(3) 0.46463(5) 0.124(13) Uani 0.438(15) 1 d G U P C 2
H69J H 0.1792 0.3399 0.4641 0.185 Uiso 0.438(15) 1 calc GR . P C 2
H69K H 0.2083 0.3706 0.4780 0.185 Uiso 0.438(15) 1 calc GR . P C 2
H69L H 0.2255 0.3345 0.4740 0.185 Uiso 0.438(15) 1 calc GR . P C 2
C217 C 0.06368(3) 0.57670(3) 0.30929(3) 0.064(2) Uani 1 1 d G . . . .
C218 C 0.04642(3) 0.57901(3) 0.33316(3) 0.067(2) Uani 1 1 d G . . . .
C219 C 0.00309(3) 0.59560(3) 0.35577(3) 0.082(3) Uani 1 1 d G . . . .
C220 C -0.02917(3) 0.60955(3) 0.36369(3) 0.099(4) Uani 1 1 d G . . . .
H220 H -0.0489 0.6226 0.3488 0.119 Uiso 1 1 calc R . . . .
C221 C -0.02939(3) 0.60264(3) 0.39443(3) 0.102(4) Uani 1 1 d G . . . .
C222 C -0.00186(3) 0.58464(3) 0.41781(3) 0.114(5) Uani 1 1 d G . . . .
C223 C 0.03044(3) 0.57196(2) 0.40896(3) 0.096(3) Uani 1 1 d G . . . .
H223 H 0.0507 0.5600 0.4245 0.115 Uiso 1 1 calc R . . . .
C224 C 0.03244(3) 0.57675(2) 0.37873(3) 0.075(2) Uani 1 1 d G . . . .
C225 C 0.10143(3) 0.57164(3) 0.27873(3) 0.065(2) Uani 1 1 d G . . . .
C226 C 0.13157(3) 0.56523(3) 0.26571(3) 0.085(3) Uani 1 1 d G . . . .
H226 H 0.1551 0.5546 0.2784 0.102 Uiso 1 1 calc R . . . .
C227 C 0.12634(3) 0.57472(4) 0.23377(3) 0.100(4) Uani 1 1 d DG U . . .
C228 C 0.09345(3) 0.59198(4) 0.21592(3) 0.093(3) Uani 1 1 d DG U . . .
C229 C 0.06297(3) 0.59857(4) 0.22792(3) 0.085(3) Uani 1 1 d G . . . .
H229 H 0.0406 0.6107 0.2154 0.102 Uiso 1 1 calc R . . . .
C230 C 0.06590(3) 0.58661(3) 0.25984(3) 0.066(2) Uani 1 1 d G . . . .
C231 C -0.06345(3) 0.61535(3) 0.40436(3) 0.139(6) Uani 1 1 d G . . . .
H23A H -0.0703 0.5987 0.4182 0.209 Uiso 1 1 calc GR . . . .
H23B H -0.0860 0.6193 0.3849 0.209 Uiso 1 1 calc GR . . . .
H23C H -0.0561 0.6364 0.4164 0.209 Uiso 1 1 calc GR . . . .
C232 C -0.00530(3) 0.57874(3) 0.45066(3) 0.158(7) Uani 1 1 d G . . . .
H23D H 0.0007 0.5995 0.4633 0.237 Uiso 1 1 calc GR . . . .
H23E H 0.0132 0.5612 0.4618 0.237 Uiso 1 1 calc GR . . . .
H23F H -0.0320 0.5716 0.4485 0.237 Uiso 1 1 calc GR . . . .
C233 C 0.16065(3) 0.56887(4) 0.22075(3) 0.119(5) Uani 1 1 d DG U . . .
H23G H 0.1516 0.5559 0.2006 0.178 Uiso 1 1 calc GR . . . .
H23H H 0.1814 0.5565 0.2369 0.178 Uiso 1 1 calc GR . . . .
H23I H 0.1709 0.5905 0.2164 0.178 Uiso 1 1 calc GR . . . .
C234 C 0.08925(4) 0.60409(4) 0.18171(3) 0.131(5) Uani 1 1 d DG U . . .
H23J H 0.0946 0.5855 0.1690 0.196 Uiso 1 1 calc GR . . . .
H23K H 0.1079 0.6223 0.1828 0.196 Uiso 1 1 calc GR . . . .
H23L H 0.0626 0.6123 0.1713 0.196 Uiso 1 1 calc GR . . . .
C235 C 0.18509(3) 0.47889(2) 0.38571(3) 0.100(4) Uani 1 1 d DG U . . .
C236 C 0.16107(3) 0.46940(2) 0.40349(3) 0.110(5) Uani 1 1 d DG U . . .
C237 C 0.14522(3) 0.43880(2) 0.43730(4) 0.136(6) Uani 1 1 d DG U . . .
C238 C 0.13689(3) 0.41700(3) 0.46082(4) 0.153(7) Uani 1 1 d DG U . . .
H238 H 0.1529 0.3977 0.4676 0.183 Uiso 1 1 calc R . . . .
C239 C 0.10763(4) 0.42218(3) 0.47396(4) 0.181(8) Uani 1 1 d DG U . . .
C240 C 0.08472(3) 0.45166(3) 0.46991(4) 0.187(9) Uani 1 1 d DG U . . .
C241 C 0.09162(3) 0.47450(3) 0.44537(4) 0.154(7) Uani 1 1 d DG U . . .
H241 H 0.0763 0.4942 0.4392 0.185 Uiso 1 1 calc R . . . .
C242 C 0.11984(3) 0.46733(2) 0.43166(4) 0.122(5) Uani 1 1 d DG U . . .
C243 C 0.21751(3) 0.50317(2) 0.35880(3) 0.107(5) Uani 1 1 d G . . . .
C244 C 0.23264(3) 0.52354(3) 0.33887(3) 0.097(4) Uani 1 1 d G . . . .
H244 H 0.2198 0.5441 0.3312 0.117 Uiso 1 1 calc R . . . .
C245 C 0.26554(3) 0.51512(3) 0.32978(3) 0.112(4) Uani 1 1 d DG U . . .
C246 C 0.28613(3) 0.48561(3) 0.34365(3) 0.111(4) Uani 1 1 d DG U . . .
C247 C 0.27431(3) 0.46576(3) 0.36233(3) 0.112(5) Uani 1 1 d G . . . .
H247 H 0.2889 0.4462 0.3709 0.135 Uiso 1 1 calc R . . . .
C248 C 0.23835(3) 0.47332(3) 0.37035(3) 0.107(4) Uani 1 1 d G . . . .
C249 C 0.10451(4) 0.39755(3) 0.50374(5) 0.231(12) Uani 1 1 d G U . . .
H24A H 0.1266 0.3819 0.5097 0.347 Uiso 1 1 calc GR . . . .
H24B H 0.0799 0.3850 0.4965 0.347 Uiso 1 1 calc GR . . . .
H24C H 0.1052 0.4112 0.5227 0.347 Uiso 1 1 calc GR . . . .
C250 C 0.05348(3) 0.46005(3) 0.48540(4) 0.246(13) Uani 1 1 d DG U . . .
H25A H 0.0640 0.4762 0.5030 0.369 Uiso 1 1 calc GR . . . .
H25B H 0.0456 0.4396 0.4942 0.369 Uiso 1 1 calc GR . . . .
H25C H 0.0307 0.4698 0.4690 0.369 Uiso 1 1 calc GR . . . .
C251 C 0.27969(3) 0.53561(3) 0.30731(3) 0.148(6) Uani 1 1 d DG U . . .
H25D H 0.2702 0.5586 0.3070 0.222 Uiso 1 1 calc GR . . . .
H25E H 0.2699 0.5261 0.2854 0.222 Uiso 1 1 calc GR . . . .
H25F H 0.3084 0.5356 0.3147 0.222 Uiso 1 1 calc GR . . . .
C252 C 0.32422(3) 0.47845(3) 0.33569(3) 0.143(6) Uani 1 1 d DG U . . .
H25G H 0.3433 0.4962 0.3448 0.214 Uiso 1 1 calc GR . . . .
H25H H 0.3185 0.4777 0.3121 0.214 Uiso 1 1 calc GR . . . .
H25I H 0.3350 0.4569 0.3451 0.214 Uiso 1 1 calc GR . . . .
C253 C 0.11955(3) 0.82593(3) 0.51716(3) 0.0529(18) Uani 1 1 d G . . . .
C254 C 0.09262(3) 0.83808(3) 0.48899(3) 0.0542(18) Uani 1 1 d G . . . .
C255 C 0.06986(3) 0.85785(3) 0.44030(3) 0.059(2) Uani 1 1 d G . . . .
C256 C 0.06248(3) 0.87035(3) 0.40886(3) 0.062(2) Uani 1 1 d G . . . .
H256 H 0.0830 0.8802 0.4026 0.074 Uiso 1 1 calc R . . . .
C257 C 0.02587(3) 0.86843(3) 0.38729(3) 0.066(2) Uani 1 1 d G . . . .
C258 C -0.00488(3) 0.85286(3) 0.39606(3) 0.060(2) Uani 1 1 d G . . . .
C259 C 0.00137(3) 0.84213(3) 0.42716(3) 0.058(2) Uani 1 1 d G . . . .
H259 H -0.0196 0.8334 0.4335 0.070 Uiso 1 1 calc R . . . .
C260 C 0.03939(3) 0.84415(3) 0.44977(3) 0.0558(19) Uani 1 1 d G . . . .
C261 C 0.14152(3) 0.79883(3) 0.56078(3) 0.0564(19) Uani 1 1 d G . . . .
C262 C 0.14922(3) 0.77719(3) 0.58860(3) 0.072(2) Uani 1 1 d G . . . .
H262 H 0.1283 0.7663 0.5934 0.086 Uiso 1 1 calc R . . . .
C263 C 0.18658(3) 0.77252(3) 0.60779(2) 0.083(3) Uani 1 1 d G . . . .
C264 C 0.21818(3) 0.78728(3) 0.60052(2) 0.081(3) Uani 1 1 d G . . . .
C265 C 0.21179(3) 0.80789(3) 0.57368(3) 0.071(2) Uani 1 1 d G . . . .
H265 H 0.2332 0.8180 0.5690 0.086 Uiso 1 1 calc R . . . .
C266 C 0.17415(3) 0.81359(3) 0.55379(3) 0.061(2) Uani 1 1 d G . . . .
C267 C 0.01846(3) 0.88011(3) 0.35310(3) 0.087(3) Uani 1 1 d G . . . .
H26A H 0.0016 0.9000 0.3491 0.130 Uiso 1 1 calc GR . . . .
H26B H 0.0056 0.8622 0.3380 0.130 Uiso 1 1 calc GR . . . .
H26C H 0.0434 0.8858 0.3498 0.130 Uiso 1 1 calc GR . . . .
C268 C -0.04423(3) 0.84918(3) 0.37117(3) 0.077(3) Uani 1 1 d G . . . .
H26D H -0.0618 0.8375 0.3808 0.116 Uiso 1 1 calc GR . . . .
H26E H -0.0418 0.8362 0.3527 0.116 Uiso 1 1 calc GR . . . .
H26F H -0.0549 0.8714 0.3637 0.116 Uiso 1 1 calc GR . . . .
C269 C 0.19588(3) 0.74826(3) 0.63681(2) 0.141(6) Uani 1 1 d G . . . .
H26G H 0.1901 0.7592 0.6550 0.211 Uiso 1 1 calc GR . . . .
H26H H 0.2236 0.7421 0.6434 0.211 Uiso 1 1 calc GR . . . .
H26I H 0.1798 0.7280 0.6305 0.211 Uiso 1 1 calc GR . . . .
C270 C 0.25966(3) 0.78073(3) 0.62122(2) 0.107(4) Uani 1 1 d G . . . .
H27A H 0.2776 0.7896 0.6104 0.160 Uiso 1 1 calc GR . . . .
H27B H 0.2638 0.7565 0.6245 0.160 Uiso 1 1 calc GR . . . .
H27C H 0.2647 0.7917 0.6423 0.160 Uiso 1 1 calc GR . . . .
C271 C 0.48255(3) 0.64197(2) 0.52476(2) 0.0443(15) Uani 1 1 d G . . . .
C272 C 0.47278(2) 0.67314(2) 0.50946(2) 0.0429(15) Uani 1 1 d G . . . .
C273 C 0.46083(2) 0.71109(2) 0.47320(3) 0.0436(15) Uani 1 1 d G . . . .
C274 C 0.45520(3) 0.73101(2) 0.44552(3) 0.0479(16) Uani 1 1 d G . . . .
H274 H 0.4629 0.7231 0.4278 0.058 Uiso 1 1 calc R . . . .
C275 C 0.43810(3) 0.76263(2) 0.44426(3) 0.0499(17) Uani 1 1 d G . . . .
C276 C 0.42572(3) 0.77336(2) 0.47103(3) 0.0532(18) Uani 1 1 d G . . . .
C277 C 0.43093(2) 0.75358(2) 0.49771(3) 0.0485(16) Uani 1 1 d G . . . .
H277 H 0.4226 0.7613 0.5151 0.058 Uiso 1 1 calc R . . . .
C278 C 0.44806(2) 0.72285(2) 0.49958(3) 0.0410(14) Uani 1 1 d G . . . .
C279 C 0.48573(3) 0.60138(3) 0.55778(2) 0.0438(15) Uani 1 1 d G . . . .
C280 C 0.48056(3) 0.57852(3) 0.58071(3) 0.0493(17) Uani 1 1 d G . . . .
H280 H 0.4708 0.5858 0.5975 0.059 Uiso 1 1 calc R . . . .
C281 C 0.48994(3) 0.54519(3) 0.57829(3) 0.0521(18) Uani 1 1 d G . . . .
C282 C 0.50373(3) 0.53419(3) 0.55256(3) 0.0511(17) Uani 1 1 d G . . . .
C283 C 0.50858(3) 0.55651(3) 0.53009(3) 0.0487(16) Uani 1 1 d G . . . .
H283 H 0.5186 0.5492 0.5135 0.058 Uiso 1 1 calc R . . . .
C284 C 0.49852(3) 0.59031(3) 0.53197(3) 0.0415(15) Uani 1 1 d G . . . .
C285 C 0.43173(3) 0.78427(3) 0.41530(3) 0.063(2) Uani 1 1 d G . . . .
H28A H 0.4469 0.8050 0.4216 0.094 Uiso 1 1 calc GR . . . .
H28B H 0.4039 0.7898 0.4062 0.094 Uiso 1 1 calc GR . . . .
H28C H 0.4402 0.7724 0.3989 0.094 Uiso 1 1 calc GR . . . .
C286 C 0.40542(3) 0.80694(2) 0.46819(3) 0.074(3) Uani 1 1 d G . . . .
H28D H 0.3826 0.8073 0.4485 0.112 Uiso 1 1 calc GR . . . .
H28E H 0.4236 0.8248 0.4669 0.112 Uiso 1 1 calc GR . . . .
H28F H 0.3970 0.8106 0.4873 0.112 Uiso 1 1 calc GR . . . .
C287 C 0.48312(3) 0.51955(3) 0.60212(3) 0.072(2) Uani 1 1 d G . . . .
H28G H 0.4827 0.5310 0.6220 0.108 Uiso 1 1 calc GR . . . .
H28H H 0.5043 0.5030 0.6075 0.108 Uiso 1 1 calc GR . . . .
H28I H 0.4580 0.5082 0.5921 0.108 Uiso 1 1 calc GR . . . .
C288 C 0.51360(3) 0.49789(3) 0.54990(3) 0.065(2) Uani 1 1 d G . . . .
H28J H 0.5228 0.4949 0.5311 0.097 Uiso 1 1 calc GR . . . .
H28K H 0.4902 0.4841 0.5472 0.097 Uiso 1 1 calc GR . . . .
H28L H 0.5342 0.4910 0.5697 0.097 Uiso 1 1 calc GR . . . .
C289 C 0.24690(3) 0.43289(2) 0.48112(4) 0.111(5) Uani 1 1 d G . . . .
H289 H 0.2239 0.4220 0.4821 0.133 Uiso 1 1 calc R . . . .
C290 C 0.27257(3) 0.44728(2) 0.50961(3) 0.089(3) Uani 1 1 d G . . . .
H290 H 0.2665 0.4463 0.5293 0.107 Uiso 1 1 calc R . . . .
C291 C 0.30511(3) 0.46214(2) 0.50901(3) 0.065(2) Uani 1 1 d G . . . .
C292 C 0.31264(3) 0.46268(2) 0.48015(3) 0.081(3) Uani 1 1 d G . . . .
H292 H 0.3356 0.4732 0.4785 0.097 Uiso 1 1 calc R . . . .
C293 C 0.28543(3) 0.44716(2) 0.45238(3) 0.093(3) Uani 1 1 d G . . . .
H293 H 0.2907 0.4465 0.4323 0.111 Uiso 1 1 calc R . . . .
C294 C 0.33236(3) 0.47892(2) 0.53846(3) 0.060(2) Uani 1 1 d G . . . .
H29A H 0.3194 0.4814 0.5553 0.072 Uiso 1 1 calc R . . . .
H29B H 0.3561 0.4650 0.5476 0.072 Uiso 1 1 calc R . . . .
C295 C 0.31775(2) 0.53757(2) 0.51965(2) 0.0584(19) Uani 1 1 d G . . . .
C296 C 0.33766(2) 0.56441(2) 0.50691(2) 0.0437(15) Uani 1 1 d G . . . .
C297 C 0.32399(2) 0.59486(2) 0.49289(2) 0.0411(14) Uani 1 1 d G . . . .
H297 H 0.2981 0.6021 0.4905 0.049 Uiso 1 1 calc R . . . .
C298 C 0.34954(2) 0.61494(2) 0.48215(2) 0.0403(14) Uani 1 1 d G . . . .
C299 C 0.38805(2) 0.60332(2) 0.48671(2) 0.0468(16) Uani 1 1 d G . . . .
H299 H 0.4054 0.6170 0.4797 0.056 Uiso 1 1 calc R . . . .
C300 C 0.40124(2) 0.57273(2) 0.50096(2) 0.0508(17) Uani 1 1 d G . . . .
H300 H 0.4272 0.5653 0.5039 0.061 Uiso 1 1 calc R . . . .
C301 C 0.37503(2) 0.55329(2) 0.51088(2) 0.0463(16) Uani 1 1 d G . . . .
C302 C 0.37888(3) 0.51848(2) 0.52421(3) 0.0510(17) Uani 1 1 d G . . . .
C303 C 0.24651(2) 0.70099(2) 0.42486(2) 0.0483(17) Uani 1 1 d G . . . .
C304 C 0.28578(2) 0.68638(2) 0.44066(2) 0.0455(16) Uani 1 1 d G . . . .
C305 C 0.29635(2) 0.65541(2) 0.45328(2) 0.0445(15) Uani 1 1 d G . . . .
H305 H 0.2771 0.6390 0.4528 0.053 Uiso 1 1 calc R . . . .
C306 C 0.33642(2) 0.64810(2) 0.46715(2) 0.0372(13) Uani 1 1 d G . . . .
C307 C 0.36395(2) 0.67287(2) 0.46627(2) 0.0433(15) Uani 1 1 d G . . . .
H307 H 0.3910 0.6676 0.4744 0.052 Uiso 1 1 calc R . . . .
C308 C 0.35255(2) 0.70507(2) 0.45381(2) 0.0441(15) Uani 1 1 d G . . . .
H308 H 0.3713 0.7220 0.4545 0.053 Uiso 1 1 calc R . . . .
C309 C 0.31334(2) 0.71100(2) 0.44065(2) 0.0447(15) Uani 1 1 d G . . . .
C310 C 0.29244(2) 0.74196(2) 0.42584(2) 0.0510(17) Uani 1 1 d G . . . .
C311 C 0.22225(2) 0.75775(2) 0.40231(2) 0.0557(19) Uani 1 1 d G . . . .
H31A H 0.1994 0.7450 0.3885 0.067 Uiso 1 1 calc R . . . .
H31B H 0.2317 0.7721 0.3878 0.067 Uiso 1 1 calc R . . . .
C312 C 0.16489(2) 0.82371(2) 0.42975(3) 0.057(2) Uani 1 1 d G . . . .
H312 H 0.1440 0.8386 0.4197 0.069 Uiso 1 1 calc R . . . .
C313 C 0.17808(2) 0.80249(2) 0.41022(2) 0.059(2) Uani 1 1 d G . . . .
H313 H 0.1666 0.8030 0.3873 0.071 Uiso 1 1 calc R . . . .
C314 C 0.20870(2) 0.78017(2) 0.42482(2) 0.0531(18) Uani 1 1 d G . . . .
C315 C 0.22332(2) 0.77939(2) 0.45734(2) 0.0565(19) Uani 1 1 d G . . . .
H315 H 0.2435 0.7641 0.4680 0.068 Uiso 1 1 calc R . . . .
C316 C 0.20838(2) 0.80132(2) 0.47510(2) 0.0564(19) Uani 1 1 d G . . . .
H316 H 0.2189 0.8001 0.4981 0.068 Uiso 1 1 calc R . . . .
C317 C 0.06273(3) 0.73654(3) 0.51218(3) 0.061(2) Uani 1 1 d G . . . .
H317 H 0.0829 0.7390 0.5324 0.073 Uiso 1 1 calc R . . . .
C318 C 0.05754(3) 0.70588(3) 0.49532(3) 0.071(2) Uani 1 1 d G . . . .
H318 H 0.0734 0.6872 0.5049 0.085 Uiso 1 1 calc R . . . .
C319 C 0.03062(3) 0.70259(3) 0.46597(3) 0.062(2) Uani 1 1 d G . . . .
C320 C 0.00637(3) 0.72916(3) 0.45403(3) 0.070(2) Uani 1 1 d G . . . .
H320 H -0.0142 0.7270 0.4340 0.084 Uiso 1 1 calc R . . . .
C321 C 0.01138(3) 0.75882(3) 0.47071(3) 0.063(2) Uani 1 1 d G . . . .
H321 H -0.0051 0.7773 0.4616 0.075 Uiso 1 1 calc R . . . .
C322 C 0.02386(3) 0.66912(2) 0.44869(3) 0.068(2) Uani 1 1 d G . . . .
H32A H 0.0218 0.6515 0.4641 0.082 Uiso 1 1 calc R . . . .
H32B H -0.0013 0.6698 0.4307 0.082 Uiso 1 1 calc R . . . .
C323 C 0.08733(2) 0.63877(2) 0.45176(2) 0.065(2) Uani 1 1 d G . . . .
C324 C 0.10850(2) 0.63348(2) 0.42847(2) 0.059(2) Uani 1 1 d G . . . .
C325 C 0.14318(2) 0.61604(2) 0.43198(2) 0.0568(19) Uani 1 1 d G . . . .
H325 H 0.1566 0.6051 0.4518 0.068 Uiso 1 1 calc R . . . .
C326 C 0.15751(2) 0.61496(2) 0.40626(2) 0.0563(19) Uani 1 1 d G . . . .
C327 C 0.13699(2) 0.63108(2) 0.37739(2) 0.062(2) Uani 1 1 d G . . . .
H327 H 0.1471 0.6301 0.3597 0.074 Uiso 1 1 calc R . . . .
C328 C 0.10268(2) 0.64846(2) 0.37337(2) 0.061(2) Uani 1 1 d G . . . .
H328 H 0.0890 0.6591 0.3534 0.073 Uiso 1 1 calc R . . . .
C329 C 0.08919(2) 0.64960(2) 0.39993(2) 0.062(2) Uani 1 1 d G . . . .
C330 C 0.05550(2) 0.66709(2) 0.40448(2) 0.063(2) Uani 1 1 d G . . . .
C331 C 0.28674(2) 0.60153(2) 0.38273(2) 0.064(2) Uani 1 1 d G . . . .
C332 C 0.25516(2) 0.59326(2) 0.39669(2) 0.060(2) Uani 1 1 d G . . . .
C333 C 0.22049(2) 0.60962(2) 0.39304(2) 0.062(2) Uani 1 1 d G . . . .
H333 H 0.2136 0.6289 0.3796 0.074 Uiso 1 1 calc R . . . .
C334 C 0.19536(2) 0.59735(2) 0.40958(2) 0.0567(19) Uani 1 1 d G . . . .
C335 C 0.20656(2) 0.56767(2) 0.42810(2) 0.067(2) Uani 1 1 d G . . . .
H335 H 0.1888 0.5584 0.4379 0.081 Uiso 1 1 calc R . . . .
C336 C 0.24127(2) 0.55160(2) 0.43273(2) 0.063(2) Uani 1 1 d G . . . .
H336 H 0.2488 0.5325 0.4464 0.076 Uiso 1 1 calc R . . . .
C337 C 0.26491(2) 0.56515(2) 0.41599(2) 0.059(2) Uani 1 1 d G . . . .
C338 C 0.30351(2) 0.55300(2) 0.41363(2) 0.068(2) Uani 1 1 d G . . . .
C339 C 0.34780(3) 0.57137(2) 0.38083(2) 0.072(2) Uani 1 1 d G . . . .
H33G H 0.3527 0.5471 0.3796 0.086 Uiso 1 1 calc R . . . .
H33H H 0.3413 0.5806 0.3585 0.086 Uiso 1 1 calc R . . . .
C340 C 0.44705(3) 0.58422(2) 0.44051(2) 0.0520(18) Uani 1 1 d G . . . .
H340 H 0.4670 0.5707 0.4546 0.062 Uiso 1 1 calc R . . . .
C341 C 0.41294(3) 0.56834(2) 0.42206(2) 0.0548(18) Uani 1 1 d G . . . .
H341 H 0.4098 0.5448 0.4237 0.066 Uiso 1 1 calc R . . . .
C342 C 0.38389(3) 0.58744(2) 0.40145(2) 0.0560(19) Uani 1 1 d G . . . .
C343 C 0.39069(2) 0.62246(2) 0.40142(2) 0.061(2) Uani 1 1 d G . . . .
H343 H 0.3709 0.6368 0.3884 0.073 Uiso 1 1 calc R . . . .
C344 C 0.42462(3) 0.63521(2) 0.41952(2) 0.0530(18) Uani 1 1 d G . . . .
H344 H 0.4286 0.6586 0.4181 0.064 Uiso 1 1 calc R . . . .
C345 C 0.37346(2) 0.68709(2) 0.54646(2) 0.0483(16) Uani 1 1 d G . . . .
H345 H 0.3784 0.7079 0.5378 0.058 Uiso 1 1 calc R . . . .
C346 C 0.33532(2) 0.67920(2) 0.54379(2) 0.0491(17) Uani 1 1 d G . . . .
H346 H 0.3148 0.6944 0.5336 0.059 Uiso 1 1 calc R . . . .
C347 C 0.32674(2) 0.64880(2) 0.55609(2) 0.0449(15) Uani 1 1 d G . . . .
C348 C 0.35905(2) 0.62801(2) 0.57132(2) 0.0529(18) Uani 1 1 d G . . . .
H348 H 0.3552 0.6073 0.5806 0.064 Uiso 1 1 calc R . . . .
C349 C 0.39643(2) 0.63779(2) 0.57271(2) 0.0525(18) Uani 1 1 d G . . . .
H349 H 0.4178 0.6232 0.5826 0.063 Uiso 1 1 calc R . . . .
C350 C 0.28646(2) 0.63815(2) 0.55578(2) 0.0546(18) Uani 1 1 d G . . . .
H35G H 0.2806 0.6160 0.5451 0.066 Uiso 1 1 calc R . . . .
H35H H 0.2867 0.6355 0.5785 0.066 Uiso 1 1 calc R . . . .
C351 C 0.23155(2) 0.65742(2) 0.50767(2) 0.0500(17) Uani 1 1 d G . . . .
C352 C 0.20378(2) 0.68585(2) 0.50173(2) 0.0472(16) Uani 1 1 d G . . . .
C353 C 0.17565(2) 0.69573(2) 0.47374(2) 0.0493(17) Uani 1 1 d G . . . .
H353 H 0.1707 0.6832 0.4542 0.059 Uiso 1 1 calc R . . . .
C354 C 0.15430(2) 0.72494(2) 0.47471(2) 0.0509(17) Uani 1 1 d G . . . .
C355 C 0.16144(2) 0.74177(2) 0.50390(2) 0.0576(19) Uani 1 1 d G . . . .
H355 H 0.1468 0.7615 0.5042 0.069 Uiso 1 1 calc R . . . .
C356 C 0.18902(2) 0.73138(2) 0.53282(2) 0.067(2) Uani 1 1 d G . . . .
H356 H 0.1929 0.7426 0.5529 0.080 Uiso 1 1 calc R . . . .
C357 C 0.21033(2) 0.70343(2) 0.52988(2) 0.0560(18) Uani 1 1 d G . . . .
C358 C 0.24409(2) 0.68720(2) 0.55524(2) 0.0552(18) Uani 1 1 d G . . . .
C359 C 0.10219(2) 0.74098(2) 0.35145(2) 0.064(2) Uani 1 1 d G . . . .
C360 C 0.10493(2) 0.74440(2) 0.38632(2) 0.0511(17) Uani 1 1 d G . . . .
C361 C 0.13020(2) 0.73089(2) 0.41410(2) 0.0529(18) Uani 1 1 d G . . . .
H361 H 0.1506 0.7163 0.4130 0.064 Uiso 1 1 calc R . . . .
C362 C 0.12549(2) 0.73894(2) 0.44440(2) 0.0552(18) Uani 1 1 d G . . . .
C363 C 0.09556(2) 0.76031(2) 0.44456(2) 0.0558(19) Uani 1 1 d G . . . .
H363 H 0.0927 0.7658 0.4650 0.067 Uiso 1 1 calc R . . . .
C364 C 0.06949(2) 0.77436(2) 0.41716(2) 0.0565(19) Uani 1 1 d G . . . .
H364 H 0.0492 0.7890 0.4184 0.068 Uiso 1 1 calc R . . . .
C365 C 0.07444(2) 0.76593(2) 0.38766(2) 0.0539(18) Uani 1 1 d G . . . .
C366 C 0.05053(3) 0.77473(3) 0.35439(3) 0.065(2) Uani 1 1 d G . . . .
C367 C 0.05137(3) 0.75501(3) 0.29949(2) 0.074(2) Uani 1 1 d G . . . .
H36G H 0.0708 0.7585 0.2880 0.088 Uiso 1 1 calc R . . . .
H36H H 0.0303 0.7718 0.2914 0.088 Uiso 1 1 calc R . . . .
C368 C 0.02706(3) 0.66888(3) 0.26471(3) 0.077(3) Uani 1 1 d G . . . .
H368 H 0.0319 0.6558 0.2481 0.092 Uiso 1 1 calc R . . . .
C369 C 0.04008(3) 0.70049(3) 0.26878(3) 0.076(3) Uani 1 1 d G . . . .
H369 H 0.0534 0.7092 0.2549 0.091 Uiso 1 1 calc R . . . .
C370 C 0.03458(3) 0.72050(3) 0.29263(2) 0.070(2) Uani 1 1 d G . . . .
C371 C 0.01389(3) 0.70615(3) 0.31102(3) 0.078(3) Uani 1 1 d G . . . .
H371 H 0.0091 0.7189 0.3278 0.094 Uiso 1 1 calc R . . . .
C372 C 0.00021(3) 0.67448(3) 0.30582(3) 0.073(2) Uani 1 1 d G . . . .
H372 H -0.0149 0.6659 0.3184 0.088 Uiso 1 1 calc R . . . .
C373 C -0.07508(3) 0.61627(4) 0.25304(3) 0.079(3) Uani 1 1 d G . . . .
C374 C -0.05661(3) 0.61085(4) 0.22778(3) 0.097(4) Uani 1 1 d G . . . .
C375 C -0.04315(3) 0.57642(4) 0.23243(4) 0.114(5) Uani 1 1 d G . . . .
C376 C -0.05217(3) 0.56456(4) 0.25819(4) 0.103(4) Uani 1 1 d G . . . .
C377 C -0.07321(3) 0.58888(3) 0.27134(4) 0.096(4) Uani 1 1 d G . . . .
C378 C -0.09408(3) 0.64854(4) 0.25654(3) 0.101(4) Uani 1 1 d G . . . .
H37A H -0.1207 0.6491 0.2412 0.152 Uiso 1 1 calc GR . . . .
H37B H -0.0790 0.6672 0.2519 0.152 Uiso 1 1 calc GR . . . .
H37C H -0.0950 0.6506 0.2788 0.152 Uiso 1 1 calc GR . . . .
C379 C -0.05509(4) 0.63559(4) 0.20197(3) 0.139(6) Uani 1 1 d G . . . .
H37D H -0.0392 0.6264 0.1894 0.209 Uiso 1 1 calc GR . . . .
H37E H -0.0435 0.6566 0.2123 0.209 Uiso 1 1 calc GR . . . .
H37F H -0.0817 0.6399 0.1874 0.209 Uiso 1 1 calc GR . . . .
C380 C -0.02483(4) 0.55729(4) 0.21103(4) 0.161(7) Uani 1 1 d G U . . .
H38G H -0.0435 0.5408 0.1982 0.242 Uiso 1 1 calc GR . . . .
H38H H -0.0013 0.5458 0.2246 0.242 Uiso 1 1 calc GR . . . .
H38I H -0.0178 0.5729 0.1964 0.242 Uiso 1 1 calc GR . . . .
C381 C -0.04707(3) 0.52782(3) 0.27272(4) 0.180(8) Uani 1 1 d G U . . .
H38J H -0.0719 0.5157 0.2645 0.271 Uiso 1 1 calc GR . . . .
H38K H -0.0392 0.5290 0.2965 0.271 Uiso 1 1 calc GR . . . .
H38L H -0.0270 0.5160 0.2662 0.271 Uiso 1 1 calc GR . . . .
C382 C -0.09229(3) 0.58299(3) 0.29832(4) 0.118(5) Uani 1 1 d G . . . .
H38M H -0.0996 0.6046 0.3055 0.177 Uiso 1 1 calc GR . . . .
H38N H -0.0736 0.5716 0.3168 0.177 Uiso 1 1 calc GR . . . .
H38O H -0.1157 0.5691 0.2897 0.177 Uiso 1 1 calc GR . . . .
C393 C 0.22244(3) 0.89033(2) 0.50748(3) 0.074(3) Uani 1 1 d G . . . .
C394 C 0.20543(3) 0.89884(2) 0.47362(3) 0.083(3) Uani 1 1 d G . . . .
C395 C 0.16842(3) 0.91534(3) 0.47038(3) 0.089(3) Uani 1 1 d G . . . .
C396 C 0.16416(3) 0.91595(3) 0.50170(4) 0.093(4) Uani 1 1 d G . . . .
C397 C 0.19714(3) 0.90170(3) 0.52472(3) 0.088(3) Uani 1 1 d G . . . .
C398 C 0.26039(3) 0.87518(2) 0.52146(3) 0.115(5) Uani 1 1 d G . . . .
H39J H 0.2807 0.8925 0.5252 0.173 Uiso 1 1 calc GR . . . .
H39K H 0.2645 0.8583 0.5065 0.173 Uiso 1 1 calc GR . . . .
H39L H 0.2618 0.8645 0.5422 0.173 Uiso 1 1 calc GR . . . .
C399 C 0.22418(3) 0.89309(2) 0.44866(3) 0.122(5) Uani 1 1 d G . . . .
H39M H 0.2041 0.8907 0.4274 0.183 Uiso 1 1 calc GR . . . .
H39N H 0.2399 0.8726 0.4538 0.183 Uiso 1 1 calc GR . . . .
H39O H 0.2411 0.9122 0.4481 0.183 Uiso 1 1 calc GR . . . .
C400 C 0.14158(3) 0.92969(3) 0.43837(4) 0.135(6) Uani 1 1 d G . . . .
H40A H 0.1143 0.9245 0.4362 0.202 Uiso 1 1 calc GR . . . .
H40B H 0.1482 0.9197 0.4202 0.202 Uiso 1 1 calc GR . . . .
H40C H 0.1450 0.9540 0.4382 0.202 Uiso 1 1 calc GR . . . .
C401 C 0.12826(3) 0.93149(3) 0.50657(4) 0.141(6) Uani 1 1 d G . . . .
H40D H 0.1270 0.9553 0.5007 0.212 Uiso 1 1 calc GR . . . .
H40E H 0.1297 0.9293 0.5294 0.212 Uiso 1 1 calc GR . . . .
H40F H 0.1048 0.9200 0.4928 0.212 Uiso 1 1 calc GR . . . .
C402 C 0.20372(3) 0.90024(3) 0.55909(3) 0.129(5) Uani 1 1 d G . . . .
H40G H 0.2111 0.9225 0.5686 0.193 Uiso 1 1 calc GR . . . .
H40H H 0.2249 0.8844 0.5691 0.193 Uiso 1 1 calc GR . . . .
H40I H 0.1797 0.8929 0.5631 0.193 Uiso 1 1 calc GR . . . .
C403 C -0.00975(3) 0.80759(3) 0.53513(3) 0.075(3) Uani 1 1 d G . . . .
C404 C 0.02387(3) 0.80239(4) 0.56460(3) 0.079(3) Uani 1 1 d G . . . .
C405 C 0.04548(4) 0.83293(4) 0.56897(3) 0.084(3) Uani 1 1 d G . . . .
C406 C 0.02814(4) 0.85438(3) 0.54292(3) 0.073(2) Uani 1 1 d G . . . .
C407 C -0.00662(3) 0.83918(3) 0.52267(3) 0.072(2) Uani 1 1 d G . . . .
C408 C -0.04027(3) 0.78300(4) 0.52282(3) 0.100(4) Uani 1 1 d G . . . .
H40J H -0.0602 0.7859 0.5336 0.150 Uiso 1 1 calc GR . . . .
H40K H -0.0291 0.7605 0.5272 0.150 Uiso 1 1 calc GR . . . .
H40L H -0.0522 0.7860 0.4993 0.150 Uiso 1 1 calc GR . . . .
C409 C 0.03181(4) 0.77241(4) 0.58624(3) 0.125(5) Uani 1 1 d G . . . .
H40M H 0.0600 0.7705 0.5973 0.188 Uiso 1 1 calc GR . . . .
H40N H 0.0224 0.7523 0.5732 0.188 Uiso 1 1 calc GR . . . .
H40O H 0.0183 0.7748 0.6024 0.188 Uiso 1 1 calc GR . . . .
C410 C 0.08177(4) 0.84081(4) 0.59775(3) 0.113(4) Uani 1 1 d G . . . .
H41A H 0.0967 0.8588 0.5918 0.169 Uiso 1 1 calc GR . . . .
H41B H 0.0981 0.8207 0.6037 0.169 Uiso 1 1 calc GR . . . .
H41C H 0.0738 0.8480 0.6163 0.169 Uiso 1 1 calc GR . . . .
C411 C 0.04156(4) 0.88970(3) 0.53816(4) 0.108(4) Uani 1 1 d G . . . .
H41D H 0.0231 0.9061 0.5418 0.162 Uiso 1 1 calc GR . . . .
H41E H 0.0425 0.8920 0.5159 0.162 Uiso 1 1 calc GR . . . .
H41F H 0.0677 0.8937 0.5537 0.162 Uiso 1 1 calc GR . . . .
C412 C -0.03469(4) 0.85581(3) 0.49321(4) 0.087(3) Uani 1 1 d G . . . .
H41G H -0.0202 0.8645 0.4792 0.131 Uiso 1 1 calc GR . . . .
H41H H -0.0480 0.8744 0.5002 0.131 Uiso 1 1 calc GR . . . .
H41I H -0.0541 0.8394 0.4811 0.131 Uiso 1 1 calc GR . . . .
C413 C 0.55420(3) 0.66741(3) 0.46035(3) 0.0485(16) Uani 1 1 d G . . . .
C414 C 0.57052(3) 0.64594(3) 0.48861(3) 0.059(2) Uani 1 1 d G . . . .
C415 C 0.56464(3) 0.61201(3) 0.47688(3) 0.059(2) Uani 1 1 d G . . . .
C416 C 0.54368(3) 0.61259(3) 0.44244(3) 0.057(2) Uani 1 1 d G . . . .
C417 C 0.53633(3) 0.64731(3) 0.43301(3) 0.0474(16) Uani 1 1 d G . . . .
C418 C 0.55617(3) 0.70462(3) 0.46158(3) 0.0584(19) Uani 1 1 d G . . . .
H41J H 0.5819 0.7120 0.4611 0.088 Uiso 1 1 calc GR . . . .
H41K H 0.5521 0.7125 0.4817 0.088 Uiso 1 1 calc GR . . . .
H41L H 0.5358 0.7139 0.4428 0.088 Uiso 1 1 calc GR . . . .
C419 C 0.59235(3) 0.65642(3) 0.52161(3) 0.090(3) Uani 1 1 d G . . . .
H41M H 0.5861 0.6415 0.5372 0.136 Uiso 1 1 calc GR . . . .
H41N H 0.5852 0.6795 0.5251 0.136 Uiso 1 1 calc GR . . . .
H41O H 0.6205 0.6553 0.5247 0.136 Uiso 1 1 calc GR . . . .
C420 C 0.57907(3) 0.58174(3) 0.49656(3) 0.093(4) Uani 1 1 d G . . . .
H42A H 0.6067 0.5782 0.4987 0.140 Uiso 1 1 calc GR . . . .
H42B H 0.5637 0.5623 0.4859 0.140 Uiso 1 1 calc GR . . . .
H42C H 0.5764 0.5846 0.5182 0.140 Uiso 1 1 calc GR . . . .
C421 C 0.53484(3) 0.58295(3) 0.42223(3) 0.070(2) Uani 1 1 d G . . . .
H42D H 0.5091 0.5855 0.4058 0.105 Uiso 1 1 calc GR . . . .
H42E H 0.5347 0.5633 0.4357 0.105 Uiso 1 1 calc GR . . . .
H42F H 0.5548 0.5800 0.4115 0.105 Uiso 1 1 calc GR . . . .
C422 C 0.51792(3) 0.65855(3) 0.39915(3) 0.0569(19) Uani 1 1 d G . . . .
H42G H 0.5035 0.6794 0.3990 0.085 Uiso 1 1 calc GR . . . .
H42H H 0.4998 0.6413 0.3870 0.085 Uiso 1 1 calc GR . . . .
H42I H 0.5382 0.6625 0.3890 0.085 Uiso 1 1 calc GR . . . .
C423 C 0.46881(3) 0.69934(3) 0.62046(3) 0.056(3) Uani 0.615(10) 1 d DG U P D 1
C424 C 0.49842(3) 0.67478(3) 0.62159(3) 0.057(3) Uani 0.615(10) 1 d DG U P D 1
C425 C 0.52269(3) 0.68855(3) 0.60258(3) 0.050(4) Uani 0.615(10) 1 d G U P D 1
C426 C 0.50535(3) 0.71950(3) 0.59097(3) 0.050(4) Uani 0.615(10) 1 d DG U P D 1
C427 C 0.47115(3) 0.72645(3) 0.59993(3) 0.051(3) Uani 0.615(10) 1 d DG U P D 1
C428 C 0.44011(3) 0.69271(3) 0.63754(2) 0.072(4) Uani 0.615(10) 1 d G U P D 1
H42J H 0.4359 0.6685 0.6382 0.108 Uiso 0.615(10) 1 calc GR . P D 1
H42K H 0.4153 0.7038 0.6260 0.108 Uiso 0.615(10) 1 calc GR . P D 1
H42L H 0.4501 0.7015 0.6598 0.108 Uiso 0.615(10) 1 calc GR . P D 1
C429 C 0.50936(3) 0.64202(3) 0.63986(3) 0.074(5) Uani 0.615(10) 1 d DG U P D 1
H42M H 0.5360 0.6436 0.6551 0.111 Uiso 0.615(10) 1 calc GR . P D 1
H42N H 0.5081 0.6238 0.6244 0.111 Uiso 0.615(10) 1 calc GR . P D 1
H42O H 0.4911 0.6374 0.6519 0.111 Uiso 0.615(10) 1 calc GR . P D 1
C430 C 0.55783(3) 0.67365(3) 0.59905(3) 0.085(5) Uani 0.615(10) 1 d G U P D 1
H43A H 0.5623 0.6825 0.5795 0.128 Uiso 0.615(10) 1 calc GR . P D 1
H43B H 0.5547 0.6493 0.5971 0.128 Uiso 0.615(10) 1 calc GR . P D 1
H43C H 0.5803 0.6791 0.6181 0.128 Uiso 0.615(10) 1 calc GR . P D 1
C431 C 0.52148(3) 0.74281(3) 0.56909(3) 0.090(6) Uani 0.615(10) 1 d G U P D 1
H43D H 0.5485 0.7365 0.5714 0.135 Uiso 0.615(10) 1 calc GR . P D 1
H43E H 0.5208 0.7662 0.5759 0.135 Uiso 0.615(10) 1 calc GR . P D 1
H43F H 0.5052 0.7404 0.5463 0.135 Uiso 0.615(10) 1 calc GR . P D 1
C432 C 0.44448(3) 0.75640(3) 0.59373(3) 0.091(6) Uani 0.615(10) 1 d G U P D 1
H43G H 0.4476 0.7681 0.6143 0.137 Uiso 0.615(10) 1 calc GR . P D 1
H43H H 0.4173 0.7490 0.5843 0.137 Uiso 0.615(10) 1 calc GR . P D 1
H43I H 0.4511 0.7716 0.5785 0.137 Uiso 0.615(10) 1 calc GR . P D 1
C723 C 0.47379(7) 0.69190(7) 0.62406(6) 0.042(4) Uani 0.385(10) 1 d . U P D 2
C724 C 0.50814(7) 0.68067(7) 0.61738(6) 0.049(4) Uani 0.385(10) 1 d G U P D 2
C725 C 0.51797(7) 0.70514(7) 0.59714(6) 0.039(5) Uani 0.385(10) 1 d G U P D 2
C726 C 0.48968(6) 0.73150(7) 0.59131(5) 0.055(6) Uani 0.385(10) 1 d G U P D 2
C727 C 0.46237(6) 0.72333(7) 0.60794(6) 0.046(4) Uani 0.385(10) 1 d G U P D 2
C728 C 0.45305(7) 0.67365(8) 0.64467(6) 0.078(8) Uani 0.385(10) 1 d G U P D 2
H72D H 0.4403 0.6900 0.6548 0.116 Uiso 0.385(10) 1 calc GR . P D 2
H72E H 0.4722 0.6607 0.6616 0.116 Uiso 0.385(10) 1 calc GR . P D 2
H72F H 0.4334 0.6584 0.6309 0.116 Uiso 0.385(10) 1 calc GR . P D 2
C729 C 0.53035(8) 0.64836(8) 0.62966(6) 0.074(7) Uani 0.385(10) 1 d G U P D 2
H72G H 0.5282 0.6334 0.6112 0.112 Uiso 0.385(10) 1 calc GR . P D 2
H72H H 0.5192 0.6374 0.6449 0.112 Uiso 0.385(10) 1 calc GR . P D 2
H72I H 0.5580 0.6535 0.6407 0.112 Uiso 0.385(10) 1 calc GR . P D 2
C730 C 0.55244(7) 0.70342(7) 0.58412(6) 0.080(8) Uani 0.385(10) 1 d G U P D 2
H73A H 0.5744 0.7163 0.5983 0.120 Uiso 0.385(10) 1 calc GR . P D 2
H73B H 0.5448 0.7128 0.5621 0.120 Uiso 0.385(10) 1 calc GR . P D 2
H73C H 0.5604 0.6800 0.5835 0.120 Uiso 0.385(10) 1 calc GR . P D 2
C731 C 0.48877(6) 0.76273(6) 0.57100(5) 0.100(10) Uani 0.385(10) 1 d G U P D 2
H73D H 0.5056 0.7800 0.5845 0.150 Uiso 0.385(10) 1 calc GR . P D 2
H73E H 0.4619 0.7711 0.5626 0.150 Uiso 0.385(10) 1 calc GR . P D 2
H73F H 0.4982 0.7572 0.5528 0.150 Uiso 0.385(10) 1 calc GR . P D 2
C732 C 0.42735(6) 0.74434(7) 0.60843(6) 0.073(7) Uani 0.385(10) 1 d G U P D 2
H73G H 0.4034 0.7347 0.5934 0.110 Uiso 0.385(10) 1 calc GR . P D 2
H73H H 0.4306 0.7673 0.6017 0.110 Uiso 0.385(10) 1 calc GR . P D 2
H73I H 0.4255 0.7446 0.6305 0.110 Uiso 0.385(10) 1 calc GR . P D 2
C433 C 0.67918(8) 0.65550(8) 0.45520(7) 0.072(2) Uani 1 1 d G . . . .
C434 C 0.45397(7) 0.71433(9) 0.27098(6) 0.075(3) Uani 1 1 d G . . . .
C435 C 0.38056(10) 0.53150(8) 0.62590(9) 0.135(6) Uani 1 1 d G . . . .
C437 C 0.11375(9) 0.85005(9) 0.33007(8) 0.122(5) Uani 1 1 d G . . . .
C438 C 0.92189(12) 0.73928(13) 0.34452(11) 0.147(6) Uani 1 1 d G . . . .
C439 C 0.30313(9) 0.97112(7) 0.50972(9) 0.159(7) Uani 1 1 d DG U . . .
C440 C 0.42540(19) 0.13790(12) 0.3808(2) 0.203(10) Uani 1 1 d DG U . . .
S4 S 0.31211(6) 0.77375(6) 0.55171(6) 0.0961(17) Uani 0.646(12) 1 d DG . P E 1
O34 O 0.33664(6) 0.75353(6) 0.57403(6) 0.115(3) Uani 0.646(12) 1 d G U P E 1
O35 O 0.30967(7) 0.80549(6) 0.56844(6) 0.183(5) Uani 0.646(12) 1 d DG U P E 1
O36 O 0.27915(6) 0.75837(6) 0.52989(6) 0.202(6) Uani 0.646(12) 1 d G U P E 1
C436 C 0.33388(6) 0.78514(5) 0.52317(6) 0.089(2) Uani 0.646(12) 1 d DG U P E 1
F10 F 0.37010(6) 0.80222(6) 0.53884(6) 0.171(4) Uani 0.646(12) 1 d DG U P E 1
F11 F 0.34316(6) 0.76093(5) 0.50719(5) 0.189(5) Uani 0.646(12) 1 d DG U P E 1
F12 F 0.31378(6) 0.81031(5) 0.50178(6) 0.132(3) Uani 0.646(12) 1 d DG U P E 1
C736 C 0.31211(6) 0.77375(6) 0.55171(6) 0.0961(17) Uani 0.354(12) 1 d G . P E 2
F10' F 0.33664(6) 0.75353(6) 0.57403(6) 0.115(3) Uani 0.354(12) 1 d G . P E 2
F11' F 0.30967(7) 0.80549(6) 0.56844(6) 0.183(5) Uani 0.354(12) 1 d G . P E 2
F12' F 0.27915(6) 0.75837(6) 0.52989(6) 0.202(6) Uani 0.354(12) 1 d G . P E 2
S4' S 0.33388(6) 0.78514(5) 0.52317(6) 0.089(2) Uani 0.354(12) 1 d G . P E 2
O34' O 0.37010(6) 0.80222(6) 0.53884(6) 0.171(4) Uani 0.354(12) 1 d G . P E 2
O35' O 0.34316(6) 0.76093(5) 0.50719(5) 0.189(5) Uani 0.354(12) 1 d G . P E 2
O36' O 0.31378(6) 0.81031(5) 0.50178(6) 0.132(3) Uani 0.354(12) 1 d G . P E 2
C445 C 0.17987(8) 0.65972(9) 0.30535(7) 0.101(4) Uani 1 1 d G . . . .
H445 H 0.1838 0.6671 0.3282 0.121 Uiso 1 1 calc R . . . .
C446 C 0.19533(8) 0.62665(9) 0.30487(8) 0.152(7) Uani 1 1 d G . . . .
H44A H 0.2004 0.6231 0.2842 0.229 Uiso 1 1 calc GR . . . .
H44B H 0.1763 0.6100 0.3071 0.229 Uiso 1 1 calc GR . . . .
H44C H 0.2198 0.6242 0.3229 0.229 Uiso 1 1 calc GR . . . .
C447 C 0.13688(8) 0.66022(10) 0.28564(8) 0.138(6) Uani 1 1 d G . . . .
H44D H 0.1262 0.6827 0.2866 0.207 Uiso 1 1 calc GR . . . .
H44E H 0.1228 0.6439 0.2946 0.207 Uiso 1 1 calc GR . . . .
H44F H 0.1338 0.6545 0.2630 0.207 Uiso 1 1 calc GR . . . .
C448 C 0.23643(7) 0.69511(8) 0.30779(6) 0.100(4) Uani 1 1 d DG U . . .
H448 H 0.2543 0.6753 0.3124 0.120 Uiso 1 1 calc R . . . .
C449 C 0.24030(6) 0.71005(8) 0.33825(6) 0.145(6) Uani 1 1 d DG U . . .
H44G H 0.2211 0.7282 0.3353 0.217 Uiso 1 1 calc GR . . . .
H44H H 0.2668 0.7192 0.3475 0.217 Uiso 1 1 calc GR . . . .
H44I H 0.2357 0.6931 0.3530 0.217 Uiso 1 1 calc GR . . . .
C450 C 0.24936(7) 0.71722(9) 0.28492(6) 0.130(5) Uani 1 1 d DG U . . .
H45A H 0.2302 0.7352 0.2769 0.195 Uiso 1 1 calc GR . . . .
H45B H 0.2513 0.7038 0.2665 0.195 Uiso 1 1 calc GR . . . .
H45C H 0.2750 0.7269 0.2965 0.195 Uiso 1 1 calc GR . . . .
O61 O 0.19829(7) 0.68268(9) 0.28935(7) 0.098(2) Uani 1 1 d G . . . .
C451 C 0.90526(17) 0.48988(17) 0.12158(15) 0.257(15) Uani 1 1 d DG U . . .
H451 H 0.8887 0.4695 0.1139 0.309 Uiso 1 1 calc R . . . .
C452 C 0.94650(17) 0.48057(17) 0.14263(16) 0.34(2) Uani 1 1 d G . . . .
H45D H 0.9608 0.4709 0.1289 0.505 Uiso 1 1 calc GR . . . .
H45E H 0.9451 0.4641 0.1590 0.505 Uiso 1 1 calc GR . . . .
H45F H 0.9601 0.5007 0.1535 0.505 Uiso 1 1 calc GR . . . .
C453 C 0.90427(17) 0.51286(18) 0.09381(15) 0.34(3) Uani 1 1 d G . . . .
H45G H 0.9046 0.5362 0.1009 0.517 Uiso 1 1 calc GR . . . .
H45H H 0.8804 0.5087 0.0756 0.517 Uiso 1 1 calc GR . . . .
H45I H 0.9272 0.5086 0.0868 0.517 Uiso 1 1 calc GR . . . .
C454 C 0.86296(16) 0.48667(16) 0.15665(14) 0.255(14) Uani 1 1 d DG U . . .
H454 H 0.8764 0.4656 0.1668 0.306 Uiso 1 1 calc R . . . .
C455 C 0.82453(16) 0.47888(16) 0.12953(14) 0.264(14) Uani 1 1 d DG U . . .
H45J H 0.8069 0.4982 0.1264 0.396 Uiso 1 1 calc GR . . . .
H45K H 0.8120 0.4593 0.1357 0.396 Uiso 1 1 calc GR . . . .
H45L H 0.8301 0.4742 0.1093 0.396 Uiso 1 1 calc GR . . . .
C456 C 0.85591(15) 0.51427(15) 0.18644(13) 0.40(3) Uiso 1 1 d DG U . . .
H45M H 0.8611 0.5374 0.1812 0.604 Uiso 1 1 calc GR . . . .
H45N H 0.8739 0.5082 0.2079 0.604 Uiso 1 1 calc GR . . . .
H45O H 0.8289 0.5125 0.1866 0.604 Uiso 1 1 calc GR . . . .
O62 O 0.89132(16) 0.50976(16) 0.14447(14) 0.255(9) Uani 1 1 d DG U . . .
C457 C 0.90055(11) 0.77065(12) 0.42528(10) 0.116(5) Uani 1 1 d G . . . .
H457 H 0.9073 0.7539 0.4125 0.139 Uiso 1 1 calc R . . . .
C458 C 0.83922(10) 0.74174(11) 0.41842(9) 0.150(7) Uani 1 1 d G . . . .
H45P H 0.8411 0.7336 0.3977 0.225 Uiso 1 1 calc GR . . . .
H45Q H 0.8127 0.7501 0.4152 0.225 Uiso 1 1 calc GR . . . .
H45R H 0.8449 0.7234 0.4342 0.225 Uiso 1 1 calc GR . . . .
C459 C 0.85760(10) 0.79434(11) 0.44851(10) 0.144(6) Uani 1 1 d G . . . .
H45S H 0.8791 0.8106 0.4545 0.216 Uiso 1 1 calc GR . . . .
H45T H 0.8538 0.7851 0.4682 0.216 Uiso 1 1 calc GR . . . .
H45U H 0.8335 0.8055 0.4354 0.216 Uiso 1 1 calc GR . . . .
N57 N 0.86677(11) 0.76820(11) 0.43033(10) 0.110(3) Uani 1 1 d G . . . .
O63 O 0.92434(12) 0.79367(12) 0.43623(11) 0.118(3) Uani 1 1 d G . . . .

loop_
_atom_site_aniso_label
_atom_site_aniso_U_11
_atom_site_aniso_U_22
_atom_site_aniso_U_33
_atom_site_aniso_U_23
_atom_site_aniso_U_13
_atom_site_aniso_U_12
Rh3 0.0454(3) 0.0415(3) 0.0481(3) 0.0013(2) 0.0060(2) 0.0014(2)
Rh4 0.0430(3) 0.0398(3) 0.0590(3) 0.0071(2) 0.0207(2) 0.0032(2)
Rh5 0.0397(3) 0.0549(3) 0.0602(3) 0.0000(3) 0.0215(2) 0.0048(2)
Rh6 0.0380(3) 0.0328(2) 0.0639(3) -0.0030(2) 0.0162(2) -0.00157(19)
Rh7 0.0422(3) 0.0728(4) 0.0929(5) -0.0131(4) 0.0103(3) 0.0067(3)
Rh9 0.0390(3) 0.0451(3) 0.0908(5) -0.0064(3) 0.0179(3) 0.0043(2)
Rh10 0.0429(3) 0.0625(4) 0.0643(4) -0.0015(3) 0.0165(3) 0.0080(3)
Rh11 0.0357(2) 0.0444(3) 0.0525(3) 0.0137(2) 0.0206(2) 0.0111(2)
Rh12 0.0380(3) 0.0527(3) 0.0444(3) -0.0021(2) 0.0107(2) 0.0003(2)
Ag3 0.0638(4) 0.0640(4) 0.0960(5) 0.0175(4) -0.0020(4) 0.0090(3)
Ag4 0.0937(6) 0.0787(5) 0.0901(6) 0.0208(4) 0.0064(4) -0.0095(4)
Ag1 0.0464(8) 0.0406(6) 0.0546(8) 0.0009(6) 0.0188(7) 0.0119(6)
Ag2 0.0420(7) 0.0546(10) 0.0616(8) 0.0010(5) 0.0227(5) 0.0105(7)
Rh1 0.0483(7) 0.0585(9) 0.0812(12) 0.0074(8) 0.0152(7) 0.0121(6)
Rh2 0.0812(12) 0.0579(8) 0.0582(8) -0.0072(6) 0.0157(8) -0.0077(8)
N2 0.066(8) 0.053(8) 0.072(9) 0.006(7) 0.022(7) 0.005(6)
N3 0.059(8) 0.083(9) 0.083(9) 0.026(8) 0.038(7) 0.009(7)
C2 0.064(10) 0.057(10) 0.080(11) 0.009(9) 0.019(8) 0.017(8)
C3 0.082(10) 0.072(10) 0.083(11) 0.010(8) 0.047(9) 0.014(8)
C4 0.108(13) 0.111(13) 0.083(11) 0.038(10) 0.042(10) 0.012(11)
C5 0.132(16) 0.131(16) 0.111(14) 0.025(12) 0.061(13) 0.011(13)
C6 0.114(14) 0.160(17) 0.112(14) 0.033(13) 0.067(12) 0.034(13)
C7 0.124(14) 0.142(15) 0.089(12) 0.042(11) 0.075(11) 0.043(12)
C8 0.085(11) 0.091(11) 0.072(10) 0.016(9) 0.041(9) 0.032(9)
C15 0.19(3) 0.24(3) 0.18(3) 0.07(2) 0.11(2) 0.00(2)
C16 0.16(2) 0.21(3) 0.14(2) 0.01(2) 0.095(19) 0.05(2)
N5 0.046(8) 0.056(7) 0.083(9) -0.015(7) 0.003(7) 0.019(6)
N6 0.061(6) 0.043(5) 0.046(6) -0.003(4) 0.018(5) -0.001(5)
N7 0.059(5) 0.049(5) 0.038(5) 0.005(4) 0.020(4) 0.007(5)
N8 0.056(8) 0.043(6) 0.070(8) -0.002(6) 0.024(6) 0.009(6)
C19 0.058(8) 0.045(6) 0.071(7) 0.005(6) 0.028(6) -0.001(6)
C20 0.064(6) 0.038(5) 0.055(6) 0.005(5) 0.024(5) 0.006(5)
C21 0.038(7) 0.046(7) 0.037(9) -0.008(5) 0.011(5) -0.001(6)
C22 0.048(8) 0.065(9) 0.079(11) 0.000(8) 0.010(8) 0.005(7)
C23 0.038(7) 0.059(9) 0.083(11) 0.008(8) 0.024(7) 0.004(6)
C24 0.055(8) 0.043(7) 0.047(8) -0.008(6) 0.019(7) -0.009(6)
C25 0.043(7) 0.040(7) 0.037(8) -0.008(5) 0.013(6) -0.002(5)
C26 0.052(6) 0.040(5) 0.036(6) -0.002(5) 0.014(5) -0.002(5)
C27 0.083(11) 0.068(10) 0.072(10) 0.014(8) 0.018(9) 0.007(9)
C28 0.106(13) 0.101(13) 0.104(13) 0.004(11) 0.056(11) 0.015(11)
C29 0.117(14) 0.106(13) 0.111(13) 0.007(11) 0.075(12) 0.017(11)
C30 0.116(14) 0.113(14) 0.092(13) -0.008(11) 0.035(11) 0.013(12)
C31 0.120(15) 0.103(13) 0.088(12) 0.026(11) 0.035(11) 0.006(12)
C32 0.090(11) 0.077(11) 0.078(10) -0.003(9) 0.045(9) 0.017(9)
C33 0.071(12) 0.123(18) 0.116(17) 0.050(14) 0.047(12) 0.027(12)
C34 0.061(10) 0.070(10) 0.086(13) -0.018(9) 0.036(10) 0.005(8)
C35 0.16(2) 0.20(3) 0.22(3) 0.03(2) 0.13(2) 0.03(2)
C36 0.16(2) 0.112(18) 0.118(18) -0.003(14) 0.080(17) -0.002(16)
C157 0.074(11) 0.074(11) 0.099(12) -0.013(9) 0.022(9) -0.003(9)
C158 0.094(13) 0.111(14) 0.115(14) -0.019(12) 0.033(11) -0.012(11)
C159 0.098(12) 0.055(9) 0.090(12) 0.008(9) 0.000(10) 0.010(9)
C160 0.105(13) 0.060(10) 0.114(14) 0.000(10) 0.039(11) 0.014(10)
C161 0.068(10) 0.071(10) 0.084(12) -0.010(10) 0.017(9) -0.010(8)
C162 0.13(2) 0.15(3) 0.17(3) -0.01(2) 0.018(19) 0.01(2)
C163 0.12(2) 0.16(2) 0.21(3) 0.04(2) 0.06(2) -0.008(18)
C164 0.19(3) 0.088(16) 0.16(2) 0.020(16) 0.00(2) 0.031(18)
C165 0.18(3) 0.16(2) 0.26(3) -0.01(2) 0.07(2) 0.03(2)
C166 0.19(3) 0.16(3) 0.16(3) -0.07(2) 0.06(2) -0.04(2)
C167 0.047(7) 0.055(8) 0.113(11) -0.020(8) 0.016(7) -0.013(6)
C168 0.114(14) 0.074(11) 0.106(13) -0.017(10) 0.026(11) -0.020(10)
C169 0.086(11) 0.092(12) 0.079(11) -0.011(10) 0.014(9) 0.002(10)
C170 0.062(10) 0.111(11) 0.096(11) 0.000(9) -0.001(9) -0.018(9)
C171 0.057(10) 0.140(16) 0.091(13) -0.018(12) 0.002(9) -0.018(11)
C172 0.114(19) 0.14(2) 0.14(2) 0.012(18) 0.004(16) -0.055(17)
C173 0.16(2) 0.112(17) 0.101(16) -0.050(14) 0.037(15) -0.003(16)
C174 0.24(3) 0.17(3) 0.090(16) 0.003(17) 0.07(2) 0.05(2)
C175 0.087(16) 0.148(18) 0.110(17) 0.007(15) 0.001(15) -0.001(15)
C176 0.11(2) 0.24(3) 0.101(18) -0.04(2) 0.013(16) 0.05(2)
Ag1' 0.0482(11) 0.0701(13) 0.0665(14) -0.0083(9) 0.0199(10) 0.0042(8)
Ag2' 0.0527(10) 0.0628(15) 0.0922(14) -0.0053(10) 0.0375(9) -0.0035(9)
Rh1' 0.0414(8) 0.0647(12) 0.0700(12) -0.0016(9) 0.0112(8) 0.0027(7)
Rh2' 0.0455(9) 0.0555(9) 0.1019(16) -0.0083(9) 0.0329(9) 0.0071(7)
N2' 0.039(7) 0.082(11) 0.051(9) 0.010(8) 0.002(6) -0.018(8)
N3' 0.041(8) 0.086(11) 0.061(9) 0.029(8) 0.017(7) 0.011(8)
C2' 0.055(10) 0.061(12) 0.071(12) -0.014(10) 0.005(9) 0.007(9)
C3' 0.057(9) 0.062(10) 0.055(9) 0.016(8) 0.017(8) 0.004(8)
C4' 0.072(11) 0.087(13) 0.067(11) 0.022(10) 0.009(9) -0.021(10)
C5' 0.083(13) 0.102(14) 0.079(12) 0.008(11) 0.031(11) 0.008(11)
C6' 0.059(10) 0.133(16) 0.067(11) 0.018(11) 0.033(9) -0.012(10)
C7' 0.066(11) 0.092(13) 0.084(12) 0.028(11) 0.027(10) 0.003(10)
C8' 0.054(9) 0.078(11) 0.053(10) 0.015(9) 0.024(8) 0.007(9)
C15' 0.080(15) 0.101(17) 0.098(17) 0.009(14) 0.027(13) 0.003(13)
C16' 0.085(16) 0.19(3) 0.097(18) 0.027(18) 0.054(14) 0.014(17)
N5' 0.018(6) 0.064(9) 0.077(10) -0.015(7) 0.014(7) 0.003(6)
N6' 0.061(7) 0.048(6) 0.051(8) 0.003(6) 0.004(7) -0.001(6)
N7' 0.048(6) 0.055(6) 0.047(8) 0.005(6) 0.024(5) 0.008(5)
N8' 0.021(6) 0.058(9) 0.064(9) -0.003(7) 0.009(6) 0.011(6)
C19' 0.034(7) 0.055(8) 0.081(8) 0.004(7) 0.033(7) 0.003(6)
C20' 0.058(6) 0.048(6) 0.060(7) -0.003(6) 0.024(6) 0.008(5)
C21' 0.044(10) 0.058(11) 0.069(15) -0.018(11) 0.021(11) 0.002(8)
C22' 0.062(12) 0.042(9) 0.089(14) -0.017(10) 0.031(12) -0.002(8)
C23' 0.070(13) 0.074(13) 0.102(15) -0.018(13) 0.031(12) -0.026(11)
C24' 0.069(12) 0.050(10) 0.083(13) -0.023(10) 0.033(11) -0.016(9)
C25' 0.067(12) 0.054(10) 0.074(14) -0.006(10) 0.022(11) -0.012(9)
C26' 0.053(8) 0.042(7) 0.056(10) 0.000(7) 0.015(8) 0.003(6)
C27' 0.027(7) 0.068(11) 0.084(12) 0.014(9) 0.020(8) 0.013(7)
C28' 0.050(9) 0.111(14) 0.076(12) 0.010(11) 0.035(9) 0.020(10)
C29' 0.049(9) 0.088(12) 0.063(10) 0.020(9) 0.013(8) 0.015(9)
C30' 0.061(10) 0.071(11) 0.065(10) 0.001(9) 0.022(9) 0.010(9)
C31' 0.035(8) 0.068(10) 0.065(10) 0.001(8) 0.015(7) 0.003(7)
C32' 0.037(8) 0.057(10) 0.069(11) 0.009(8) 0.012(8) -0.001(7)
C33' 0.068(14) 0.077(14) 0.12(2) -0.030(15) 0.035(14) -0.007(11)
C34' 0.087(17) 0.109(19) 0.095(18) 0.000(16) 0.051(15) -0.025(15)
C35' 0.068(12) 0.15(2) 0.067(12) 0.020(13) 0.047(11) 0.033(13)
C36' 0.068(12) 0.134(19) 0.051(11) -0.004(12) 0.025(10) 0.016(13)
C557 0.065(11) 0.080(13) 0.056(11) -0.013(10) 0.000(9) 0.000(10)
C558 0.041(9) 0.071(11) 0.093(13) -0.024(10) 0.012(9) -0.016(8)
C559 0.072(12) 0.077(12) 0.089(13) -0.002(11) 0.024(11) -0.010(10)
C560 0.065(10) 0.044(9) 0.092(12) 0.018(9) 0.039(10) 0.001(8)
C561 0.046(10) 0.088(13) 0.130(16) -0.012(12) 0.019(11) 0.004(9)
C562 0.11(2) 0.11(2) 0.12(2) -0.034(18) 0.028(18) -0.007(18)
C563 0.060(13) 0.097(17) 0.14(2) -0.022(16) 0.028(13) -0.035(12)
C564 0.13(2) 0.113(19) 0.14(2) 0.073(17) 0.077(18) 0.016(16)
C565 0.091(16) 0.083(15) 0.123(19) 0.046(14) 0.034(15) 0.032(13)
C566 0.060(12) 0.081(14) 0.125(19) -0.030(14) 0.012(13) 0.003(11)
C567 0.099(13) 0.094(12) 0.143(14) -0.007(12) 0.018(11) -0.015(11)
C568 0.034(8) 0.058(10) 0.113(14) -0.011(10) 0.017(9) -0.004(7)
C569 0.036(9) 0.075(12) 0.097(14) -0.006(10) 0.009(9) 0.020(8)
C570 0.051(10) 0.096(11) 0.094(11) 0.007(10) 0.018(9) -0.011(9)
C571 0.060(10) 0.068(11) 0.078(12) -0.020(9) 0.023(9) 0.014(9)
C572 0.16(3) 0.11(2) 0.17(3) -0.03(2) 0.01(2) 0.04(2)
C573 0.053(12) 0.101(17) 0.15(2) 0.017(16) 0.017(14) -0.026(12)
C574 0.029(7) 0.066(10) 0.090(12) -0.002(9) 0.014(7) 0.021(7)
C575 0.085(16) 0.085(14) 0.089(16) -0.025(13) 0.007(14) -0.007(13)
C576 0.080(14) 0.094(16) 0.13(2) -0.057(15) 0.060(14) -0.024(12)
N1 0.053(4) 0.078(5) 0.128(7) 0.022(5) 0.033(5) 0.021(4)
N4 0.060(4) 0.064(4) 0.070(4) 0.003(3) 0.031(4) 0.013(3)
N9 0.052(3) 0.038(3) 0.049(3) 0.006(2) 0.018(3) 0.005(2)
N10 0.041(3) 0.039(3) 0.043(3) 0.002(2) 0.008(2) 0.001(2)
N11 0.037(3) 0.043(3) 0.053(3) 0.013(3) 0.012(3) -0.002(2)
N12 0.048(3) 0.040(3) 0.057(4) 0.010(3) 0.020(3) 0.007(2)
N13 0.038(3) 0.045(3) 0.058(4) 0.003(3) 0.017(3) 0.005(2)
N14 0.036(3) 0.055(4) 0.056(4) 0.002(3) 0.011(3) 0.004(3)
N15 0.033(3) 0.039(3) 0.058(4) -0.003(3) 0.011(3) 0.000(2)
N16 0.038(3) 0.037(3) 0.050(3) 0.000(2) 0.015(2) 0.003(2)
N17 0.066(5) 0.060(4) 0.080(5) -0.003(4) -0.002(4) 0.009(4)
N18 0.053(4) 0.053(4) 0.059(4) 0.005(3) 0.007(3) -0.001(3)
N19 0.051(3) 0.042(3) 0.056(4) 0.001(3) 0.017(3) 0.009(3)
N20 0.052(3) 0.038(3) 0.040(3) 0.000(2) 0.009(3) 0.000(2)
N21 0.050(3) 0.047(3) 0.060(4) -0.002(3) 0.021(3) -0.005(3)
N22 0.058(4) 0.066(5) 0.081(5) -0.016(4) 0.021(4) -0.004(3)
N23 0.056(4) 0.062(4) 0.085(5) -0.015(4) 0.028(4) 0.000(3)
N24 0.039(3) 0.058(4) 0.062(4) -0.001(3) 0.025(3) 0.004(3)
N25 0.032(3) 0.039(3) 0.059(4) -0.001(3) 0.012(3) -0.002(2)
N26 0.044(3) 0.034(3) 0.054(3) 0.009(2) 0.020(3) 0.009(2)
N27 0.090(5) 0.055(4) 0.082(5) 0.028(4) 0.038(4) 0.029(4)
N28 0.051(5) 0.104(7) 0.140(9) 0.045(6) 0.015(5) 0.010(4)
N29 0.051(4) 0.077(5) 0.072(5) 0.005(4) 0.014(3) 0.007(3)
N30 0.065(5) 0.064(5) 0.093(6) -0.003(4) 0.032(4) 0.000(4)
N31 0.076(5) 0.073(5) 0.087(6) 0.002(4) 0.015(4) -0.015(4)
N32 0.059(4) 0.065(4) 0.082(5) 0.009(4) 0.022(4) 0.008(3)
N33 0.106(8) 0.067(6) 0.110(8) 0.004(5) -0.030(6) 0.016(5)
N34 0.133(9) 0.098(7) 0.111(8) 0.031(6) -0.023(7) -0.023(7)
N35 0.093(7) 0.097(7) 0.120(8) 0.029(6) -0.003(6) -0.022(6)
N36 0.079(6) 0.074(6) 0.100(7) 0.021(5) -0.014(5) 0.005(5)
N37 0.046(3) 0.050(4) 0.062(4) -0.003(3) 0.012(3) 0.008(3)
N38 0.040(3) 0.049(3) 0.071(4) 0.004(3) 0.012(3) 0.009(3)
N39 0.036(3) 0.060(4) 0.059(4) 0.008(3) 0.010(3) 0.007(3)
N40 0.046(3) 0.057(4) 0.061(4) 0.000(3) 0.010(3) 0.004(3)
N41 0.039(3) 0.043(3) 0.048(3) 0.013(2) 0.021(2) 0.013(2)
N42 0.042(3) 0.045(3) 0.054(3) 0.015(3) 0.022(3) 0.013(2)
N43 0.041(3) 0.043(3) 0.049(3) -0.003(3) 0.011(3) 0.002(2)
N44 0.042(3) 0.047(3) 0.045(3) 0.003(3) 0.014(3) 0.003(2)
N45 0.118(8) 0.064(5) 0.089(7) 0.011(5) -0.019(6) 0.004(5)
N46 0.052(3) 0.038(3) 0.068(4) 0.006(3) 0.017(3) 0.001(3)
N47 0.042(3) 0.042(3) 0.069(4) 0.011(3) 0.015(3) 0.009(2)
N48 0.040(3) 0.052(4) 0.070(4) 0.003(3) 0.012(3) 0.007(3)
N49 0.046(3) 0.063(4) 0.067(4) 0.002(3) 0.017(3) 0.004(3)
N50 0.051(4) 0.067(4) 0.083(5) -0.004(4) 0.029(4) 0.004(3)
N51 0.047(4) 0.069(5) 0.081(5) -0.002(4) 0.021(3) 0.008(3)
N52 0.039(3) 0.045(3) 0.049(3) 0.008(3) 0.016(3) 0.010(2)
N53 0.042(3) 0.055(4) 0.045(3) -0.002(3) 0.012(3) 0.005(3)
N54 0.035(3) 0.057(4) 0.054(4) 0.003(3) 0.015(3) 0.002(3)
N55 0.059(4) 0.071(5) 0.063(4) 0.008(4) 0.010(3) 0.001(3)
N56 0.044(4) 0.076(5) 0.076(5) -0.005(4) 0.011(3) 0.006(3)
O1 0.075(4) 0.073(4) 0.063(4) -0.003(3) 0.023(3) 0.004(3)
O2 0.052(3) 0.062(4) 0.083(4) 0.002(3) 0.005(3) 0.004(3)
O3 0.055(3) 0.050(3) 0.059(3) -0.004(2) 0.016(3) 0.008(2)
O4 0.081(4) 0.074(4) 0.055(4) -0.004(3) 0.010(3) 0.022(3)
O5 0.071(4) 0.130(7) 0.102(6) 0.017(5) 0.043(4) 0.006(4)
O6 0.069(4) 0.067(4) 0.118(6) 0.006(4) 0.042(4) 0.017(3)
O7 0.096(6) 0.130(7) 0.088(5) 0.002(5) 0.038(4) 0.034(5)
O8 0.060(4) 0.070(4) 0.112(5) -0.009(4) 0.016(4) 0.001(3)
O9 0.044(3) 0.043(3) 0.069(3) 0.011(2) 0.017(2) 0.001(2)
O10 0.061(3) 0.043(3) 0.077(4) 0.010(3) 0.026(3) 0.000(2)
O11 0.108(6) 0.077(5) 0.126(6) 0.047(4) 0.074(5) 0.029(4)
O12 0.081(4) 0.052(3) 0.091(5) 0.014(3) 0.016(4) 0.022(3)
O13 0.063(4) 0.053(3) 0.104(5) 0.018(3) 0.043(3) 0.008(3)
O14 0.062(3) 0.051(3) 0.088(4) 0.017(3) 0.020(3) 0.010(3)
O15 0.043(3) 0.054(3) 0.072(4) 0.008(3) 0.014(3) 0.007(2)
O16 0.056(3) 0.043(3) 0.095(4) 0.018(3) 0.022(3) 0.006(2)
O17 0.092(5) 0.098(5) 0.087(5) 0.008(4) 0.039(4) 0.021(4)
O18 0.055(4) 0.088(5) 0.094(5) 0.005(4) 0.020(3) 0.013(3)
O19 0.071(4) 0.090(5) 0.100(5) 0.025(4) 0.035(4) 0.020(4)
O20 0.063(4) 0.074(4) 0.102(5) 0.006(4) 0.030(4) 0.018(3)
O21 0.052(3) 0.055(3) 0.066(3) 0.001(3) 0.021(3) 0.005(2)
O22 0.072(4) 0.075(4) 0.062(4) 0.002(3) 0.013(3) 0.011(3)
O23 0.068(4) 0.083(4) 0.071(4) 0.007(3) 0.017(3) 0.016(3)
O24 0.057(3) 0.070(4) 0.088(4) 0.010(3) 0.012(3) 0.012(3)
O25 0.048(3) 0.071(4) 0.092(4) 0.016(3) 0.019(3) -0.002(3)
O26 0.076(4) 0.067(4) 0.118(6) 0.000(4) 0.052(4) 0.001(3)
O27 0.086(5) 0.117(6) 0.138(7) 0.077(5) 0.073(5) 0.045(4)
O28 0.066(4) 0.093(5) 0.091(5) -0.009(4) 0.001(4) 0.004(4)
O29 0.071(4) 0.080(5) 0.108(6) 0.027(4) -0.017(4) -0.015(4)
O30 0.096(5) 0.071(4) 0.162(8) 0.004(5) 0.075(5) 0.021(4)
O31 0.196(11) 0.127(8) 0.087(6) -0.006(5) 0.054(6) -0.037(7)
O32 0.107(6) 0.111(6) 0.120(7) 0.028(5) 0.048(5) 0.003(5)
O33 0.158(10) 0.135(9) 0.183(11) 0.042(8) 0.100(9) 0.045(7)
O37 0.096(7) 0.230(14) 0.224(14) 0.102(11) 0.052(8) -0.006(8)
O38 0.104(7) 0.151(9) 0.201(11) 0.081(8) 0.088(7) 0.023(6)
O39 0.133(9) 0.248(16) 0.228(14) -0.043(12) 0.118(10) -0.042(10)
O40 0.061(4) 0.167(9) 0.110(6) -0.006(6) 0.023(4) -0.004(5)
O41 0.141(9) 0.172(11) 0.178(11) -0.079(9) 0.042(8) 0.009(8)
O42 0.108(7) 0.143(8) 0.099(6) -0.024(6) -0.008(5) 0.015(6)
O43 0.213(11) 0.193(11) 0.255(12) -0.004(10) -0.028(10) -0.039(10)
O44 0.292(14) 0.126(9) 0.304(14) 0.035(10) 0.088(12) 0.019(10)
O45 0.248(9) 0.137(7) 0.239(9) -0.038(7) 0.079(8) -0.012(7)
O46 0.115(10) 0.33(2) 0.31(2) 0.054(17) 0.080(12) 0.033(12)
O47 0.29(2) 0.29(2) 0.261(18) 0.060(16) 0.113(16) -0.083(17)
O48 0.284(16) 0.314(17) 0.234(15) 0.080(13) 0.052(13) 0.100(14)
S1 0.0470(10) 0.0586(11) 0.0943(16) 0.0310(11) 0.0343(10) 0.0135(9)
S2 0.0446(10) 0.0526(11) 0.0998(17) -0.0036(11) 0.0105(11) 0.0022(8)
S3 0.139(3) 0.0702(16) 0.0817(18) 0.0010(13) 0.0359(18) -0.0202(17)
S5 0.0718(17) 0.134(3) 0.132(3) 0.035(2) 0.0525(18) 0.0044(17)
S6 0.0647(15) 0.119(2) 0.101(2) -0.0127(18) 0.0204(14) -0.0003(15)
S7 0.227(6) 0.096(3) 0.218(5) -0.005(3) 0.077(5) -0.007(3)
S8 0.185(6) 0.211(7) 0.191(6) 0.002(5) 0.076(5) 0.006(5)
F1 0.063(3) 0.061(3) 0.084(3) 0.012(2) 0.024(3) -0.012(2)
F2 0.127(6) 0.113(5) 0.108(5) -0.018(4) 0.050(5) 0.002(4)
F3 0.073(4) 0.174(7) 0.075(4) 0.016(4) 0.003(3) -0.002(4)
F4 0.093(4) 0.081(4) 0.117(5) 0.008(4) 0.038(4) 0.007(3)
F5 0.136(6) 0.120(6) 0.108(5) -0.009(4) 0.046(5) 0.047(5)
F6 0.088(5) 0.152(7) 0.160(7) -0.048(6) 0.048(5) -0.057(5)
F7 0.181(9) 0.120(6) 0.197(9) -0.068(6) 0.100(8) -0.061(6)
F8 0.283(15) 0.264(15) 0.119(7) -0.085(9) 0.095(9) -0.074(12)
F9 0.199(11) 0.125(8) 0.292(16) 0.008(9) 0.145(11) 0.014(7)
F13 0.110(7) 0.309(16) 0.128(7) -0.015(9) 0.014(6) 0.011(8)
F14 0.207(12) 0.181(11) 0.242(13) -0.057(10) 0.099(10) 0.037(9)
F15 0.109(6) 0.120(7) 0.205(10) 0.042(6) 0.043(6) -0.001(5)
F16 0.138(9) 0.288(17) 0.331(19) -0.019(14) 0.112(11) -0.096(10)
F17 0.312(19) 0.285(18) 0.174(11) 0.028(12) 0.090(13) -0.119(15)
F18 0.33(2) 0.160(12) 0.288(18) -0.014(12) 0.135(16) -0.030(12)
F19 0.41(2) 0.181(12) 0.304(18) -0.103(12) 0.153(17) -0.102(14)
F21 0.232(16) 0.283(19) 0.39(2) -0.043(17) 0.040(16) -0.035(15)
F22 0.36(2) 0.47(3) 0.264(19) 0.111(19) 0.093(18) -0.01(2)
F23 0.33(2) 0.42(3) 0.49(3) 0.08(2) 0.26(2) 0.01(2)
F24 0.253(18) 0.44(3) 0.40(2) 0.00(2) 0.122(18) 0.106(19)
C1 0.049(5) 0.083(6) 0.097(7) 0.027(6) 0.026(5) 0.017(4)
C9 0.059(5) 0.064(5) 0.072(5) -0.011(4) 0.032(4) -0.005(4)
C10 0.069(6) 0.089(7) 0.075(6) -0.021(5) 0.035(5) -0.014(5)
C11 0.073(6) 0.136(10) 0.087(7) -0.042(7) 0.031(6) -0.005(6)
C12 0.060(6) 0.163(13) 0.119(10) -0.077(10) 0.045(7) -0.016(7)
C13 0.060(6) 0.079(7) 0.132(10) -0.027(7) 0.018(6) 0.012(5)
C14 0.048(4) 0.064(5) 0.099(7) -0.010(5) 0.020(5) 0.005(4)
C17 0.114(10) 0.223(17) 0.096(9) -0.050(10) 0.060(8) -0.050(11)
C18 0.075(8) 0.221(19) 0.148(13) -0.076(13) 0.046(9) 0.003(10)
C37 0.035(3) 0.040(4) 0.051(4) 0.007(3) 0.004(3) 0.002(3)
C38 0.043(4) 0.035(3) 0.059(4) 0.006(3) 0.011(3) 0.000(3)
C39 0.036(3) 0.039(3) 0.048(4) 0.005(3) 0.005(3) 0.005(3)
C40 0.058(4) 0.032(3) 0.055(4) -0.006(3) 0.013(3) 0.001(3)
C41 0.053(4) 0.036(4) 0.062(5) 0.002(3) 0.013(4) -0.001(3)
C42 0.046(4) 0.044(4) 0.060(5) 0.012(3) 0.019(3) -0.003(3)
C43 0.043(4) 0.050(4) 0.049(4) 0.003(3) 0.016(3) -0.002(3)
C44 0.039(3) 0.035(3) 0.051(4) 0.004(3) 0.013(3) 0.003(3)
C45 0.039(3) 0.038(3) 0.060(4) 0.008(3) 0.018(3) -0.003(3)
C46 0.061(5) 0.044(4) 0.072(5) 0.007(4) 0.036(4) 0.002(3)
C47 0.077(6) 0.039(4) 0.094(7) 0.019(4) 0.043(5) 0.009(4)
C48 0.078(6) 0.054(5) 0.075(6) 0.018(4) 0.033(5) 0.008(4)
C49 0.069(5) 0.048(4) 0.065(5) 0.007(4) 0.025(4) 0.010(4)
C50 0.046(4) 0.047(4) 0.057(4) 0.007(3) 0.017(3) -0.003(3)
C51 0.088(6) 0.044(4) 0.075(6) 0.008(4) 0.026(5) 0.006(4)
C52 0.062(5) 0.052(5) 0.073(6) 0.016(4) 0.016(4) 0.005(4)
C53 0.131(10) 0.048(5) 0.139(10) 0.024(6) 0.082(9) 0.021(6)
C54 0.158(12) 0.067(6) 0.104(8) 0.031(6) 0.074(8) 0.025(7)
C55 0.039(4) 0.042(4) 0.062(4) 0.000(3) 0.018(3) 0.003(3)
C56 0.045(4) 0.040(4) 0.051(4) -0.003(3) 0.013(3) 0.005(3)
C57 0.042(4) 0.055(4) 0.050(4) -0.007(3) 0.011(3) 0.006(3)
C58 0.052(4) 0.070(5) 0.055(5) 0.005(4) 0.019(4) 0.009(4)
C59 0.061(5) 0.073(6) 0.055(5) 0.005(4) 0.010(4) 0.014(4)
C60 0.063(5) 0.081(6) 0.049(5) -0.002(4) 0.003(4) 0.014(4)
C61 0.053(4) 0.055(5) 0.067(5) -0.004(4) 0.015(4) -0.002(4)
C62 0.042(4) 0.047(4) 0.046(4) -0.004(3) 0.008(3) 0.001(3)
C63 0.040(4) 0.043(4) 0.055(4) 0.004(3) 0.014(3) 0.001(3)
C64 0.044(4) 0.055(4) 0.058(5) 0.011(3) 0.018(3) 0.009(3)
C65 0.044(4) 0.068(5) 0.054(4) 0.009(4) 0.015(3) 0.018(4)
C66 0.046(4) 0.072(5) 0.070(5) 0.017(4) 0.021(4) 0.008(4)
C67 0.036(4) 0.064(5) 0.068(5) 0.012(4) 0.017(3) 0.016(3)
C68 0.041(4) 0.048(4) 0.055(4) 0.000(3) 0.018(3) 0.006(3)
C69 0.089(8) 0.137(11) 0.069(7) 0.033(7) 0.016(6) 0.021(7)
C70 0.059(5) 0.104(8) 0.075(6) 0.006(6) 0.001(5) 0.008(5)
C71 0.060(5) 0.095(7) 0.075(6) 0.025(5) 0.018(5) 0.017(5)
C72 0.047(5) 0.108(8) 0.083(7) 0.020(6) 0.012(5) 0.009(5)
C73 0.071(6) 0.063(6) 0.083(7) 0.001(5) 0.012(5) -0.014(4)
C74 0.099(7) 0.061(6) 0.069(6) -0.009(5) 0.015(5) -0.006(5)
C75 0.062(5) 0.050(4) 0.059(5) 0.004(4) 0.004(4) 0.002(4)
C76 0.075(6) 0.065(6) 0.072(6) 0.000(5) 0.022(5) -0.001(4)
C77 0.108(9) 0.077(7) 0.078(7) -0.017(5) 0.025(6) 0.008(6)
C78 0.071(6) 0.064(5) 0.063(5) 0.010(4) 0.011(4) 0.002(4)
C79 0.055(4) 0.055(4) 0.056(5) 0.005(4) 0.015(4) -0.004(4)
C80 0.045(4) 0.046(4) 0.057(4) -0.004(3) 0.017(3) -0.006(3)
C81 0.039(3) 0.040(4) 0.060(4) -0.002(3) 0.015(3) -0.006(3)
C82 0.037(3) 0.037(3) 0.060(4) 0.003(3) 0.017(3) -0.001(3)
C83 0.050(4) 0.049(4) 0.064(5) 0.000(4) 0.020(4) 0.001(3)
C84 0.037(4) 0.045(4) 0.078(5) -0.008(4) 0.015(4) 0.002(3)
C85 0.041(4) 0.045(4) 0.057(4) 0.000(3) 0.011(3) -0.005(3)
C86 0.053(4) 0.047(4) 0.065(5) 0.000(4) 0.005(4) -0.008(3)
C87 0.042(4) 0.043(4) 0.054(4) 0.004(3) 0.018(3) 0.005(3)
C88 0.047(4) 0.040(4) 0.048(4) -0.001(3) 0.019(3) 0.003(3)
C89 0.047(4) 0.039(4) 0.055(4) -0.005(3) 0.017(3) -0.002(3)
C90 0.042(4) 0.042(4) 0.055(4) -0.002(3) 0.018(3) -0.004(3)
C91 0.056(4) 0.042(4) 0.065(5) -0.006(3) 0.020(4) 0.007(3)
C92 0.065(5) 0.048(4) 0.058(5) -0.002(4) 0.016(4) 0.007(4)
C93 0.059(4) 0.045(4) 0.052(4) -0.004(3) 0.018(4) 0.005(3)
C94 0.061(5) 0.046(4) 0.053(5) 0.001(3) 0.018(4) 0.008(3)
C95 0.060(5) 0.043(4) 0.055(4) 0.008(3) 0.014(4) 0.011(3)
C96 0.052(4) 0.042(4) 0.045(4) 0.005(3) 0.008(3) 0.002(3)
C97 0.052(4) 0.033(3) 0.049(4) 0.003(3) 0.010(3) 0.005(3)
C98 0.046(4) 0.049(4) 0.041(4) -0.003(3) 0.011(3) 0.005(3)
C99 0.056(4) 0.042(4) 0.053(4) 0.004(3) 0.013(3) 0.011(3)
C100 0.052(4) 0.048(4) 0.052(4) 0.005(3) 0.005(3) 0.009(3)
C101 0.063(5) 0.050(4) 0.064(5) 0.006(4) 0.019(4) 0.004(4)
C102 0.047(4) 0.068(5) 0.069(5) -0.001(4) 0.012(4) 0.000(4)
C103 0.048(4) 0.070(5) 0.067(5) -0.015(4) 0.015(4) -0.009(4)
C104 0.060(5) 0.057(5) 0.076(6) -0.001(4) 0.032(4) -0.003(4)
C105 0.061(5) 0.046(4) 0.067(5) 0.008(4) 0.023(4) 0.005(3)
C106 0.050(5) 0.078(6) 0.089(6) -0.017(5) 0.033(4) -0.012(4)
C107 0.062(5) 0.072(6) 0.069(6) -0.016(5) 0.024(4) -0.007(4)
C108 0.060(5) 0.049(4) 0.084(6) -0.014(4) 0.027(4) -0.009(4)
C109 0.063(5) 0.051(4) 0.077(6) -0.016(4) 0.033(4) -0.011(4)
C110 0.060(5) 0.050(4) 0.070(5) -0.012(4) 0.023(4) -0.009(4)
C111 0.083(6) 0.057(5) 0.101(7) -0.007(5) 0.051(6) 0.010(5)
C112 0.085(6) 0.052(5) 0.096(7) -0.002(5) 0.046(6) 0.008(4)
C113 0.062(5) 0.047(4) 0.091(6) -0.011(4) 0.032(5) -0.003(4)
C114 0.064(5) 0.071(6) 0.084(6) -0.027(5) 0.027(5) -0.012(5)
C115 0.052(5) 0.075(6) 0.076(6) -0.008(5) 0.019(4) 0.005(4)
C116 0.050(4) 0.063(5) 0.069(5) -0.012(4) 0.021(4) -0.003(4)
C117 0.057(5) 0.052(4) 0.075(6) -0.013(4) 0.021(4) -0.005(4)
C118 0.061(5) 0.049(4) 0.083(6) -0.013(4) 0.033(5) -0.008(4)
C119 0.076(6) 0.066(6) 0.083(6) -0.002(5) 0.040(5) -0.002(5)
C120 0.067(5) 0.046(4) 0.081(6) -0.002(4) 0.023(5) 0.002(4)
C121 0.058(5) 0.050(4) 0.074(6) -0.010(4) 0.025(4) -0.007(4)
C122 0.049(4) 0.059(5) 0.082(6) -0.018(4) 0.020(4) -0.010(4)
C123 0.054(5) 0.067(5) 0.095(7) -0.008(5) 0.029(5) -0.003(4)
C124 0.045(4) 0.058(5) 0.071(5) 0.000(4) 0.022(4) 0.003(3)
C125 0.046(4) 0.067(5) 0.077(6) -0.008(4) 0.021(4) 0.000(4)
C126 0.044(4) 0.059(5) 0.082(6) -0.002(4) 0.030(4) -0.005(3)
C127 0.051(4) 0.060(5) 0.074(6) 0.005(4) 0.021(4) 0.003(4)
C128 0.049(4) 0.066(5) 0.054(4) 0.005(4) 0.017(4) 0.000(4)
C129 0.033(3) 0.042(4) 0.050(4) 0.005(3) 0.012(3) 0.000(3)
C130 0.035(3) 0.035(3) 0.055(4) 0.005(3) 0.007(3) 0.005(3)
C131 0.039(3) 0.029(3) 0.050(4) 0.003(3) 0.015(3) -0.001(2)
C132 0.043(4) 0.042(4) 0.050(4) 0.002(3) 0.010(3) 0.001(3)
C133 0.031(3) 0.040(4) 0.063(5) 0.002(3) 0.005(3) 0.006(3)
C134 0.043(4) 0.040(4) 0.048(4) 0.002(3) 0.010(3) 0.007(3)
C135 0.044(4) 0.042(4) 0.045(4) 0.003(3) 0.016(3) 0.004(3)
C136 0.041(3) 0.037(3) 0.048(4) -0.004(3) 0.016(3) 0.002(3)
C137 0.048(4) 0.033(3) 0.049(4) 0.002(3) 0.020(3) 0.001(3)
C138 0.047(4) 0.033(3) 0.041(3) -0.003(3) 0.016(3) 0.002(3)
C139 0.040(4) 0.037(3) 0.059(4) 0.002(3) 0.008(3) 0.003(3)
C140 0.048(4) 0.039(4) 0.061(5) -0.003(3) 0.013(3) -0.005(3)
C141 0.041(4) 0.035(3) 0.057(4) 0.003(3) 0.016(3) 0.006(3)
C142 0.051(4) 0.032(3) 0.054(4) 0.001(3) 0.012(3) 0.007(3)
C143 0.083(6) 0.054(5) 0.083(6) 0.023(4) 0.042(5) 0.020(4)
C144 0.055(4) 0.053(4) 0.055(4) 0.002(3) 0.018(4) 0.013(3)
C145 0.055(4) 0.047(4) 0.048(4) 0.007(3) 0.019(3) 0.012(3)
C146 0.042(3) 0.038(3) 0.042(4) -0.003(3) 0.008(3) 0.002(3)
C147 0.045(4) 0.043(4) 0.068(5) 0.000(3) 0.019(4) 0.006(3)
C148 0.046(4) 0.050(4) 0.068(5) 0.000(4) 0.012(4) 0.013(3)
C149 0.058(4) 0.044(4) 0.057(5) 0.006(3) 0.015(4) 0.017(3)
C150 0.083(6) 0.045(4) 0.063(5) 0.005(4) 0.021(5) 0.017(4)
C151 0.101(8) 0.062(6) 0.090(7) 0.026(5) 0.042(6) 0.024(5)
C152 0.054(5) 0.085(7) 0.113(8) 0.035(6) 0.030(5) 0.013(5)
C153 0.065(6) 0.057(5) 0.117(9) 0.018(5) 0.037(6) 0.006(4)
C154 0.069(6) 0.082(7) 0.105(8) 0.056(6) 0.031(6) 0.013(5)
C155 0.105(9) 0.105(9) 0.121(11) 0.052(8) 0.048(8) 0.014(7)
C156 0.113(10) 0.146(11) 0.144(11) 0.081(9) 0.055(9) 0.000(8)
C177 0.058(5) 0.060(5) 0.056(5) -0.015(4) 0.004(4) 0.001(4)
C178 0.076(6) 0.043(4) 0.065(5) -0.010(4) -0.009(4) -0.003(4)
C179 0.059(5) 0.065(5) 0.056(5) -0.004(4) -0.003(4) -0.006(4)
C180 0.045(4) 0.069(5) 0.053(4) -0.001(4) 0.007(3) -0.001(4)
C181 0.055(5) 0.072(5) 0.044(4) -0.008(4) 0.003(3) 0.003(4)
C182 0.072(6) 0.106(8) 0.074(6) -0.018(6) 0.029(5) 0.006(6)
C183 0.077(6) 0.057(5) 0.088(7) -0.020(5) -0.008(5) 0.017(5)
C184 0.087(7) 0.083(7) 0.069(6) 0.006(5) 0.004(5) -0.023(6)
C185 0.057(5) 0.132(10) 0.068(6) -0.023(6) 0.008(5) 0.004(6)
C186 0.084(6) 0.072(6) 0.055(5) 0.003(4) 0.012(5) 0.016(5)
C187 0.052(4) 0.049(4) 0.072(5) 0.010(4) 0.029(4) -0.002(3)
C188 0.060(5) 0.054(4) 0.072(5) 0.008(4) 0.036(4) 0.005(4)
C189 0.050(4) 0.055(5) 0.082(6) 0.013(4) 0.029(4) 0.009(4)
C190 0.047(4) 0.071(6) 0.078(6) 0.010(4) 0.026(4) -0.002(4)
C191 0.051(4) 0.055(5) 0.086(6) 0.010(4) 0.036(4) -0.001(4)
C192 0.082(6) 0.065(5) 0.069(6) 0.016(4) 0.034(5) 0.011(5)
C193 0.083(7) 0.064(6) 0.104(8) -0.007(5) 0.050(6) 0.006(5)
C194 0.063(5) 0.070(6) 0.115(8) 0.030(6) 0.046(6) 0.017(4)
C195 0.070(6) 0.114(9) 0.083(7) 0.003(6) 0.015(5) -0.013(6)
C196 0.063(5) 0.056(5) 0.114(8) -0.005(5) 0.038(5) -0.012(4)
C197 0.052(5) 0.072(6) 0.087(6) -0.008(5) 0.041(5) 0.008(4)
C198 0.053(5) 0.075(6) 0.090(7) 0.000(5) 0.035(5) 0.010(4)
C199 0.052(5) 0.070(6) 0.089(6) -0.014(5) 0.031(5) 0.010(4)
C200 0.075(6) 0.083(7) 0.078(6) -0.017(5) 0.035(5) 0.003(5)
C201 0.073(6) 0.081(6) 0.066(5) 0.005(5) 0.034(5) 0.019(5)
C202 0.061(6) 0.101(8) 0.104(8) -0.007(6) 0.047(6) -0.012(5)
C203 0.061(5) 0.089(7) 0.100(7) 0.019(6) 0.038(5) 0.029(5)
C204 0.114(9) 0.068(7) 0.190(14) -0.035(8) 0.093(10) -0.009(6)
C205 0.095(8) 0.139(11) 0.086(8) -0.049(8) 0.028(7) -0.001(8)
C206 0.104(8) 0.103(9) 0.088(8) 0.016(6) 0.046(7) 0.013(7)
C207 0.055(7) 0.049(6) 0.073(7) 0.005(6) 0.025(6) -0.012(6)
C208 0.049(7) 0.048(7) 0.073(9) -0.006(6) 0.017(6) -0.007(6)
C209 0.062(11) 0.048(9) 0.075(12) 0.007(9) 0.012(9) -0.019(8)
C210 0.077(12) 0.032(8) 0.040(9) -0.003(6) 0.006(9) -0.014(8)
C211 0.056(7) 0.025(6) 0.066(8) -0.006(6) 0.023(6) -0.008(5)
C212 0.19(3) 0.097(17) 0.114(19) -0.032(15) 0.088(19) -0.08(2)
C213 0.045(10) 0.068(13) 0.16(2) 0.007(13) 0.021(12) 0.001(9)
C214 0.13(2) 0.091(16) 0.111(18) -0.001(14) -0.015(15) -0.051(15)
C215 0.15(2) 0.056(11) 0.117(17) -0.040(11) 0.100(16) -0.039(12)
C216 0.118(18) 0.036(10) 0.17(3) 0.004(13) -0.023(17) 0.018(11)
C607 0.041(6) 0.038(6) 0.059(7) 0.005(5) 0.017(5) -0.008(5)
C608 0.039(6) 0.037(6) 0.050(8) 0.002(6) 0.008(5) -0.007(5)
C609 0.060(12) 0.052(10) 0.069(12) -0.013(9) 0.013(9) -0.009(9)
C610 0.051(9) 0.032(7) 0.074(12) -0.015(9) 0.029(10) -0.006(6)
C611 0.053(7) 0.037(7) 0.073(8) 0.009(6) 0.015(7) -0.006(6)
C612 0.14(2) 0.12(2) 0.107(18) -0.026(15) 0.093(17) -0.048(18)
C613 0.085(16) 0.082(16) 0.15(3) 0.012(16) 0.011(15) -0.023(13)
C614 0.14(2) 0.111(19) 0.084(15) -0.050(14) 0.029(15) -0.018(16)
C615 0.104(18) 0.042(11) 0.24(3) -0.027(16) 0.06(2) 0.008(11)
C616 0.19(3) 0.069(16) 0.14(3) 0.039(17) -0.04(2) -0.008(18)
Rh8 0.110(3) 0.0518(11) 0.104(3) 0.0087(14) -0.0267(18) -0.0010(14)
C383 0.105(14) 0.086(13) 0.101(15) -0.001(11) 0.005(12) -0.013(11)
C384 0.122(16) 0.086(13) 0.112(15) -0.020(12) -0.010(13) -0.004(12)
C385 0.146(17) 0.079(14) 0.120(16) 0.023(12) 0.031(14) 0.006(13)
C386 0.096(12) 0.044(8) 0.086(11) 0.005(8) 0.009(10) 0.007(8)
C387 0.118(16) 0.071(12) 0.102(14) 0.017(11) 0.004(13) -0.005(11)
C388 0.113(19) 0.15(2) 0.11(2) 0.013(17) -0.026(17) -0.002(18)
C389 0.16(2) 0.116(18) 0.089(15) 0.009(13) 0.026(15) 0.024(16)
C390 0.20(3) 0.074(16) 0.19(3) -0.055(17) 0.04(2) 0.010(18)
C391 0.116(18) 0.073(13) 0.14(2) 0.011(14) -0.014(15) 0.038(12)
C392 0.13(2) 0.11(2) 0.17(3) 0.017(19) 0.01(2) -0.024(18)
Rh8' 0.128(4) 0.0589(15) 0.079(2) 0.0031(15) -0.033(2) 0.021(2)
C683 0.117(18) 0.097(16) 0.117(18) 0.012(14) 0.033(15) 0.006(14)
C684 0.13(2) 0.111(19) 0.113(19) -0.020(15) 0.014(15) 0.029(15)
C685 0.27(4) 0.26(4) 0.26(4) 0.01(2) 0.08(2) -0.02(2)
C686 0.14(2) 0.092(18) 0.115(19) 0.005(14) 0.053(16) 0.019(15)
C687 0.101(16) 0.106(17) 0.082(15) -0.001(13) 0.016(14) 0.007(13)
C688 0.13(3) 0.10(2) 0.18(3) 0.01(2) 0.04(2) -0.019(19)
C689 0.24(4) 0.20(4) 0.16(3) -0.04(3) 0.02(3) 0.03(3)
C690 0.24(4) 0.052(17) 0.17(3) -0.013(18) 0.00(3) -0.03(2)
C691 0.15(3) 0.19(4) 0.19(4) 0.00(3) 0.05(3) 0.04(3)
C692 0.14(3) 0.09(2) 0.12(2) 0.051(18) 0.01(2) 0.003(18)
C217 0.052(5) 0.062(5) 0.073(6) 0.002(4) 0.014(4) 0.005(4)
C218 0.056(5) 0.068(5) 0.075(6) -0.002(5) 0.017(4) -0.005(4)
C219 0.076(6) 0.068(6) 0.113(8) -0.007(6) 0.047(6) -0.010(5)
C220 0.085(8) 0.078(7) 0.143(11) -0.014(7) 0.048(8) -0.016(6)
C221 0.119(10) 0.102(9) 0.110(10) -0.028(7) 0.069(8) -0.038(8)
C222 0.128(11) 0.111(10) 0.124(11) -0.020(8) 0.067(9) -0.048(9)
C223 0.106(9) 0.082(7) 0.105(9) -0.005(6) 0.041(7) -0.016(6)
C224 0.078(6) 0.068(6) 0.082(7) -0.006(5) 0.031(5) -0.009(5)
C225 0.051(5) 0.069(5) 0.071(6) 0.006(4) 0.013(4) 0.008(4)
C226 0.063(6) 0.086(7) 0.111(8) 0.021(6) 0.034(6) 0.021(5)
C227 0.092(7) 0.101(8) 0.111(9) 0.003(7) 0.040(7) 0.027(6)
C228 0.095(7) 0.107(8) 0.087(7) 0.005(6) 0.043(6) 0.021(6)
C229 0.077(7) 0.091(7) 0.082(7) -0.003(6) 0.018(5) 0.022(6)
C230 0.057(5) 0.072(6) 0.066(5) 0.001(4) 0.018(4) 0.012(4)
C231 0.134(12) 0.135(12) 0.197(17) -0.040(12) 0.120(13) -0.028(10)
C232 0.22(2) 0.144(14) 0.151(14) -0.019(11) 0.111(15) -0.075(14)
C233 0.102(9) 0.129(11) 0.137(11) 0.017(9) 0.053(9) 0.028(8)
C234 0.146(13) 0.138(12) 0.121(11) 0.042(9) 0.058(10) 0.048(10)
C235 0.109(8) 0.064(6) 0.092(7) 0.007(6) -0.018(6) -0.003(6)
C236 0.101(8) 0.063(6) 0.122(9) 0.006(6) -0.029(7) -0.003(6)
C237 0.113(10) 0.108(9) 0.142(11) 0.045(9) -0.022(8) -0.025(8)
C238 0.125(11) 0.134(11) 0.157(13) 0.032(10) -0.015(9) -0.033(9)
C239 0.149(14) 0.181(15) 0.204(16) 0.031(13) 0.044(12) -0.037(12)
C240 0.173(15) 0.187(15) 0.187(15) 0.057(13) 0.037(12) -0.027(13)
C241 0.120(11) 0.160(13) 0.167(13) 0.043(11) 0.022(10) -0.039(10)
C242 0.094(8) 0.115(9) 0.127(10) 0.048(8) -0.008(7) -0.029(7)
C243 0.099(9) 0.064(6) 0.107(9) -0.005(6) -0.039(7) 0.014(6)
C244 0.081(7) 0.086(8) 0.097(8) -0.008(6) -0.011(6) 0.020(6)
C245 0.086(8) 0.113(9) 0.101(8) -0.024(7) -0.022(6) 0.023(7)
C246 0.118(9) 0.116(9) 0.080(7) -0.014(7) 0.007(7) 0.037(8)
C247 0.095(9) 0.106(10) 0.111(10) -0.013(8) -0.003(7) 0.042(8)
C248 0.125(11) 0.099(9) 0.069(7) 0.002(6) -0.007(7) 0.022(8)
C249 0.22(2) 0.22(2) 0.22(2) 0.131(17) 0.025(16) -0.066(17)
C250 0.227(19) 0.28(2) 0.237(19) 0.047(16) 0.076(15) -0.018(16)
C251 0.126(12) 0.169(16) 0.132(13) -0.008(11) 0.017(10) 0.035(11)
C252 0.135(12) 0.185(16) 0.114(11) 0.014(11) 0.047(10) 0.058(11)
C253 0.044(4) 0.052(4) 0.059(5) -0.006(4) 0.012(3) 0.004(3)
C254 0.044(4) 0.045(4) 0.067(5) 0.001(4) 0.009(4) 0.007(3)
C255 0.043(4) 0.053(4) 0.081(6) 0.006(4) 0.022(4) 0.009(3)
C256 0.045(4) 0.057(5) 0.085(6) 0.012(4) 0.024(4) 0.015(3)
C257 0.054(5) 0.059(5) 0.087(6) 0.015(4) 0.024(4) 0.012(4)
C258 0.035(4) 0.071(5) 0.067(5) 0.002(4) 0.008(3) 0.018(3)
C259 0.039(4) 0.067(5) 0.070(5) 0.003(4) 0.019(4) 0.009(3)
C260 0.042(4) 0.053(4) 0.071(5) 0.007(4) 0.017(4) 0.016(3)
C261 0.048(4) 0.058(5) 0.056(5) -0.005(4) 0.008(3) 0.009(3)
C262 0.069(6) 0.078(6) 0.063(5) 0.004(5) 0.013(4) 0.013(5)
C263 0.073(6) 0.099(8) 0.070(6) 0.004(5) 0.014(5) 0.017(6)
C264 0.069(6) 0.082(7) 0.072(6) -0.022(5) -0.005(5) 0.022(5)
C265 0.054(5) 0.084(6) 0.065(5) -0.024(5) 0.002(4) 0.003(4)
C266 0.055(5) 0.055(5) 0.062(5) -0.008(4) 0.004(4) 0.016(4)
C267 0.059(5) 0.110(8) 0.090(7) 0.032(6) 0.021(5) 0.019(5)
C268 0.043(4) 0.098(7) 0.080(6) 0.003(5) 0.004(4) 0.011(4)
C269 0.122(11) 0.180(16) 0.087(9) 0.051(10) -0.015(8) 0.014(11)
C270 0.080(7) 0.145(11) 0.078(7) -0.007(7) 0.000(6) 0.046(7)
C271 0.039(3) 0.043(4) 0.053(4) 0.006(3) 0.017(3) 0.004(3)
C272 0.034(3) 0.048(4) 0.044(4) 0.007(3) 0.010(3) 0.004(3)
C273 0.038(3) 0.042(4) 0.052(4) 0.003(3) 0.017(3) 0.003(3)
C274 0.038(3) 0.042(4) 0.058(4) 0.012(3) 0.007(3) 0.006(3)
C275 0.037(3) 0.049(4) 0.061(5) 0.010(3) 0.012(3) 0.007(3)
C276 0.044(4) 0.042(4) 0.073(5) 0.006(4) 0.017(4) 0.005(3)
C277 0.046(4) 0.044(4) 0.058(4) -0.005(3) 0.022(3) -0.006(3)
C278 0.035(3) 0.040(3) 0.048(4) 0.003(3) 0.012(3) -0.001(3)
C279 0.035(3) 0.048(4) 0.046(4) 0.005(3) 0.011(3) 0.003(3)
C280 0.050(4) 0.059(4) 0.042(4) 0.013(3) 0.020(3) 0.012(3)
C281 0.043(4) 0.067(5) 0.050(4) 0.018(4) 0.020(3) 0.006(3)
C282 0.041(4) 0.050(4) 0.064(5) 0.016(3) 0.019(3) 0.011(3)
C283 0.043(4) 0.051(4) 0.057(4) 0.010(3) 0.022(3) 0.007(3)
C284 0.031(3) 0.048(4) 0.047(4) 0.014(3) 0.014(3) 0.010(3)
C285 0.065(5) 0.051(4) 0.070(5) 0.018(4) 0.020(4) 0.012(4)
C286 0.068(6) 0.049(5) 0.107(8) 0.001(5) 0.029(5) 0.006(4)
C287 0.086(6) 0.066(5) 0.073(6) 0.027(5) 0.036(5) 0.015(5)
C288 0.072(5) 0.048(4) 0.083(6) 0.018(4) 0.037(5) 0.010(4)
C289 0.088(8) 0.085(8) 0.126(11) 0.047(8) -0.015(8) -0.030(6)
C290 0.085(7) 0.069(6) 0.093(8) 0.027(5) -0.002(6) -0.008(5)
C291 0.065(5) 0.044(4) 0.070(6) 0.011(4) 0.002(4) 0.009(4)
C292 0.088(7) 0.062(6) 0.081(7) 0.000(5) 0.011(6) 0.010(5)
C293 0.102(8) 0.073(7) 0.083(7) -0.002(6) -0.001(6) 0.026(6)
C294 0.070(5) 0.043(4) 0.064(5) 0.009(4) 0.020(4) -0.004(4)
C295 0.064(5) 0.045(4) 0.070(5) 0.004(4) 0.026(4) 0.001(4)
C296 0.039(3) 0.042(4) 0.054(4) -0.005(3) 0.019(3) -0.004(3)
C297 0.040(3) 0.039(3) 0.046(4) 0.000(3) 0.016(3) 0.001(3)
C298 0.044(3) 0.034(3) 0.046(4) 0.003(3) 0.019(3) 0.003(3)
C299 0.038(3) 0.046(4) 0.056(4) 0.007(3) 0.014(3) 0.004(3)
C300 0.035(3) 0.052(4) 0.066(5) 0.006(4) 0.017(3) 0.005(3)
C301 0.049(4) 0.035(3) 0.052(4) 0.005(3) 0.011(3) 0.004(3)
C302 0.045(4) 0.042(4) 0.066(5) 0.003(3) 0.016(3) 0.004(3)
C303 0.035(3) 0.044(4) 0.068(5) 0.004(3) 0.018(3) 0.007(3)
C304 0.039(3) 0.045(4) 0.056(4) 0.004(3) 0.019(3) 0.003(3)
C305 0.039(3) 0.038(3) 0.059(4) 0.002(3) 0.019(3) 0.002(3)
C306 0.036(3) 0.037(3) 0.040(3) 0.001(3) 0.014(3) 0.003(3)
C307 0.040(3) 0.038(3) 0.055(4) 0.002(3) 0.020(3) 0.002(3)
C308 0.041(3) 0.043(4) 0.050(4) 0.006(3) 0.016(3) -0.003(3)
C309 0.049(4) 0.037(3) 0.050(4) 0.002(3) 0.017(3) 0.000(3)
C310 0.047(4) 0.046(4) 0.064(5) 0.011(3) 0.025(4) 0.007(3)
C311 0.046(4) 0.051(4) 0.071(5) 0.011(4) 0.020(4) 0.009(3)
C312 0.043(4) 0.042(4) 0.091(6) 0.004(4) 0.026(4) 0.007(3)
C313 0.052(4) 0.051(4) 0.070(5) 0.016(4) 0.013(4) 0.010(3)
C314 0.044(4) 0.038(4) 0.079(6) 0.005(3) 0.023(4) 0.004(3)
C315 0.041(4) 0.054(4) 0.073(5) 0.009(4) 0.016(4) 0.010(3)
C316 0.044(4) 0.054(4) 0.065(5) 0.000(4) 0.009(4) 0.006(3)
C317 0.058(5) 0.059(5) 0.062(5) -0.004(4) 0.014(4) 0.008(4)
C318 0.071(6) 0.057(5) 0.086(7) 0.008(5) 0.026(5) 0.010(4)
C319 0.045(4) 0.071(5) 0.074(6) -0.013(4) 0.023(4) -0.009(4)
C320 0.048(4) 0.071(6) 0.084(6) -0.011(5) 0.011(4) 0.003(4)
C321 0.038(4) 0.068(5) 0.078(6) 0.000(4) 0.012(4) 0.003(4)
C322 0.049(4) 0.072(6) 0.090(6) -0.003(5) 0.032(4) 0.000(4)
C323 0.059(5) 0.069(5) 0.073(6) -0.001(4) 0.029(4) -0.005(4)
C324 0.050(4) 0.059(5) 0.070(5) -0.003(4) 0.022(4) -0.003(4)
C325 0.055(4) 0.048(4) 0.067(5) 0.004(4) 0.019(4) 0.003(3)
C326 0.032(3) 0.059(5) 0.077(5) -0.006(4) 0.016(4) -0.006(3)
C327 0.054(5) 0.060(5) 0.071(5) 0.000(4) 0.019(4) 0.000(4)
C328 0.050(4) 0.066(5) 0.071(5) 0.002(4) 0.025(4) 0.005(4)
C329 0.043(4) 0.064(5) 0.078(6) -0.001(4) 0.018(4) -0.003(4)
C330 0.044(4) 0.072(6) 0.073(6) -0.007(4) 0.020(4) -0.002(4)
C331 0.034(4) 0.080(6) 0.071(6) -0.002(5) 0.005(4) -0.001(4)
C332 0.041(4) 0.064(5) 0.078(6) -0.009(4) 0.024(4) 0.000(3)
C333 0.043(4) 0.063(5) 0.077(6) 0.014(4) 0.015(4) 0.011(4)
C334 0.046(4) 0.059(5) 0.062(5) -0.008(4) 0.012(4) 0.003(3)
C335 0.049(4) 0.064(5) 0.086(6) 0.008(5) 0.017(4) -0.008(4)
C336 0.052(5) 0.061(5) 0.068(5) -0.002(4) 0.005(4) 0.009(4)
C337 0.048(4) 0.059(5) 0.064(5) 0.000(4) 0.009(4) 0.006(4)
C338 0.051(5) 0.065(5) 0.080(6) -0.011(5) 0.009(4) 0.013(4)
C339 0.052(5) 0.086(7) 0.074(6) -0.013(5) 0.015(4) 0.008(4)
C340 0.035(3) 0.049(4) 0.073(5) 0.005(4) 0.019(3) 0.005(3)
C341 0.052(4) 0.050(4) 0.067(5) 0.005(4) 0.026(4) 0.010(3)
C342 0.037(4) 0.065(5) 0.066(5) -0.004(4) 0.017(3) 0.005(3)
C343 0.058(5) 0.060(5) 0.060(5) 0.007(4) 0.012(4) 0.013(4)
C344 0.052(4) 0.057(4) 0.053(4) 0.008(3) 0.021(4) 0.014(3)
C345 0.043(4) 0.041(4) 0.059(4) 0.008(3) 0.014(3) 0.005(3)
C346 0.045(4) 0.053(4) 0.051(4) 0.009(3) 0.018(3) 0.010(3)
C347 0.035(3) 0.046(4) 0.053(4) 0.000(3) 0.012(3) 0.007(3)
C348 0.054(4) 0.051(4) 0.055(4) 0.008(3) 0.020(4) 0.003(3)
C349 0.042(4) 0.052(4) 0.059(5) 0.006(3) 0.010(3) 0.008(3)
C350 0.048(4) 0.057(4) 0.065(5) 0.005(4) 0.026(4) -0.001(3)
C351 0.039(4) 0.051(4) 0.067(5) 0.002(4) 0.027(3) -0.001(3)
C352 0.039(4) 0.045(4) 0.058(4) -0.002(3) 0.015(3) -0.007(3)
C353 0.043(4) 0.046(4) 0.062(5) -0.006(3) 0.021(3) -0.002(3)
C354 0.036(3) 0.049(4) 0.067(5) 0.000(3) 0.015(3) 0.000(3)
C355 0.047(4) 0.057(5) 0.068(5) -0.006(4) 0.019(4) 0.008(3)
C356 0.059(5) 0.066(5) 0.070(6) -0.013(4) 0.013(4) 0.005(4)
C357 0.049(4) 0.056(5) 0.059(5) 0.003(4) 0.012(4) 0.002(3)
C358 0.046(4) 0.058(5) 0.060(5) -0.001(4) 0.014(4) 0.008(3)
C359 0.060(5) 0.066(5) 0.070(6) 0.000(4) 0.025(4) 0.001(4)
C360 0.042(4) 0.048(4) 0.061(5) -0.002(3) 0.014(3) -0.003(3)
C361 0.034(3) 0.056(4) 0.068(5) -0.003(4) 0.014(3) 0.003(3)
C362 0.046(4) 0.048(4) 0.072(5) -0.004(4) 0.020(4) -0.002(3)
C363 0.040(4) 0.059(5) 0.069(5) -0.003(4) 0.019(4) 0.000(3)
C364 0.039(4) 0.059(5) 0.071(5) 0.000(4) 0.017(4) 0.003(3)
C365 0.035(3) 0.054(4) 0.069(5) 0.003(4) 0.010(3) 0.007(3)
C366 0.045(4) 0.056(5) 0.087(6) 0.009(4) 0.011(4) -0.003(4)
C367 0.080(6) 0.071(6) 0.065(6) 0.016(5) 0.015(5) 0.004(5)
C368 0.066(6) 0.089(7) 0.075(6) -0.009(5) 0.021(5) 0.007(5)
C369 0.066(6) 0.082(7) 0.081(6) 0.013(5) 0.024(5) 0.009(5)
C370 0.068(5) 0.076(6) 0.056(5) 0.006(4) 0.008(4) 0.012(5)
C371 0.087(7) 0.072(6) 0.080(6) -0.011(5) 0.033(5) -0.007(5)
C372 0.072(6) 0.076(6) 0.072(6) -0.002(5) 0.024(5) -0.004(5)
C373 0.040(4) 0.092(7) 0.092(7) -0.012(6) 0.004(4) 0.008(4)
C374 0.070(7) 0.101(9) 0.093(8) -0.017(7) -0.010(6) 0.007(6)
C375 0.054(6) 0.144(12) 0.142(12) -0.065(10) 0.025(7) -0.002(7)
C376 0.063(6) 0.082(8) 0.145(12) -0.038(8) 0.006(7) -0.004(5)
C377 0.056(6) 0.087(8) 0.141(11) 0.000(7) 0.023(6) 0.006(5)
C378 0.065(6) 0.114(9) 0.107(9) -0.032(7) 0.002(6) 0.027(6)
C379 0.080(8) 0.214(19) 0.103(10) 0.037(11) 0.001(7) -0.010(10)
C380 0.104(11) 0.198(17) 0.165(15) -0.080(13) 0.018(10) 0.012(11)
C381 0.133(14) 0.125(13) 0.25(2) -0.015(14) 0.011(14) -0.028(11)
C382 0.074(7) 0.113(10) 0.156(13) 0.036(9) 0.021(8) -0.016(7)
C393 0.055(5) 0.064(6) 0.099(7) -0.012(5) 0.019(5) -0.014(4)
C394 0.066(6) 0.051(5) 0.140(10) -0.008(6) 0.043(6) -0.006(4)
C395 0.076(7) 0.054(5) 0.131(10) 0.007(6) 0.023(7) 0.001(5)
C396 0.085(7) 0.051(5) 0.153(11) -0.026(6) 0.052(8) -0.003(5)
C397 0.084(7) 0.054(5) 0.122(9) -0.029(6) 0.028(7) -0.018(5)
C398 0.063(7) 0.101(9) 0.160(13) -0.018(9) 0.005(7) -0.020(6)
C399 0.128(11) 0.112(10) 0.146(12) -0.023(9) 0.073(10) -0.055(9)
C400 0.118(11) 0.075(8) 0.187(16) 0.023(9) 0.012(11) 0.003(7)
C401 0.129(12) 0.083(9) 0.241(19) -0.050(11) 0.099(13) 0.004(8)
C402 0.175(15) 0.120(11) 0.089(9) -0.039(8) 0.039(9) -0.050(10)
C403 0.053(5) 0.098(7) 0.083(6) -0.005(5) 0.033(5) 0.000(5)
C404 0.077(6) 0.094(7) 0.079(6) 0.013(5) 0.044(5) 0.011(5)
C405 0.071(6) 0.110(9) 0.074(6) -0.023(6) 0.026(5) 0.008(6)
C406 0.077(6) 0.076(6) 0.068(6) -0.012(5) 0.027(5) 0.011(5)
C407 0.058(5) 0.084(6) 0.084(6) -0.002(5) 0.039(5) 0.018(5)
C408 0.083(7) 0.107(9) 0.122(10) -0.006(7) 0.049(7) -0.016(7)
C409 0.103(10) 0.188(16) 0.093(9) 0.028(10) 0.041(8) 0.035(10)
C410 0.119(10) 0.129(11) 0.088(8) -0.036(8) 0.031(7) 0.009(8)
C411 0.151(12) 0.073(7) 0.114(10) -0.016(7) 0.063(9) 0.016(7)
C412 0.059(6) 0.109(8) 0.091(7) 0.000(6) 0.021(5) 0.027(5)
C413 0.038(3) 0.055(4) 0.053(4) 0.012(3) 0.015(3) 0.001(3)
C414 0.038(4) 0.085(6) 0.057(5) 0.021(4) 0.017(3) 0.010(4)
C415 0.044(4) 0.065(5) 0.082(6) 0.028(4) 0.041(4) 0.022(4)
C416 0.057(4) 0.046(4) 0.090(6) 0.011(4) 0.056(5) 0.011(3)
C417 0.041(4) 0.049(4) 0.055(4) 0.008(3) 0.018(3) 0.007(3)
C418 0.058(5) 0.053(4) 0.071(5) 0.004(4) 0.030(4) -0.006(4)
C419 0.050(5) 0.137(10) 0.080(7) 0.033(7) 0.015(5) 0.004(6)
C420 0.062(6) 0.105(8) 0.131(9) 0.063(7) 0.057(6) 0.049(6)
C421 0.080(6) 0.050(5) 0.100(7) 0.004(4) 0.058(6) 0.006(4)
C422 0.057(4) 0.063(5) 0.057(5) 0.007(4) 0.027(4) -0.001(4)
C423 0.045(5) 0.068(6) 0.051(6) -0.008(5) 0.013(5) 0.004(5)
C424 0.061(7) 0.063(7) 0.046(6) -0.002(5) 0.015(5) -0.002(6)
C425 0.043(6) 0.046(8) 0.053(7) -0.011(6) 0.002(5) 0.005(6)
C426 0.042(8) 0.061(9) 0.041(7) 0.001(6) 0.005(6) -0.004(7)
C427 0.051(6) 0.056(6) 0.045(6) -0.004(5) 0.013(5) 0.003(5)
C428 0.084(11) 0.081(11) 0.061(9) -0.014(8) 0.036(8) -0.010(9)
C429 0.086(11) 0.077(10) 0.038(7) -0.001(6) -0.009(7) 0.013(8)
C430 0.041(7) 0.118(14) 0.095(12) -0.002(10) 0.020(8) 0.002(8)
C431 0.077(11) 0.098(12) 0.079(11) 0.017(9) 0.003(8) -0.039(9)
C432 0.089(12) 0.053(9) 0.110(14) -0.020(9) 0.000(10) 0.004(8)
C723 0.042(7) 0.047(7) 0.038(6) 0.005(6) 0.013(6) 0.006(6)
C724 0.046(8) 0.054(8) 0.043(8) -0.006(7) 0.007(7) 0.004(7)
C725 0.026(9) 0.044(12) 0.050(11) -0.004(9) 0.018(8) 0.007(8)
C726 0.060(13) 0.051(11) 0.046(11) -0.015(9) 0.004(10) -0.003(10)
C727 0.047(7) 0.048(8) 0.047(8) -0.011(7) 0.020(7) 0.008(7)
C728 0.103(19) 0.083(17) 0.059(14) 0.011(13) 0.043(14) -0.008(14)
C729 0.057(13) 0.108(19) 0.051(13) -0.011(12) 0.007(10) 0.008(13)
C730 0.057(13) 0.110(19) 0.086(16) -0.032(14) 0.042(12) -0.038(13)
C731 0.10(2) 0.073(16) 0.099(19) -0.007(14) -0.009(15) -0.038(15)
C732 0.080(16) 0.067(15) 0.076(15) -0.011(12) 0.030(13) 0.010(12)
C433 0.054(5) 0.086(7) 0.071(6) 0.004(5) 0.015(4) 0.006(4)
C434 0.062(5) 0.071(6) 0.085(7) -0.012(5) 0.012(5) 0.011(5)
C435 0.148(14) 0.144(14) 0.151(14) -0.047(11) 0.102(12) -0.037(11)
C437 0.124(12) 0.109(11) 0.132(12) 0.001(9) 0.036(10) 0.028(9)
C438 0.146(15) 0.154(16) 0.151(15) -0.033(13) 0.060(13) -0.044(13)
C439 0.174(14) 0.157(14) 0.162(13) 0.009(11) 0.076(12) -0.006(12)
C440 0.195(17) 0.174(16) 0.249(19) -0.007(14) 0.086(15) -0.026(14)
S4 0.061(2) 0.092(3) 0.133(4) 0.009(2) 0.027(2) 0.0178(18)
O34 0.110(6) 0.099(5) 0.109(6) -0.009(4) -0.002(5) 0.029(5)
O35 0.242(13) 0.142(9) 0.215(12) 0.011(8) 0.145(11) 0.079(9)
O36 0.105(7) 0.230(12) 0.227(11) 0.087(10) -0.008(7) -0.032(8)
C436 0.073(3) 0.087(4) 0.102(4) -0.006(3) 0.022(3) 0.031(3)
F10 0.116(7) 0.239(12) 0.157(9) -0.011(8) 0.042(6) -0.054(8)
F11 0.296(14) 0.129(8) 0.148(8) 0.000(6) 0.081(9) 0.111(9)
F12 0.129(7) 0.109(6) 0.175(8) 0.043(6) 0.072(6) 0.050(5)
C736 0.061(2) 0.092(3) 0.133(4) 0.009(2) 0.027(2) 0.0178(18)
F10' 0.110(6) 0.099(5) 0.109(6) -0.009(4) -0.002(5) 0.029(5)
F11' 0.242(13) 0.142(9) 0.215(12) 0.011(8) 0.145(11) 0.079(9)
F12' 0.105(7) 0.230(12) 0.227(11) 0.087(10) -0.008(7) -0.032(8)
S4' 0.073(3) 0.087(4) 0.102(4) -0.006(3) 0.022(3) 0.031(3)
O34' 0.116(7) 0.239(12) 0.157(9) -0.011(8) 0.042(6) -0.054(8)
O35' 0.296(14) 0.129(8) 0.148(8) 0.000(6) 0.081(9) 0.111(9)
O36' 0.129(7) 0.109(6) 0.175(8) 0.043(6) 0.072(6) 0.050(5)
C445 0.097(8) 0.087(8) 0.111(9) 0.017(7) 0.022(7) -0.013(7)
C446 0.094(10) 0.138(14) 0.197(18) 0.007(13) 0.006(11) -0.007(10)
C447 0.089(9) 0.135(13) 0.175(16) -0.004(11) 0.022(10) 0.008(9)
C448 0.084(7) 0.099(8) 0.110(9) 0.008(7) 0.022(6) -0.005(6)
C449 0.173(15) 0.137(13) 0.118(11) -0.020(10) 0.037(11) -0.059(11)
C450 0.113(10) 0.132(12) 0.143(12) 0.029(10) 0.037(9) -0.019(9)
O61 0.077(5) 0.098(5) 0.101(6) 0.024(4) 0.002(4) -0.021(4)
C451 0.26(2) 0.27(2) 0.25(2) -0.018(17) 0.088(17) 0.010(17)
C452 0.16(2) 0.36(5) 0.44(6) 0.06(4) 0.02(3) 0.01(3)
C453 0.21(3) 0.57(7) 0.24(3) 0.10(4) 0.05(3) 0.16(4)
C454 0.25(2) 0.25(2) 0.26(2) 0.038(16) 0.089(16) -0.024(16)
C455 0.24(3) 0.22(2) 0.29(3) -0.01(2) 0.02(2) -0.03(2)
O62 0.262(16) 0.237(15) 0.268(16) -0.028(13) 0.088(13) 0.006(13)
C457 0.065(7) 0.151(13) 0.139(12) -0.008(10) 0.044(7) -0.019(8)
C458 0.111(11) 0.153(15) 0.193(18) -0.035(13) 0.059(12) -0.055(11)
C459 0.096(10) 0.171(16) 0.172(16) -0.007(13) 0.053(10) 0.037(10)
N57 0.082(7) 0.133(9) 0.111(8) -0.007(7) 0.026(6) 0.009(6)
O63 0.076(5) 0.143(8) 0.129(7) -0.020(6) 0.024(5) -0.009(5)

loop_
_atom_type_symbol
_atom_type_description
_atom_type_scat_dispersion_real
_atom_type_scat_dispersion_imag
_atom_type_scat_source
C C 0.0150 0.0070 'International Tables Vol C Tables 4.2.6.8 and 6.1.1.4'
H H 0.0000 0.0000 'International Tables Vol C Tables 4.2.6.8 and 6.1.1.4'
F F 0.0600 0.0410 'International Tables Vol C Tables 4.2.6.8 and 6.1.1.4'
N N 0.0250 0.0140 'International Tables Vol C Tables 4.2.6.8 and 6.1.1.4'
O O 0.0410 0.0250 'International Tables Vol C Tables 4.2.6.8 and 6.1.1.4'
Rh Rh -0.0160 2.8650 'International Tables Vol C Tables 4.2.6.8 and 6.1.1.4'
S S 0.2920 0.4250 'International Tables Vol C Tables 4.2.6.8 and 6.1.1.4'
Ag Ag 0.0960 3.3590 'International Tables Vol C Tables 4.2.6.8 and 6.1.1.4'

loop_
_geom_angle_atom_site_label_1
_geom_angle_atom_site_label_2
_geom_angle_atom_site_label_3
_geom_angle
_geom_angle_site_symmetry_1
_geom_angle_site_symmetry_3
_geom_angle_publ_flag
N9 Rh3 N10 80.2 . . ?
N20 Rh3 N9 89.0 . . ?
N20 Rh3 N10 92.8 . . ?
N20 Rh3 C177 92.9 . . ?
N20 Rh3 C179 142.6 . . ?
N20 Rh3 C180 156.7 . . ?
N20 Rh3 C181 117.6 . . ?
C177 Rh3 N9 131.3 . . ?
C177 Rh3 N10 148.0 . . ?
C178 Rh3 N9 161.9 . . ?
C178 Rh3 N10 108.6 . . ?
C178 Rh3 N20 105.9 . . ?
C178 Rh3 C177 39.8 . . ?
C178 Rh3 C179 38.2 . . ?
C178 Rh3 C180 65.3 . . ?
C178 Rh3 C181 65.4 . . ?
C179 Rh3 N9 128.3 . . ?
C179 Rh3 N10 92.0 . . ?
C179 Rh3 C177 65.4 . . ?
C180 Rh3 N9 96.9 . . ?
C180 Rh3 N10 110.4 . . ?
C180 Rh3 C177 66.3 . . ?
C180 Rh3 C179 38.6 . . ?
C181 Rh3 N9 98.8 . . ?
C181 Rh3 N10 149.6 . . ?
C181 Rh3 C177 39.3 . . ?
C181 Rh3 C179 64.7 . . ?
C181 Rh3 C180 39.3 . . ?
N11 Rh4 N12 79.7 . . ?
N21 Rh4 N11 90.0 . . ?
N21 Rh4 N12 86.7 . . ?
N21 Rh4 C187 106.7 . . ?
N21 Rh4 C188 95.8 . . ?
N21 Rh4 C189 119.0 . . ?
N21 Rh4 C190 158.1 . . ?
N21 Rh4 C191 142.7 . . ?
C187 Rh4 N11 111.6 . . ?
C187 Rh4 N12 162.0 . . ?
C187 Rh4 C188 38.9 . . ?
C187 Rh4 C189 64.6 . . ?
C187 Rh4 C190 65.6 . . ?
C187 Rh4 C191 38.2 . . ?
C188 Rh4 N11 150.3 . . ?
C188 Rh4 N12 129.6 . . ?
C188 Rh4 C191 64.3 . . ?
C189 Rh4 N11 151.0 . . ?
C189 Rh4 N12 98.5 . . ?
C189 Rh4 C188 37.8 . . ?
C189 Rh4 C191 64.8 . . ?
C190 Rh4 N11 111.9 . . ?
C190 Rh4 N12 97.5 . . ?
C190 Rh4 C188 65.0 . . ?
C190 Rh4 C189 39.2 . . ?
C190 Rh4 C191 39.6 . . ?
C191 Rh4 N11 94.1 . . ?
C191 Rh4 N12 130.5 . . ?
N14 Rh5 N13 78.8 . . ?
N14 Rh5 C197 149.76(5) . . ?
N14 Rh5 C200 93.0 . . ?
N24 Rh5 N13 86.5 . . ?
N24 Rh5 N14 90.0 . . ?
N24 Rh5 C197 96.3 . . ?
N24 Rh5 C198 120.1 . . ?
N24 Rh5 C199 159.5 . . ?
N24 Rh5 C200 141.8 . . ?
N24 Rh5 C201 105.6 . . ?
C197 Rh5 N13 131.0 . . ?
C197 Rh5 C200 64.3 . . ?
C198 Rh5 N13 98.5 . . ?
C198 Rh5 N14 149.8 . . ?
C198 Rh5 C197 39.1 . . ?
C198 Rh5 C199 40.0 . . ?
C198 Rh5 C200 66.0 . . ?
C199 Rh5 N13 100.1 . . ?
C199 Rh5 N14 110.3 . . ?
C199 Rh5 C197 64.7 . . ?
C199 Rh5 C200 38.3 . . ?
C200 Rh5 N13 131.5 . . ?
C201 Rh5 N13 162.6 . . ?
C201 Rh5 N14 112.9 . . ?
C201 Rh5 C197 37.0 . . ?
C201 Rh5 C198 64.7 . . ?
C201 Rh5 C199 64.3 . . ?
C201 Rh5 C200 39.2 . . ?
N25 Rh6 N15 90.6 . . ?
N25 Rh6 C207 101.5 . . ?
N25 Rh6 C208 96.5 . . ?
N25 Rh6 C209 124.3 . . ?
N25 Rh6 C211 135.4 . . ?
N25 Rh6 C607 95.85(18) . . ?
N25 Rh6 C608 105.5(2) . . ?
N25 Rh6 C609 141.6(2) . . ?
N25 Rh6 C610 158.9(2) . . ?
N25 Rh6 C611 120.8(2) . . ?
C207 Rh6 N15 159.1 . . ?
C207 Rh6 C209 64.7 . . ?
C208 Rh6 N15 122.8 . . ?
C208 Rh6 C207 39.5 . . ?
C208 Rh6 C209 37.5 . . ?
C208 Rh6 C211 64.3 . . ?
C209 Rh6 N15 94.4 . . ?
C210 Rh6 N15 99.1 . . ?
C210 Rh6 N25 160.7 . . ?
C210 Rh6 C207 64.7 . . ?
C210 Rh6 C208 64.2 . . ?
C210 Rh6 C209 38.8 . . ?
C210 Rh6 C211 38.6 . . ?
C211 Rh6 N15 133.9 . . ?
C211 Rh6 C207 37.9 . . ?
C211 Rh6 C209 64.4 . . ?
C607 Rh6 N15 150.2(2) . . ?
C607 Rh6 C611 38.49(13) . . ?
C608 Rh6 N15 111.7(2) . . ?
C608 Rh6 C607 38.60(13) . . ?
C608 Rh6 C610 64.79(18) . . ?
C608 Rh6 C611 64.62(19) . . ?
C609 Rh6 N15 92.6(2) . . ?
C609 Rh6 C607 64.80(19) . . ?
C609 Rh6 C608 38.78(13) . . ?
C609 Rh6 C610 38.72(12) . . ?
C609 Rh6 C611 64.74(18) . . ?
C610 Rh6 N15 110.3(2) . . ?
C610 Rh6 C607 64.62(19) . . ?
C610 Rh6 C611 38.56(12) . . ?
C611 Rh6 N15 148.5(2) . . ?
N29 Rh7 N30 76.9 . . ?
N29 Rh7 N56 87.1 . . ?
N29 Rh7 C373 157.12(7) . . ?
N29 Rh7 C374 117.68(6) . . ?
N29 Rh7 C375 95.51(5) . . ?
N29 Rh7 C376 108.43(5) . . ?
N29 Rh7 C377 146.29(6) . . ?
N30 Rh7 C373 125.18(6) . . ?
N30 Rh7 C374 163.69(6) . . ?
N30 Rh7 C375 138.34(6) . . ?
N30 Rh7 C377 99.19(6) . . ?
N56 Rh7 N30 88.8 . . ?
N56 Rh7 C373 98.33(5) . . ?
N56 Rh7 C374 98.75(6) . . ?
N56 Rh7 C375 132.16(7) . . ?
N56 Rh7 C377 126.51(5) . . ?
C373 Rh7 C374 39.6 . . ?
C373 Rh7 C375 64.4 . . ?
C373 Rh7 C377 36.1 . . ?
C375 Rh7 C374 38.9 . . ?
C375 Rh7 C377 64.9 . . ?
C376 Rh7 N30 106.45(6) . . ?
C376 Rh7 N56 160.09(6) . . ?
C376 Rh7 C373 62.5 . . ?
C376 Rh7 C374 63.3 . . ?
C376 Rh7 C375 36.7 . . ?
C376 Rh7 C377 39.8 . . ?
C377 Rh7 C374 64.7 . . ?
N37 Rh9 N38 80.1 . . ?
N37 Rh9 C394 149.14(5) . . ?
N37 Rh9 C395 149.36(5) . . ?
N37 Rh9 C397 92.73(5) . . ?
N48 Rh9 N37 91.5 . . ?
N48 Rh9 N38 89.3 . . ?
N48 Rh9 C393 103.4 . . ?
N48 Rh9 C394 93.0 . . ?
N48 Rh9 C395 119.18(5) . . ?
N48 Rh9 C396 156.67(6) . . ?
N48 Rh9 C397 139.7 . . ?
C393 Rh9 N37 110.51(5) . . ?
C393 Rh9 N38 162.9 . . ?
C393 Rh9 C394 38.9 . . ?
C393 Rh9 C395 65.0 . . ?
C393 Rh9 C397 38.5 . . ?
C394 Rh9 N38 130.41(5) . . ?
C394 Rh9 C397 64.9 . . ?
C395 Rh9 N38 98.9 . . ?
C395 Rh9 C394 39.1 . . ?
C395 Rh9 C397 64.5 . . ?
C396 Rh9 N37 111.17(6) . . ?
C396 Rh9 N38 99.8 . . ?
C396 Rh9 C393 64.2 . . ?
C396 Rh9 C394 64.8 . . ?
C396 Rh9 C395 38.4 . . ?
C396 Rh9 C397 38.1 . . ?
C397 Rh9 N38 130.9 . . ?
N39 Rh10 C403 128.24(5) . . ?
N39 Rh10 C407 98.06(5) . . ?
N40 Rh10 N39 78.7 . . ?
N40 Rh10 N49 90.9 . . ?
N40 Rh10 C403 152.19(6) . . ?
N40 Rh10 C405 93.8 . . ?
N40 Rh10 C407 147.98(6) . . ?
N49 Rh10 N39 87.1 . . ?
N49 Rh10 C403 96.7 . . ?
N49 Rh10 C407 120.90(5) . . ?
C404 Rh10 N39 162.30(5) . . ?
C404 Rh10 N40 112.43(5) . . ?
C404 Rh10 N49 105.82(5) . . ?
C404 Rh10 C403 39.8 . . ?
C404 Rh10 C405 38.7 . . ?
C404 Rh10 C407 65.1 . . ?
C405 Rh10 N39 130.49(6) . . ?
C405 Rh10 N49 142.29(6) . . ?
C405 Rh10 C403 64.2 . . ?
C405 Rh10 C407 63.8 . . ?
C406 Rh10 N39 98.44(6) . . ?
C406 Rh10 N40 109.79(5) . . ?
C406 Rh10 N49 159.21(5) . . ?
C406 Rh10 C403 64.1 . . ?
C406 Rh10 C404 65.3 . . ?
C406 Rh10 C405 38.2 . . ?
C406 Rh10 C407 38.6 . . ?
C407 Rh10 C403 37.4 . . ?
N41 Rh11 C416 125.7 . . ?
N42 Rh11 N41 79.9 . . ?
N42 Rh11 C415 147.5 . . ?
N42 Rh11 C416 154.1 . . ?
N52 Rh11 N41 87.5 . . ?
N52 Rh11 N42 88.2 . . ?
N52 Rh11 C413 136.4 . . ?
N52 Rh11 C414 161.4 . . ?
N52 Rh11 C415 124.1 . . ?
N52 Rh11 C416 96.2 . . ?
N52 Rh11 C417 101.9 . . ?
C413 Rh11 N41 136.0 . . ?
C413 Rh11 N42 95.2 . . ?
C413 Rh11 C415 64.5 . . ?
C413 Rh11 C416 64.3 . . ?
C414 Rh11 N41 100.8 . . ?
C414 Rh11 N42 109.6 . . ?
C414 Rh11 C413 39.5 . . ?
C414 Rh11 C415 38.8 . . ?
C414 Rh11 C416 65.4 . . ?
C415 Rh11 N41 97.0 . . ?
C415 Rh11 C416 38.7 . . ?
C417 Rh11 N41 162.3 . . ?
C417 Rh11 N42 115.0 . . ?
C417 Rh11 C413 38.2 . . ?
C417 Rh11 C414 66.0 . . ?
C417 Rh11 C415 65.3 . . ?
C417 Rh11 C416 39.1 . . ?
N43 Rh12 N44 80.2 . . ?
N43 Rh12 C723 154.48(8) . . ?
N43 Rh12 C726 92.25(7) . . ?
N44 Rh12 C723 123.19(8) . . ?
N44 Rh12 C726 142.42(6) . . ?
N53 Rh12 N43 93.0 . . ?
N53 Rh12 N44 88.6 . . ?
N53 Rh12 C423 95.7 . . ?
N53 Rh12 C424 115.3 . . ?
N53 Rh12 C425 155.6 . . ?
N53 Rh12 C723 97.33(7) . . ?
N53 Rh12 C725 160.59(7) . . ?
N53 Rh12 C726 128.78(6) . . ?
C423 Rh12 N43 146.3 . . ?
C423 Rh12 N44 132.4 . . ?
C423 Rh12 C425 66.1 . . ?
C424 Rh12 N43 151.5 . . ?
C424 Rh12 N44 97.2 . . ?
C424 Rh12 C423 39.0 . . ?
C424 Rh12 C425 40.3 . . ?
C425 Rh12 N43 111.2 . . ?
C425 Rh12 N44 92.4 . . ?
C426 Rh12 N43 92.5 . . ?
C426 Rh12 N44 123.3 . . ?
C426 Rh12 N53 148.2 . . ?
C426 Rh12 C423 64.1 . . ?
C426 Rh12 C424 65.1 . . ?
C426 Rh12 C425 38.5 . . ?
C426 Rh12 C427 40.0 . . ?
C427 Rh12 N43 107.5 . . ?
C427 Rh12 N44 160.1 . . ?
C427 Rh12 N53 108.9 . . ?
C427 Rh12 C423 39.0 . . ?
C427 Rh12 C424 67.1 . . ?
C427 Rh12 C425 67.7 . . ?
C723 Rh12 C726 63.18(7) . . ?
C724 Rh12 N43 138.20(7) . . ?
C724 Rh12 N44 97.47(8) . . ?
C724 Rh12 N53 128.76(8) . . ?
C724 Rh12 C723 38.6 . . ?
C724 Rh12 C725 39.2 . . ?
C724 Rh12 C726 64.34(7) . . ?
C725 Rh12 N43 101.07(7) . . ?
C725 Rh12 N44 106.84(7) . . ?
C725 Rh12 C723 64.52(7) . . ?
C725 Rh12 C726 38.3 . . ?
N32 Ag3 Ag4 95.60(4) . . ?
N32 Ag3 N36 168.39(7) . . ?
N36 Ag3 Ag4 93.72(4) . . ?
N31 Ag4 Ag3 91.64(4) . . ?
N35 Ag4 Ag3 93.51(5) . . ?
N35 Ag4 N31 173.65(7) . . ?
N8 Ag1 Ag2 94.6(4) . . ?
N4 Ag1 Ag2 96.77(7) . . ?
N4 Ag1 N8 166.6(4) . . ?
N3 Ag2 Ag1 95.2(4) . . ?
N3 Ag2 N7 167.4(6) . . ?
N7 Ag2 Ag1 94.3(4) . . ?
N2 Rh1 C157 98.0(4) . . ?
N2 Rh1 C158 108.7(4) . . ?
N2 Rh1 C159 143.5(4) . . ?
N2 Rh1 N1 78.9(4) . . ?
C157 Rh1 C158 37.3 . . ?
C157 Rh1 C159 62.86(7) . . ?
C157 Rh1 N1 120.13(11) . . ?
C158 Rh1 N1 155.72(11) . . ?
C159 Rh1 C158 37.2 . . ?
C159 Rh1 N1 137.33(9) . . ?
C160 Rh1 N2 159.4(4) . . ?
C160 Rh1 C157 63.77(6) . . ?
C160 Rh1 C158 63.14(7) . . ?
C160 Rh1 C159 38.1 . . ?
C160 Rh1 N1 101.49(10) . . ?
C161 Rh1 N2 121.0(4) . . ?
C161 Rh1 C157 38.1 . . ?
C161 Rh1 C158 63.21(7) . . ?
C161 Rh1 C159 63.75(6) . . ?
C161 Rh1 C160 38.6 . . ?
C161 Rh1 N1 92.89(11) . . ?
N28 Rh1 N2 91.8(4) . . ?
N28 Rh1 C157 147.08(12) . . ?
N28 Rh1 C158 109.83(10) . . ?
N28 Rh1 C159 91.10(9) . . ?
N28 Rh1 C160 108.68(11) . . ?
N28 Rh1 C161 147.18(11) . . ?
N28 Rh1 N1 92.54(7) . . ?
N5 Rh2 C169 101.3(4) . . ?
N6 Rh2 N5 76.1(6) . . ?
N6 Rh2 C167 96.7(4) . . ?
N6 Rh2 C168 117.6(4) . . ?
N6 Rh2 C169 154.7(4) . . ?
N6 Rh2 C170 149.2(4) . . ?
N6 Rh2 N17 84.7(4) . . ?
C167 Rh2 N5 122.3(4) . . ?
C167 Rh2 C169 63.02(8) . . ?
C168 Rh2 N5 94.2(4) . . ?
C168 Rh2 C167 38.6 . . ?
C168 Rh2 C169 37.2 . . ?
C170 Rh2 N5 134.5(5) . . ?
C170 Rh2 C167 65.44(8) . . ?
C170 Rh2 C168 64.50(8) . . ?
C170 Rh2 C169 37.7 . . ?
C171 Rh2 N5 158.4(4) . . ?
C171 Rh2 N6 112.2(4) . . ?
C171 Rh2 C167 39.2 . . ?
C171 Rh2 C168 64.21(8) . . ?
C171 Rh2 C169 62.31(8) . . ?
C171 Rh2 C170 38.33(5) . . ?
C171 Rh2 N17 112.58(12) . . ?
N17 Rh2 N5 87.5(4) . . ?
N17 Rh2 C167 149.67(12) . . ?
N17 Rh2 C168 157.50(11) . . ?
N17 Rh2 C169 120.55(11) . . ?
N17 Rh2 C170 98.65(11) . . ?
C2 N2 Rh1 116.5(13) . . ?
C2 N2 C3 104.6(15) . . ?
C3 N2 Rh1 137.8(12) . . ?
C2 N3 Ag2 132.0(13) . . ?
C2 N3 C8 101.9(15) . . ?
C8 N3 Ag2 121.7(11) . . ?
N2 C2 N3 115.2(18) . . ?
N2 C2 C1 112.6(14) . . ?
N3 C2 C1 132.1(15) . . ?
C4 C3 N2 134.7(18) . . ?
C8 C3 N2 108.2(16) . . ?
C8 C3 C4 116.9(17) . . ?
C3 C4 H4 118.0 . . ?
C5 C4 C3 124(2) . . ?
C5 C4 H4 118.0 . . ?
C4 C5 C6 116.3(19) . . ?
C4 C5 C15 123(3) . . ?
C6 C5 C15 120(2) . . ?
C5 C6 C16 113(2) . . ?
C7 C6 C5 119(2) . . ?
C7 C6 C16 126(3) . . ?
C6 C7 H7 119.2 . . ?
C6 C7 C8 122(2) . . ?
C8 C7 H7 119.2 . . ?
N3 C8 C7 128.6(17) . . ?
C3 C8 N3 109.6(14) . . ?
C3 C8 C7 121.4(18) . . ?
C5 C15 H15A 109.5 . . ?
C5 C15 H15B 109.5 . . ?
C5 C15 H15C 109.5 . . ?
H15A C15 H15B 109.5 . . ?
H15A C15 H15C 109.5 . . ?
H15B C15 H15C 109.5 . . ?
C6 C16 H16A 109.5 . . ?
C6 C16 H16B 109.5 . . ?
C6 C16 H16C 109.5 . . ?
H16A C16 H16B 109.5 . . ?
H16A C16 H16C 109.5 . . ?
H16B C16 H16C 109.5 . . ?
C19 N5 Rh2 116.5(13) . . ?
C19 N5 C32 104.2(14) . . ?
C32 N5 Rh2 139.2(13) . . ?
C20 N6 Rh2 113.5(11) . . ?
C20 N6 C21 104.9(13) . . ?
C21 N6 Rh2 141.3(11) . . ?
C20 N7 Ag2 133.7(12) . . ?
C20 N7 C26 105.8(13) . . ?
C26 N7 Ag2 119.1(11) . . ?
C19 N8 Ag1 131.4(12) . . ?
C19 N8 C27 104.5(15) . . ?
C27 N8 Ag1 120.0(11) . . ?
N5 C19 C20 111.3(15) . . ?
N8 C19 N5 115.6(16) . . ?
N8 C19 C20 133.0(16) . . ?
N6 C20 C19 120.3(15) . . ?
N7 C20 N6 113.5(16) . . ?
N7 C20 C19 125.8(15) . . ?
C22 C21 N6 133.8(16) . . ?
C22 C21 C26 120.2(16) . . ?
C26 C21 N6 106.0(12) . . ?
C21 C22 H22 118.7 . . ?
C21 C22 C23 122.7(16) . . ?
C23 C22 H22 118.7 . . ?
C22 C23 C24 118.8(14) . . ?
C22 C23 C33 122.9(15) . . ?
C24 C23 C33 118.2(16) . . ?
C23 C24 C34 122.1(14) . . ?
C25 C24 C23 118.2(12) . . ?
C25 C24 C34 119.6(13) . . ?
C24 C25 H25 120.5 . . ?
C26 C25 C24 118.9(13) . . ?
C26 C25 H25 120.5 . . ?
N7 C26 C25 129.1(14) . . ?
C21 C26 N7 109.8(13) . . ?
C21 C26 C25 121.1(14) . . ?
N8 C27 C28 127.2(18) . . ?
C32 C27 N8 110.6(18) . . ?
C32 C27 C28 121.8(19) . . ?
C27 C28 H28 122.1 . . ?
C27 C28 C29 116(2) . . ?
C29 C28 H28 122.1 . . ?
C28 C29 C35 118(2) . . ?
C30 C29 C28 119.8(19) . . ?
C30 C29 C35 122(2) . . ?
C29 C30 C31 126(2) . . ?
C29 C30 C36 121(2) . . ?
C31 C30 C36 114(2) . . ?
C30 C31 H31 124.2 . . ?
C32 C31 C30 112(2) . . ?
C32 C31 H31 124.2 . . ?
N5 C32 C31 130(2) . . ?
C27 C32 N5 105.0(17) . . ?
C27 C32 C31 125(2) . . ?
C23 C33 H33A 109.5 . . ?
C23 C33 H33B 109.5 . . ?
C23 C33 H33C 109.5 . . ?
H33A C33 H33B 109.5 . . ?
H33A C33 H33C 109.5 . . ?
H33B C33 H33C 109.5 . . ?
C24 C34 H34A 109.5 . . ?
C24 C34 H34B 109.5 . . ?
C24 C34 H34C 109.5 . . ?
H34A C34 H34B 109.5 . . ?
H34A C34 H34C 109.5 . . ?
H34B C34 H34C 109.5 . . ?
C29 C35 H35A 109.5 . . ?
C29 C35 H35B 109.5 . . ?
C29 C35 H35C 109.5 . . ?
H35A C35 H35B 109.5 . . ?
H35A C35 H35C 109.5 . . ?
H35B C35 H35C 109.5 . . ?
C30 C36 H36A 109.5 . . ?
C30 C36 H36B 109.5 . . ?
C30 C36 H36C 109.5 . . ?
H36A C36 H36B 109.5 . . ?
H36A C36 H36C 109.5 . . ?
H36B C36 H36C 109.5 . . ?
C158 C157 Rh1 72.80(7) . . ?
C158 C157 C161 108.0 . . ?
C158 C157 C162 125.9 . . ?
C161 C157 Rh1 68.89(5) . . ?
C161 C157 C162 126.0 . . ?
C162 C157 Rh1 123.97(6) . . ?
C157 C158 Rh1 69.88(7) . . ?
C157 C158 C163 126.0 . . ?
C159 C158 Rh1 70.24(6) . . ?
C159 C158 C157 108.1 . . ?
C159 C158 C163 126.0 . . ?
C163 C158 Rh1 125.5 . . ?
C158 C159 Rh1 72.52(7) . . ?
C158 C159 C160 107.9 . . ?
C158 C159 C164 126.1 . . ?
C160 C159 Rh1 68.80(5) . . ?
C160 C159 C164 125.9 . . ?
C164 C159 Rh1 124.36(7) . . ?
C159 C160 Rh1 73.13(7) . . ?
C159 C160 C165 126.0 . . ?
C161 C160 Rh1 70.51(7) . . ?
C161 C160 C159 108.0 . . ?
C161 C160 C165 126.1 . . ?
C165 C160 Rh1 122.00(7) . . ?
C157 C161 Rh1 72.96(7) . . ?
C157 C161 C166 126.0 . . ?
C160 C161 Rh1 70.89(7) . . ?
C160 C161 C157 108.0 . . ?
C160 C161 C166 126.0 . . ?
C166 C161 Rh1 121.82(8) . . ?
C157 C162 H16D 109.5 . . ?
C157 C162 H16E 109.5 . . ?
C157 C162 H16F 109.5 . . ?
H16D C162 H16E 109.5 . . ?
H16D C162 H16F 109.5 . . ?
H16E C162 H16F 109.5 . . ?
C158 C163 H16G 109.5 . . ?
C158 C163 H16H 109.5 . . ?
C158 C163 H16I 109.5 . . ?
H16G C163 H16H 109.5 . . ?
H16G C163 H16I 109.5 . . ?
H16H C163 H16I 109.5 . . ?
C159 C164 H16J 109.5 . . ?
C159 C164 H16K 109.5 . . ?
C159 C164 H16L 109.5 . . ?
H16J C164 H16K 109.5 . . ?
H16J C164 H16L 109.5 . . ?
H16K C164 H16L 109.5 . . ?
C160 C165 H16M 109.5 . . ?
C160 C165 H16N 109.5 . . ?
C160 C165 H16O 109.5 . . ?
H16M C165 H16N 109.5 . . ?
H16M C165 H16O 109.5 . . ?
H16N C165 H16O 109.5 . . ?
C161 C166 H16P 109.5 . . ?
C161 C166 H16Q 109.5 . . ?
C161 C166 H16R 109.5 . . ?
H16P C166 H16Q 109.5 . . ?
H16P C166 H16R 109.5 . . ?
H16Q C166 H16R 109.5 . . ?
C168 C167 Rh2 70.68(5) . . ?
C168 C167 C172 117.6 . . ?
C171 C167 Rh2 64.91(8) . . ?
C171 C167 C168 103.3 . . ?
C171 C167 C172 137.3 . . ?
C172 C167 Rh2 116.47(8) . . ?
C167 C168 Rh2 70.7 . . ?
C167 C168 C173 124.1 . . ?
C169 C168 Rh2 72.85(8) . . ?
C169 C168 C167 107.9 . . ?
C169 C168 C173 127.9 . . ?
C173 C168 Rh2 121.64(8) . . ?
C168 C169 Rh2 69.98(8) . . ?
C168 C169 C170 110.9 . . ?
C170 C169 Rh2 69.61(7) . . ?
C174 C169 Rh2 131.16(5) . . ?
C174 C169 C168 123.3 . . ?
C174 C169 C170 125.7 . . ?
C169 C170 Rh2 72.66(6) . . ?
C169 C170 C175 130.1 . . ?
C171 C170 Rh2 65.34(5) . . ?
C171 C170 C169 103.4 . . ?
C171 C170 C175 126.4 . . ?
C175 C170 Rh2 122.49(8) . . ?
C167 C171 Rh2 75.92(9) . . ?
C167 C171 C176 119.0 . . ?
C170 C171 Rh2 76.33(7) . . ?
C170 C171 C167 113.9 . . ?
C170 C171 C176 126.4 . . ?
C176 C171 Rh2 123.61(6) . . ?
C167 C172 H17A 109.5 . . ?
C167 C172 H17B 109.5 . . ?
C167 C172 H17C 109.5 . . ?
H17A C172 H17B 109.5 . . ?
H17A C172 H17C 109.5 . . ?
H17B C172 H17C 109.5 . . ?
C168 C173 H17D 109.5 . . ?
C168 C173 H17E 109.5 . . ?
C168 C173 H17F 109.5 . . ?
H17D C173 H17E 109.5 . . ?
H17D C173 H17F 109.5 . . ?
H17E C173 H17F 109.5 . . ?
C169 C174 H17G 109.5 . . ?
C169 C174 H17H 109.5 . . ?
C169 C174 H17I 109.5 . . ?
H17G C174 H17H 109.5 . . ?
H17G C174 H17I 109.5 . . ?
H17H C174 H17I 109.5 . . ?
C170 C175 H17J 109.5 . . ?
C170 C175 H17K 109.5 . . ?
C170 C175 H17L 109.5 . . ?
H17J C175 H17K 109.5 . . ?
H17J C175 H17L 109.5 . . ?
H17K C175 H17L 109.5 . . ?
C171 C176 H17M 109.5 . . ?
C171 C176 H17N 109.5 . . ?
C171 C176 H17O 109.5 . . ?
H17M C176 H17N 109.5 . . ?
H17M C176 H17O 109.5 . . ?
H17N C176 H17O 109.5 . . ?
N8' Ag1' Ag2' 96.5 . . ?
N8' Ag1' N4 173.48(5) . . ?
N8' Ag1' O45 72.6 . 3_676 ?
N4 Ag1' Ag2' 89.9 . . ?
N4 Ag1' O45 110.29(6) . 3_676 ?
O45 Ag1' Ag2' 56.8 3_676 . ?
N3' Ag2' Ag1' 96.2 . . ?
N3' Ag2' O45 96.2 . 3_676 ?
N7' Ag2' Ag1' 91.6 . . ?
N7' Ag2' N3' 171.0 . . ?
N7' Ag2' O45 84.6 . 3_676 ?
O45 Ag2' Ag1' 54.2 3_676 . ?
N2' Rh1' N28 79.64(7) . . ?
C557 Rh1' N2' 115.2 . . ?
C557 Rh1' C558 37.5 . . ?
C557 Rh1' C559 63.3 . . ?
C557 Rh1' C560 64.6 . . ?
C557 Rh1' C561 39.2 . . ?
C557 Rh1' N1 109.67(7) . . ?
C557 Rh1' N28 163.21(6) . . ?
C558 Rh1' N2' 96.9 . . ?
C558 Rh1' N28 137.83(5) . . ?
C559 Rh1' N2' 112.0 . . ?
C559 Rh1' C558 37.4 . . ?
C559 Rh1' C560 38.5 . . ?
C559 Rh1' N28 104.85(5) . . ?
C560 Rh1' N2' 149.4 . . ?
C560 Rh1' C558 63.8 . . ?
C560 Rh1' N28 98.65(6) . . ?
C561 Rh1' N2' 153.6 . . ?
C561 Rh1' C558 65.8 . . ?
C561 Rh1' C559 66.9 . . ?
C561 Rh1' C560 41.2 . . ?
C561 Rh1' N28 126.70(7) . . ?
N1 Rh1' N2' 73.04(6) . . ?
N1 Rh1' C558 138.22(6) . . ?
N1 Rh1' C559 172.42(7) . . ?
N1 Rh1' C560 137.29(6) . . ?
N1 Rh1' C561 105.95(7) . . ?
N1 Rh1' N28 81.39(8) . . ?
N5' Rh2' N6' 78.4 . . ?
N5' Rh2' C567 104.51(6) . . ?
N5' Rh2' C568 139.16(6) . . ?
N5' Rh2' C569 155.90(9) . . ?
N5' Rh2' C570 119.22(8) . . ?
N5' Rh2' C571 95.55(7) . . ?
N5' Rh2' N17 83.63(5) . . ?
N6' Rh2' C567 111.49(8) . . ?
N6' Rh2' C568 101.19(9) . . ?
N6' Rh2' C570 161.57(8) . . ?
N6' Rh2' C571 144.87(7) . . ?
N6' Rh2' N17 92.35(7) . . ?
C567 Rh2' C571 36.1 . . ?
C568 Rh2' C567 37.0 . . ?
C568 Rh2' C570 62.31(5) . . ?
C568 Rh2' C571 61.3 . . ?
C568 Rh2' N17 136.75(9) . . ?
C569 Rh2' N6' 124.38(9) . . ?
C569 Rh2' C567 62.08(5) . . ?
C569 Rh2' C568 37.9 . . ?
C569 Rh2' C570 37.4 . . ?
C569 Rh2' C571 61.55(5) . . ?
C569 Rh2' N17 101.54(8) . . ?
C570 Rh2' C567 61.04(5) . . ?
C570 Rh2' C571 36.3 . . ?
N17 Rh2' C567 155.82(12) . . ?
N17 Rh2' C570 95.00(9) . . ?
N17 Rh2' C571 121.64(12) . . ?
C2' N2' Rh1' 108.7 . . ?
C3' N2' Rh1' 139.0 . . ?
C3' N2' C2' 109.5 . . ?
C2' N3' Ag2' 131.1 . . ?
C8' N3' Ag2' 118.4 . . ?
C8' N3' C2' 110.4 . . ?
N2' C2' C1 121.54(7) . . ?
N3' C2' N2' 107.2 . . ?
N3' C2' C1 129.66(7) . . ?
N2' C3' C4' 135.2 . . ?
N2' C3' C8' 106.1 . . ?
C8' C3' C4' 118.3 . . ?
C3' C4' H4' 118.8 . . ?
C5' C4' C3' 122.5 . . ?
C5' C4' H4' 118.8 . . ?
C4' C5' C6' 118.1 . . ?
C4' C5' C15' 125.7 . . ?
C6' C5' C15' 116.2 . . ?
C5' C6' C16' 120.9 . . ?
C7' C6' C5' 122.0 . . ?
C7' C6' C16' 116.7 . . ?
C6' C7' H7' 120.2 . . ?
C8' C7' C6' 119.5 . . ?
C8' C7' H7' 120.2 . . ?
N3' C8' C3' 106.7 . . ?
N3' C8' C7' 134.0 . . ?
C7' C8' C3' 119.0 . . ?
C5' C15' H15D 109.5 . . ?
C5' C15' H15E 109.5 . . ?
C5' C15' H15F 109.5 . . ?
H15D C15' H15E 109.5 . . ?
H15D C15' H15F 109.5 . . ?
H15E C15' H15F 109.5 . . ?
C6' C16' H16S 109.5 . . ?
C6' C16' H16T 109.5 . . ?
C6' C16' H16U 109.5 . . ?
H16S C16' H16T 109.5 . . ?
H16S C16' H16U 109.5 . . ?
H16T C16' H16U 109.5 . . ?
C19' N5' Rh2' 111.6 . . ?
C19' N5' C32' 104.9 . . ?
C32' N5' Rh2' 143.4 . . ?
C20' N6' Rh2' 115.3 . . ?
C20' N6' C21' 105.3 . . ?
C21' N6' Rh2' 138.5 . . ?
C20' N7' Ag2' 125.0 . . ?
C20' N7' C26' 105.9 . . ?
C26' N7' Ag2' 117.7 . . ?
C19' N8' Ag1' 133.5 . . ?
C19' N8' C27' 106.7 . . ?
C27' N8' Ag1' 119.4 . . ?
N5' C19' N8' 112.8 . . ?
N5' C19' C20' 123.3 . . ?
N8' C19' C20' 123.9 . . ?
N6' C20' C19' 109.9 . . ?
N7' C20' N6' 112.2 . . ?
N7' C20' C19' 137.0 . . ?
N6' C21' C22' 131.8 . . ?
C26' C21' N6' 107.8 . . ?
C26' C21' C22' 120.4 . . ?
C21' C22' H22' 121.6 . . ?
C21' C22' C23' 116.7 . . ?
C23' C22' H22' 121.6 . . ?
C22' C23' C24' 121.2 . . ?
C22' C23' C33' 114.5 . . ?
C24' C23' C33' 124.2 . . ?
C23' C24' C34' 120.0 . . ?
C25' C24' C23' 121.9 . . ?
C25' C24' C34' 118.1 . . ?
C24' C25' H25' 122.3 . . ?
C26' C25' C24' 115.4 . . ?
C26' C25' H25' 122.3 . . ?
C21' C26' N7' 108.0 . . ?
C21' C26' C25' 124.2 . . ?
C25' C26' N7' 127.5 . . ?
C28' C27' N8' 131.3 . . ?
C28' C27' C32' 122.1 . . ?
C32' C27' N8' 106.5 . . ?
C27' C28' H28' 119.9 . . ?
C29' C28' C27' 120.2 . . ?
C29' C28' H28' 119.9 . . ?
C28' C29' C30' 120.0 . . ?
C28' C29' C35' 123.6 . . ?
C30' C29' C35' 116.5 . . ?
C29' C30' C31' 119.8 . . ?
C29' C30' C36' 120.9 . . ?
C31' C30' C36' 119.3 . . ?
C30' C31' H31' 121.0 . . ?
C32' C31' C30' 118.1 . . ?
C32' C31' H31' 121.0 . . ?
C27' C32' N5' 108.8 . . ?
C31' C32' N5' 131.4 . . ?
C31' C32' C27' 119.7 . . ?
C23' C33' H33D 109.5 . . ?
C23' C33' H33E 109.5 . . ?
C23' C33' H33F 109.5 . . ?
H33D C33' H33E 109.5 . . ?
H33D C33' H33F 109.5 . . ?
H33E C33' H33F 109.5 . . ?
C24' C34' H34D 109.5 . . ?
C24' C34' H34E 109.5 . . ?
C24' C34' H34F 109.5 . . ?
H34D C34' H34E 109.5 . . ?
H34D C34' H34F 109.5 . . ?
H34E C34' H34F 109.5 . . ?
C29' C35' H35D 109.5 . . ?
C29' C35' H35E 109.5 . . ?
C29' C35' H35F 109.5 . . ?
H35D C35' H35E 109.5 . . ?
H35D C35' H35F 109.5 . . ?
H35E C35' H35F 109.5 . . ?
C30' C36' H36D 109.5 . . ?
C30' C36' H36E 109.5 . . ?
C30' C36' H36F 109.5 . . ?
H36D C36' H36E 109.5 . . ?
H36D C36' H36F 109.5 . . ?
H36E C36' H36F 109.5 . . ?
C558 C557 Rh1' 76.0 . . ?
C558 C557 C561 115.1 . . ?
C558 C557 C562 121.0 . . ?
C561 C557 Rh1' 73.5 . . ?
C561 C557 C562 123.5 . . ?
C562 C557 Rh1' 125.8 . . ?
C557 C558 Rh1' 66.5 . . ?
C557 C558 C559 106.8 . . ?
C557 C558 C563 126.5 . . ?
C559 C558 Rh1' 70.6 . . ?
C559 C558 C563 126.7 . . ?
C563 C558 Rh1' 125.7 . . ?
C558 C559 Rh1' 72.0 . . ?
C558 C559 C560 109.3 . . ?
C558 C559 C564 129.1 . . ?
C560 C559 Rh1' 71.2 . . ?
C560 C559 C564 121.6 . . ?
C564 C559 Rh1' 123.7 . . ?
C559 C560 Rh1' 70.4 . . ?
C559 C560 C561 107.4 . . ?
C559 C560 C565 128.9 . . ?
C561 C560 Rh1' 68.4 . . ?
C565 C560 Rh1' 124.2 . . ?
C565 C560 C561 123.6 . . ?
C557 C561 Rh1' 67.3 . . ?
C557 C561 C560 101.1 . . ?
C560 C561 Rh1' 70.5 . . ?
C566 C561 Rh1' 131.4 . . ?
C566 C561 C557 128.0 . . ?
C566 C561 C560 130.2 . . ?
C557 C562 H56A 109.5 . . ?
C557 C562 H56B 109.5 . . ?
C557 C562 H56C 109.5 . . ?
H56A C562 H56B 109.5 . . ?
H56A C562 H56C 109.5 . . ?
H56B C562 H56C 109.5 . . ?
C558 C563 H56D 109.5 . . ?
C558 C563 H56E 109.5 . . ?
C558 C563 H56F 109.5 . . ?
H56D C563 H56E 109.5 . . ?
H56D C563 H56F 109.5 . . ?
H56E C563 H56F 109.5 . . ?
C559 C564 H56G 109.5 . . ?
C559 C564 H56H 109.5 . . ?
C559 C564 H56I 109.5 . . ?
H56G C564 H56H 109.5 . . ?
H56G C564 H56I 109.5 . . ?
H56H C564 H56I 109.5 . . ?
C560 C565 H56J 109.5 . . ?
C560 C565 H56K 109.5 . . ?
C560 C565 H56L 109.5 . . ?
H56J C565 H56K 109.5 . . ?
H56J C565 H56L 109.5 . . ?
H56K C565 H56L 109.5 . . ?
C561 C566 H56M 109.5 . . ?
C561 C566 H56N 109.5 . . ?
C561 C566 H56O 109.5 . . ?
H56M C566 H56N 109.5 . . ?
H56M C566 H56O 109.5 . . ?
H56N C566 H56O 109.5 . . ?
C568 C567 Rh2' 68.32(5) . . ?
C568 C567 C572 126.0 . . ?
C571 C567 Rh2' 73.19(7) . . ?
C571 C567 C568 108.0 . . ?
C571 C567 C572 126.0 . . ?
C572 C567 Rh2' 124.07(5) . . ?
C567 C568 Rh2' 74.71(5) . . ?
C567 C568 C569 108.0 . . ?
C567 C568 C573 126.0 . . ?
C569 C568 Rh2' 70.28(6) . . ?
C569 C568 C573 126.0 . . ?
C573 C568 Rh2' 120.72(7) . . ?
C568 C569 Rh2' 71.78(6) . . ?
C568 C569 C574 126.0 . . ?
C570 C569 Rh2' 74.08(7) . . ?
C570 C569 C568 108.0 . . ?
C570 C569 C574 126.0 . . ?
C574 C569 Rh2' 119.95(5) . . ?
C569 C570 Rh2' 68.51(6) . . ?
C569 C570 C575 126.0 . . ?
C571 C570 Rh2' 74.2 . . ?
C571 C570 C569 108.0 . . ?
C571 C570 C575 126.0 . . ?
C575 C570 Rh2' 122.87(6) . . ?
C567 C571 Rh2' 70.75(6) . . ?
C567 C571 C570 108.0 . . ?
C567 C571 C576 126.0 . . ?
C570 C571 Rh2' 69.5 . . ?
C570 C571 C576 126.0 . . ?
C576 C571 Rh2' 125.34(5) . . ?
C567 C572 H57A 109.5 . . ?
C567 C572 H57B 109.5 . . ?
C567 C572 H57C 109.5 . . ?
H57A C572 H57B 109.5 . . ?
H57A C572 H57C 109.5 . . ?
H57B C572 H57C 109.5 . . ?
C568 C573 H57D 109.5 . . ?
C568 C573 H57E 109.5 . . ?
C568 C573 H57F 109.5 . . ?
H57D C573 H57E 109.5 . . ?
H57D C573 H57F 109.5 . . ?
H57E C573 H57F 109.5 . . ?
C569 C574 H57G 109.5 . . ?
C569 C574 H57H 109.5 . . ?
C569 C574 H57I 109.5 . . ?
H57G C574 H57H 109.5 . . ?
H57G C574 H57I 109.5 . . ?
H57H C574 H57I 109.5 . . ?
C570 C575 H57J 109.5 . . ?
C570 C575 H57K 109.5 . . ?
C570 C575 H57L 109.5 . . ?
H57J C575 H57K 109.5 . . ?
H57J C575 H57L 109.5 . . ?
H57K C575 H57L 109.5 . . ?
C571 C576 H57M 109.5 . . ?
C571 C576 H57N 109.5 . . ?
C571 C576 H57O 109.5 . . ?
H57M C576 H57N 109.5 . . ?
H57M C576 H57O 109.5 . . ?
H57N C576 H57O 109.5 . . ?
C1 N1 Rh1 107.39(5) . . ?
C1 N1 Rh1' 119.58(6) . . ?
C1 N1 C14 105.4 . . ?
C14 N1 Rh1 147.20(5) . . ?
C14 N1 Rh1' 131.64(7) . . ?
C1 N4 Ag1 133.9 . . ?
C1 N4 Ag1' 129.2 . . ?
C1 N4 C9 105.1 . . ?
C9 N4 Ag1 120.2 . . ?
C9 N4 Ag1' 120.3 . . ?
C37 N9 Rh3 107.2 . . ?
C37 N9 C50 103.4 . . ?
C50 N9 Rh3 148.3 . . ?
C38 N10 Rh3 107.7 . . ?
C38 N10 C39 102.6 . . ?
C39 N10 Rh3 148.5 . . ?
C38 N11 Rh4 109.0 . . ?
C38 N11 C44 103.5 . . ?
C44 N11 Rh4 147.2 . . ?
C37 N12 Rh4 107.6 . . ?
C37 N12 C45 104.2 . . ?
C45 N12 Rh4 148.1 . . ?
C55 N13 Rh5 108.2 . . ?
C55 N13 C68 103.3 . . ?
C68 N13 Rh5 148.2 . . ?
C56 N14 Rh5 109.6 . . ?
C56 N14 C57 104.6 . . ?
C57 N14 Rh5 145.0 . . ?
C56 N15 Rh6 107.7 . . ?
C56 N15 C62 103.1 . . ?
C62 N15 Rh6 148.4 . . ?
C55 N16 Rh6 107.0 . . ?
C55 N16 C63 101.8 . . ?
C63 N16 Rh6 150.6 . . ?
C73 N17 Rh2 126.40(7) . . ?
C73 N17 Rh2' 108.48(7) . . ?
C77 N17 Rh2 114.93(7) . . ?
C77 N17 Rh2' 132.61(7) . . ?
C77 N17 C73 118.7 . . ?
C79 N18 C78 120.6 . . ?
C86 N18 C78 125.9 . . ?
C86 N18 C79 112.5 . . ?
C87 N19 C94 111.1 . . ?
C87 N19 C95 124.7 . . ?
C94 N19 C95 123.8 . . ?
C96 N20 Rh3 122.7 . . ?
C96 N20 C100 115.7 . . ?
C100 N20 Rh3 120.7 . . ?
C101 N21 Rh4 123.4 . . ?
C101 N21 C105 118.8 . . ?
C105 N21 Rh4 117.7 . . ?
C107 N22 C106 126.4 . . ?
C107 N22 C114 111.3 . . ?
C114 N22 C106 121.9 . . ?
C115 N23 C123 123.0 . . ?
C122 N23 C115 110.3 . . ?
C122 N23 C123 126.1 . . ?
C124 N24 Rh5 118.2 . . ?
C128 N24 Rh5 124.3 . . ?
C128 N24 C124 117.5 . . ?
C129 N25 Rh6 122.2 . . ?
C133 N25 Rh6 118.0 . . ?
C133 N25 C129 118.1 . . ?
C135 N26 C134 123.3 . . ?
C142 N26 C134 124.2 . . ?
C142 N26 C135 112.2 . . ?
C143 N27 C150 112.3 . . ?
C143 N27 C151 123.4 . . ?
C150 N27 C151 122.6 . . ?
C152 N28 Rh1 124.86(7) . . ?
C152 N28 Rh1' 113.14(5) . . ?
C152 N28 C156 112.6 . . ?
C156 N28 Rh1 122.00(7) . . ?
C156 N28 Rh1' 134.17(5) . . ?
C217 N29 Rh7 113.13(7) . . ?
C230 N29 Rh7 140.22(8) . . ?
C230 N29 C217 106.38(9) . . ?
C218 N30 Rh7 112.59(8) . . ?
C218 N30 C219 105.80(11) . . ?
C219 N30 Rh7 139.59(7) . . ?
C218 N31 Ag4 132.82(8) . . ?
C218 N31 C224 107.54(9) . . ?
C224 N31 Ag4 116.89(8) . . ?
C217 N32 Ag3 132.56(9) . . ?
C217 N32 C225 106.18(9) . . ?
C225 N32 Ag3 121.05(7) . . ?
C235 N33 Rh8 115.2(3) . . ?
C235 N33 Rh8' 99.7(2) . . ?
C248 N33 Rh8 133.7(3) . . ?
C248 N33 Rh8' 149.6(2) . . ?
C248 N33 C235 110.61(10) . . ?
C236 N34 Rh8 113.72(17) . . ?
C236 N34 Rh8' 126.4(3) . . ?
C237 N34 Rh8 147.22(17) . . ?
C237 N34 Rh8' 134.5(3) . . ?
C237 N34 C236 99.00(9) . . ?
C236 N35 Ag4 134.31(9) . . ?
C236 N35 C242 104.39(9) . . ?
C242 N35 Ag4 119.70(7) . . ?
C235 N36 Ag3 129.68(7) . . ?
C243 N36 Ag3 119.34(8) . . ?
C243 N36 C235 106.17(8) . . ?
C253 N37 Rh9 108.49(8) . . ?
C253 N37 C266 103.15(9) . . ?
C266 N37 Rh9 148.28(7) . . ?
C254 N38 Rh9 106.70(7) . . ?
C254 N38 C255 102.71(9) . . ?
C255 N38 Rh9 150.32(8) . . ?
C254 N39 Rh10 107.27(8) . . ?
C254 N39 C260 103.34(10) . . ?
C260 N39 Rh10 149.17(8) . . ?
C253 N40 Rh10 109.80(7) . . ?
C253 N40 C261 102.92(9) . . ?
C261 N40 Rh10 145.95(8) . . ?
C271 N41 Rh11 107.55(6) . . ?
C271 N41 C284 103.81(8) . . ?
C284 N41 Rh11 148.41(6) . . ?
C272 N42 Rh11 107.93(5) . . ?
C272 N42 C273 102.08(7) . . ?
C273 N42 Rh11 149.70(6) . . ?
C272 N43 Rh12 106.92(6) . . ?
C272 N43 C278 104.39(8) . . ?
C278 N43 Rh12 147.03(6) . . ?
C271 N44 Rh12 105.96(6) . . ?
C271 N44 C279 103.67(8) . . ?
C279 N44 Rh12 149.06(6) . . ?
C289 N45 Rh8 128.0(2) . . ?
C289 N45 Rh8' 110.3(3) . . ?
C289 N45 C293 121.60(13) . . ?
C293 N45 Rh8 110.2(2) . . ?
C293 N45 Rh8' 128.1(3) . . ?
C295 N46 C294 123.57(9) . . ?
C295 N46 C302 112.10(8) . . ?
C302 N46 C294 123.42(8) . . ?
C303 N47 C310 111.52(6) . . ?
C303 N47 C311 125.22(7) . . ?
C310 N47 C311 122.98(7) . . ?
C312 N48 Rh9 118.92(6) . . ?
C316 N48 Rh9 124.87(7) . . ?
C316 N48 C312 115.10(8) . . ?
C317 N49 Rh10 121.39(8) . . ?
C321 N49 Rh10 118.60(8) . . ?
C321 N49 C317 119.99(11) . . ?
C323 N50 C322 122.95(9) . . ?
C330 N50 C322 124.91(9) . . ?
C330 N50 C323 111.35(8) . . ?
C331 N51 C338 111.61(7) . . ?
C331 N51 C339 124.77(8) . . ?
C338 N51 C339 123.53(7) . . ?
C340 N52 Rh11 120.11(5) . . ?
C340 N52 C344 115.41(8) . . ?
C344 N52 Rh11 124.44(6) . . ?
C345 N53 Rh12 123.53(6) . . ?
C345 N53 C349 118.07(8) . . ?
C349 N53 Rh12 117.53(5) . . ?
C351 N54 C350 125.50(8) . . ?
C351 N54 C358 110.69(7) . . ?
C358 N54 C350 123.62(8) . . ?
C359 N55 C366 112.85(9) . . ?
C359 N55 C367 122.24(9) . . ?
C366 N55 C367 122.36(8) . . ?
C368 N56 Rh7 123.11(8) . . ?
C368 N56 C372 116.35(11) . . ?
C372 N56 Rh7 120.46(8) . . ?
Ag1' O45 Ag2' 69.0(3) 3_676 3_676 ?
S7 O45 Ag1' 125.22(16) . 3_676 ?
S7 O45 Ag2' 131.87(16) . 3_676 ?
O25 S1 O26 115.6 . . ?
O25 S1 C433 101.63(9) . . ?
O26 S1 C433 104.00(9) . . ?
O27 S1 O25 113.7 . . ?
O27 S1 O26 115.5 . . ?
O27 S1 C433 104.05(9) . . ?
O28 S2 O29 114.3 . . ?
O28 S2 C434 103.90(9) . . ?
O29 S2 C434 103.92(10) . . ?
O30 S2 O28 115.1 . . ?
O30 S2 O29 114.7 . . ?
O30 S2 C434 102.74(11) . . ?
O31 S3 O33 111.1 . . ?
O31 S3 C435 103.40(11) . . ?
O32 S3 O31 120.8 . . ?
O32 S3 O33 113.6 . . ?
O32 S3 C435 101.72(10) . . ?
O33 S3 C435 103.56(12) . . ?
O37 S5 O39 114.7 . . ?
O37 S5 C437 105.49(10) . . ?
O38 S5 O37 112.1 . . ?
O38 S5 O39 114.2 . . ?
O38 S5 C437 107.31(11) . . ?
O39 S5 C437 101.82(11) . . ?
O40 S6 O41 112.7 . . ?
O40 S6 O42 114.0 . . ?
O40 S6 C438 108.51(14) . . ?
O41 S6 C438 99.74(15) . . ?
O42 S6 O41 117.3 . . ?
O42 S6 C438 102.50(15) . . ?
O43 S7 O44 112.8 . . ?
O43 S7 C439 93.72(12) . . ?
O44 S7 C439 103.27(10) . . ?
O45 S7 O43 116.8 . . ?
O45 S7 O44 121.8 . . ?
O45 S7 C439 102.03(10) . . ?
O46 S8 O47 118.8 . . ?
O46 S8 O48 111.9 . . ?
O46 S8 C440 111.1(2) . . ?
O47 S8 C440 98.5(2) . . ?
O48 S8 O47 112.9 . . ?
O48 S8 C440 101.3(3) . . ?
N1 C1 C2 121.5(6) . . ?
N1 C1 C2' 110.84(8) . . ?
N1 C1 N4 112.4 . . ?
N4 C1 C2 124.2(7) . . ?
N4 C1 C2' 135.46(7) . . ?
N4 C9 C10 126.7 . . ?
N4 C9 C14 110.6 . . ?
C14 C9 C10 122.5 . . ?
C9 C10 H10 121.6 . . ?
C9 C10 C11 116.9 . . ?
C11 C10 H10 121.6 . . ?
C10 C11 C17 114.4 . . ?
C12 C11 C10 120.3 . . ?
C12 C11 C17 125.3 . . ?
C11 C12 C13 122.3 . . ?
C11 C12 C18 114.5 . . ?
C13 C12 C18 123.1 . . ?
C12 C13 H13 122.0 . . ?
C12 C13 C14 116.0 . . ?
C14 C13 H13 122.0 . . ?
N1 C14 C13 131.9 . . ?
C9 C14 N1 106.4 . . ?
C9 C14 C13 121.7 . . ?
C11 C17 H17P 109.5 . . ?
C11 C17 H17Q 109.5 . . ?
C11 C17 H17R 109.5 . . ?
H17P C17 H17Q 109.5 . . ?
H17P C17 H17R 109.5 . . ?
H17Q C17 H17R 109.5 . . ?
C12 C18 H18A 109.5 . . ?
C12 C18 H18B 109.5 . . ?
C12 C18 H18C 109.5 . . ?
H18A C18 H18B 109.5 . . ?
H18A C18 H18C 109.5 . . ?
H18B C18 H18C 109.5 . . ?
N9 C37 C38 121.2 . . ?
N12 C37 N9 116.8 . . ?
N12 C37 C38 121.9 . . ?
N10 C38 C37 121.1 . . ?
N11 C38 N10 118.3 . . ?
N11 C38 C37 120.7 . . ?
N10 C39 C40 132.2 . . ?
N10 C39 C44 108.9 . . ?
C40 C39 C44 118.9 . . ?
C39 C40 H40 119.7 . . ?
C41 C40 C39 120.6 . . ?
C41 C40 H40 119.7 . . ?
C40 C41 C42 120.0 . . ?
C40 C41 C51 119.5 . . ?
C42 C41 C51 120.4 . . ?
C41 C42 C52 120.6 . . ?
C43 C42 C41 119.9 . . ?
C43 C42 C52 119.6 . . ?
C42 C43 H43 119.6 . . ?
C44 C43 C42 120.8 . . ?
C44 C43 H43 119.6 . . ?
N11 C44 C39 106.8 . . ?
C43 C44 N11 133.4 . . ?
C43 C44 C39 119.8 . . ?
N12 C45 C46 131.7 . . ?
N12 C45 C50 107.5 . . ?
C46 C45 C50 120.7 . . ?
C45 C46 H46 120.4 . . ?
C45 C46 C47 119.3 . . ?
C47 C46 H46 120.4 . . ?
C46 C47 C48 119.4 . . ?
C46 C47 C53 116.6 . . ?
C48 C47 C53 123.8 . . ?
C47 C48 C54 116.9 . . ?
C49 C48 C47 122.0 . . ?
C49 C48 C54 121.0 . . ?
C48 C49 H49 120.7 . . ?
C48 C49 C50 118.6 . . ?
C50 C49 H49 120.7 . . ?
N9 C50 C45 108.2 . . ?
N9 C50 C49 131.9 . . ?
C49 C50 C45 119.9 . . ?
C41 C51 H51A 109.5 . . ?
C41 C51 H51B 109.5 . . ?
C41 C51 H51C 109.5 . . ?
H51A C51 H51B 109.5 . . ?
H51A C51 H51C 109.5 . . ?
H51B C51 H51C 109.5 . . ?
C42 C52 H52A 109.5 . . ?
C42 C52 H52B 109.5 . . ?
C42 C52 H52C 109.5 . . ?
H52A C52 H52B 109.5 . . ?
H52A C52 H52C 109.5 . . ?
H52B C52 H52C 109.5 . . ?
C47 C53 H53A 109.5 . . ?
C47 C53 H53B 109.5 . . ?
C47 C53 H53C 109.5 . . ?
H53A C53 H53B 109.5 . . ?
H53A C53 H53C 109.5 . . ?
H53B C53 H53C 109.5 . . ?
C48 C54 H54A 109.5 . . ?
C48 C54 H54B 109.5 . . ?
C48 C54 H54C 109.5 . . ?
H54A C54 H54B 109.5 . . ?
H54A C54 H54C 109.5 . . ?
H54B C54 H54C 109.5 . . ?
N13 C55 C56 119.8 . . ?
N16 C55 N13 118.7 . . ?
N16 C55 C56 121.0 . . ?
N14 C56 N15 117.4 . . ?
N14 C56 C55 121.1 . . ?
N15 C56 C55 121.4 . . ?
N14 C57 C58 130.9 . . ?
N14 C57 C62 107.1 . . ?
C58 C57 C62 121.8 . . ?
C57 C58 H58 122.1 . . ?
C57 C58 C59 115.7 . . ?
C59 C58 H58 122.1 . . ?
C58 C59 C69 116.3 . . ?
C60 C59 C58 122.6 . . ?
C60 C59 C69 121.1 . . ?
C59 C60 C61 120.6 . . ?
C59 C60 C70 119.5 . . ?
C61 C60 C70 119.7 . . ?
C60 C61 H61 120.8 . . ?
C62 C61 C60 118.3 . . ?
C62 C61 H61 120.8 . . ?
N15 C62 C57 107.8 . . ?
C61 C62 N15 131.3 . . ?
C61 C62 C57 120.9 . . ?
N16 C63 C64 131.3 . . ?
N16 C63 C68 109.9 . . ?
C64 C63 C68 118.7 . . ?
C63 C64 H64 120.1 . . ?
C65 C64 C63 119.7 . . ?
C65 C64 H64 120.1 . . ?
C64 C65 C66 120.2 . . ?
C64 C65 C71 119.8 . . ?
C66 C65 C71 120.1 . . ?
C65 C66 C72 119.2 . . ?
C67 C66 C65 119.7 . . ?
C67 C66 C72 121.1 . . ?
C66 C67 H67 120.6 . . ?
C68 C67 C66 118.7 . . ?
C68 C67 H67 120.6 . . ?
N13 C68 C63 106.2 . . ?
C67 C68 N13 130.7 . . ?
C67 C68 C63 122.9 . . ?
C59 C69 H69A 109.5 . . ?
C59 C69 H69B 109.5 . . ?
C59 C69 H69C 109.5 . . ?
H69A C69 H69B 109.5 . . ?
H69A C69 H69C 109.5 . . ?
H69B C69 H69C 109.5 . . ?
C60 C70 H70A 109.5 . . ?
C60 C70 H70B 109.5 . . ?
C60 C70 H70C 109.5 . . ?
H70A C70 H70B 109.5 . . ?
H70A C70 H70C 109.5 . . ?
H70B C70 H70C 109.5 . . ?
C65 C71 H71A 109.5 . . ?
C65 C71 H71B 109.5 . . ?
C65 C71 H71C 109.5 . . ?
H71A C71 H71B 109.5 . . ?
H71A C71 H71C 109.5 . . ?
H71B C71 H71C 109.5 . . ?
C66 C72 H72A 109.5 . . ?
C66 C72 H72B 109.5 . . ?
C66 C72 H72C 109.5 . . ?
H72A C72 H72B 109.5 . . ?
H72A C72 H72C 109.5 . . ?
H72B C72 H72C 109.5 . . ?
N17 C73 H73 119.5 . . ?
N17 C73 C74 121.0 . . ?
C74 C73 H73 119.5 . . ?
C73 C74 H74 119.6 . . ?
C73 C74 C75 120.8 . . ?
C75 C74 H74 119.6 . . ?
C74 C75 C78 120.8 . . ?
C76 C75 C74 116.3 . . ?
C76 C75 C78 122.9 . . ?
C75 C76 H76 119.8 . . ?
C75 C76 C77 120.4 . . ?
C77 C76 H76 119.8 . . ?
N17 C77 C76 122.7 . . ?
N17 C77 H77 118.7 . . ?
C76 C77 H77 118.7 . . ?
N18 C78 C75 110.0 . . ?
N18 C78 H78A 109.7 . . ?
N18 C78 H78B 109.7 . . ?
C75 C78 H78A 109.7 . . ?
C75 C78 H78B 109.7 . . ?
H78A C78 H78B 108.2 . . ?
N18 C79 C80 105.0 . . ?
O1 C79 N18 125.5 . . ?
O1 C79 C80 129.4 . . ?
C81 C80 C79 129.5 . . ?
C81 C80 C85 121.3 . . ?
C85 C80 C79 109.3 . . ?
C80 C81 H81 120.4 . . ?
C80 C81 C82 119.2 . . ?
C82 C81 H81 120.4 . . ?
C81 C82 C90 119.7 . . ?
C83 C82 C81 118.0 . . ?
C83 C82 C90 122.3 . . ?
C82 C83 H83 118.6 . . ?
C84 C83 C82 122.8 . . ?
C84 C83 H83 118.6 . . ?
C83 C84 H84 121.4 . . ?
C85 C84 C83 117.3 . . ?
C85 C84 H84 121.4 . . ?
C80 C85 C86 107.0 . . ?
C84 C85 C80 121.5 . . ?
C84 C85 C86 131.4 . . ?
N18 C86 C85 106.0 . . ?
O2 C86 N18 124.9 . . ?
O2 C86 C85 128.9 . . ?
N19 C87 C88 106.9 . . ?
O3 C87 N19 123.9 . . ?
O3 C87 C88 129.1 . . ?
C89 C88 C87 131.2 . . ?
C89 C88 C93 121.0 . . ?
C93 C88 C87 107.8 . . ?
C88 C89 H89 120.3 . . ?
C88 C89 C90 119.4 . . ?
C90 C89 H89 120.3 . . ?
C89 C90 C82 121.4 . . ?
C89 C90 C91 117.3 . . ?
C91 C90 C82 121.2 . . ?
C90 C91 H91 118.6 . . ?
C92 C91 C90 122.9 . . ?
C92 C91 H91 118.6 . . ?
C91 C92 H92 120.9 . . ?
C91 C92 C93 118.1 . . ?
C93 C92 H92 120.9 . . ?
C88 C93 C94 108.2 . . ?
C92 C93 C88 121.0 . . ?
C92 C93 C94 130.8 . . ?
N19 C94 C93 106.0 . . ?
O4 C94 N19 124.2 . . ?
O4 C94 C93 129.7 . . ?
N19 C95 H95A 108.3 . . ?
N19 C95 H95B 108.3 . . ?
N19 C95 C98 115.8 . . ?
H95A C95 H95B 107.4 . . ?
C98 C95 H95A 108.3 . . ?
C98 C95 H95B 108.3 . . ?
N20 C96 H96 118.2 . . ?
N20 C96 C97 123.6 . . ?
C97 C96 H96 118.2 . . ?
C96 C97 H97 120.2 . . ?
C98 C97 C96 119.7 . . ?
C98 C97 H97 120.2 . . ?
C97 C98 C95 124.7 . . ?
C97 C98 C99 117.8 . . ?
C99 C98 C95 117.4 . . ?
C98 C99 H99 120.1 . . ?
C100 C99 C98 119.9 . . ?
C100 C99 H99 120.1 . . ?
N20 C100 H100 118.4 . . ?
C99 C100 N20 123.3 . . ?
C99 C100 H100 118.4 . . ?
N21 C101 H101 119.2 . . ?
N21 C101 C102 121.5 . . ?
C102 C101 H101 119.2 . . ?
C101 C102 H102 120.1 . . ?
C103 C102 C101 119.9 . . ?
C103 C102 H102 120.1 . . ?
C102 C103 C104 117.8 . . ?
C102 C103 C106 122.9 . . ?
C104 C103 C106 119.3 . . ?
C103 C104 H104 120.5 . . ?
C105 C104 C103 119.0 . . ?
C105 C104 H104 120.5 . . ?
N21 C105 C104 122.9 . . ?
N21 C105 H105 118.6 . . ?
C104 C105 H105 118.6 . . ?
N22 C106 C103 116.2 . . ?
N22 C106 H10A 108.2 . . ?
N22 C106 H10B 108.2 . . ?
C103 C106 H10A 108.2 . . ?
C103 C106 H10B 108.2 . . ?
H10A C106 H10B 107.4 . . ?
N22 C107 C108 106.8 . . ?
O5 C107 N22 123.5 . . ?
O5 C107 C108 129.6 . . ?
C109 C108 C107 128.3 . . ?
C113 C108 C107 108.6 . . ?
C113 C108 C109 123.0 . . ?
C108 C109 H109 121.4 . . ?
C110 C109 C108 117.2 . . ?
C110 C109 H109 121.4 . . ?
C109 C110 C111 118.5 . . ?
C109 C110 C118 120.5 . . ?
C111 C110 C118 121.0 . . ?
C110 C111 H111 119.5 . . ?
C112 C111 C110 120.9 . . ?
C112 C111 H111 119.5 . . ?
C111 C112 H112 120.2 . . ?
C111 C112 C113 119.7 . . ?
C113 C112 H112 120.2 . . ?
C108 C113 C112 120.5 . . ?
C108 C113 C114 107.6 . . ?
C112 C113 C114 131.8 . . ?
N22 C114 C113 105.6 . . ?
O6 C114 N22 127.3 . . ?
O6 C114 C113 127.1 . . ?
N23 C115 C116 106.2 . . ?
O7 C115 N23 124.0 . . ?
O7 C115 C116 129.7 . . ?
C117 C116 C115 129.5 . . ?
C117 C116 C121 121.5 . . ?
C121 C116 C115 109.0 . . ?
C116 C117 H117 120.7 . . ?
C116 C117 C118 118.6 . . ?
C118 C117 H117 120.7 . . ?
C117 C118 C110 120.5 . . ?
C119 C118 C110 120.5 . . ?
C119 C118 C117 119.0 . . ?
C118 C119 H119 118.7 . . ?
C118 C119 C120 122.6 . . ?
C120 C119 H119 118.7 . . ?
C119 C120 H120 121.3 . . ?
C121 C120 C119 117.4 . . ?
C121 C120 H120 121.3 . . ?
C116 C121 C120 120.8 . . ?
C116 C121 C122 106.3 . . ?
C120 C121 C122 132.9 . . ?
N23 C122 C121 108.2 . . ?
O8 C122 N23 124.4 . . ?
O8 C122 C121 127.4 . . ?
N23 C123 H12A 109.1 . . ?
N23 C123 H12B 109.1 . . ?
N23 C123 C126 112.4 . . ?
H12A C123 H12B 107.9 . . ?
C126 C123 H12A 109.1 . . ?
C126 C123 H12B 109.1 . . ?
N24 C124 H124 118.6 . . ?
N24 C124 C125 122.8 . . ?
C125 C124 H124 118.6 . . ?
C124 C125 H125 120.2 . . ?
C124 C125 C126 119.5 . . ?
C126 C125 H125 120.2 . . ?
C125 C126 C123 120.4 . . ?
C127 C126 C123 122.2 . . ?
C127 C126 C125 117.4 . . ?
C126 C127 H127 120.0 . . ?
C126 C127 C128 120.0 . . ?
C128 C127 H127 120.0 . . ?
N24 C128 C127 122.7 . . ?
N24 C128 H128 118.6 . . ?
C127 C128 H128 118.6 . . ?
N25 C129 H129 119.2 . . ?
N25 C129 C130 121.6 . . ?
C130 C129 H129 119.2 . . ?
C129 C130 H130 120.3 . . ?
C129 C130 C131 119.4 . . ?
C131 C130 H130 120.3 . . ?
C130 C131 C134 123.4 . . ?
C132 C131 C130 116.8 . . ?
C132 C131 C134 119.7 . . ?
C131 C132 H132 119.3 . . ?
C133 C132 C131 121.5 . . ?
C133 C132 H132 119.3 . . ?
N25 C133 H133 118.7 . . ?
C132 C133 N25 122.6 . . ?
C132 C133 H133 118.7 . . ?
N26 C134 C131 115.4 . . ?
N26 C134 H13A 108.4 . . ?
N26 C134 H13B 108.4 . . ?
C131 C134 H13A 108.4 . . ?
C131 C134 H13B 108.4 . . ?
H13A C134 H13B 107.5 . . ?
N26 C135 C136 104.2 . . ?
O9 C135 N26 124.6 . . ?
O9 C135 C136 131.0 . . ?
C137 C136 C135 128.6 . . ?
C141 C136 C135 110.1 . . ?
C141 C136 C137 121.3 . . ?
C136 C137 H137 121.2 . . ?
C136 C137 C138 117.5 . . ?
C138 C137 H137 121.2 . . ?
C137 C138 C146 119.3 . . ?
C139 C138 C137 119.1 . . ?
C139 C138 C146 121.6 . . ?
C138 C139 H139 118.5 . . ?
C138 C139 C140 123.0 . . ?
C140 C139 H139 118.5 . . ?
C139 C140 H140 121.2 . . ?
C141 C140 C139 117.7 . . ?
C141 C140 H140 121.2 . . ?
C136 C141 C142 106.7 . . ?
C140 C141 C136 121.3 . . ?
C140 C141 C142 132.0 . . ?
N26 C142 C141 106.6 . . ?
O10 C142 N26 124.2 . . ?
O10 C142 C141 129.1 . . ?
N27 C143 C144 107.5 . . ?
O11 C143 N27 124.7 . . ?
O11 C143 C144 127.8 . . ?
C145 C144 C143 129.6 . . ?
C149 C144 C143 107.7 . . ?
C149 C144 C145 122.6 . . ?
C144 C145 H145 121.0 . . ?
C144 C145 C146 117.9 . . ?
C146 C145 H145 121.0 . . ?
C145 C146 C138 119.0 . . ?
C147 C146 C138 122.0 . . ?
C147 C146 C145 119.0 . . ?
C146 C147 H147 118.9 . . ?
C146 C147 C148 122.1 . . ?
C148 C147 H147 118.9 . . ?
C147 C148 H148 121.8 . . ?
C149 C148 C147 116.5 . . ?
C149 C148 H148 121.8 . . ?
C144 C149 C148 121.8 . . ?
C144 C149 C150 106.5 . . ?
C148 C149 C150 131.7 . . ?
N27 C150 C149 105.9 . . ?
O12 C150 N27 127.2 . . ?
O12 C150 C149 126.9 . . ?
N27 C151 H15G 109.7 . . ?
N27 C151 H15H 109.7 . . ?
H15G C151 H15H 108.2 . . ?
C154 C151 N27 109.7 . . ?
C154 C151 H15G 109.7 . . ?
C154 C151 H15H 109.7 . . ?
N28 C152 H152 119.7 . . ?
C153 C152 N28 120.5 . . ?
C153 C152 H152 119.7 . . ?
C152 C153 H153 118.7 . . ?
C152 C153 C154 122.6 . . ?
C154 C153 H153 118.7 . . ?
C153 C154 C151 122.7 . . ?
C153 C154 C155 118.1 . . ?
C155 C154 C151 118.9 . . ?
C154 C155 H155 120.6 . . ?
C156 C155 C154 118.8 . . ?
C156 C155 H155 120.6 . . ?
N28 C156 H156 116.4 . . ?
C155 C156 N28 127.3 . . ?
C155 C156 H156 116.4 . . ?
C178 C177 Rh3 68.7 . . ?
C181 C177 Rh3 69.4 . . ?
C181 C177 C178 104.9 . . ?
C182 C177 Rh3 128.4 . . ?
C182 C177 C178 127.7 . . ?
C182 C177 C181 127.3 . . ?
C177 C178 Rh3 71.5 . . ?
C177 C178 C183 123.0 . . ?
C179 C178 Rh3 72.3 . . ?
C179 C178 C177 109.3 . . ?
C179 C178 C183 127.3 . . ?
C183 C178 Rh3 127.3 . . ?
C178 C179 Rh3 69.5 . . ?
C178 C179 C180 109.1 . . ?
C178 C179 C184 128.0 . . ?
C180 C179 Rh3 69.8 . . ?
C180 C179 C184 122.9 . . ?
C184 C179 Rh3 125.7 . . ?
C179 C180 Rh3 71.5 . . ?
C179 C180 C181 107.0 . . ?
C179 C180 C185 128.0 . . ?
C181 C180 Rh3 70.3 . . ?
C181 C180 C185 124.9 . . ?
C185 C180 Rh3 126.0 . . ?
C177 C181 Rh3 71.3 . . ?
C177 C181 C186 125.7 . . ?
C180 C181 Rh3 70.4 . . ?
C180 C181 C177 109.5 . . ?
C180 C181 C186 124.7 . . ?
C186 C181 Rh3 127.9 . . ?
C177 C182 H18D 109.5 . . ?
C177 C182 H18E 109.5 . . ?
C177 C182 H18F 109.5 . . ?
H18D C182 H18E 109.5 . . ?
H18D C182 H18F 109.5 . . ?
H18E C182 H18F 109.5 . . ?
C178 C183 H18G 109.5 . . ?
C178 C183 H18H 109.5 . . ?
C178 C183 H18I 109.5 . . ?
H18G C183 H18H 109.5 . . ?
H18G C183 H18I 109.5 . . ?
H18H C183 H18I 109.5 . . ?
C179 C184 H18J 109.5 . . ?
C179 C184 H18K 109.5 . . ?
C179 C184 H18L 109.5 . . ?
H18J C184 H18K 109.5 . . ?
H18J C184 H18L 109.5 . . ?
H18K C184 H18L 109.5 . . ?
C180 C185 H18M 109.5 . . ?
C180 C185 H18N 109.5 . . ?
C180 C185 H18O 109.5 . . ?
H18M C185 H18N 109.5 . . ?
H18M C185 H18O 109.5 . . ?
H18N C185 H18O 109.5 . . ?
C181 C186 H18P 109.5 . . ?
C181 C186 H18Q 109.5 . . ?
C181 C186 H18R 109.5 . . ?
H18P C186 H18Q 109.5 . . ?
H18P C186 H18R 109.5 . . ?
H18Q C186 H18R 109.5 . . ?
C188 C187 Rh4 71.2 . . ?
C188 C187 C192 125.0 . . ?
C191 C187 Rh4 71.8 . . ?
C191 C187 C188 108.2 . . ?
C191 C187 C192 126.5 . . ?
C192 C187 Rh4 128.0 . . ?
C187 C188 Rh4 69.9 . . ?
C187 C188 C193 123.7 . . ?
C189 C188 Rh4 71.0 . . ?
C189 C188 C187 108.5 . . ?
C189 C188 C193 127.7 . . ?
C193 C188 Rh4 126.2 . . ?
C188 C189 Rh4 71.1 . . ?
C188 C189 C190 108.9 . . ?
C188 C189 C194 127.4 . . ?
C190 C189 Rh4 69.9 . . ?
C190 C189 C194 123.5 . . ?
C194 C189 Rh4 129.1 . . ?
C189 C190 Rh4 71.0 . . ?
C189 C190 C191 106.1 . . ?
C189 C190 C195 127.8 . . ?
C191 C190 Rh4 71.0 . . ?
C195 C190 Rh4 126.6 . . ?
C195 C190 C191 125.9 . . ?
C187 C191 Rh4 70.1 . . ?
C187 C191 C190 108.2 . . ?
C187 C191 C196 128.1 . . ?
C190 C191 Rh4 69.5 . . ?
C190 C191 C196 123.7 . . ?
C196 C191 Rh4 125.3 . . ?
C187 C192 H19A 109.5 . . ?
C187 C192 H19B 109.5 . . ?
C187 C192 H19C 109.5 . . ?
H19A C192 H19B 109.5 . . ?
H19A C192 H19C 109.5 . . ?
H19B C192 H19C 109.5 . . ?
C188 C193 H19D 109.5 . . ?
C188 C193 H19E 109.5 . . ?
C188 C193 H19F 109.5 . . ?
H19D C193 H19E 109.5 . . ?
H19D C193 H19F 109.5 . . ?
H19E C193 H19F 109.5 . . ?
C189 C194 H19G 109.5 . . ?
C189 C194 H19H 109.5 . . ?
C189 C194 H19I 109.5 . . ?
H19G C194 H19H 109.5 . . ?
H19G C194 H19I 109.5 . . ?
H19H C194 H19I 109.5 . . ?
C190 C195 H19J 109.5 . . ?
C190 C195 H19K 109.5 . . ?
C190 C195 H19L 109.5 . . ?
H19J C195 H19K 109.5 . . ?
H19J C195 H19L 109.5 . . ?
H19K C195 H19L 109.5 . . ?
C191 C196 H19M 109.5 . . ?
C191 C196 H19N 109.5 . . ?
C191 C196 H19O 109.5 . . ?
H19M C196 H19N 109.5 . . ?
H19M C196 H19O 109.5 . . ?
H19N C196 H19O 109.5 . . ?
C198 C197 Rh5 69.8 . . ?
C198 C197 C202 121.1 . . ?
C201 C197 Rh5 69.9 . . ?
C201 C197 C198 109.3 . . ?
C201 C197 C202 129.6 . . ?
C202 C197 Rh5 126.0 . . ?
C197 C198 Rh5 71.1 . . ?
C197 C198 C199 104.9 . . ?
C197 C198 C203 131.0 . . ?
C199 C198 Rh5 70.1 . . ?
C203 C198 Rh5 127.5 . . ?
C203 C198 C199 123.8 . . ?
C198 C199 Rh5 69.9 . . ?
C198 C199 C204 126.3 . . ?
C200 C199 Rh5 72.1 . . ?
C200 C199 C198 109.4 . . ?
C200 C199 C204 124.2 . . ?
C204 C199 Rh5 123.9 . . ?
C199 C200 Rh5 69.6 . . ?
C199 C200 C201 105.2 . . ?
C199 C200 C205 127.0 . . ?
C201 C200 Rh5 68.3 . . ?
C201 C200 C205 127.8 . . ?
C205 C200 Rh5 128.2 . . ?
C197 C201 Rh5 73.1 . . ?
C197 C201 C200 111.0 . . ?
C197 C201 C206 125.1 . . ?
C200 C201 Rh5 72.6 . . ?
C200 C201 C206 123.6 . . ?
C206 C201 Rh5 126.1 . . ?
C197 C202 H20A 109.5 . . ?
C197 C202 H20B 109.5 . . ?
C197 C202 H20C 109.5 . . ?
H20A C202 H20B 109.5 . . ?
H20A C202 H20C 109.5 . . ?
H20B C202 H20C 109.5 . . ?
C198 C203 H20D 109.5 . . ?
C198 C203 H20E 109.5 . . ?
C198 C203 H20F 109.5 . . ?
H20D C203 H20E 109.5 . . ?
H20D C203 H20F 109.5 . . ?
H20E C203 H20F 109.5 . . ?
C199 C204 H20G 109.5 . . ?
C199 C204 H20H 109.5 . . ?
C199 C204 H20I 109.5 . . ?
H20G C204 H20H 109.5 . . ?
H20G C204 H20I 109.5 . . ?
H20H C204 H20I 109.5 . . ?
C200 C205 H20J 109.5 . . ?
C200 C205 H20K 109.5 . . ?
C200 C205 H20L 109.5 . . ?
H20J C205 H20K 109.5 . . ?
H20J C205 H20L 109.5 . . ?
H20K C205 H20L 109.5 . . ?
C201 C206 H20M 109.5 . . ?
C201 C206 H20N 109.5 . . ?
C201 C206 H20O 109.5 . . ?
H20M C206 H20N 109.5 . . ?
H20M C206 H20O 109.5 . . ?
H20N C206 H20O 109.5 . . ?
C208 C207 Rh6 69.2 . . ?
C208 C207 C212 113.3 . . ?
C211 C207 Rh6 70.8 . . ?
C211 C207 C208 106.1 . . ?
C211 C207 C212 140.1 . . ?
C212 C207 Rh6 129.0 . . ?
C207 C208 Rh6 71.2 . . ?
C207 C208 C213 137.3 . . ?
C209 C208 Rh6 72.3 . . ?
C209 C208 C207 109.3 . . ?
C209 C208 C213 113.0 . . ?
C213 C208 Rh6 127.5 . . ?
C208 C209 Rh6 70.1 . . ?
C208 C209 C210 107.3 . . ?
C208 C209 C214 130.1 . . ?
C210 C209 Rh6 68.7 . . ?
C210 C209 C214 122.7 . . ?
C214 C209 Rh6 126.3 . . ?
C209 C210 Rh6 72.5 . . ?
C209 C210 C215 135.1 . . ?
C211 C210 Rh6 72.3 . . ?
C211 C210 C209 108.5 . . ?
C211 C210 C215 116.3 . . ?
C215 C210 Rh6 122.2 . . ?
C207 C211 Rh6 71.3 . . ?
C207 C211 C210 108.6 . . ?
C207 C211 C216 119.2 . . ?
C210 C211 Rh6 69.0 . . ?
C210 C211 C216 131.9 . . ?
C216 C211 Rh6 121.0 . . ?
C207 C212 H21A 109.5 . . ?
C207 C212 H21B 109.5 . . ?
C207 C212 H21C 109.5 . . ?
H21A C212 H21B 109.5 . . ?
H21A C212 H21C 109.5 . . ?
H21B C212 H21C 109.5 . . ?
C208 C213 H21D 109.5 . . ?
C208 C213 H21E 109.5 . . ?
C208 C213 H21F 109.5 . . ?
H21D C213 H21E 109.5 . . ?
H21D C213 H21F 109.5 . . ?
H21E C213 H21F 109.5 . . ?
C209 C214 H21G 109.5 . . ?
C209 C214 H21H 109.5 . . ?
C209 C214 H21I 109.5 . . ?
H21G C214 H21H 109.5 . . ?
H21G C214 H21I 109.5 . . ?
H21H C214 H21I 109.5 . . ?
C210 C215 H21J 109.5 . . ?
C210 C215 H21K 109.5 . . ?
C210 C215 H21L 109.5 . . ?
H21J C215 H21K 109.5 . . ?
H21J C215 H21L 109.5 . . ?
H21K C215 H21L 109.5 . . ?
C211 C216 H21M 109.5 . . ?
C211 C216 H21N 109.5 . . ?
C211 C216 H21O 109.5 . . ?
H21M C216 H21N 109.5 . . ?
H21M C216 H21O 109.5 . . ?
H21N C216 H21O 109.5 . . ?
C608 C607 Rh6 70.2(2) . . ?
C608 C607 C611 107.9 . . ?
C608 C607 C612 126.0 . . ?
C611 C607 Rh6 70.8(2) . . ?
C611 C607 C612 126.0 . . ?
C612 C607 Rh6 124.5(2) . . ?
C607 C608 Rh6 71.2(2) . . ?
C607 C608 C609 108.1 . . ?
C607 C608 C613 126.0 . . ?
C609 C608 Rh6 70.4(2) . . ?
C609 C608 C613 126.0 . . ?
C613 C608 Rh6 124.0(2) . . ?
C608 C609 Rh6 70.8(2) . . ?
C608 C609 C614 126.0 . . ?
C610 C609 Rh6 70.9(2) . . ?
C610 C609 C608 107.9 . . ?
C610 C609 C614 126.1 . . ?
C614 C609 Rh6 123.8(2) . . ?
C609 C610 Rh6 70.3(2) . . ?
C609 C610 C611 108.1 . . ?
C609 C610 C615 125.9 . . ?
C611 C610 Rh6 71.1(2) . . ?
C611 C610 C615 126.0 . . ?
C615 C610 Rh6 124.2(2) . . ?
C607 C611 Rh6 70.7(2) . . ?
C607 C611 C616 126.0 . . ?
C610 C611 Rh6 70.3(2) . . ?
C610 C611 C607 108.0 . . ?
C610 C611 C616 126.0 . . ?
C616 C611 Rh6 124.6(2) . . ?
C607 C612 H61A 109.5 . . ?
C607 C612 H61B 109.5 . . ?
C607 C612 H61C 109.5 . . ?
H61A C612 H61B 109.5 . . ?
H61A C612 H61C 109.5 . . ?
H61B C612 H61C 109.5 . . ?
C608 C613 H61D 109.5 . . ?
C608 C613 H61E 109.5 . . ?
C608 C613 H61F 109.5 . . ?
H61D C613 H61E 109.5 . . ?
H61D C613 H61F 109.5 . . ?
H61E C613 H61F 109.5 . . ?
C609 C614 H61G 109.5 . . ?
C609 C614 H61H 109.5 . . ?
C609 C614 H61I 109.5 . . ?
H61G C614 H61H 109.5 . . ?
H61G C614 H61I 109.5 . . ?
H61H C614 H61I 109.5 . . ?
C610 C615 H61J 109.5 . . ?
C610 C615 H61K 109.5 . . ?
C610 C615 H61L 109.5 . . ?
H61J C615 H61K 109.5 . . ?
H61J C615 H61L 109.5 . . ?
H61K C615 H61L 109.5 . . ?
C611 C616 H61M 109.5 . . ?
C611 C616 H61N 109.5 . . ?
C611 C616 H61O 109.5 . . ?
H61M C616 H61N 109.5 . . ?
H61M C616 H61O 109.5 . . ?
H61N C616 H61O 109.5 . . ?
N33 Rh8 N34 75.7(2) . . ?
N33 Rh8 N45 88.74(18) . . ?
N33 Rh8 C383 132.7(4) . . ?
N33 Rh8 C384 106.2(4) . . ?
N33 Rh8 C385 109.8(4) . . ?
N33 Rh8 C386 141.3(4) . . ?
N33 Rh8 C387 169.3(4) . . ?
N45 Rh8 N34 80.7(3) . . ?
C383 Rh8 N34 92.2(3) . . ?
C383 Rh8 N45 135.0(4) . . ?
C384 Rh8 N34 114.0(4) . . ?
C384 Rh8 N45 160.9(4) . . ?
C384 Rh8 C383 37.79(19) . . ?
C384 Rh8 C387 63.3(3) . . ?
C385 Rh8 N34 152.3(4) . . ?
C385 Rh8 N45 125.6(4) . . ?
C385 Rh8 C383 63.6(3) . . ?
C385 Rh8 C384 38.39(17) . . ?
C385 Rh8 C386 38.34(15) . . ?
C385 Rh8 C387 63.6(3) . . ?
C386 Rh8 N34 143.0(4) . . ?
C386 Rh8 N45 97.1(3) . . ?
C386 Rh8 C383 63.3(3) . . ?
C386 Rh8 C384 63.8(3) . . ?
C386 Rh8 C387 37.82(17) . . ?
C387 Rh8 N34 106.0(3) . . ?
C387 Rh8 N45 101.9(3) . . ?
C387 Rh8 C383 37.53(18) . . ?
C384 C383 Rh8 69.8(2) . . ?
C384 C383 C387 108.0 . . ?
C384 C383 C388 126.0 . . ?
C387 C383 Rh8 71.2(3) . . ?
C387 C383 C388 126.0 . . ?
C388 C383 Rh8 124.6(2) . . ?
C383 C384 Rh8 72.5(2) . . ?
C383 C384 C385 108.0 . . ?
C383 C384 C389 126.0 . . ?
C385 C384 Rh8 69.9(2) . . ?
C385 C384 C389 126.0 . . ?
C389 C384 Rh8 123.2(3) . . ?
C384 C385 Rh8 71.7(3) . . ?
C384 C385 C390 126.0 . . ?
C386 C385 Rh8 71.7(3) . . ?
C386 C385 C384 108.0 . . ?
C386 C385 C390 126.0 . . ?
C390 C385 Rh8 122.4(3) . . ?
C385 C386 Rh8 70.0(2) . . ?
C385 C386 C387 108.1 . . ?
C385 C386 C391 126.0 . . ?
C387 C386 Rh8 72.5(2) . . ?
C387 C386 C391 126.0 . . ?
C391 C386 Rh8 123.2(3) . . ?
C383 C387 Rh8 71.2(3) . . ?
C383 C387 C392 126.0 . . ?
C386 C387 Rh8 69.7(2) . . ?
C386 C387 C383 107.9 . . ?
C386 C387 C392 126.1 . . ?
C392 C387 Rh8 124.7(2) . . ?
C383 C388 H38A 109.5 . . ?
C383 C388 H38B 109.5 . . ?
C383 C388 H38C 109.5 . . ?
H38A C388 H38B 109.5 . . ?
H38A C388 H38C 109.5 . . ?
H38B C388 H38C 109.5 . . ?
C384 C389 H38D 109.5 . . ?
C384 C389 H38E 109.5 . . ?
C384 C389 H38F 109.5 . . ?
H38D C389 H38E 109.5 . . ?
H38D C389 H38F 109.5 . . ?
H38E C389 H38F 109.5 . . ?
C385 C390 H39A 109.5 . . ?
C385 C390 H39B 109.5 . . ?
C385 C390 H39C 109.5 . . ?
H39A C390 H39B 109.5 . . ?
H39A C390 H39C 109.5 . . ?
H39B C390 H39C 109.5 . . ?
C386 C391 H39D 109.5 . . ?
C386 C391 H39E 109.5 . . ?
C386 C391 H39F 109.5 . . ?
H39D C391 H39E 109.5 . . ?
H39D C391 H39F 109.5 . . ?
H39E C391 H39F 109.5 . . ?
C387 C392 H39G 109.5 . . ?
C387 C392 H39H 109.5 . . ?
C387 C392 H39I 109.5 . . ?
H39G C392 H39H 109.5 . . ?
H39G C392 H39I 109.5 . . ?
H39H C392 H39I 109.5 . . ?
N34 Rh8' N33 79.1(2) . . ?
N34 Rh8' N45 95.6(3) . . ?
N34 Rh8' C683 98.2(5) . . ?
N34 Rh8' C684 111.7(4) . . ?
N34 Rh8' C685 146.7(4) . . ?
N34 Rh8' C686 154.1(7) . . ?
N34 Rh8' C687 117.9(6) . . ?
N45 Rh8' N33 82.1(3) . . ?
N45 Rh8' C683 140.8(3) . . ?
N45 Rh8' C684 152.6(4) . . ?
N45 Rh8' C685 117.3(4) . . ?
N45 Rh8' C686 94.3(3) . . ?
N45 Rh8' C687 105.9(2) . . ?
C683 Rh8' N33 136.5(3) . . ?
C683 Rh8' C684 35.85(11) . . ?
C684 Rh8' N33 104.5(3) . . ?
C685 Rh8' N33 99.4(4) . . ?
C685 Rh8' C683 59.93(16) . . ?
C685 Rh8' C684 35.94(10) . . ?
C686 Rh8' N33 126.1(5) . . ?
C686 Rh8' C683 60.07(17) . . ?
C686 Rh8' C684 60.03(16) . . ?
C686 Rh8' C685 36.14(11) . . ?
C686 Rh8' C687 36.17(10) . . ?
C687 Rh8' N33 159.6(4) . . ?
C687 Rh8' C683 35.99(13) . . ?
C687 Rh8' C684 59.95(17) . . ?
C687 Rh8' C685 60.17(15) . . ?
C684 C683 Rh8' 72.2(2) . . ?
C684 C683 C687 108.0 . . ?
C684 C683 C688 126.0 . . ?
C687 C683 Rh8' 71.44(14) . . ?
C687 C683 C688 126.0 . . ?
C688 C683 Rh8' 122.1(2) . . ?
C683 C684 Rh8' 72.0(3) . . ?
C683 C684 C685 108.0 . . ?
C683 C684 C689 126.0 . . ?
C685 C684 Rh8' 71.5(3) . . ?
C685 C684 C689 126.0 . . ?
C689 C684 Rh8' 122.21(15) . . ?
C684 C685 Rh8' 72.5(2) . . ?
C684 C685 C686 108.0 . . ?
C684 C685 C690 126.0 . . ?
C686 C685 Rh8' 71.51(16) . . ?
C686 C685 C690 126.0 . . ?
C690 C685 Rh8' 121.7(3) . . ?
C685 C686 Rh8' 72.36(19) . . ?
C685 C686 C687 108.0 . . ?
C685 C686 C691 126.0 . . ?
C687 C686 Rh8' 72.2(3) . . ?
C687 C686 C691 126.0 . . ?
C691 C686 Rh8' 121.2(2) . . ?
C683 C687 Rh8' 72.56(18) . . ?
C683 C687 C686 108.0 . . ?
C683 C687 C692 126.0 . . ?
C686 C687 Rh8' 71.7(3) . . ?
C686 C687 C692 126.0 . . ?
C692 C687 Rh8' 121.5(2) . . ?
C683 C688 H68A 109.5 . . ?
C683 C688 H68B 109.5 . . ?
C683 C688 H68C 109.5 . . ?
H68A C688 H68B 109.5 . . ?
H68A C688 H68C 109.5 . . ?
H68B C688 H68C 109.5 . . ?
C684 C689 H68D 109.5 . . ?
C684 C689 H68E 109.5 . . ?
C684 C689 H68F 109.5 . . ?
H68D C689 H68E 109.5 . . ?
H68D C689 H68F 109.5 . . ?
H68E C689 H68F 109.5 . . ?
C685 C690 H69D 109.5 . . ?
C685 C690 H69E 109.5 . . ?
C685 C690 H69F 109.5 . . ?
H69D C690 H69E 109.5 . . ?
H69D C690 H69F 109.5 . . ?
H69E C690 H69F 109.5 . . ?
C686 C691 H69G 109.5 . . ?
C686 C691 H69H 109.5 . . ?
C686 C691 H69I 109.5 . . ?
H69G C691 H69H 109.5 . . ?
H69G C691 H69I 109.5 . . ?
H69H C691 H69I 109.5 . . ?
C687 C692 H69J 109.5 . . ?
C687 C692 H69K 109.5 . . ?
C687 C692 H69L 109.5 . . ?
H69J C692 H69K 109.5 . . ?
H69J C692 H69L 109.5 . . ?
H69K C692 H69L 109.5 . . ?
N32 C217 N29 111.36(11) . . ?
N32 C217 C218 132.18(7) . . ?
C218 C217 N29 116.40(6) . . ?
N30 C218 C217 118.34(7) . . ?
N31 C218 N30 112.75(11) . . ?
N31 C218 C217 128.87(6) . . ?
N30 C219 C220 131.52(6) . . ?
N30 C219 C224 107.03(6) . . ?
C224 C219 C220 121.4 . . ?
C219 C220 H220 122.7 . . ?
C221 C220 C219 114.5 . . ?
C221 C220 H220 122.7 . . ?
C220 C221 C222 126.8 . . ?
C220 C221 C231 117.9 . . ?
C222 C221 C231 115.2 . . ?
C221 C222 C223 116.4 . . ?
C221 C222 C232 121.9 . . ?
C223 C222 C232 121.6 . . ?
C222 C223 H223 119.6 . . ?
C224 C223 C222 120.7 . . ?
C224 C223 H223 119.6 . . ?
N31 C224 C219 106.87(6) . . ?
C223 C224 N31 133.15(6) . . ?
C223 C224 C219 120.0 . . ?
N32 C225 C226 130.56(5) . . ?
N32 C225 C230 108.09(5) . . ?
C226 C225 C230 121.3 . . ?
C225 C226 H226 120.8 . . ?
C227 C226 C225 118.4 . . ?
C227 C226 H226 120.8 . . ?
C226 C227 C233 117.2 . . ?
C228 C227 C226 121.1 . . ?
C228 C227 C233 121.4 . . ?
C227 C228 C229 121.9 . . ?
C227 C228 C234 120.5 . . ?
C229 C228 C234 117.5 . . ?
C228 C229 H229 120.8 . . ?
C228 C229 C230 118.4 . . ?
C230 C229 H229 120.8 . . ?
N29 C230 C225 107.91(6) . . ?
N29 C230 C229 133.19(6) . . ?
C225 C230 C229 118.3 . . ?
C221 C231 H23A 109.5 . . ?
C221 C231 H23B 109.5 . . ?
C221 C231 H23C 109.5 . . ?
H23A C231 H23B 109.5 . . ?
H23A C231 H23C 109.5 . . ?
H23B C231 H23C 109.5 . . ?
C222 C232 H23D 109.5 . . ?
C222 C232 H23E 109.5 . . ?
C222 C232 H23F 109.5 . . ?
H23D C232 H23E 109.5 . . ?
H23D C232 H23F 109.5 . . ?
H23E C232 H23F 109.5 . . ?
C227 C233 H23G 109.5 . . ?
C227 C233 H23H 109.5 . . ?
C227 C233 H23I 109.5 . . ?
H23G C233 H23H 109.5 . . ?
H23G C233 H23I 109.5 . . ?
H23H C233 H23I 109.5 . . ?
C228 C234 H23J 109.5 . . ?
C228 C234 H23K 109.5 . . ?
C228 C234 H23L 109.5 . . ?
H23J C234 H23K 109.5 . . ?
H23J C234 H23L 109.5 . . ?
H23K C234 H23L 109.5 . . ?
N36 C235 N33 107.60(10) . . ?
N36 C235 C236 132.40(5) . . ?
C236 C235 N33 119.71(7) . . ?
N35 C236 N34 118.20(12) . . ?
N35 C236 C235 127.35(6) . . ?
C235 C236 N34 113.99(6) . . ?
N34 C237 C238 135.68(6) . . ?
N34 C237 C242 114.73(6) . . ?
C242 C237 C238 109.6 . . ?
C237 C238 H238 117.8 . . ?
C239 C238 C237 124.5 . . ?
C239 C238 H238 117.8 . . ?
C238 C239 C240 124.9 . . ?
C238 C239 C249 119.3 . . ?
C240 C239 C249 114.1 . . ?
C239 C240 C241 112.1 . . ?
C239 C240 C250 127.8 . . ?
C241 C240 C250 120.0 . . ?
C240 C241 H241 119.9 . . ?
C242 C241 C240 120.3 . . ?
C242 C241 H241 119.9 . . ?
C237 C242 N35 103.64(5) . . ?
C241 C242 N35 128.16(5) . . ?
C241 C242 C237 128.1 . . ?
N36 C243 C244 131.86(6) . . ?
N36 C243 C248 112.27(6) . . ?
C248 C243 C244 115.8 . . ?
C243 C244 H244 118.1 . . ?
C245 C244 C243 123.9 . . ?
C245 C244 H244 118.1 . . ?
C244 C245 C246 117.0 . . ?
C244 C245 C251 123.4 . . ?
C246 C245 C251 119.6 . . ?
C245 C246 C252 116.1 . . ?
C247 C246 C245 122.6 . . ?
C247 C246 C252 121.2 . . ?
C246 C247 H247 119.7 . . ?
C246 C247 C248 120.6 . . ?
C248 C247 H247 119.7 . . ?
N33 C248 C243 103.33(6) . . ?
N33 C248 C247 136.89(6) . . ?
C243 C248 C247 119.8 . . ?
C239 C249 H24A 109.5 . . ?
C239 C249 H24B 109.5 . . ?
C239 C249 H24C 109.5 . . ?
H24A C249 H24B 109.5 . . ?
H24A C249 H24C 109.5 . . ?
H24B C249 H24C 109.5 . . ?
C240 C250 H25A 109.5 . . ?
C240 C250 H25B 109.5 . . ?
C240 C250 H25C 109.5 . . ?
H25A C250 H25B 109.5 . . ?
H25A C250 H25C 109.5 . . ?
H25B C250 H25C 109.5 . . ?
C245 C251 H25D 109.5 . . ?
C245 C251 H25E 109.5 . . ?
C245 C251 H25F 109.5 . . ?
H25D C251 H25E 109.5 . . ?
H25D C251 H25F 109.5 . . ?
H25E C251 H25F 109.5 . . ?
C246 C252 H25G 109.5 . . ?
C246 C252 H25H 109.5 . . ?
C246 C252 H25I 109.5 . . ?
H25G C252 H25H 109.5 . . ?
H25G C252 H25I 109.5 . . ?
H25H C252 H25I 109.5 . . ?
N37 C253 C254 122.26(6) . . ?
N40 C253 N37 118.45(11) . . ?
N40 C253 C254 119.26(6) . . ?
N38 C254 C253 120.81(6) . . ?
N39 C254 N38 116.50(11) . . ?
N39 C254 C253 122.30(7) . . ?
N38 C255 C260 108.23(6) . . ?
C256 C255 N38 131.49(6) . . ?
C256 C255 C260 120.2 . . ?
C255 C256 H256 120.2 . . ?
C257 C256 C255 119.7 . . ?
C257 C256 H256 120.2 . . ?
C256 C257 C258 120.7 . . ?
C256 C257 C267 119.6 . . ?
C258 C257 C267 119.5 . . ?
C257 C258 C268 119.4 . . ?
C259 C258 C257 120.2 . . ?
C259 C258 C268 120.3 . . ?
C258 C259 H259 120.4 . . ?
C258 C259 C260 119.2 . . ?
C260 C259 H259 120.4 . . ?
N39 C260 C255 109.21(6) . . ?
N39 C260 C259 130.68(6) . . ?
C255 C260 C259 119.8 . . ?
N40 C261 C262 131.77(6) . . ?
N40 C261 C266 109.89(6) . . ?
C266 C261 C262 118.2 . . ?
C261 C262 H262 120.4 . . ?
C263 C262 C261 119.2 . . ?
C263 C262 H262 120.4 . . ?
C262 C263 C264 121.6 . . ?
C262 C263 C269 120.4 . . ?
C264 C263 C269 117.8 . . ?
C263 C264 C270 121.1 . . ?
C265 C264 C263 120.6 . . ?
C265 C264 C270 118.3 . . ?
C264 C265 H265 120.2 . . ?
C266 C265 C264 119.5 . . ?
C266 C265 H265 120.2 . . ?
N37 C266 C261 105.59(5) . . ?
C265 C266 N37 133.58(5) . . ?
C265 C266 C261 120.8 . . ?
C257 C267 H26A 109.5 . . ?
C257 C267 H26B 109.5 . . ?
C257 C267 H26C 109.5 . . ?
H26A C267 H26B 109.5 . . ?
H26A C267 H26C 109.5 . . ?
H26B C267 H26C 109.5 . . ?
C258 C268 H26D 109.5 . . ?
C258 C268 H26E 109.5 . . ?
C258 C268 H26F 109.5 . . ?
H26D C268 H26E 109.5 . . ?
H26D C268 H26F 109.5 . . ?
H26E C268 H26F 109.5 . . ?
C263 C269 H26G 109.5 . . ?
C263 C269 H26H 109.5 . . ?
C263 C269 H26I 109.5 . . ?
H26G C269 H26H 109.5 . . ?
H26G C269 H26I 109.5 . . ?
H26H C269 H26I 109.5 . . ?
C264 C270 H27A 109.5 . . ?
C264 C270 H27B 109.5 . . ?
C264 C270 H27C 109.5 . . ?
H27A C270 H27B 109.5 . . ?
H27A C270 H27C 109.5 . . ?
H27B C270 H27C 109.5 . . ?
N41 C271 N44 116.03(8) . . ?
N41 C271 C272 121.88(5) . . ?
N44 C271 C272 121.9 . . ?
N42 C272 N43 117.59(8) . . ?
N42 C272 C271 121.1 . . ?
N43 C272 C271 121.1 . . ?
N42 C273 C274 130.4 . . ?
N42 C273 C278 109.6 . . ?
C274 C273 C278 120.0 . . ?
C273 C274 H274 120.4 . . ?
C275 C274 C273 119.2 . . ?
C275 C274 H274 120.4 . . ?
C274 C275 C276 119.0 . . ?
C274 C275 C285 120.5 . . ?
C276 C275 C285 120.5 . . ?
C275 C276 C286 117.7 . . ?
C277 C276 C275 121.3 . . ?
C277 C276 C286 120.9 . . ?
C276 C277 H277 119.7 . . ?
C276 C277 C278 120.6 . . ?
C278 C277 H277 119.7 . . ?
N43 C278 C273 106.3 . . ?
C277 C278 N43 133.7 . . ?
C277 C278 C273 119.9 . . ?
N44 C279 C280 130.6 . . ?
N44 C279 C284 108.22(5) . . ?
C280 C279 C284 120.6 . . ?
C279 C280 H280 120.7 . . ?
C281 C280 C279 118.6 . . ?
C281 C280 H280 120.7 . . ?
C280 C281 C282 120.6 . . ?
C280 C281 C287 119.7 . . ?
C282 C281 C287 119.6 . . ?
C281 C282 C288 120.4 . . ?
C283 C282 C281 120.7 . . ?
C283 C282 C288 118.9 . . ?
C282 C283 H283 120.4 . . ?
C282 C283 C284 119.2 . . ?
C284 C283 H283 120.4 . . ?
N41 C284 C279 108.27(5) . . ?
N41 C284 C283 131.47(5) . . ?
C283 C284 C279 120.1 . . ?
C275 C285 H28A 109.5 . . ?
C275 C285 H28B 109.5 . . ?
C275 C285 H28C 109.5 . . ?
H28A C285 H28B 109.5 . . ?
H28A C285 H28C 109.5 . . ?
H28B C285 H28C 109.5 . . ?
C276 C286 H28D 109.5 . . ?
C276 C286 H28E 109.5 . . ?
C276 C286 H28F 109.5 . . ?
H28D C286 H28E 109.5 . . ?
H28D C286 H28F 109.5 . . ?
H28E C286 H28F 109.5 . . ?
C281 C287 H28G 109.5 . . ?
C281 C287 H28H 109.5 . . ?
C281 C287 H28I 109.5 . . ?
H28G C287 H28H 109.5 . . ?
H28G C287 H28I 109.5 . . ?
H28H C287 H28I 109.5 . . ?
C282 C288 H28J 109.5 . . ?
C282 C288 H28K 109.5 . . ?
C282 C288 H28L 109.5 . . ?
H28J C288 H28K 109.5 . . ?
H28J C288 H28L 109.5 . . ?
H28K C288 H28L 109.5 . . ?
N45 C289 H289 119.2 . . ?
N45 C289 C290 121.62(7) . . ?
C290 C289 H289 119.2 . . ?
C289 C290 H290 119.8 . . ?
C291 C290 C289 120.3 . . ?
C291 C290 H290 119.8 . . ?
C290 C291 C292 117.5 . . ?
C290 C291 C294 121.9 . . ?
C292 C291 C294 120.5 . . ?
C291 C292 H292 120.5 . . ?
C291 C292 C293 118.9 . . ?
C293 C292 H292 120.5 . . ?
N45 C293 C292 119.92(8) . . ?
N45 C293 H293 120.0 . . ?
C292 C293 H293 120.0 . . ?
N46 C294 C291 109.32(6) . . ?
N46 C294 H29A 109.8 . . ?
N46 C294 H29B 109.8 . . ?
C291 C294 H29A 109.8 . . ?
C291 C294 H29B 109.8 . . ?
H29A C294 H29B 108.3 . . ?
N46 C295 C296 107.52(5) . . ?
O13 C295 N46 125.47(9) . . ?
O13 C295 C296 126.97(5) . . ?
C297 C296 C295 130.6 . . ?
C301 C296 C295 106.8 . . ?
C301 C296 C297 122.5 . . ?
C296 C297 H297 121.0 . . ?
C296 C297 C298 117.9 . . ?
C298 C297 H297 121.0 . . ?
C297 C298 C299 118.9 . . ?
C297 C298 C306 120.1 . . ?
C299 C298 C306 121.0 . . ?
C298 C299 H299 118.9 . . ?
C300 C299 C298 122.3 . . ?
C300 C299 H299 118.9 . . ?
C299 C300 H300 121.3 . . ?
C299 C300 C301 117.4 . . ?
C301 C300 H300 121.3 . . ?
C296 C301 C300 121.0 . . ?
C296 C301 C302 108.4 . . ?
C300 C301 C302 130.5 . . ?
N46 C302 C301 105.0 . . ?
O14 C302 N46 126.47(9) . . ?
O14 C302 C301 128.48(6) . . ?
N47 C303 C304 106.6 . . ?
O15 C303 N47 124.22(7) . . ?
O15 C303 C304 129.2 . . ?
C305 C304 C303 130.5 . . ?
C305 C304 C309 122.2 . . ?
C309 C304 C303 107.3 . . ?
C304 C305 H305 120.7 . . ?
C304 C305 C306 118.7 . . ?
C306 C305 H305 120.7 . . ?
C305 C306 C298 120.9 . . ?
C305 C306 C307 118.6 . . ?
C307 C306 C298 120.5 . . ?
C306 C307 H307 119.0 . . ?
C308 C307 C306 122.0 . . ?
C308 C307 H307 119.0 . . ?
C307 C308 H308 121.4 . . ?
C309 C308 C307 117.2 . . ?
C309 C308 H308 121.4 . . ?
C304 C309 C310 108.8 . . ?
C308 C309 C304 121.3 . . ?
C308 C309 C310 129.9 . . ?
N47 C310 C309 105.5 . . ?
O16 C310 N47 124.36(7) . . ?
O16 C310 C309 130.1 . . ?
N47 C311 H31A 108.5 . . ?
N47 C311 H31B 108.5 . . ?
N47 C311 C314 115.3 . . ?
H31A C311 H31B 107.5 . . ?
C314 C311 H31A 108.5 . . ?
C314 C311 H31B 108.5 . . ?
N48 C312 H312 118.5 . . ?
N48 C312 C313 123.0 . . ?
C313 C312 H312 118.5 . . ?
C312 C313 H313 120.5 . . ?
C312 C313 C314 119.1 . . ?
C314 C313 H313 120.5 . . ?
C313 C314 C311 116.9 . . ?
C315 C314 C311 124.4 . . ?
C315 C314 C313 118.7 . . ?
C314 C315 H315 120.7 . . ?
C314 C315 C316 118.6 . . ?
C316 C315 H315 120.7 . . ?
N48 C316 C315 125.41(6) . . ?
N48 C316 H316 117.3 . . ?
C315 C316 H316 117.3 . . ?
N49 C317 H317 120.5 . . ?
N49 C317 C318 119.06(7) . . ?
C318 C317 H317 120.5 . . ?
C317 C318 H318 119.5 . . ?
C319 C318 C317 121.0 . . ?
C319 C318 H318 119.5 . . ?
C318 C319 C320 117.8 . . ?
C318 C319 C322 120.8 . . ?
C320 C319 C322 120.9 . . ?
C319 C320 H320 119.7 . . ?
C319 C320 C321 120.6 . . ?
C321 C320 H320 119.7 . . ?
N49 C321 C320 121.27(6) . . ?
N49 C321 H321 119.4 . . ?
C320 C321 H321 119.4 . . ?
N50 C322 C319 112.3 . . ?
N50 C322 H32A 109.2 . . ?
N50 C322 H32B 109.2 . . ?
C319 C322 H32A 109.2 . . ?
C319 C322 H32B 109.2 . . ?
H32A C322 H32B 107.9 . . ?
N50 C323 C324 104.63(5) . . ?
O17 C323 N50 124.56(9) . . ?
O17 C323 C324 130.80(6) . . ?
C325 C324 C323 130.0 . . ?
C329 C324 C323 109.2 . . ?
C329 C324 C325 120.8 . . ?
C324 C325 H325 120.6 . . ?
C326 C325 C324 118.9 . . ?
C326 C325 H325 120.6 . . ?
C325 C326 C327 119.2 . . ?
C325 C326 C334 120.2 . . ?
C327 C326 C334 120.6 . . ?
C326 C327 H327 118.5 . . ?
C328 C327 C326 123.0 . . ?
C328 C327 H327 118.5 . . ?
C327 C328 H328 121.7 . . ?
C327 C328 C329 116.7 . . ?
C329 C328 H328 121.7 . . ?
C324 C329 C328 121.5 . . ?
C324 C329 C330 107.8 . . ?
C328 C329 C330 130.6 . . ?
N50 C330 C329 106.93(5) . . ?
O18 C330 N50 123.87(10) . . ?
O18 C330 C329 129.12(6) . . ?
N51 C331 C332 105.6 . . ?
O19 C331 N51 124.91(8) . . ?
O19 C331 C332 129.3 . . ?
C333 C332 C331 129.3 . . ?
C333 C332 C337 120.3 . . ?
C337 C332 C331 110.4 . . ?
C332 C333 H333 120.5 . . ?
C332 C333 C334 119.0 . . ?
C334 C333 H333 120.5 . . ?
C333 C334 C326 120.0 . . ?
C333 C334 C335 117.8 . . ?
C335 C334 C326 122.2 . . ?
C334 C335 H335 118.0 . . ?
C336 C335 C334 124.1 . . ?
C336 C335 H335 118.0 . . ?
C335 C336 H336 122.4 . . ?
C335 C336 C337 115.2 . . ?
C337 C336 H336 122.4 . . ?
C332 C337 C336 123.6 . . ?
C332 C337 C338 106.5 . . ?
C336 C337 C338 129.9 . . ?
N51 C338 C337 105.7 . . ?
O20 C338 N51 123.60(8) . . ?
O20 C338 C337 130.68(6) . . ?
N51 C339 H33G 108.7 . . ?
N51 C339 H33H 108.7 . . ?
H33G C339 H33H 107.6 . . ?
C342 C339 N51 114.2 . . ?
C342 C339 H33G 108.7 . . ?
C342 C339 H33H 108.7 . . ?
N52 C340 H340 117.5 . . ?
N52 C340 C341 124.9 . . ?
C341 C340 H340 117.5 . . ?
C340 C341 H341 120.8 . . ?
C342 C341 C340 118.3 . . ?
C342 C341 H341 120.8 . . ?
C341 C342 C339 119.9 . . ?
C341 C342 C343 116.8 . . ?
C343 C342 C339 123.3 . . ?
C342 C343 H343 119.9 . . ?
C344 C343 C342 120.3 . . ?
C344 C343 H343 119.9 . . ?
N52 C344 H344 117.9 . . ?
C343 C344 N52 124.1 . . ?
C343 C344 H344 117.9 . . ?
N53 C345 H345 118.2 . . ?
N53 C345 C346 123.5 . . ?
C346 C345 H345 118.2 . . ?
C345 C346 H346 120.0 . . ?
C345 C346 C347 120.1 . . ?
C347 C346 H346 120.0 . . ?
C346 C347 C348 116.0 . . ?
C346 C347 C350 124.7 . . ?
C348 C347 C350 119.2 . . ?
C347 C348 H348 120.0 . . ?
C349 C348 C347 120.1 . . ?
C349 C348 H348 120.0 . . ?
N53 C349 C348 122.2 . . ?
N53 C349 H349 118.9 . . ?
C348 C349 H349 118.9 . . ?
N54 C350 C347 115.1 . . ?
N54 C350 H35G 108.5 . . ?
N54 C350 H35H 108.5 . . ?
C347 C350 H35G 108.5 . . ?
C347 C350 H35H 108.5 . . ?
H35G C350 H35H 107.5 . . ?
N54 C351 C352 106.5 . . ?
O21 C351 N54 123.81(8) . . ?
O21 C351 C352 129.7 . . ?
C353 C352 C351 130.1 . . ?
C357 C352 C351 108.9 . . ?
C357 C352 C353 121.0 . . ?
C352 C353 H353 121.0 . . ?
C352 C353 C354 118.1 . . ?
C354 C353 H353 121.0 . . ?
C353 C354 C362 121.1 . . ?
C355 C354 C353 119.1 . . ?
C355 C354 C362 119.8 . . ?
C354 C355 H355 118.3 . . ?
C354 C355 C356 123.5 . . ?
C356 C355 H355 118.3 . . ?
C355 C356 H356 122.7 . . ?
C357 C356 C355 114.5 . . ?
C357 C356 H356 122.7 . . ?
C352 C357 C356 123.7 . . ?
C352 C357 C358 107.7 . . ?
C356 C357 C358 128.6 . . ?
N54 C358 C357 106.1 . . ?
O22 C358 N54 123.81(9) . . ?
O22 C358 C357 130.07(6) . . ?
N55 C359 C360 106.05(6) . . ?
O23 C359 N55 127.27(10) . . ?
O23 C359 C360 126.49(5) . . ?
C361 C360 C359 131.9 . . ?
C361 C360 C365 120.8 . . ?
C365 C360 C359 107.3 . . ?
C360 C361 H361 120.5 . . ?
C360 C361 C362 119.0 . . ?
C362 C361 H361 120.5 . . ?
C361 C362 C354 118.4 . . ?
C363 C362 C354 123.5 . . ?
C363 C362 C361 118.1 . . ?
C362 C363 H363 117.7 . . ?
C362 C363 C364 124.6 . . ?
C364 C363 H363 117.7 . . ?
C363 C364 H364 121.8 . . ?
C363 C364 C365 116.4 . . ?
C365 C364 H364 121.8 . . ?
C360 C365 C366 109.1 . . ?
C364 C365 C360 121.0 . . ?
C364 C365 C366 129.8 . . ?
N55 C366 C365 104.6 . . ?
O24 C366 N55 123.85(11) . . ?
O24 C366 C365 131.51(7) . . ?
N55 C367 H36G 109.7 . . ?
N55 C367 H36H 109.7 . . ?
N55 C367 C370 109.96(5) . . ?
H36G C367 H36H 108.2 . . ?
C370 C367 H36G 109.7 . . ?
C370 C367 H36H 109.7 . . ?
N56 C368 H368 118.4 . . ?
C369 C368 N56 123.14(6) . . ?
C369 C368 H368 118.4 . . ?
C368 C369 H369 119.3 . . ?
C368 C369 C370 121.3 . . ?
C370 C369 H369 119.3 . . ?
C369 C370 C367 122.7 . . ?
C369 C370 C371 115.5 . . ?
C371 C370 C367 121.8 . . ?
C370 C371 H371 119.0 . . ?
C372 C371 C370 121.9 . . ?
C372 C371 H371 119.0 . . ?
N56 C372 H372 119.2 . . ?
C371 C372 N56 121.67(7) . . ?
C371 C372 H372 119.2 . . ?
C374 C373 Rh7 71.1 . . ?
C374 C373 C378 122.4 . . ?
C377 C373 Rh7 72.7 . . ?
C377 C373 C374 111.9 . . ?
C377 C373 C378 125.7 . . ?
C378 C373 Rh7 124.7 . . ?
C373 C374 Rh7 69.2 . . ?
C373 C374 C379 126.2 . . ?
C375 C374 Rh7 70.3 . . ?
C375 C374 C373 104.3 . . ?
C375 C374 C379 129.4 . . ?
C379 C374 Rh7 127.2 . . ?
C374 C375 Rh7 70.8 . . ?
C374 C375 C380 126.0 . . ?
C376 C375 Rh7 68.8 . . ?
C376 C375 C374 106.9 . . ?
C376 C375 C380 127.1 . . ?
C380 C375 Rh7 128.2 . . ?
C375 C376 Rh7 74.6 . . ?
C375 C376 C377 112.6 . . ?
C375 C376 C381 128.9 . . ?
C377 C376 Rh7 72.8 . . ?
C377 C376 C381 118.1 . . ?
C381 C376 Rh7 125.8 . . ?
C373 C377 Rh7 71.2 . . ?
C373 C377 C376 104.2 . . ?
C373 C377 C382 128.3 . . ?
C376 C377 Rh7 67.4 . . ?
C376 C377 C382 127.3 . . ?
C382 C377 Rh7 129.1 . . ?
C373 C378 H37A 109.5 . . ?
C373 C378 H37B 109.5 . . ?
C373 C378 H37C 109.5 . . ?
H37A C378 H37B 109.5 . . ?
H37A C378 H37C 109.5 . . ?
H37B C378 H37C 109.5 . . ?
C374 C379 H37D 109.5 . . ?
C374 C379 H37E 109.5 . . ?
C374 C379 H37F 109.5 . . ?
H37D C379 H37E 109.5 . . ?
H37D C379 H37F 109.5 . . ?
H37E C379 H37F 109.5 . . ?
C375 C380 H38G 109.5 . . ?
C375 C380 H38H 109.5 . . ?
C375 C380 H38I 109.5 . . ?
H38G C380 H38H 109.5 . . ?
H38G C380 H38I 109.5 . . ?
H38H C380 H38I 109.5 . . ?
C376 C381 H38J 109.5 . . ?
C376 C381 H38K 109.5 . . ?
C376 C381 H38L 109.5 . . ?
H38J C381 H38K 109.5 . . ?
H38J C381 H38L 109.5 . . ?
H38K C381 H38L 109.5 . . ?
C377 C382 H38M 109.5 . . ?
C377 C382 H38N 109.5 . . ?
C377 C382 H38O 109.5 . . ?
H38M C382 H38N 109.5 . . ?
H38M C382 H38O 109.5 . . ?
H38N C382 H38O 109.5 . . ?
C394 C393 Rh9 71.3 . . ?
C394 C393 C398 124.5 . . ?
C397 C393 Rh9 71.5 . . ?
C397 C393 C394 108.9 . . ?
C397 C393 C398 126.4 . . ?
C398 C393 Rh9 127.0 . . ?
C393 C394 Rh9 69.8 . . ?
C393 C394 C395 106.6 . . ?
C393 C394 C399 124.7 . . ?
C395 C394 Rh9 70.3 . . ?
C395 C394 C399 128.6 . . ?
C399 C394 Rh9 127.3 . . ?
C394 C395 Rh9 70.6 . . ?
C394 C395 C400 123.6 . . ?
C396 C395 Rh9 69.4 . . ?
C396 C395 C394 106.9 . . ?
C396 C395 C400 129.4 . . ?
C400 C395 Rh9 126.7 . . ?
C395 C396 Rh9 72.2 . . ?
C395 C396 C401 120.1 . . ?
C397 C396 Rh9 72.5 . . ?
C397 C396 C395 110.4 . . ?
C397 C396 C401 129.5 . . ?
C401 C396 Rh9 123.5 . . ?
C393 C397 Rh9 70.0 . . ?
C393 C397 C402 127.6 . . ?
C396 C397 Rh9 69.3 . . ?
C396 C397 C393 107.1 . . ?
C396 C397 C402 125.3 . . ?
C402 C397 Rh9 127.2 . . ?
C393 C398 H39J 109.5 . . ?
C393 C398 H39K 109.5 . . ?
C393 C398 H39L 109.5 . . ?
H39J C398 H39K 109.5 . . ?
H39J C398 H39L 109.5 . . ?
H39K C398 H39L 109.5 . . ?
C394 C399 H39M 109.5 . . ?
C394 C399 H39N 109.5 . . ?
C394 C399 H39O 109.5 . . ?
H39M C399 H39N 109.5 . . ?
H39M C399 H39O 109.5 . . ?
H39N C399 H39O 109.5 . . ?
C395 C400 H40A 109.5 . . ?
C395 C400 H40B 109.5 . . ?
C395 C400 H40C 109.5 . . ?
H40A C400 H40B 109.5 . . ?
H40A C400 H40C 109.5 . . ?
H40B C400 H40C 109.5 . . ?
C396 C401 H40D 109.5 . . ?
C396 C401 H40E 109.5 . . ?
C396 C401 H40F 109.5 . . ?
H40D C401 H40E 109.5 . . ?
H40D C401 H40F 109.5 . . ?
H40E C401 H40F 109.5 . . ?
C397 C402 H40G 109.5 . . ?
C397 C402 H40H 109.5 . . ?
C397 C402 H40I 109.5 . . ?
H40G C402 H40H 109.5 . . ?
H40G C402 H40I 109.5 . . ?
H40H C402 H40I 109.5 . . ?
C404 C403 Rh10 69.6 . . ?
C407 C403 Rh10 71.2 . . ?
C407 C403 C404 108.6 . . ?
C407 C403 C408 128.2 . . ?
C408 C403 Rh10 125.7 . . ?
C408 C403 C404 123.1 . . ?
C403 C404 Rh10 70.7 . . ?
C403 C404 C409 126.9 . . ?
C405 C404 Rh10 70.7 . . ?
C405 C404 C403 105.0 . . ?
C405 C404 C409 127.9 . . ?
C409 C404 Rh10 125.9 . . ?
C404 C405 Rh10 70.6 . . ?
C404 C405 C410 125.1 . . ?
C406 C405 Rh10 69.4 . . ?
C406 C405 C404 109.3 . . ?
C406 C405 C410 125.6 . . ?
C410 C405 Rh10 126.4 . . ?
C405 C406 Rh10 72.4 . . ?
C405 C406 C407 108.6 . . ?
C405 C406 C411 126.6 . . ?
C407 C406 Rh10 72.6 . . ?
C407 C406 C411 124.6 . . ?
C411 C406 Rh10 125.3 . . ?
C403 C407 Rh10 71.3 . . ?
C403 C407 C406 108.2 . . ?
C403 C407 C412 127.8 . . ?
C406 C407 Rh10 68.8 . . ?
C406 C407 C412 124.0 . . ?
C412 C407 Rh10 126.2 . . ?
C403 C408 H40J 109.5 . . ?
C403 C408 H40K 109.5 . . ?
C403 C408 H40L 109.5 . . ?
H40J C408 H40K 109.5 . . ?
H40J C408 H40L 109.5 . . ?
H40K C408 H40L 109.5 . . ?
C404 C409 H40M 109.5 . . ?
C404 C409 H40N 109.5 . . ?
C404 C409 H40O 109.5 . . ?
H40M C409 H40N 109.5 . . ?
H40M C409 H40O 109.5 . . ?
H40N C409 H40O 109.5 . . ?
C405 C410 H41A 109.5 . . ?
C405 C410 H41B 109.5 . . ?
C405 C410 H41C 109.5 . . ?
H41A C410 H41B 109.5 . . ?
H41A C410 H41C 109.5 . . ?
H41B C410 H41C 109.5 . . ?
C406 C411 H41D 109.5 . . ?
C406 C411 H41E 109.5 . . ?
C406 C411 H41F 109.5 . . ?
H41D C411 H41E 109.5 . . ?
H41D C411 H41F 109.5 . . ?
H41E C411 H41F 109.5 . . ?
C407 C412 H41G 109.5 . . ?
C407 C412 H41H 109.5 . . ?
C407 C412 H41I 109.5 . . ?
H41G C412 H41H 109.5 . . ?
H41G C412 H41I 109.5 . . ?
H41H C412 H41I 109.5 . . ?
C414 C413 Rh11 69.8 . . ?
C414 C413 C418 123.7 . . ?
C417 C413 Rh11 69.8 . . ?
C417 C413 C414 109.2 . . ?
C417 C413 C418 127.1 . . ?
C418 C413 Rh11 125.7 . . ?
C413 C414 Rh11 70.7 . . ?
C413 C414 C419 127.2 . . ?
C415 C414 Rh11 71.7 . . ?
C415 C414 C413 106.3 . . ?
C415 C414 C419 126.2 . . ?
C419 C414 Rh11 127.4 . . ?
C414 C415 Rh11 69.5 . . ?
C414 C415 C416 108.7 . . ?
C414 C415 C420 125.5 . . ?
C416 C415 Rh11 70.9 . . ?
C416 C415 C420 125.7 . . ?
C420 C415 Rh11 127.4 . . ?
C415 C416 Rh11 70.5 . . ?
C415 C416 C417 107.3 . . ?
C415 C416 C421 123.8 . . ?
C417 C416 Rh11 68.6 . . ?
C417 C416 C421 128.9 . . ?
C421 C416 Rh11 129.0 . . ?
C413 C417 Rh11 72.0 . . ?
C413 C417 C416 108.3 . . ?
C413 C417 C422 127.3 . . ?
C416 C417 Rh11 72.3 . . ?
C416 C417 C422 123.8 . . ?
C422 C417 Rh11 128.0 . . ?
C413 C418 H41J 109.5 . . ?
C413 C418 H41K 109.5 . . ?
C413 C418 H41L 109.5 . . ?
H41J C418 H41K 109.5 . . ?
H41J C418 H41L 109.5 . . ?
H41K C418 H41L 109.5 . . ?
C414 C419 H41M 109.5 . . ?
C414 C419 H41N 109.5 . . ?
C414 C419 H41O 109.5 . . ?
H41M C419 H41N 109.5 . . ?
H41M C419 H41O 109.5 . . ?
H41N C419 H41O 109.5 . . ?
C415 C420 H42A 109.5 . . ?
C415 C420 H42B 109.5 . . ?
C415 C420 H42C 109.5 . . ?
H42A C420 H42B 109.5 . . ?
H42A C420 H42C 109.5 . . ?
H42B C420 H42C 109.5 . . ?
C416 C421 H42D 109.5 . . ?
C416 C421 H42E 109.5 . . ?
C416 C421 H42F 109.5 . . ?
H42D C421 H42E 109.5 . . ?
H42D C421 H42F 109.5 . . ?
H42E C421 H42F 109.5 . . ?
C417 C422 H42G 109.5 . . ?
C417 C422 H42H 109.5 . . ?
C417 C422 H42I 109.5 . . ?
H42G C422 H42H 109.5 . . ?
H42G C422 H42I 109.5 . . ?
H42H C422 H42I 109.5 . . ?
C424 C423 Rh12 70.4 . . ?
C424 C423 C428 119.5 . . ?
C427 C423 Rh12 68.3 . . ?
C427 C423 C424 110.4 . . ?
C427 C423 C428 130.0 . . ?
C428 C423 Rh12 124.6 . . ?
C423 C424 Rh12 70.6 . . ?
C423 C424 C425 106.9 . . ?
C423 C424 C429 132.3 . . ?
C425 C424 Rh12 70.0 . . ?
C425 C424 C429 120.6 . . ?
C429 C424 Rh12 128.5 . . ?
C424 C425 Rh12 69.6 . . ?
C426 C425 Rh12 68.4 . . ?
C426 C425 C424 104.5 . . ?
C426 C425 C430 128.8 . . ?
C430 C425 Rh12 128.7 . . ?
C430 C425 C424 126.5 . . ?
C425 C426 Rh12 73.1 . . ?
C425 C426 C427 113.4 . . ?
C425 C426 C431 122.1 . . ?
C427 C426 Rh12 70.0 . . ?
C427 C426 C431 124.5 . . ?
C431 C426 Rh12 122.9 . . ?
C423 C427 Rh12 72.7 . . ?
C423 C427 C426 104.5 . . ?
C423 C427 C432 123.7 . . ?
C426 C427 Rh12 70.0 . . ?
C426 C427 C432 131.4 . . ?
C432 C427 Rh12 126.5 . . ?
C423 C428 H42J 109.5 . . ?
C423 C428 H42K 109.5 . . ?
C423 C428 H42L 109.5 . . ?
H42J C428 H42K 109.5 . . ?
H42J C428 H42L 109.5 . . ?
H42K C428 H42L 109.5 . . ?
C424 C429 H42M 109.5 . . ?
C424 C429 H42N 109.5 . . ?
C424 C429 H42O 109.5 . . ?
H42M C429 H42N 109.5 . . ?
H42M C429 H42O 109.5 . . ?
H42N C429 H42O 109.5 . . ?
C425 C430 H43A 109.5 . . ?
C425 C430 H43B 109.5 . . ?
C425 C430 H43C 109.5 . . ?
H43A C430 H43B 109.5 . . ?
H43A C430 H43C 109.5 . . ?
H43B C430 H43C 109.5 . . ?
C426 C431 H43D 109.5 . . ?
C426 C431 H43E 109.5 . . ?
C426 C431 H43F 109.5 . . ?
H43D C431 H43E 109.5 . . ?
H43D C431 H43F 109.5 . . ?
H43E C431 H43F 109.5 . . ?
C427 C432 H43G 109.5 . . ?
C427 C432 H43H 109.5 . . ?
C427 C432 H43I 109.5 . . ?
H43G C432 H43H 109.5 . . ?
H43G C432 H43I 109.5 . . ?
H43H C432 H43I 109.5 . . ?
C724 C723 Rh12 67.83(5) . . ?
C724 C723 C727 108.0 . . ?
C724 C723 C728 126.0 . . ?
C727 C723 Rh12 73.48(6) . . ?
C727 C723 C728 126.0 . . ?
C728 C723 Rh12 124.25(7) . . ?
C723 C724 Rh12 73.59(6) . . ?
C723 C724 C725 108.0 . . ?
C723 C724 C729 126.0 . . ?
C725 C724 Rh12 70.89(7) . . ?
C725 C724 C729 126.0 . . ?
C729 C724 Rh12 121.29(7) . . ?
C724 C725 Rh12 69.87(6) . . ?
C724 C725 C730 126.0 . . ?
C726 C725 Rh12 74.00(6) . . ?
C726 C725 C724 108.0 . . ?
C726 C725 C730 126.0 . . ?
C730 C725 Rh12 121.81(6) . . ?
C725 C726 Rh12 67.73(5) . . ?
C725 C726 C727 108.0 . . ?
C725 C726 C731 126.0 . . ?
C727 C726 Rh12 72.79(6) . . ?
C727 C726 C731 126.0 . . ?
C731 C726 Rh12 125.04(6) . . ?
C723 C727 Rh12 69.10(6) . . ?
C723 C727 C732 126.0 . . ?
C726 C727 Rh12 69.95(6) . . ?
C726 C727 C723 108.0 . . ?
C726 C727 C732 126.1 . . ?
C732 C727 Rh12 126.54(6) . . ?
C723 C728 H72D 109.5 . . ?
C723 C728 H72E 109.5 . . ?
C723 C728 H72F 109.5 . . ?
H72D C728 H72E 109.5 . . ?
H72D C728 H72F 109.5 . . ?
H72E C728 H72F 109.5 . . ?
C724 C729 H72G 109.5 . . ?
C724 C729 H72H 109.5 . . ?
C724 C729 H72I 109.5 . . ?
H72G C729 H72H 109.5 . . ?
H72G C729 H72I 109.5 . . ?
H72H C729 H72I 109.5 . . ?
C725 C730 H73A 109.5 . . ?
C725 C730 H73B 109.5 . . ?
C725 C730 H73C 109.5 . . ?
H73A C730 H73B 109.5 . . ?
H73A C730 H73C 109.5 . . ?
H73B C730 H73C 109.5 . . ?
C726 C731 H73D 109.5 . . ?
C726 C731 H73E 109.5 . . ?
C726 C731 H73F 109.5 . . ?
H73D C731 H73E 109.5 . . ?
H73D C731 H73F 109.5 . . ?
H73E C731 H73F 109.5 . . ?
C727 C732 H73G 109.5 . . ?
C727 C732 H73H 109.5 . . ?
C727 C732 H73I 109.5 . . ?
H73G C732 H73H 109.5 . . ?
H73G C732 H73I 109.5 . . ?
H73H C732 H73I 109.5 . . ?
F1 C433 S1 111.45(18) . . ?
F2 C433 S1 111.58(18) . . ?
F2 C433 F1 107.7(2) . . ?
F2 C433 F3 107.1(2) . . ?
F3 C433 S1 113.07(19) . . ?
F3 C433 F1 105.58(19) . . ?
F4 C434 S2 115.83(17) . . ?
F4 C434 F5 103.76(18) . . ?
F4 C434 F6 105.8(2) . . ?
F5 C434 S2 112.4(2) . . ?
F6 C434 S2 114.26(17) . . ?
F6 C434 F5 103.59(17) . . ?
F7 C435 S3 116.9(2) . . ?
F7 C435 F8 108.0(3) . . ?
F7 C435 F9 104.2(2) . . ?
F8 C435 S3 111.1(2) . . ?
F8 C435 F9 103.6(2) . . ?
F9 C435 S3 112.0(3) . . ?
F13 C437 S5 117.8(2) . . ?
F13 C437 F14 105.5(3) . . ?
F13 C437 F15 105.5(2) . . ?
F14 C437 S5 109.3(2) . . ?
F14 C437 F15 105.9(2) . . ?
F15 C437 S5 112.2(2) . . ?
F16 C438 S6 110.3(3) . . ?
F16 C438 F17 117.8(3) . . ?
F16 C438 F18 102.9(3) . . ?
F17 C438 S6 108.2(3) . . ?
F17 C438 F18 109.8(3) . . ?
F18 C438 S6 107.4(3) . . ?
F19 C439 S7 121.2(2) . . ?
F19 C439 F20 106.6(3) . . ?
F19 C439 F21 96.47(17) . . ?
F20 C439 S7 114.59(17) . . ?
F20 C439 F21 99.43(19) . . ?
F21 C439 S7 115.1(2) . . ?
F22 C440 S8 111.8(3) . . ?
F23 C440 S8 106.4(4) . . ?
F23 C440 F22 104.0(4) . . ?
F24 C440 S8 104.9(4) . . ?
F24 C440 F22 119.0(5) . . ?
F24 C440 F23 110.1(4) . . ?
O34 S4 O35 106.7 . . ?
O34 S4 O36 116.3 . . ?
O34 S4 C436 109.2 . . ?
O35 S4 C436 103.8 . . ?
O36 S4 O35 122.5 . . ?
O36 S4 C436 96.4 . . ?
F10 C436 S4 109.7 . . ?
F11 C436 S4 116.2 . . ?
F11 C436 F10 104.9 . . ?
F11 C436 F12 110.3 . . ?
F12 C436 S4 114.0 . . ?
F12 C436 F10 100.0 . . ?
F10' C736 F11' 106.7 . . ?
F10' C736 F12' 116.3 . . ?
F10' C736 S4' 109.2 . . ?
F11' C736 S4' 103.8 . . ?
F12' C736 F11' 122.5 . . ?
F12' C736 S4' 96.4 . . ?
O34' S4' C736 109.7 . . ?
O35' S4' C736 116.2 . . ?
O35' S4' O34' 104.9 . . ?
O35' S4' O36' 110.3 . . ?
O36' S4' C736 114.0 . . ?
O36' S4' O34' 100.0 . . ?
C446 C445 H445 110.6 . . ?
C446 C445 C447 109.7 . . ?
C447 C445 H445 110.6 . . ?
O61 C445 H445 110.6 . . ?
O61 C445 C446 109.8 . . ?
O61 C445 C447 105.5 . . ?
C445 C446 H44A 109.5 . . ?
C445 C446 H44B 109.5 . . ?
C445 C446 H44C 109.5 . . ?
H44A C446 H44B 109.5 . . ?
H44A C446 H44C 109.5 . . ?
H44B C446 H44C 109.5 . . ?
C445 C447 H44D 109.5 . . ?
C445 C447 H44E 109.5 . . ?
C445 C447 H44F 109.5 . . ?
H44D C447 H44E 109.5 . . ?
H44D C447 H44F 109.5 . . ?
H44E C447 H44F 109.5 . . ?
C449 C448 H448 106.3 . . ?
C449 C448 C450 114.1 . . ?
C449 C448 O61 117.2 . . ?
C450 C448 H448 106.3 . . ?
O61 C448 H448 106.3 . . ?
O61 C448 C450 106.0 . . ?
C448 C449 H44G 109.5 . . ?
C448 C449 H44H 109.5 . . ?
C448 C449 H44I 109.5 . . ?
H44G C449 H44H 109.5 . . ?
H44G C449 H44I 109.5 . . ?
H44H C449 H44I 109.5 . . ?
C448 C450 H45A 109.5 . . ?
C448 C450 H45B 109.5 . . ?
C448 C450 H45C 109.5 . . ?
H45A C450 H45B 109.5 . . ?
H45A C450 H45C 109.5 . . ?
H45B C450 H45C 109.5 . . ?
C445 O61 C448 117.3 . . ?
C452 C451 H451 111.5 . . ?
C453 C451 H451 111.5 . . ?
C453 C451 C452 113.5 . . ?
O62 C451 H451 111.5 . . ?
O62 C451 C452 101.8 . . ?
O62 C451 C453 106.5 . . ?
C451 C452 H45D 109.5 . . ?
C451 C452 H45E 109.5 . . ?
C451 C452 H45F 109.5 . . ?
H45D C452 H45E 109.5 . . ?
H45D C452 H45F 109.5 . . ?
H45E C452 H45F 109.5 . . ?
C451 C453 H45G 109.5 . . ?
C451 C453 H45H 109.5 . . ?
C451 C453 H45I 109.5 . . ?
H45G C453 H45H 109.5 . . ?
H45G C453 H45I 109.5 . . ?
H45H C453 H45I 109.5 . . ?
C455 C454 H454 111.2 . . ?
C455 C454 C456 112.3 . . ?
C455 C454 O62 112.4 . . ?
C456 C454 H454 111.2 . . ?
O62 C454 H454 111.2 . . ?
O62 C454 C456 98.0 . . ?
C454 C455 H45J 109.5 . . ?
C454 C455 H45K 109.5 . . ?
C454 C455 H45L 109.5 . . ?
H45J C455 H45K 109.5 . . ?
H45J C455 H45L 109.5 . . ?
H45K C455 H45L 109.5 . . ?
C454 C456 H45M 109.5 . . ?
C454 C456 H45N 109.5 . . ?
C454 C456 H45O 109.5 . . ?
H45M C456 H45N 109.5 . . ?
H45M C456 H45O 109.5 . . ?
H45N C456 H45O 109.5 . . ?
C451 O62 C454 107.7 . . ?
N57 C457 H457 118.1 . . ?
O63 C457 H457 118.1 . . ?
O63 C457 N57 123.9 . . ?
H45P C458 H45Q 109.5 . . ?
H45P C458 H45R 109.5 . . ?
H45Q C458 H45R 109.5 . . ?
N57 C458 H45P 109.5 . . ?
N57 C458 H45Q 109.5 . . ?
N57 C458 H45R 109.5 . . ?
H45S C459 H45T 109.5 . . ?
H45S C459 H45U 109.5 . . ?
H45T C459 H45U 109.5 . . ?
N57 C459 H45S 109.5 . . ?
N57 C459 H45T 109.5 . . ?
N57 C459 H45U 109.5 . . ?
C457 N57 C458 124.9 . . ?
C457 N57 C459 115.8 . . ?
C459 N57 C458 119.3 . . ?

loop_
_geom_bond_atom_site_label_1
_geom_bond_atom_site_label_2
_geom_bond_distance
_geom_bond_site_symmetry_2
_geom_bond_publ_flag
Rh3 N9 2.1779 . ?
Rh3 N10 2.1797 . ?
Rh3 N20 2.1272 . ?
Rh3 C177 2.1581 . ?
Rh3 C178 2.1202 . ?
Rh3 C179 2.1562 . ?
Rh3 C180 2.1340 . ?
Rh3 C181 2.1323 . ?
Rh4 N11 2.1881 . ?
Rh4 N12 2.1937 . ?
Rh4 N21 2.1277 . ?
Rh4 C187 2.1519 . ?
Rh4 C188 2.1695 . ?
Rh4 C189 2.1683 . ?
Rh4 C190 2.1535 . ?
Rh4 C191 2.1739 . ?
Rh5 N13 2.2114 . ?
Rh5 N14 2.1671 . ?
Rh5 N24 2.1299 . ?
Rh5 C197 2.1758 . ?
Rh5 C198 2.1577 . ?
Rh5 C199 2.1606 . ?
Rh5 C200 2.1939 . ?
Rh5 C201 2.1360 . ?
Rh6 N15 2.1756 . ?
Rh6 N25 2.1249 . ?
Rh6 C207 2.1647 . ?
Rh6 C208 2.1376 . ?
Rh6 C209 2.1659 . ?
Rh6 C210 2.1156 . ?
Rh6 C211 2.1587 . ?
Rh6 C607 2.169(7) . ?
Rh6 C608 2.156(7) . ?
Rh6 C609 2.151(7) . ?
Rh6 C610 2.159(7) . ?
Rh6 C611 2.170(7) . ?
Rh7 N29 2.0977(11) . ?
Rh7 N30 2.1330(13) . ?
Rh7 N56 2.1157(12) . ?
Rh7 C373 2.1522(13) . ?
Rh7 C374 2.1779(15) . ?
Rh7 C375 2.1710(14) . ?
Rh7 C376 2.0992(14) . ?
Rh7 C377 2.1713(14) . ?
Rh9 N37 2.1555(11) . ?
Rh9 N38 2.1963(11) . ?
Rh9 N48 2.1134 . ?
Rh9 C393 2.1521(12) . ?
Rh9 C394 2.1721(13) . ?
Rh9 C395 2.1685(13) . ?
Rh9 C396 2.1314(12) . ?
Rh9 C397 2.1726(12) . ?
Rh10 N39 2.1660(12) . ?
Rh10 N40 2.1539(11) . ?
Rh10 N49 2.1608(12) . ?
Rh10 C403 2.1685(13) . ?
Rh10 C404 2.1538(14) . ?
Rh10 C405 2.1555(14) . ?
Rh10 C406 2.1167(13) . ?
Rh10 C407 2.1671(13) . ?
Rh11 N41 2.1787 . ?
Rh11 N42 2.1772 . ?
Rh11 N52 2.1284 . ?
Rh11 C413 2.1629(12) . ?
Rh11 C414 2.1497(12) . ?
Rh11 C415 2.1782(12) . ?
Rh11 C416 2.1835(12) . ?
Rh11 C417 2.1335(12) . ?
Rh12 N43 2.1682 . ?
Rh12 N44 2.1934 . ?
Rh12 N53 2.1250 . ?
Rh12 C423 2.1533(12) . ?
Rh12 C424 2.1508(12) . ?
Rh12 C425 2.1568(11) . ?
Rh12 C426 2.0953(12) . ?
Rh12 C427 2.0961(11) . ?
Rh12 C723 2.200(3) . ?
Rh12 C724 2.124(3) . ?
Rh12 C725 2.138(3) . ?
Rh12 C726 2.220(3) . ?
Ag3 Ag4 2.8007(14) . ?
Ag3 N32 2.0462(11) . ?
Ag3 N36 2.0738(11) . ?
Ag4 N31 2.1119(13) . ?
Ag4 N35 2.0998(13) . ?
Ag1 Ag2 2.7626(19) . ?
Ag1 N8 2.083(13) . ?
Ag1 N4 2.0413(17) . ?
Ag2 N3 2.051(15) . ?
Ag2 N7 2.131(14) . ?
Rh1 N2 2.141(14) . ?
Rh1 C157 2.145(3) . ?
Rh1 C158 2.182(3) . ?
Rh1 C159 2.153(3) . ?
Rh1 C160 2.098(2) . ?
Rh1 C161 2.093(2) . ?
Rh1 N1 2.1877(19) . ?
Rh1 N28 1.911(2) . ?
Rh2 N5 2.179(13) . ?
Rh2 N6 2.063(13) . ?
Rh2 C167 2.176(3) . ?
Rh2 C168 2.176(3) . ?
Rh2 C169 2.213(3) . ?
Rh2 C170 2.173(3) . ?
Rh2 C171 2.032(3) . ?
Rh2 N17 2.0960(18) . ?
N2 C2 1.29(2) . ?
N2 C3 1.37(2) . ?
N3 C2 1.31(2) . ?
N3 C8 1.39(2) . ?
C2 C1 1.55(2) . ?
C3 C4 1.37(2) . ?
C3 C8 1.30(2) . ?
C4 H4 0.9500 . ?
C4 C5 1.360(18) . ?
C5 C6 1.43(3) . ?
C5 C15 1.518(18) . ?
C6 C7 1.27(3) . ?
C6 C16 1.485(18) . ?
C7 H7 0.9500 . ?
C7 C8 1.425(16) . ?
C15 H15A 0.9800 . ?
C15 H15B 0.9800 . ?
C15 H15C 0.9800 . ?
C16 H16A 0.9800 . ?
C16 H16B 0.9800 . ?
C16 H16C 0.9800 . ?
N5 C19 1.32(2) . ?
N5 C32 1.44(2) . ?
N6 C20 1.36(2) . ?
N6 C21 1.446(19) . ?
N7 C20 1.31(2) . ?
N7 C26 1.40(2) . ?
N8 C19 1.29(2) . ?
N8 C27 1.38(2) . ?
C19 C20 1.45(2) . ?
C21 C22 1.33(2) . ?
C21 C26 1.36(2) . ?
C22 H22 0.9500 . ?
C22 C23 1.40(2) . ?
C23 C24 1.420(15) . ?
C23 C33 1.55(2) . ?
C24 C25 1.42(2) . ?
C24 C34 1.478(15) . ?
C25 H25 0.9500 . ?
C25 C26 1.413(14) . ?
C27 C28 1.44(3) . ?
C27 C32 1.34(3) . ?
C28 H28 0.9500 . ?
C28 C29 1.45(3) . ?
C29 C30 1.37(3) . ?
C29 C35 1.537(18) . ?
C30 C31 1.46(3) . ?
C30 C36 1.525(18) . ?
C31 H31 0.9500 . ?
C31 C32 1.44(3) . ?
C33 H33A 0.9800 . ?
C33 H33B 0.9800 . ?
C33 H33C 0.9800 . ?
C34 H34A 0.9800 . ?
C34 H34B 0.9800 . ?
C34 H34C 0.9800 . ?
C35 H35A 0.9800 . ?
C35 H35B 0.9800 . ?
C35 H35C 0.9800 . ?
C36 H36A 0.9800 . ?
C36 H36B 0.9800 . ?
C36 H36C 0.9800 . ?
C157 C158 1.3848 . ?
C157 C161 1.3856 . ?
C157 C162 1.4742 . ?
C158 C159 1.3844 . ?
C158 C163 1.4755 . ?
C159 C160 1.3872 . ?
C159 C164 1.4723 . ?
C160 C161 1.3850 . ?
C160 C165 1.4709 . ?
C161 C166 1.4725 . ?
C162 H16D 0.9800 . ?
C162 H16E 0.9800 . ?
C162 H16F 0.9800 . ?
C163 H16G 0.9800 . ?
C163 H16H 0.9800 . ?
C163 H16I 0.9800 . ?
C164 H16J 0.9800 . ?
C164 H16K 0.9800 . ?
C164 H16L 0.9800 . ?
C165 H16M 0.9800 . ?
C165 H16N 0.9800 . ?
C165 H16O 0.9800 . ?
C166 H16P 0.9800 . ?
C166 H16Q 0.9800 . ?
C166 H16R 0.9800 . ?
C167 C168 1.4381 . ?
C167 C171 1.4174 . ?
C167 C172 1.6185 . ?
C168 C169 1.3991 . ?
C168 C173 1.5918 . ?
C169 C170 1.4183 . ?
C169 C174 1.3897 . ?
C170 C171 1.3869 . ?
C170 C175 1.5084 . ?
C171 C176 1.4993 . ?
C172 H17A 0.9800 . ?
C172 H17B 0.9800 . ?
C172 H17C 0.9800 . ?
C173 H17D 0.9800 . ?
C173 H17E 0.9800 . ?
C173 H17F 0.9800 . ?
C174 H17G 0.9800 . ?
C174 H17H 0.9800 . ?
C174 H17I 0.9800 . ?
C175 H17J 0.9800 . ?
C175 H17K 0.9800 . ?
C175 H17L 0.9800 . ?
C176 H17M 0.9800 . ?
C176 H17N 0.9800 . ?
C176 H17O 0.9800 . ?
Ag1' Ag2' 2.8856 . ?
Ag1' N8' 2.0184 . ?
Ag1' N4 2.2167(14) . ?
Ag1' O45 2.5068(16) 3_676 ?
Ag2' N3' 2.1264 . ?
Ag2' N7' 2.0583 . ?
Ag2' O45 2.5849(16) 3_676 ?
Rh1' N2' 2.2238 . ?
Rh1' C557 2.0589 . ?
Rh1' C558 2.1781 . ?
Rh1' C559 2.1593 . ?
Rh1' C560 2.1696 . ?
Rh1' C561 2.1400 . ?
Rh1' N1 2.1359(19) . ?
Rh1' N28 2.405(3) . ?
Rh2' N5' 2.0988 . ?
Rh2' N6' 2.1815 . ?
Rh2' C567 2.280(2) . ?
Rh2' C568 2.197(2) . ?
Rh2' C569 2.1770(18) . ?
Rh2' C570 2.250(2) . ?
Rh2' C571 2.312(2) . ?
Rh2' N17 2.201(2) . ?
N2' C2' 1.3566 . ?
N2' C3' 1.3385 . ?
N3' C2' 1.3313 . ?
N3' C8' 1.3284 . ?
C2' C1 1.3942(16) . ?
C3' C4' 1.4206 . ?
C3' C8' 1.4096 . ?
C4' H4' 0.9500 . ?
C4' C5' 1.3372 . ?
C5' C6' 1.3943 . ?
C5' C15' 1.5114 . ?
C6' C7' 1.3849 . ?
C6' C16' 1.5176 . ?
C7' H7' 0.9500 . ?
C7' C8' 1.3835 . ?
C15' H15D 0.9800 . ?
C15' H15E 0.9800 . ?
C15' H15F 0.9800 . ?
C16' H16S 0.9800 . ?
C16' H16T 0.9800 . ?
C16' H16U 0.9800 . ?
N5' C19' 1.3621 . ?
N5' C32' 1.4234 . ?
N6' C20' 1.3757 . ?
N6' C21' 1.4023 . ?
N7' C20' 1.3449 . ?
N7' C26' 1.4004 . ?
N8' C19' 1.3623 . ?
N8' C27' 1.4184 . ?
C19' C20' 1.4830 . ?
C21' C22' 1.4138 . ?
C21' C26' 1.3940 . ?
C22' H22' 0.9500 . ?
C22' C23' 1.4173 . ?
C23' C24' 1.4206 . ?
C23' C33' 1.5076 . ?
C24' C25' 1.4051 . ?
C24' C34' 1.5157 . ?
C25' H25' 0.9500 . ?
C25' C26' 1.3997 . ?
C27' C28' 1.3896 . ?
C27' C32' 1.4067 . ?
C28' H28' 0.9500 . ?
C28' C29' 1.3853 . ?
C29' C30' 1.3943 . ?
C29' C35' 1.5131 . ?
C30' C31' 1.4949 . ?
C30' C36' 1.5013 . ?
C31' H31' 0.9500 . ?
C31' C32' 1.3788 . ?
C33' H33D 0.9800 . ?
C33' H33E 0.9800 . ?
C33' H33F 0.9800 . ?
C34' H34D 0.9800 . ?
C34' H34E 0.9800 . ?
C34' H34F 0.9800 . ?
C35' H35D 0.9800 . ?
C35' H35E 0.9800 . ?
C35' H35F 0.9800 . ?
C36' H36D 0.9800 . ?
C36' H36E 0.9800 . ?
C36' H36F 0.9800 . ?
C557 C558 1.3672 . ?
C557 C561 1.4115 . ?
C557 C562 1.4956 . ?
C558 C559 1.3918 . ?
C558 C563 1.5542 . ?
C559 C560 1.4260 . ?
C559 C564 1.5654 . ?
C560 C561 1.5158 . ?
C560 C565 1.4649 . ?
C561 C566 1.3784 . ?
C562 H56A 0.9800 . ?
C562 H56B 0.9800 . ?
C562 H56C 0.9800 . ?
C563 H56D 0.9800 . ?
C563 H56E 0.9800 . ?
C563 H56F 0.9800 . ?
C564 H56G 0.9800 . ?
C564 H56H 0.9800 . ?
C564 H56I 0.9800 . ?
C565 H56J 0.9800 . ?
C565 H56K 0.9800 . ?
C565 H56L 0.9800 . ?
C566 H56M 0.9800 . ?
C566 H56N 0.9800 . ?
C566 H56O 0.9800 . ?
C567 C568 1.4217 . ?
C567 C571 1.4214 . ?
C567 C572 1.5111 . ?
C568 C569 1.4217 . ?
C568 C573 1.5111 . ?
C569 C570 1.4216 . ?
C569 C574 1.5110 . ?
C570 C571 1.4215 . ?
C570 C575 1.5106 . ?
C571 C576 1.5117 . ?
C572 H57A 0.9800 . ?
C572 H57B 0.9800 . ?
C572 H57C 0.9800 . ?
C573 H57D 0.9800 . ?
C573 H57E 0.9800 . ?
C573 H57F 0.9800 . ?
C574 H57G 0.9800 . ?
C574 H57H 0.9800 . ?
C574 H57I 0.9800 . ?
C575 H57J 0.9800 . ?
C575 H57K 0.9800 . ?
C575 H57L 0.9800 . ?
C576 H57M 0.9800 . ?
C576 H57N 0.9800 . ?
C576 H57O 0.9800 . ?
N1 C1 1.3393 . ?
N1 C14 1.3937 . ?
N4 C1 1.3397 . ?
N4 C9 1.3470 . ?
N9 C37 1.3425 . ?
N9 C50 1.3778 . ?
N10 C38 1.3316 . ?
N10 C39 1.3671 . ?
N11 C38 1.3232 . ?
N11 C44 1.3803 . ?
N12 C37 1.3392 . ?
N12 C45 1.3721 . ?
N13 C55 1.3249 . ?
N13 C68 1.3823 . ?
N14 C56 1.3081 . ?
N14 C57 1.3747 . ?
N15 C56 1.3249 . ?
N15 C62 1.3890 . ?
N16 C55 1.3158 . ?
N16 C63 1.3683 . ?
N17 C73 1.3293 . ?
N17 C77 1.3141 . ?
N18 C78 1.4483 . ?
N18 C79 1.4098 . ?
N18 C86 1.3834 . ?
N19 C87 1.3808 . ?
N19 C94 1.4171 . ?
N19 C95 1.4436 . ?
N20 C96 1.3417 . ?
N20 C100 1.3581 . ?
N21 C101 1.3306 . ?
N21 C105 1.3314 . ?
N22 C106 1.4343 . ?
N22 C107 1.3595 . ?
N22 C114 1.4079 . ?
N23 C115 1.4187 . ?
N23 C122 1.3612 . ?
N23 C123 1.4334 . ?
N24 C124 1.3372 . ?
N24 C128 1.3316 . ?
N25 C129 1.3579 . ?
N25 C133 1.3507 . ?
N26 C134 1.4538 . ?
N26 C135 1.4037 . ?
N26 C142 1.3984 . ?
N27 C143 1.3285 . ?
N27 C150 1.3627 . ?
N27 C151 1.4639 . ?
N28 C152 1.3973 . ?
N28 C156 1.4130 . ?
N29 C217 1.3958(15) . ?
N29 C230 1.3616(16) . ?
N30 C218 1.3395(13) . ?
N30 C219 1.4112(16) . ?
N31 C218 1.3389(16) . ?
N31 C224 1.3783(14) . ?
N32 C217 1.3479(13) . ?
N32 C225 1.3915(16) . ?
N33 Rh8 2.089(5) . ?
N33 Rh8' 2.394(9) . ?
N33 C235 1.4100(13) . ?
N33 C248 1.3070(16) . ?
N34 Rh8 2.231(9) . ?
N34 Rh8' 1.686(9) . ?
N34 C236 1.4053(15) . ?
N34 C237 1.3849(16) . ?
N35 C236 1.3422(14) . ?
N35 C242 1.4484(16) . ?
N36 C235 1.3369(15) . ?
N36 C243 1.3268(13) . ?
N37 C253 1.3400(13) . ?
N37 C266 1.4126(15) . ?
N38 C254 1.3659(15) . ?
N38 C255 1.3964(14) . ?
N39 C254 1.3323(14) . ?
N39 C260 1.3892(16) . ?
N40 C253 1.3137(15) . ?
N40 C261 1.3751(14) . ?
N41 C271 1.3348(12) . ?
N41 C284 1.3798(12) . ?
N42 C272 1.3365(12) . ?
N42 C273 1.3980(11) . ?
N43 C272 1.3513(11) . ?
N43 C278 1.3837(11) . ?
N44 C271 1.3461(12) . ?
N44 C279 1.3771(12) . ?
N45 Rh8 2.182(6) . ?
N45 Rh8' 2.148(7) . ?
N45 C289 1.2500(18) . ?
N45 C293 1.2883(14) . ?
N46 C294 1.4627(12) . ?
N46 C295 1.3505(11) . ?
N46 C302 1.3980(12) . ?
N47 C303 1.3995 . ?
N47 C310 1.4040 . ?
N47 C311 1.4293 . ?
N48 C312 1.3515(13) . ?
N48 C316 1.3416(11) . ?
N49 C317 1.3451(14) . ?
N49 C321 1.3222(15) . ?
N50 C322 1.4833(12) . ?
N50 C323 1.4241(12) . ?
N50 C330 1.3644(14) . ?
N51 C331 1.3802 . ?
N51 C338 1.4284(11) . ?
N51 C339 1.4780(11) . ?
N52 C340 1.3313(11) . ?
N52 C344 1.3547(10) . ?
N53 C345 1.3234(10) . ?
N53 C349 1.3495(12) . ?
N54 C350 1.4136(11) . ?
N54 C351 1.3957(11) . ?
N54 C358 1.3983(11) . ?
N55 C359 1.3771(11) . ?
N55 C366 1.4247(13) . ?
N55 C367 1.4489(13) . ?
N56 C368 1.3488(16) . ?
N56 C372 1.3519(15) . ?
O1 C79 1.2275 . ?
O2 C86 1.2277 . ?
O3 C87 1.2025 . ?
O4 C94 1.2069 . ?
O5 C107 1.2078 . ?
O6 C114 1.2080 . ?
O7 C115 1.1896 . ?
O8 C122 1.2332 . ?
O9 C135 1.1951 . ?
O10 C142 1.2028 . ?
O11 C143 1.2368 . ?
O12 C150 1.2458 . ?
O13 C295 1.2352(11) . ?
O14 C302 1.2326(11) . ?
O15 C303 1.2203 . ?
O16 C310 1.2045 . ?
O17 C323 1.1975(13) . ?
O18 C330 1.2111(13) . ?
O19 C331 1.1990(11) . ?
O20 C338 1.2082(11) . ?
O21 C351 1.2321(11) . ?
O22 C358 1.2209(12) . ?
O23 C359 1.1839(11) . ?
O24 C366 1.1958(12) . ?
O25 S1 1.4394 . ?
O26 S1 1.4411 . ?
O27 S1 1.4291 . ?
O28 S2 1.4318 . ?
O29 S2 1.4356 . ?
O30 S2 1.4098 . ?
O31 S3 1.4115 . ?
O32 S3 1.3890 . ?
O33 S3 1.4286 . ?
O37 S5 1.4115 . ?
O38 S5 1.3874 . ?
O39 S5 1.4897 . ?
O40 S6 1.3910 . ?
O41 S6 1.4990 . ?
O42 S6 1.4744 . ?
O43 S7 1.4771 . ?
O44 S7 1.5499 . ?
O45 Ag1' 2.507(8) 3_676 ?
O45 Ag2' 2.585(11) 3_676 ?
O45 S7 1.4758 . ?
O46 S8 1.5005 . ?
O47 S8 1.6234 . ?
O48 S8 1.5351 . ?
S1 C433 1.787(3) . ?
S2 C434 1.732(3) . ?
S3 C435 1.736(4) . ?
S5 C437 1.666(4) . ?
S6 C438 1.798(5) . ?
S7 C439 1.825(3) . ?
S8 C440 1.759(6) . ?
F1 C433 1.362(3) . ?
F2 C433 1.312(3) . ?
F3 C433 1.350(3) . ?
F4 C434 1.324(3) . ?
F5 C434 1.392(3) . ?
F6 C434 1.349(3) . ?
F7 C435 1.329(3) . ?
F8 C435 1.341(4) . ?
F9 C435 1.351(3) . ?
F13 C437 1.341(3) . ?
F14 C437 1.348(3) . ?
F15 C437 1.360(3) . ?
F16 C438 1.303(4) . ?
F17 C438 1.304(5) . ?
F18 C438 1.384(5) . ?
F19 C439 1.322(3) . ?
F20 C439 1.354(3) . ?
F21 C439 1.495(3) . ?
F22 C440 1.418(9) . ?
F23 C440 1.375(6) . ?
F24 C440 1.326(6) . ?
C9 C10 1.3761 . ?
C9 C14 1.3571 . ?
C10 H10 0.9500 . ?
C10 C11 1.4337 . ?
C11 C12 1.3736 . ?
C11 C17 1.5361 . ?
C12 C13 1.3978 . ?
C12 C18 1.5731 . ?
C13 H13 0.9500 . ?
C13 C14 1.4210 . ?
C17 H17P 0.9800 . ?
C17 H17Q 0.9800 . ?
C17 H17R 0.9800 . ?
C18 H18A 0.9800 . ?
C18 H18B 0.9800 . ?
C18 H18C 0.9800 . ?
C37 C38 1.4241 . ?
C39 C40 1.4065 . ?
C39 C44 1.4375 . ?
C40 H40 0.9500 . ?
C40 C41 1.3597 . ?
C41 C42 1.4321 . ?
C41 C51 1.5185 . ?
C42 C43 1.3792 . ?
C42 C52 1.5156 . ?
C43 H43 0.9500 . ?
C43 C44 1.3735 . ?
C45 C46 1.3916 . ?
C45 C50 1.4425 . ?
C46 H46 0.9500 . ?
C46 C47 1.3945 . ?
C47 C48 1.4363 . ?
C47 C53 1.5258 . ?
C48 C49 1.3750 . ?
C48 C54 1.5189 . ?
C49 H49 0.9500 . ?
C49 C50 1.4034 . ?
C51 H51A 0.9800 . ?
C51 H51B 0.9800 . ?
C51 H51C 0.9800 . ?
C52 H52A 0.9800 . ?
C52 H52B 0.9800 . ?
C52 H52C 0.9800 . ?
C53 H53A 0.9800 . ?
C53 H53B 0.9800 . ?
C53 H53C 0.9800 . ?
C54 H54A 0.9800 . ?
C54 H54B 0.9800 . ?
C54 H54C 0.9800 . ?
C55 C56 1.4470 . ?
C57 C58 1.4134 . ?
C57 C62 1.4201 . ?
C58 H58 0.9500 . ?
C58 C59 1.4174 . ?
C59 C60 1.3886 . ?
C59 C69 1.5475 . ?
C60 C61 1.4159 . ?
C60 C70 1.4728 . ?
C61 H61 0.9500 . ?
C61 C62 1.3795 . ?
C63 C64 1.4082 . ?
C63 C68 1.4189 . ?
C64 H64 0.9500 . ?
C64 C65 1.3787 . ?
C65 C66 1.4588 . ?
C65 C71 1.5104 . ?
C66 C67 1.3930 . ?
C66 C72 1.5427 . ?
C67 H67 0.9500 . ?
C67 C68 1.3696 . ?
C69 H69A 0.9800 . ?
C69 H69B 0.9800 . ?
C69 H69C 0.9800 . ?
C70 H70A 0.9800 . ?
C70 H70B 0.9800 . ?
C70 H70C 0.9800 . ?
C71 H71A 0.9800 . ?
C71 H71B 0.9800 . ?
C71 H71C 0.9800 . ?
C72 H72A 0.9800 . ?
C72 H72B 0.9800 . ?
C72 H72C 0.9800 . ?
C73 H73 0.9500 . ?
C73 C74 1.3870 . ?
C74 H74 0.9500 . ?
C74 C75 1.3886 . ?
C75 C76 1.3588 . ?
C75 C78 1.4943 . ?
C76 H76 0.9500 . ?
C76 C77 1.3828 . ?
C77 H77 0.9500 . ?
C78 H78A 0.9900 . ?
C78 H78B 0.9900 . ?
C79 C80 1.4704 . ?
C80 C81 1.3720 . ?
C80 C85 1.3985 . ?
C81 H81 0.9500 . ?
C81 C82 1.4050 . ?
C82 C83 1.4027 . ?
C82 C90 1.4694 . ?
C83 H83 0.9500 . ?
C83 C84 1.3990 . ?
C84 H84 0.9500 . ?
C84 C85 1.3587 . ?
C85 C86 1.4930 . ?
C87 C88 1.4905 . ?
C88 C89 1.3742 . ?
C88 C93 1.3896 . ?
C89 H89 0.9500 . ?
C89 C90 1.3904 . ?
C90 C91 1.4217 . ?
C91 H91 0.9500 . ?
C91 C92 1.3584 . ?
C92 H92 0.9500 . ?
C92 C93 1.3631 . ?
C93 C94 1.4829 . ?
C95 H95A 0.9900 . ?
C95 H95B 0.9900 . ?
C95 C98 1.5196 . ?
C96 H96 0.9500 . ?
C96 C97 1.3752 . ?
C97 H97 0.9500 . ?
C97 C98 1.3581 . ?
C98 C99 1.3847 . ?
C99 H99 0.9500 . ?
C99 C100 1.3556 . ?
C100 H100 0.9500 . ?
C101 H101 0.9500 . ?
C101 C102 1.4151 . ?
C102 H102 0.9500 . ?
C102 C103 1.3586 . ?
C103 C104 1.4099 . ?
C103 C106 1.4703 . ?
C104 H104 0.9500 . ?
C104 C105 1.3792 . ?
C105 H105 0.9500 . ?
C106 H10A 0.9900 . ?
C106 H10B 0.9900 . ?
C107 C108 1.4888 . ?
C108 C109 1.4148 . ?
C108 C113 1.3553 . ?
C109 H109 0.9500 . ?
C109 C110 1.3937 . ?
C110 C111 1.4522 . ?
C110 C118 1.4847 . ?
C111 H111 0.9500 . ?
C111 C112 1.3682 . ?
C112 H112 0.9500 . ?
C112 C113 1.3685 . ?
C113 C114 1.4991 . ?
C115 C116 1.4591 . ?
C116 C117 1.3736 . ?
C116 C121 1.3868 . ?
C117 H117 0.9500 . ?
C117 C118 1.4142 . ?
C118 C119 1.3784 . ?
C119 H119 0.9500 . ?
C119 C120 1.3930 . ?
C120 H120 0.9500 . ?
C120 C121 1.3879 . ?
C121 C122 1.4868 . ?
C123 H12A 0.9900 . ?
C123 H12B 0.9900 . ?
C123 C126 1.5282 . ?
C124 H124 0.9500 . ?
C124 C125 1.3731 . ?
C125 H125 0.9500 . ?
C125 C126 1.3932 . ?
C126 C127 1.3646 . ?
C127 H127 0.9500 . ?
C127 C128 1.3827 . ?
C128 H128 0.9500 . ?
C129 H129 0.9500 . ?
C129 C130 1.3832 . ?
C130 H130 0.9500 . ?
C130 C131 1.4133 . ?
C131 C132 1.3800 . ?
C131 C134 1.5164 . ?
C132 H132 0.9500 . ?
C132 C133 1.3413 . ?
C133 H133 0.9500 . ?
C134 H13A 0.9900 . ?
C134 H13B 0.9900 . ?
C135 C136 1.4905 . ?
C136 C137 1.3999 . ?
C136 C141 1.3863 . ?
C137 H137 0.9500 . ?
C137 C138 1.4059 . ?
C138 C139 1.3785 . ?
C138 C146 1.4909 . ?
C139 H139 0.9500 . ?
C139 C140 1.3877 . ?
C140 H140 0.9500 . ?
C140 C141 1.3573 . ?
C141 C142 1.4863 . ?
C143 C144 1.4773 . ?
C144 C145 1.3759 . ?
C144 C149 1.3562 . ?
C145 H145 0.9500 . ?
C145 C146 1.4145 . ?
C146 C147 1.3891 . ?
C147 H147 0.9500 . ?
C147 C148 1.4142 . ?
C148 H148 0.9500 . ?
C148 C149 1.3846 . ?
C149 C150 1.5054 . ?
C151 H15G 0.9900 . ?
C151 H15H 0.9900 . ?
C151 C154 1.4543 . ?
C152 H152 0.9500 . ?
C152 C153 1.3650 . ?
C153 H153 0.9500 . ?
C153 C154 1.3672 . ?
C154 C155 1.3685 . ?
C155 H155 0.9500 . ?
C155 C156 1.2968 . ?
C156 H156 0.9500 . ?
C177 C178 1.4579 . ?
C177 C181 1.4417 . ?
C177 C182 1.4345 . ?
C178 C179 1.3988 . ?
C178 C183 1.5300 . ?
C179 C180 1.4194 . ?
C179 C184 1.5377 . ?
C180 C181 1.4332 . ?
C180 C185 1.4845 . ?
C181 C186 1.4998 . ?
C182 H18D 0.9800 . ?
C182 H18E 0.9800 . ?
C182 H18F 0.9800 . ?
C183 H18G 0.9800 . ?
C183 H18H 0.9800 . ?
C183 H18I 0.9800 . ?
C184 H18J 0.9800 . ?
C184 H18K 0.9800 . ?
C184 H18L 0.9800 . ?
C185 H18M 0.9800 . ?
C185 H18N 0.9800 . ?
C185 H18O 0.9800 . ?
C186 H18P 0.9800 . ?
C186 H18Q 0.9800 . ?
C186 H18R 0.9800 . ?
C187 C188 1.4403 . ?
C187 C191 1.4143 . ?
C187 C192 1.4659 . ?
C188 C189 1.4055 . ?
C188 C193 1.4997 . ?
C189 C190 1.4491 . ?
C189 C194 1.4801 . ?
C190 C191 1.4646 . ?
C190 C195 1.4628 . ?
C191 C196 1.4965 . ?
C192 H19A 0.9800 . ?
C192 H19B 0.9800 . ?
C192 H19C 0.9800 . ?
C193 H19D 0.9800 . ?
C193 H19E 0.9800 . ?
C193 H19F 0.9800 . ?
C194 H19G 0.9800 . ?
C194 H19H 0.9800 . ?
C194 H19I 0.9800 . ?
C195 H19J 0.9800 . ?
C195 H19K 0.9800 . ?
C195 H19L 0.9800 . ?
C196 H19M 0.9800 . ?
C196 H19N 0.9800 . ?
C196 H19O 0.9800 . ?
C197 C198 1.4496 . ?
C197 C201 1.3674 . ?
C197 C202 1.5191 . ?
C198 C199 1.4759 . ?
C198 C203 1.4742 . ?
C199 C200 1.4270 . ?
C199 C204 1.5136 . ?
C200 C201 1.4528 . ?
C200 C205 1.4637 . ?
C201 C206 1.5623 . ?
C202 H20A 0.9800 . ?
C202 H20B 0.9800 . ?
C202 H20C 0.9800 . ?
C203 H20D 0.9800 . ?
C203 H20E 0.9800 . ?
C203 H20F 0.9800 . ?
C204 H20G 0.9800 . ?
C204 H20H 0.9800 . ?
C204 H20I 0.9800 . ?
C205 H20J 0.9800 . ?
C205 H20K 0.9800 . ?
C205 H20L 0.9800 . ?
C206 H20M 0.9800 . ?
C206 H20N 0.9800 . ?
C206 H20O 0.9800 . ?
C207 C208 1.4553 . ?
C207 C211 1.4043 . ?
C207 C212 1.4634 . ?
C208 C209 1.3844 . ?
C208 C213 1.5698 . ?
C209 C210 1.4224 . ?
C209 C214 1.4830 . ?
C210 C211 1.4147 . ?
C210 C215 1.5263 . ?
C211 C216 1.4624 . ?
C212 H21A 0.9800 . ?
C212 H21B 0.9800 . ?
C212 H21C 0.9800 . ?
C213 H21D 0.9800 . ?
C213 H21E 0.9800 . ?
C213 H21F 0.9800 . ?
C214 H21G 0.9800 . ?
C214 H21H 0.9800 . ?
C214 H21I 0.9800 . ?
C215 H21J 0.9800 . ?
C215 H21K 0.9800 . ?
C215 H21L 0.9800 . ?
C216 H21M 0.9800 . ?
C216 H21N 0.9800 . ?
C216 H21O 0.9800 . ?
C607 C608 1.4296 . ?
C607 C611 1.4299 . ?
C607 C612 1.5177 . ?
C608 C609 1.4301 . ?
C608 C613 1.5193 . ?
C609 C610 1.4289 . ?
C609 C614 1.5192 . ?
C610 C611 1.4292 . ?
C610 C615 1.5203 . ?
C611 C616 1.5194 . ?
C612 H61A 0.9800 . ?
C612 H61B 0.9800 . ?
C612 H61C 0.9800 . ?
C613 H61D 0.9800 . ?
C613 H61E 0.9800 . ?
C613 H61F 0.9800 . ?
C614 H61G 0.9800 . ?
C614 H61H 0.9800 . ?
C614 H61I 0.9800 . ?
C615 H61J 0.9800 . ?
C615 H61K 0.9800 . ?
C615 H61L 0.9800 . ?
C616 H61M 0.9800 . ?
C616 H61N 0.9800 . ?
C616 H61O 0.9800 . ?
Rh8 C383 2.163(11) . ?
Rh8 C384 2.129(11) . ?
Rh8 C385 2.106(9) . ?
Rh8 C386 2.128(9) . ?
Rh8 C387 2.163(10) . ?
C383 C384 1.390(5) . ?
C383 C387 1.392(5) . ?
C383 C388 1.480(5) . ?
C384 C385 1.393(5) . ?
C384 C389 1.479(5) . ?
C385 C386 1.391(5) . ?
C385 C390 1.478(5) . ?
C386 C387 1.391(5) . ?
C386 C391 1.480(5) . ?
C387 C392 1.478(5) . ?
C388 H38A 0.9800 . ?
C388 H38B 0.9800 . ?
C388 H38C 0.9800 . ?
C389 H38D 0.9800 . ?
C389 H38E 0.9800 . ?
C389 H38F 0.9800 . ?
C390 H39A 0.9800 . ?
C390 H39B 0.9800 . ?
C390 H39C 0.9800 . ?
C391 H39D 0.9800 . ?
C391 H39E 0.9800 . ?
C391 H39F 0.9800 . ?
C392 H39G 0.9800 . ?
C392 H39H 0.9800 . ?
C392 H39I 0.9800 . ?
Rh8' C683 2.239(9) . ?
Rh8' C684 2.242(6) . ?
Rh8' C685 2.229(7) . ?
Rh8' C686 2.218(6) . ?
Rh8' C687 2.225(7) . ?
C683 C684 1.3790 . ?
C683 C687 1.3794 . ?
C683 C688 1.4668 . ?
C684 C685 1.3795 . ?
C684 C689 1.4663 . ?
C685 C686 1.3795 . ?
C685 C690 1.4655 . ?
C686 C687 1.3795 . ?
C686 C691 1.4659 . ?
C687 C692 1.4660 . ?
C688 H68A 0.9800 . ?
C688 H68B 0.9800 . ?
C688 H68C 0.9800 . ?
C689 H68D 0.9800 . ?
C689 H68E 0.9800 . ?
C689 H68F 0.9800 . ?
C690 H69D 0.9800 . ?
C690 H69E 0.9800 . ?
C690 H69F 0.9800 . ?
C691 H69G 0.9800 . ?
C691 H69H 0.9800 . ?
C691 H69I 0.9800 . ?
C692 H69J 0.9800 . ?
C692 H69K 0.9800 . ?
C692 H69L 0.9800 . ?
C217 C218 1.3704 . ?
C219 C220 1.4264 . ?
C219 C224 1.4167 . ?
C220 H220 0.9500 . ?
C220 C221 1.3643 . ?
C221 C222 1.3746 . ?
C221 C231 1.5123 . ?
C222 C223 1.4296 . ?
C222 C232 1.4880 . ?
C223 H223 0.9500 . ?
C223 C224 1.3498 . ?
C225 C226 1.3984 . ?
C225 C230 1.4147 . ?
C226 H226 0.9500 . ?
C226 C227 1.3903 . ?
C227 C228 1.3769 . ?
C227 C233 1.5323 . ?
C228 C229 1.3825 . ?
C228 C234 1.5219 . ?
C229 H229 0.9500 . ?
C229 C230 1.4365 . ?
C231 H23A 0.9800 . ?
C231 H23B 0.9800 . ?
C231 H23C 0.9800 . ?
C232 H23D 0.9800 . ?
C232 H23E 0.9800 . ?
C232 H23F 0.9800 . ?
C233 H23G 0.9800 . ?
C233 H23H 0.9800 . ?
C233 H23I 0.9800 . ?
C234 H23J 0.9800 . ?
C234 H23K 0.9800 . ?
C234 H23L 0.9800 . ?
C235 C236 1.3832 . ?
C237 C238 1.4433 . ?
C237 C242 1.4321 . ?
C238 H238 0.9500 . ?
C238 C239 1.3649 . ?
C239 C240 1.4159 . ?
C239 C249 1.6554 . ?
C240 C241 1.4814 . ?
C240 C250 1.5210 . ?
C241 H241 0.9500 . ?
C241 C242 1.3622 . ?
C243 C244 1.4163 . ?
C243 C248 1.4124 . ?
C244 H244 0.9500 . ?
C244 C245 1.4045 . ?
C245 C246 1.4198 . ?
C245 C251 1.4817 . ?
C246 C247 1.2983 . ?
C246 C252 1.5453 . ?
C247 H247 0.9500 . ?
C247 C248 1.4763 . ?
C249 H24A 0.9800 . ?
C249 H24B 0.9800 . ?
C249 H24C 0.9800 . ?
C250 H25A 0.9800 . ?
C250 H25B 0.9800 . ?
C250 H25C 0.9800 . ?
C251 H25D 0.9800 . ?
C251 H25E 0.9800 . ?
C251 H25F 0.9800 . ?
C252 H25G 0.9800 . ?
C252 H25H 0.9800 . ?
C252 H25I 0.9800 . ?
C253 C254 1.3843 . ?
C255 C256 1.3961 . ?
C255 C260 1.4005 . ?
C256 H256 0.9500 . ?
C256 C257 1.3556 . ?
C257 C258 1.4241 . ?
C257 C267 1.4955 . ?
C258 C259 1.3642 . ?
C258 C268 1.4918 . ?
C259 H259 0.9500 . ?
C259 C260 1.4114 . ?
C261 C262 1.4375 . ?
C261 C266 1.4316 . ?
C262 H262 0.9500 . ?
C262 C263 1.3522 . ?
C263 C264 1.4045 . ?
C263 C269 1.5382 . ?
C264 C265 1.3837 . ?
C264 C270 1.5022 . ?
C265 H265 0.9500 . ?
C265 C266 1.3758 . ?
C267 H26A 0.9800 . ?
C267 H26B 0.9800 . ?
C267 H26C 0.9800 . ?
C268 H26D 0.9800 . ?
C268 H26E 0.9800 . ?
C268 H26F 0.9800 . ?
C269 H26G 0.9800 . ?
C269 H26H 0.9800 . ?
C269 H26I 0.9800 . ?
C270 H27A 0.9800 . ?
C270 H27B 0.9800 . ?
C270 H27C 0.9800 . ?
C271 C272 1.4011 . ?
C273 C274 1.4000 . ?
C273 C278 1.4412 . ?
C274 H274 0.9500 . ?
C274 C275 1.3978 . ?
C275 C276 1.4356 . ?
C275 C285 1.4810 . ?
C276 C277 1.3637 . ?
C276 C286 1.5130 . ?
C277 H277 0.9500 . ?
C277 C278 1.3638 . ?
C279 C280 1.4052 . ?
C279 C284 1.4107 . ?
C280 H280 0.9500 . ?
C280 C281 1.3846 . ?
C281 C282 1.4279 . ?
C281 C287 1.5290 . ?
C282 C283 1.3721 . ?
C282 C288 1.5048 . ?
C283 H283 0.9500 . ?
C283 C284 1.4058 . ?
C285 H28A 0.9800 . ?
C285 H28B 0.9800 . ?
C285 H28C 0.9800 . ?
C286 H28D 0.9800 . ?
C286 H28E 0.9800 . ?
C286 H28F 0.9800 . ?
C287 H28G 0.9800 . ?
C287 H28H 0.9800 . ?
C287 H28I 0.9800 . ?
C288 H28J 0.9800 . ?
C288 H28K 0.9800 . ?
C288 H28L 0.9800 . ?
C289 H289 0.9500 . ?
C289 C290 1.4093 . ?
C290 H290 0.9500 . ?
C290 C291 1.3221 . ?
C291 C292 1.3631 . ?
C291 C294 1.4991 . ?
C292 H292 0.9500 . ?
C292 C293 1.4302 . ?
C293 H293 0.9500 . ?
C294 H29A 0.9900 . ?
C294 H29B 0.9900 . ?
C295 C296 1.4900 . ?
C296 C297 1.3779 . ?
C296 C301 1.3762 . ?
C297 H297 0.9500 . ?
C297 C298 1.4073 . ?
C298 C299 1.4166 . ?
C298 C306 1.4841 . ?
C299 H299 0.9500 . ?
C299 C300 1.3826 . ?
C300 H300 0.9500 . ?
C300 C301 1.3923 . ?
C301 C302 1.4941 . ?
C303 C304 1.4821 . ?
C304 C305 1.3563 . ?
C304 C309 1.3974 . ?
C305 H305 0.9500 . ?
C305 C306 1.4074 . ?
C306 C307 1.4098 . ?
C307 H307 0.9500 . ?
C307 C308 1.4039 . ?
C308 H308 0.9500 . ?
C308 C309 1.3662 . ?
C309 C310 1.4829 . ?
C311 H31A 0.9900 . ?
C311 H31B 0.9900 . ?
C311 C314 1.5153 . ?
C312 H312 0.9500 . ?
C312 C313 1.3847 . ?
C313 H313 0.9500 . ?
C313 C314 1.4029 . ?
C314 C315 1.3402 . ?
C315 H315 0.9500 . ?
C315 C316 1.3833 . ?
C316 H316 0.9500 . ?
C317 H317 0.9500 . ?
C317 C318 1.4071 . ?
C318 H318 0.9500 . ?
C318 C319 1.3395 . ?
C319 C320 1.3670 . ?
C319 C322 1.5130 . ?
C320 H320 0.9500 . ?
C320 C321 1.3690 . ?
C321 H321 0.9500 . ?
C322 H32A 0.9900 . ?
C322 H32B 0.9900 . ?
C323 C324 1.4623 . ?
C324 C325 1.3962 . ?
C324 C329 1.3723 . ?
C325 H325 0.9500 . ?
C325 C326 1.3713 . ?
C326 C327 1.3930 . ?
C326 C334 1.5005 . ?
C327 H327 0.9500 . ?
C327 C328 1.3799 . ?
C328 H328 0.9500 . ?
C328 C329 1.3866 . ?
C329 C330 1.4675 . ?
C331 C332 1.4867 . ?
C332 C333 1.3739 . ?
C332 C337 1.3769 . ?
C333 H333 0.9500 . ?
C333 C334 1.4103 . ?
C334 C335 1.4160 . ?
C335 H335 0.9500 . ?
C335 C336 1.3629 . ?
C336 H336 0.9500 . ?
C336 C337 1.3928 . ?
C337 C338 1.5075 . ?
C339 H33G 0.9900 . ?
C339 H33H 0.9900 . ?
C339 C342 1.4710 . ?
C340 H340 0.9500 . ?
C340 C341 1.3886 . ?
C341 H341 0.9500 . ?
C341 C342 1.3717 . ?
C342 C343 1.4189 . ?
C343 H343 0.9500 . ?
C343 C344 1.3269 . ?
C344 H344 0.9500 . ?
C345 H345 0.9500 . ?
C345 C346 1.3790 . ?
C346 H346 0.9500 . ?
C346 C347 1.3990 . ?
C347 C348 1.4114 . ?
C347 C350 1.5090 . ?
C348 H348 0.9500 . ?
C348 C349 1.3857 . ?
C349 H349 0.9500 . ?
C350 H35G 0.9900 . ?
C350 H35H 0.9900 . ?
C351 C352 1.4804 . ?
C352 C353 1.3693 . ?
C352 C357 1.3623 . ?
C353 H353 0.9500 . ?
C353 C354 1.4048 . ?
C354 C355 1.3833 . ?
C354 C362 1.5004 . ?
C355 H355 0.9500 . ?
C355 C356 1.3932 . ?
C356 H356 0.9500 . ?
C356 C357 1.3831 . ?
C357 C358 1.5031 . ?
C359 C360 1.4906 . ?
C360 C361 1.3692 . ?
C360 C365 1.4108 . ?
C361 H361 0.9500 . ?
C361 C362 1.4149 . ?
C362 C363 1.3770 . ?
C363 H363 0.9500 . ?
C363 C364 1.3784 . ?
C364 H364 0.9500 . ?
C364 C365 1.3886 . ?
C365 C366 1.4691 . ?
C367 H36G 0.9900 . ?
C367 H36H 0.9900 . ?
C367 C370 1.4956 . ?
C368 H368 0.9500 . ?
C368 C369 1.3379 . ?
C369 H369 0.9500 . ?
C369 C370 1.3704 . ?
C370 C371 1.3782 . ?
C371 H371 0.9500 . ?
C371 C372 1.3493 . ?
C372 H372 0.9500 . ?
C373 C374 1.4681 . ?
C373 C377 1.3400 . ?
C373 C378 1.4889 . ?
C374 C375 1.4497 . ?
C374 C379 1.5068 . ?
C375 C376 1.3453 . ?
C375 C380 1.5070 . ?
C376 C377 1.4553 . ?
C376 C381 1.5834 . ?
C377 C382 1.5526 . ?
C378 H37A 0.9800 . ?
C378 H37B 0.9800 . ?
C378 H37C 0.9800 . ?
C379 H37D 0.9800 . ?
C379 H37E 0.9800 . ?
C379 H37F 0.9800 . ?
C380 H38G 0.9800 . ?
C380 H38H 0.9800 . ?
C380 H38I 0.9800 . ?
C381 H38J 0.9800 . ?
C381 H38K 0.9800 . ?
C381 H38L 0.9800 . ?
C382 H38M 0.9800 . ?
C382 H38N 0.9800 . ?
C382 H38O 0.9800 . ?
C393 C394 1.4409 . ?
C393 C397 1.4252 . ?
C393 C398 1.4413 . ?
C394 C395 1.4540 . ?
C394 C399 1.4655 . ?
C395 C396 1.4153 . ?
C395 C400 1.5290 . ?
C396 C397 1.4068 . ?
C396 C401 1.5093 . ?
C397 C402 1.4346 . ?
C398 H39J 0.9800 . ?
C398 H39K 0.9800 . ?
C398 H39L 0.9800 . ?
C399 H39M 0.9800 . ?
C399 H39N 0.9800 . ?
C399 H39O 0.9800 . ?
C400 H40A 0.9800 . ?
C400 H40B 0.9800 . ?
C400 H40C 0.9800 . ?
C401 H40D 0.9800 . ?
C401 H40E 0.9800 . ?
C401 H40F 0.9800 . ?
C402 H40G 0.9800 . ?
C402 H40H 0.9800 . ?
C402 H40I 0.9800 . ?
C403 C404 1.4700 . ?
C403 C407 1.3903 . ?
C403 C408 1.4439 . ?
C404 C405 1.4263 . ?
C404 C409 1.4912 . ?
C405 C406 1.3969 . ?
C405 C410 1.5265 . ?
C406 C407 1.4176 . ?
C406 C411 1.5254 . ?
C407 C412 1.5084 . ?
C408 H40J 0.9800 . ?
C408 H40K 0.9800 . ?
C408 H40L 0.9800 . ?
C409 H40M 0.9800 . ?
C409 H40N 0.9800 . ?
C409 H40O 0.9800 . ?
C410 H41A 0.9800 . ?
C410 H41B 0.9800 . ?
C410 H41C 0.9800 . ?
C411 H41D 0.9800 . ?
C411 H41E 0.9800 . ?
C411 H41F 0.9800 . ?
C412 H41G 0.9800 . ?
C412 H41H 0.9800 . ?
C412 H41I 0.9800 . ?
C413 C414 1.4576 . ?
C413 C417 1.4068 . ?
C413 C418 1.4867 . ?
C414 C415 1.4383 . ?
C414 C419 1.4585 . ?
C415 C416 1.4442 . ?
C415 C420 1.4752 . ?
C416 C417 1.4451 . ?
C416 C421 1.4462 . ?
C417 C422 1.4763 . ?
C418 H41J 0.9800 . ?
C418 H41K 0.9800 . ?
C418 H41L 0.9800 . ?
C419 H41M 0.9800 . ?
C419 H41N 0.9800 . ?
C419 H41O 0.9800 . ?
C420 H42A 0.9800 . ?
C420 H42B 0.9800 . ?
C420 H42C 0.9800 . ?
C421 H42D 0.9800 . ?
C421 H42E 0.9800 . ?
C421 H42F 0.9800 . ?
C422 H42G 0.9800 . ?
C422 H42H 0.9800 . ?
C422 H42I 0.9800 . ?
C423 C424 1.4384 . ?
C423 C427 1.4208 . ?
C423 C428 1.4755 . ?
C424 C425 1.4855 . ?
C424 C429 1.5146 . ?
C425 C426 1.4034 . ?
C425 C430 1.4509 . ?
C426 C427 1.4328 . ?
C426 C431 1.5670 . ?
C427 C432 1.5036 . ?
C428 H42J 0.9800 . ?
C428 H42K 0.9800 . ?
C428 H42L 0.9800 . ?
C429 H42M 0.9800 . ?
C429 H42N 0.9800 . ?
C429 H42O 0.9800 . ?
C430 H43A 0.9800 . ?
C430 H43B 0.9800 . ?
C430 H43C 0.9800 . ?
C431 H43D 0.9800 . ?
C431 H43E 0.9800 . ?
C431 H43F 0.9800 . ?
C432 H43G 0.9800 . ?
C432 H43H 0.9800 . ?
C432 H43I 0.9800 . ?
C723 C724 1.4306 . ?
C723 C727 1.4313 . ?
C723 C728 1.5212 . ?
C724 C725 1.4311 . ?
C724 C729 1.5218 . ?
C725 C726 1.4306 . ?
C725 C730 1.5213 . ?
C726 C727 1.4311 . ?
C726 C731 1.5206 . ?
C727 C732 1.5213 . ?
C728 H72D 0.9800 . ?
C728 H72E 0.9800 . ?
C728 H72F 0.9800 . ?
C729 H72G 0.9800 . ?
C729 H72H 0.9800 . ?
C729 H72I 0.9800 . ?
C730 H73A 0.9800 . ?
C730 H73B 0.9800 . ?
C730 H73C 0.9800 . ?
C731 H73D 0.9800 . ?
C731 H73E 0.9800 . ?
C731 H73F 0.9800 . ?
C732 H73G 0.9800 . ?
C732 H73H 0.9800 . ?
C732 H73I 0.9800 . ?
S4 O34 1.3513 . ?
S4 O35 1.4763 . ?
S4 O36 1.4033 . ?
S4 C436 1.7244 . ?
C436 F10 1.4377 . ?
C436 F11 1.2936 . ?
C436 F12 1.4026 . ?
C736 F10' 1.3513 . ?
C736 F11' 1.4763 . ?
C736 F12' 1.4033 . ?
C736 S4' 1.7244 . ?
S4' O34' 1.4377 . ?
S4' O35' 1.2936 . ?
S4' O36' 1.4026 . ?
C445 H445 1.0000 . ?
C445 C446 1.4353 . ?
C445 C447 1.5134 . ?
C445 O61 1.4337 . ?
C446 H44A 0.9800 . ?
C446 H44B 0.9800 . ?
C446 H44C 0.9800 . ?
C447 H44D 0.9800 . ?
C447 H44E 0.9800 . ?
C447 H44F 0.9800 . ?
C448 H448 1.0000 . ?
C448 C449 1.4156 . ?
C448 C450 1.5081 . ?
C448 O61 1.4411 . ?
C449 H44G 0.9800 . ?
C449 H44H 0.9800 . ?
C449 H44I 0.9800 . ?
C450 H45A 0.9800 . ?
C450 H45B 0.9800 . ?
C450 H45C 0.9800 . ?
C451 H451 1.0000 . ?
C451 C452 1.5227 . ?
C451 C453 1.5054 . ?
C451 O62 1.4783 . ?
C452 H45D 0.9800 . ?
C452 H45E 0.9800 . ?
C452 H45F 0.9800 . ?
C453 H45G 0.9800 . ?
C453 H45H 0.9800 . ?
C453 H45I 0.9800 . ?
C454 H454 1.0000 . ?
C454 C455 1.5373 . ?
C454 C456 1.7768 . ?
C454 O62 1.5866 . ?
C455 H45J 0.9800 . ?
C455 H45K 0.9800 . ?
C455 H45L 0.9800 . ?
C456 H45M 0.9800 . ?
C456 H45N 0.9800 . ?
C456 H45O 0.9800 . ?
C457 H457 0.9500 . ?
C457 N57 1.3078 . ?
C457 O63 1.2434 . ?
C458 H45P 0.9800 . ?
C458 H45Q 0.9800 . ?
C458 H45R 0.9800 . ?
C458 N57 1.4289 . ?
C459 H45S 0.9800 . ?
C459 H45T 0.9800 . ?
C459 H45U 0.9800 . ?
C459 N57 1.4089 . ?

loop_
_geom_torsion_atom_site_label_1
_geom_torsion_atom_site_label_2
_geom_torsion_atom_site_label_3
_geom_torsion_atom_site_label_4
_geom_torsion
_geom_torsion_site_symmetry_1
_geom_torsion_site_symmetry_2
_geom_torsion_site_symmetry_3
_geom_torsion_site_symmetry_4
_geom_torsion_publ_flag
Rh3 N9 C37 N12 -170.0 . . . . ?
Rh3 N9 C37 C38 12.7 . . . . ?
Rh3 N9 C50 C45 164.3 . . . . ?
Rh3 N9 C50 C49 -19.0 . . . . ?
Rh3 N10 C38 N11 170.6 . . . . ?
Rh3 N10 C38 C37 -10.9 . . . . ?
Rh3 N10 C39 C40 16.0 . . . . ?
Rh3 N10 C39 C44 -164.1 . . . . ?
Rh3 N20 C96 C97 168.7 . . . . ?
Rh3 N20 C100 C99 -169.5 . . . . ?
Rh3 C177 C178 C179 62.8 . . . . ?
Rh3 C177 C178 C183 -123.0 . . . . ?
Rh3 C177 C181 C180 -60.3 . . . . ?
Rh3 C177 C181 C186 123.7 . . . . ?
Rh3 C178 C179 C180 58.7 . . . . ?
Rh3 C178 C179 C184 -120.0 . . . . ?
Rh3 C179 C180 C181 61.7 . . . . ?
Rh3 C179 C180 C185 -121.7 . . . . ?
Rh3 C180 C181 C177 60.9 . . . . ?
Rh3 C180 C181 C186 -123.1 . . . . ?
Rh4 N11 C38 N10 -173.6 . . . . ?
Rh4 N11 C38 C37 7.9 . . . . ?
Rh4 N11 C44 C39 169.8 . . . . ?
Rh4 N11 C44 C43 -12.0 . . . . ?
Rh4 N12 C37 N9 174.9 . . . . ?
Rh4 N12 C37 C38 -7.8 . . . . ?
Rh4 N12 C45 C46 11.7 . . . . ?
Rh4 N12 C45 C50 -172.9 . . . . ?
Rh4 N21 C101 C102 179.7 . . . . ?
Rh4 N21 C105 C104 179.2 . . . . ?
Rh4 C187 C188 C189 60.8 . . . . ?
Rh4 C187 C188 C193 -120.7 . . . . ?
Rh4 C187 C191 C190 -59.2 . . . . ?
Rh4 C187 C191 C196 119.9 . . . . ?
Rh4 C188 C189 C190 59.9 . . . . ?
Rh4 C188 C189 C194 -125.3 . . . . ?
Rh4 C189 C190 C191 62.7 . . . . ?
Rh4 C189 C190 C195 -122.0 . . . . ?
Rh4 C190 C191 C187 59.6 . . . . ?
Rh4 C190 C191 C196 -119.5 . . . . ?
Rh5 N13 C55 N16 175.5 . . . . ?
Rh5 N13 C55 C56 -12.5 . . . . ?
Rh5 N13 C68 C63 -171.9 . . . . ?
Rh5 N13 C68 C67 13.4 . . . . ?
Rh5 N14 C56 N15 -173.1 . . . . ?
Rh5 N14 C56 C55 10.8 . . . . ?
Rh5 N14 C57 C58 -16.4 . . . . ?
Rh5 N14 C57 C62 168.1 . . . . ?
Rh5 N24 C124 C125 -177.8 . . . . ?
Rh5 N24 C128 C127 178.3 . . . . ?
Rh5 C197 C198 C199 62.4 . . . . ?
Rh5 C197 C198 C203 -123.7 . . . . ?
Rh5 C197 C201 C200 -63.1 . . . . ?
Rh5 C197 C201 C206 122.7 . . . . ?
Rh5 C198 C199 C200 61.6 . . . . ?
Rh5 C198 C199 C204 -117.9 . . . . ?
Rh5 C199 C200 C201 59.3 . . . . ?
Rh5 C199 C200 C205 -123.1 . . . . ?
Rh5 C200 C201 C197 63.4 . . . . ?
Rh5 C200 C201 C206 -122.2 . . . . ?
Rh6 N15 C56 N14 173.3 . . . . ?
Rh6 N15 C56 C55 -10.6 . . . . ?
Rh6 N15 C62 C57 -166.8 . . . . ?
Rh6 N15 C62 C61 15.1 . . . . ?
Rh6 N16 C55 N13 -174.1 . . . . ?
Rh6 N16 C55 C56 14.0 . . . . ?
Rh6 N16 C63 C64 -14.0 . . . . ?
Rh6 N16 C63 C68 168.3 . . . . ?
Rh6 N25 C129 C130 165.6 . . . . ?
Rh6 N25 C133 C132 -166.2 . . . . ?
Rh6 C207 C208 C209 62.7 . . . . ?
Rh6 C207 C208 C213 -125.4 . . . . ?
Rh6 C207 C211 C210 -59.1 . . . . ?
Rh6 C207 C211 C216 115.7 . . . . ?
Rh6 C208 C209 C210 58.9 . . . . ?
Rh6 C208 C209 C214 -121.3 . . . . ?
Rh6 C209 C210 C211 63.8 . . . . ?
Rh6 C209 C210 C215 -118.5 . . . . ?
Rh6 C210 C211 C207 60.5 . . . . ?
Rh6 C210 C211 C216 -113.4 . . . . ?
Rh6 C607 C608 C609 61.0(2) . . . . ?
Rh6 C607 C608 C613 -118.9(2) . . . . ?
Rh6 C607 C611 C610 -60.7(2) . . . . ?
Rh6 C607 C611 C616 119.3(2) . . . . ?
Rh6 C608 C609 C610 61.6(3) . . . . ?
Rh6 C608 C609 C614 -118.4(3) . . . . ?
Rh6 C609 C610 C611 61.4(2) . . . . ?
Rh6 C609 C610 C615 -118.5(2) . . . . ?
Rh6 C610 C611 C607 61.0(2) . . . . ?
Rh6 C610 C611 C616 -119.1(2) . . . . ?
Rh7 N29 C217 N32 174.60(5) . . . . ?
Rh7 N29 C217 C218 -7.70(8) . . . . ?
Rh7 N29 C230 C225 -174.36(9) . . . . ?
Rh7 N29 C230 C229 14.93(16) . . . . ?
Rh7 N30 C218 N31 -166.51(5) . . . . ?
Rh7 N30 C218 C217 15.53(8) . . . . ?
Rh7 N30 C219 C220 -18.54(14) . . . . ?
Rh7 N30 C219 C224 160.35(9) . . . . ?
Rh7 N56 C368 C369 178.7 . . . . ?
Rh7 N56 C372 C371 179.4 . . . . ?
Rh7 C373 C374 C375 62.0 . . . . ?
Rh7 C373 C374 C379 -121.5 . . . . ?
Rh7 C373 C377 C376 -59.7 . . . . ?
Rh7 C373 C377 C382 125.4 . . . . ?
Rh7 C374 C375 C376 59.6 . . . . ?
Rh7 C374 C375 C380 -123.8 . . . . ?
Rh7 C375 C376 C377 63.4 . . . . ?
Rh7 C375 C376 C381 -123.9 . . . . ?
Rh7 C376 C377 C373 62.2 . . . . ?
Rh7 C376 C377 C382 -122.8 . . . . ?
Rh9 N37 C253 N40 -177.02(7) . . . . ?
Rh9 N37 C253 C254 5.16(7) . . . . ?
Rh9 N37 C266 C261 175.39(11) . . . . ?
Rh9 N37 C266 C265 -6.75(17) . . . . ?
Rh9 N38 C254 N39 174.80(6) . . . . ?
Rh9 N38 C254 C253 -12.24(7) . . . . ?
Rh9 N38 C255 C256 12.55(18) . . . . ?
Rh9 N38 C255 C260 -171.33(12) . . . . ?
Rh9 N48 C312 C313 165.6 . . . . ?
Rh9 N48 C316 C315 -164.4 . . . . ?
Rh9 C393 C394 C395 61.0 . . . . ?
Rh9 C393 C394 C399 -122.1 . . . . ?
Rh9 C393 C397 C396 -59.7 . . . . ?
Rh9 C393 C397 C402 122.1 . . . . ?
Rh9 C394 C395 C396 60.1 . . . . ?
Rh9 C394 C395 C400 -121.7 . . . . ?
Rh9 C395 C396 C397 62.8 . . . . ?
Rh9 C395 C396 C401 -118.9 . . . . ?
Rh9 C396 C397 C393 60.1 . . . . ?
Rh9 C396 C397 C402 -121.7 . . . . ?
Rh10 N39 C254 N38 -175.29(6) . . . . ?
Rh10 N39 C254 C253 11.87(8) . . . . ?
Rh10 N39 C260 C255 172.67(12) . . . . ?
Rh10 N39 C260 C259 -13.64(19) . . . . ?
Rh10 N40 C253 N37 169.82(6) . . . . ?
Rh10 N40 C253 C254 -12.29(8) . . . . ?
Rh10 N40 C261 C262 20.73(17) . . . . ?
Rh10 N40 C261 C266 -163.47(11) . . . . ?
Rh10 N49 C317 C318 179.7 . . . . ?
Rh10 N49 C321 C320 179.8 . . . . ?
Rh10 C403 C404 C405 62.8 . . . . ?
Rh10 C403 C404 C409 -120.9 . . . . ?
Rh10 C403 C407 C406 -59.1 . . . . ?
Rh10 C403 C407 C412 121.8 . . . . ?
Rh10 C404 C405 C406 58.8 . . . . ?
Rh10 C404 C405 C410 -121.4 . . . . ?
Rh10 C405 C406 C407 64.1 . . . . ?
Rh10 C405 C406 C411 -121.3 . . . . ?
Rh10 C406 C407 C403 60.7 . . . . ?
Rh10 C406 C407 C412 -120.1 . . . . ?
Rh11 N41 C271 N44 -175.99(5) . . . . ?
Rh11 N41 C271 C272 9.48(6) . . . . ?
Rh11 N41 C284 C279 172.68(9) . . . . ?
Rh11 N41 C284 C283 -11.41(14) . . . . ?
Rh11 N42 C272 N43 176.16(5) . . . . ?
Rh11 N42 C272 C271 -9.37(5) . . . . ?
Rh11 N42 C273 C274 10.39(13) . . . . ?
Rh11 N42 C273 C278 -171.37(8) . . . . ?
Rh11 N52 C340 C341 -178.0 . . . . ?
Rh11 N52 C344 C343 179.4 . . . . ?
Rh11 C413 C414 C415 63.3 . . . . ?
Rh11 C413 C414 C419 -122.9 . . . . ?
Rh11 C413 C417 C416 -63.7 . . . . ?
Rh11 C413 C417 C422 124.5 . . . . ?
Rh11 C414 C415 C416 60.3 . . . . ?
Rh11 C414 C415 C420 -122.0 . . . . ?
Rh11 C415 C416 C417 58.9 . . . . ?
Rh11 C415 C416 C421 -124.5 . . . . ?
Rh11 C416 C417 C413 63.5 . . . . ?
Rh11 C416 C417 C422 -124.3 . . . . ?
Rh12 N43 C272 N42 -170.80(6) . . . . ?
Rh12 N43 C272 C271 14.72(5) . . . . ?
Rh12 N43 C278 C273 162.92(8) . . . . ?
Rh12 N43 C278 C277 -19.66(13) . . . . ?
Rh12 N44 C271 N41 171.03(6) . . . . ?
Rh12 N44 C271 C272 -14.44(6) . . . . ?
Rh12 N44 C279 C280 25.65(14) . . . . ?
Rh12 N44 C279 C284 -163.14(9) . . . . ?
Rh12 N53 C345 C346 -169.0 . . . . ?
Rh12 N53 C349 C348 169.1 . . . . ?
Rh12 C423 C424 C425 61.0 . . . . ?
Rh12 C423 C424 C429 -124.9 . . . . ?
Rh12 C423 C427 C426 -63.2 . . . . ?
Rh12 C423 C427 C432 122.7 . . . . ?
Rh12 C424 C425 C426 59.8 . . . . ?
Rh12 C424 C425 C430 -123.7 . . . . ?
Rh12 C425 C426 C427 58.7 . . . . ?
Rh12 C425 C426 C431 -118.7 . . . . ?
Rh12 C426 C427 C423 65.0 . . . . ?
Rh12 C426 C427 C432 -121.5 . . . . ?
Rh12 C723 C724 C725 62.94(7) . . . . ?
Rh12 C723 C724 C729 -117.08(7) . . . . ?
Rh12 C723 C727 C726 -59.34(6) . . . . ?
Rh12 C723 C727 C732 120.68(6) . . . . ?
Rh12 C724 C725 C726 64.69(7) . . . . ?
Rh12 C724 C725 C730 -115.31(7) . . . . ?
Rh12 C725 C726 C727 62.00(6) . . . . ?
Rh12 C725 C726 C731 -117.99(6) . . . . ?
Rh12 C726 C727 C723 58.81(6) . . . . ?
Rh12 C726 C727 C732 -121.21(6) . . . . ?
Ag3 N32 C217 N29 -172.3 . . . . ?
Ag3 N32 C217 C218 10.47(13) . . . . ?
Ag3 N32 C225 C226 -5.70(10) . . . . ?
Ag3 N32 C225 C230 172.4 . . . . ?
Ag3 N36 C235 N33 155.66(5) . . . . ?
Ag3 N36 C235 C236 -30.60(13) . . . . ?
Ag3 N36 C243 C244 19.33(10) . . . . ?
Ag3 N36 C243 C248 -158.8 . . . . ?
Ag4 N31 C218 N30 160.18(5) . . . . ?
Ag4 N31 C218 C217 -22.13(12) . . . . ?
Ag4 N31 C224 C219 -164.6 . . . . ?
Ag4 N31 C224 C223 16.59(10) . . . . ?
Ag4 N35 C236 N34 -167.17(5) . . . . ?
Ag4 N35 C236 C235 21.20(14) . . . . ?
Ag4 N35 C242 C237 169.25(6) . . . . ?
Ag4 N35 C242 C241 -13.24(11) . . . . ?
Ag1 N8 C19 N5 155.3(12) . . . . ?
Ag1 N8 C19 C20 -29(3) . . . . ?
Ag1 N8 C27 C28 26(3) . . . . ?
Ag1 N8 C27 C32 -160.4(13) . . . . ?
Ag1 N4 C1 C2 26.5(9) . . . . ?
Ag1 N4 C1 N1 -168.77(9) . . . . ?
Ag1 N4 C9 C10 -11.59(7) . . . . ?
Ag1 N4 C9 C14 172.45(7) . . . . ?
Ag2 N3 C2 N2 162.4(13) . . . . ?
Ag2 N3 C2 C1 -20(3) . . . . ?
Ag2 N3 C8 C3 -164.7(15) . . . . ?
Ag2 N3 C8 C7 22(3) . . . . ?
Ag2 N7 C20 N6 -163.9(11) . . . . ?
Ag2 N7 C20 C19 24(2) . . . . ?
Ag2 N7 C26 C21 166.7(10) . . . . ?
Ag2 N7 C26 C25 -13(2) . . . . ?
Rh1 N2 C2 N3 -174.7(13) . . . . ?
Rh1 N2 C2 C1 8(2) . . . . ?
Rh1 N2 C3 C4 -18(4) . . . . ?
Rh1 N2 C3 C8 167.2(16) . . . . ?
Rh1 C157 C158 C159 60.12(5) . . . . ?
Rh1 C157 C158 C163 -119.88(5) . . . . ?
Rh1 C157 C161 C160 -62.65(7) . . . . ?
Rh1 C157 C161 C166 117.32(7) . . . . ?
Rh1 C158 C159 C160 59.97(6) . . . . ?
Rh1 C158 C159 C164 -120.18(6) . . . . ?
Rh1 C159 C160 C161 62.28(7) . . . . ?
Rh1 C159 C160 C165 -117.66(7) . . . . ?
Rh1 C160 C161 C157 63.99(8) . . . . ?
Rh1 C160 C161 C166 -115.97(8) . . . . ?
Rh1 N1 C1 C2 -17.3(9) . . . . ?
Rh1 N1 C1 N4 177.45(7) . . . . ?
Rh1 N1 C14 C9 -175.76(11) . . . . ?
Rh1 N1 C14 C13 6.54(12) . . . . ?
Rh1 N28 C152 C153 -174.67(7) . . . . ?
Rh1 N28 C156 C155 171.32(6) . . . . ?
Rh2 N5 C19 N8 -176.0(11) . . . . ?
Rh2 N5 C19 C20 7.7(17) . . . . ?
Rh2 N5 C32 C27 175.3(14) . . . . ?
Rh2 N5 C32 C31 -1(3) . . . . ?
Rh2 N6 C20 N7 173.0(11) . . . . ?
Rh2 N6 C20 C19 -14.3(18) . . . . ?
Rh2 N6 C21 C22 8(3) . . . . ?
Rh2 N6 C21 C26 -171.9(13) . . . . ?
Rh2 C167 C168 C169 63.81(9) . . . . ?
Rh2 C167 C168 C173 -115.74(9) . . . . ?
Rh2 C167 C171 C170 -67.79(6) . . . . ?
Rh2 C167 C171 C176 120.90(6) . . . . ?
Rh2 C168 C169 C170 57.58(6) . . . . ?
Rh2 C168 C169 C174 -126.78(6) . . . . ?
Rh2 C169 C170 C171 58.41(7) . . . . ?
Rh2 C169 C170 C175 -118.22(7) . . . . ?
Rh2 C170 C171 C167 67.55(8) . . . . ?
Rh2 C170 C171 C176 -121.90(8) . . . . ?
Rh2 N17 C73 C74 -175.30(8) . . . . ?
Rh2 N17 C77 C76 173.91(7) . . . . ?
N2 C2 C1 N1 7.6(19) . . . . ?
N2 C2 C1 N4 171.1(11) . . . . ?
N2 C3 C4 C5 -179(3) . . . . ?
N2 C3 C8 N3 3(3) . . . . ?
N2 C3 C8 C7 177(2) . . . . ?
N3 C2 C1 N1 -169.6(17) . . . . ?
N3 C2 C1 N4 -6(3) . . . . ?
C2 N2 C3 C4 175(3) . . . . ?
C2 N2 C3 C8 1(2) . . . . ?
C2 N3 C8 C3 -6(2) . . . . ?
C2 N3 C8 C7 -178(2) . . . . ?
C3 N2 C2 N3 -5(2) . . . . ?
C3 N2 C2 C1 177.3(14) . . . . ?
C3 C4 C5 C6 9(5) . . . . ?
C3 C4 C5 C15 -179(3) . . . . ?
C4 C3 C8 N3 -172(2) . . . . ?
C4 C3 C8 C7 1(4) . . . . ?
C4 C5 C6 C7 -9(5) . . . . ?
C4 C5 C6 C16 -178(3) . . . . ?
C5 C6 C7 C8 5(5) . . . . ?
C6 C7 C8 N3 171(3) . . . . ?
C6 C7 C8 C3 -1(4) . . . . ?
C8 N3 C2 N2 7(2) . . . . ?
C8 N3 C2 C1 -176.2(19) . . . . ?
C8 C3 C4 C5 -5(4) . . . . ?
C15 C5 C6 C7 178(3) . . . . ?
C15 C5 C6 C16 9(5) . . . . ?
C16 C6 C7 C8 173(3) . . . . ?
N5 C19 C20 N6 4(2) . . . . ?
N5 C19 C20 N7 175.9(15) . . . . ?
N6 C21 C22 C23 -179.0(17) . . . . ?
N6 C21 C26 N7 0.9(17) . . . . ?
N6 C21 C26 C25 -179.0(13) . . . . ?
N8 C19 C20 N6 -171.2(17) . . . . ?
N8 C19 C20 N7 0(3) . . . . ?
N8 C27 C28 C29 177.7(19) . . . . ?
N8 C27 C32 N5 2(2) . . . . ?
N8 C27 C32 C31 179(2) . . . . ?
C19 N5 C32 C27 -3(2) . . . . ?
C19 N5 C32 C31 -179(2) . . . . ?
C19 N8 C27 C28 -174(2) . . . . ?
C19 N8 C27 C32 -1(2) . . . . ?
C20 N6 C21 C22 -179.2(19) . . . . ?
C20 N6 C21 C26 0.5(17) . . . . ?
C20 N7 C26 C21 -2.0(17) . . . . ?
C20 N7 C26 C25 177.9(15) . . . . ?
C21 N6 C20 N7 -1.8(18) . . . . ?
C21 N6 C20 C19 170.8(14) . . . . ?
C21 C22 C23 C24 -2(3) . . . . ?
C21 C22 C23 C33 -178.1(19) . . . . ?
C22 C21 C26 N7 -179.4(15) . . . . ?
C22 C21 C26 C25 1(2) . . . . ?
C22 C23 C24 C25 0(2) . . . . ?
C22 C23 C24 C34 178.4(16) . . . . ?
C23 C24 C25 C26 2(2) . . . . ?
C24 C25 C26 N7 178.0(14) . . . . ?
C24 C25 C26 C21 -2(2) . . . . ?
C26 N7 C20 N6 2.4(18) . . . . ?
C26 N7 C20 C19 -169.8(14) . . . . ?
C26 C21 C22 C23 1(3) . . . . ?
C27 N8 C19 N5 -1(2) . . . . ?
C27 N8 C19 C20 174.1(18) . . . . ?
C27 C28 C29 C30 -2(4) . . . . ?
C27 C28 C29 C35 -176(2) . . . . ?
C28 C27 C32 N5 175.9(19) . . . . ?
C28 C27 C32 C31 -7(4) . . . . ?
C28 C29 C30 C31 2(4) . . . . ?
C28 C29 C30 C36 -179(2) . . . . ?
C29 C30 C31 C32 -3(4) . . . . ?
C30 C31 C32 N5 -178(2) . . . . ?
C30 C31 C32 C27 6(3) . . . . ?
C32 N5 C19 N8 2(2) . . . . ?
C32 N5 C19 C20 -173.9(14) . . . . ?
C32 C27 C28 C29 5(3) . . . . ?
C33 C23 C24 C25 176.8(17) . . . . ?
C33 C23 C24 C34 -5(2) . . . . ?
C34 C24 C25 C26 -176.5(14) . . . . ?
C35 C29 C30 C31 175(3) . . . . ?
C35 C29 C30 C36 -6(4) . . . . ?
C36 C30 C31 C32 178(2) . . . . ?
C157 C158 C159 Rh1 -59.89(6) . . . . ?
C157 C158 C159 C160 0.1 . . . . ?
C157 C158 C159 C164 179.9 . . . . ?
C158 C157 C161 Rh1 62.68(7) . . . . ?
C158 C157 C161 C160 0.0 . . . . ?
C158 C157 C161 C166 180.0 . . . . ?
C158 C159 C160 Rh1 -62.33(7) . . . . ?
C158 C159 C160 C161 -0.1 . . . . ?
C158 C159 C160 C165 -180.0 . . . . ?
C159 C160 C161 Rh1 -63.98(8) . . . . ?
C159 C160 C161 C157 0.0 . . . . ?
C159 C160 C161 C166 -180.0 . . . . ?
C161 C157 C158 Rh1 -60.19(5) . . . . ?
C161 C157 C158 C159 -0.1 . . . . ?
C161 C157 C158 C163 179.9 . . . . ?
C162 C157 C158 Rh1 119.87(5) . . . . ?
C162 C157 C158 C159 180.0 . . . . ?
C162 C157 C158 C163 0.0 . . . . ?
C162 C157 C161 Rh1 -117.37(7) . . . . ?
C162 C157 C161 C160 180.0 . . . . ?
C162 C157 C161 C166 -0.1 . . . . ?
C163 C158 C159 Rh1 120.10(6) . . . . ?
C163 C158 C159 C160 -179.9 . . . . ?
C163 C158 C159 C164 -0.1 . . . . ?
C164 C159 C160 Rh1 117.81(7) . . . . ?
C164 C159 C160 C161 -179.9 . . . . ?
C164 C159 C160 C165 0.2 . . . . ?
C165 C160 C161 Rh1 115.95(8) . . . . ?
C165 C160 C161 C157 179.9 . . . . ?
C165 C160 C161 C166 0.0 . . . . ?
C167 C168 C169 Rh2 -62.43(6) . . . . ?
C167 C168 C169 C170 -4.8 . . . . ?
C167 C168 C169 C174 170.8 . . . . ?
C168 C167 C171 Rh2 60.90(6) . . . . ?
C168 C167 C171 C170 -6.9 . . . . ?
C168 C167 C171 C176 -178.2 . . . . ?
C168 C169 C170 Rh2 -57.80(7) . . . . ?
C168 C169 C170 C171 0.6 . . . . ?
C168 C169 C170 C175 -176.0 . . . . ?
C169 C170 C171 Rh2 -63.48(8) . . . . ?
C169 C170 C171 C167 4.1 . . . . ?
C169 C170 C171 C176 174.6 . . . . ?
C171 C167 C168 Rh2 -56.99(9) . . . . ?
C171 C167 C168 C169 6.8 . . . . ?
C171 C167 C168 C173 -172.7 . . . . ?
C172 C167 C168 Rh2 110.47(9) . . . . ?
C172 C167 C168 C169 174.3 . . . . ?
C172 C167 C168 C173 -5.3 . . . . ?
C172 C167 C171 Rh2 -102.60(6) . . . . ?
C172 C167 C171 C170 -170.4 . . . . ?
C172 C167 C171 C176 18.3 . . . . ?
C173 C168 C169 Rh2 117.09(6) . . . . ?
C173 C168 C169 C170 174.7 . . . . ?
C173 C168 C169 C174 -9.7 . . . . ?
C174 C169 C170 Rh2 126.69(7) . . . . ?
C174 C169 C170 C171 -174.9 . . . . ?
C174 C169 C170 C175 8.5 . . . . ?
C175 C170 C171 Rh2 113.33(8) . . . . ?
C175 C170 C171 C167 -179.1 . . . . ?
C175 C170 C171 C176 -8.6 . . . . ?
Ag1' N8' C19' N5' 167.0 . . . . ?
Ag1' N8' C19' C20' -15.4 . . . . ?
Ag1' N8' C27' C28' 11.5 . . . . ?
Ag1' N8' C27' C32' -172.1 . . . . ?
Ag1' N4 C1 C2' 12.23(10) . . . . ?
Ag1' N4 C1 N1 -153.38(7) . . . . ?
Ag1' N4 C9 C10 -25.98(6) . . . . ?
Ag1' N4 C9 C14 158.06(6) . . . . ?
Ag1' O45 S7 O43 -134.42(17) 3_676 . . . ?
Ag1' O45 S7 O44 80.16(17) 3_676 . . . ?
Ag1' O45 S7 C439 -34.0(2) 3_676 . . . ?
Ag2' N3' C2' N2' -178.2 . . . . ?
Ag2' N3' C2' C1 -12.81(11) . . . . ?
Ag2' N3' C8' C3' -178.9 . . . . ?
Ag2' N3' C8' C7' -5.4 . . . . ?
Ag2' N7' C20' N6' -151.3 . . . . ?
Ag2' N7' C20' C19' 40.9 . . . . ?
Ag2' N7' C26' C21' 154.2 . . . . ?
Ag2' N7' C26' C25' -32.5 . . . . ?
Ag2' O45 S7 O43 133.03(18) 3_676 . . . ?
Ag2' O45 S7 O44 -12.39(18) 3_676 . . . ?
Ag2' O45 S7 C439 -126.5(2) 3_676 . . . ?
Rh1' N2' C2' N3' -167.3 . . . . ?
Rh1' N2' C2' C1 25.84(11) . . . . ?
Rh1' N2' C3' C4' -26.2 . . . . ?
Rh1' N2' C3' C8' 162.1 . . . . ?
Rh1' C557 C558 C559 59.3 . . . . ?
Rh1' C557 C558 C563 -118.1 . . . . ?
Rh1' C557 C561 C560 -63.1 . . . . ?
Rh1' C557 C561 C566 125.6 . . . . ?
Rh1' C558 C559 C560 61.7 . . . . ?
Rh1' C558 C559 C564 -119.2 . . . . ?
Rh1' C559 C560 C561 58.5 . . . . ?
Rh1' C559 C560 C565 -118.6 . . . . ?
Rh1' C560 C561 C557 60.8 . . . . ?
Rh1' C560 C561 C566 -128.2 . . . . ?
Rh1' N1 C1 C2' -9.3 . . . . ?
Rh1' N1 C1 N4 159.91(8) . . . . ?
Rh1' N1 C14 C9 -155.74(8) . . . . ?
Rh1' N1 C14 C13 26.55(8) . . . . ?
Rh1' N28 C152 C153 173.88(5) . . . . ?
Rh1' N28 C156 C155 -176.64(7) . . . . ?
Rh2' N5' C19' N8' -176.9 . . . . ?
Rh2' N5' C19' C20' 5.5 . . . . ?
Rh2' N5' C32' C27' -180.0 . . . . ?
Rh2' N5' C32' C31' 4.3 . . . . ?
Rh2' N6' C20' N7' 177.0 . . . . ?
Rh2' N6' C20' C19' -11.9 . . . . ?
Rh2' N6' C21' C22' 14.1 . . . . ?
Rh2' N6' C21' C26' -167.8 . . . . ?
Rh2' C567 C568 C569 -62.84(7) . . . . ?
Rh2' C567 C568 C573 117.13(7) . . . . ?
Rh2' C567 C571 C570 59.7 . . . . ?
Rh2' C567 C571 C576 -120.2 . . . . ?
Rh2' C568 C569 C570 -65.74(7) . . . . ?
Rh2' C568 C569 C574 114.24(7) . . . . ?
Rh2' C569 C570 C571 -64.24(6) . . . . ?
Rh2' C569 C570 C575 115.79(6) . . . . ?
Rh2' C570 C571 C567 -60.53(7) . . . . ?
Rh2' C570 C571 C576 119.44(7) . . . . ?
Rh2' N17 C73 C74 178.44(5) . . . . ?
Rh2' N17 C77 C76 -178.50(7) . . . . ?
N2' C2' C1 N1 -12.47(7) . . . . ?
N2' C2' C1 N4 -178.24(5) . . . . ?
N2' C3' C4' C5' -174.9 . . . . ?
N2' C3' C8' N3' -4.5 . . . . ?
N2' C3' C8' C7' -179.2 . . . . ?
N3' C2' C1 N1 -176.03(6) . . . . ?
N3' C2' C1 N4 18.20(17) . . . . ?
C2' N2' C3' C4' 176.0 . . . . ?
C2' N2' C3' C8' 4.3 . . . . ?
C2' N3' C8' C3' 3.1 . . . . ?
C2' N3' C8' C7' 176.6 . . . . ?
C3' N2' C2' N3' -2.5 . . . . ?
C3' N2' C2' C1 -169.32(11) . . . . ?
C3' C4' C5' C6' 2.1 . . . . ?
C3' C4' C5' C15' -180.0 . . . . ?
C4' C3' C8' N3' -177.9 . . . . ?
C4' C3' C8' C7' 7.5 . . . . ?
C4' C5' C6' C7' -3.8 . . . . ?
C4' C5' C6' C16' -176.9 . . . . ?
C5' C6' C7' C8' 7.4 . . . . ?
C6' C7' C8' N3' 178.0 . . . . ?
C6' C7' C8' C3' -9.2 . . . . ?
C8' N3' C2' N2' -0.5 . . . . ?
C8' N3' C2' C1 164.87(11) . . . . ?
C8' C3' C4' C5' -4.0 . . . . ?
C15' C5' C6' C7' 178.1 . . . . ?
C15' C5' C6' C16' 5.0 . . . . ?
C16' C6' C7' C8' -179.2 . . . . ?
N5' C19' C20' N6' 4.5 . . . . ?
N5' C19' C20' N7' 172.4 . . . . ?
N6' C21' C22' C23' -179.4 . . . . ?
N6' C21' C26' N7' -5.4 . . . . ?
N6' C21' C26' C25' -179.0 . . . . ?
N8' C19' C20' N6' -172.9 . . . . ?
N8' C19' C20' N7' -5.0 . . . . ?
N8' C27' C28' C29' 177.7 . . . . ?
N8' C27' C32' N5' 2.5 . . . . ?
N8' C27' C32' C31' 178.8 . . . . ?
C19' N5' C32' C27' -5.5 . . . . ?
C19' N5' C32' C31' 178.8 . . . . ?
C19' N8' C27' C28' -174.9 . . . . ?
C19' N8' C27' C32' 1.4 . . . . ?
C20' N6' C21' C22' -178.2 . . . . ?
C20' N6' C21' C26' -0.1 . . . . ?
C20' N7' C26' C21' 8.9 . . . . ?
C20' N7' C26' C25' -177.8 . . . . ?
C21' N6' C20' N7' 6.0 . . . . ?
C21' N6' C20' C19' 177.1 . . . . ?
C21' C22' C23' C24' -0.8 . . . . ?
C21' C22' C23' C33' 177.3 . . . . ?
C22' C21' C26' N7' 173.0 . . . . ?
C22' C21' C26' C25' -0.6 . . . . ?
C22' C23' C24' C25' -3.2 . . . . ?
C22' C23' C24' C34' 173.7 . . . . ?
C23' C24' C25' C26' 5.0 . . . . ?
C24' C25' C26' N7' -175.5 . . . . ?
C24' C25' C26' C21' -3.2 . . . . ?
C26' N7' C20' N6' -9.3 . . . . ?
C26' N7' C20' C19' -177.1 . . . . ?
C26' C21' C22' C23' 2.7 . . . . ?
C27' N8' C19' N5' -5.2 . . . . ?
C27' N8' C19' C20' 172.4 . . . . ?
C27' C28' C29' C30' 1.1 . . . . ?
C27' C28' C29' C35' -178.5 . . . . ?
C28' C27' C32' N5' 179.3 . . . . ?
C28' C27' C32' C31' -4.4 . . . . ?
C28' C29' C30' C31' -1.3 . . . . ?
C28' C29' C30' C36' -178.5 . . . . ?
C29' C30' C31' C32' -1.2 . . . . ?
C30' C31' C32' N5' 179.3 . . . . ?
C30' C31' C32' C27' 3.9 . . . . ?
C32' N5' C19' N8' 6.6 . . . . ?
C32' N5' C19' C20' -171.0 . . . . ?
C32' C27' C28' C29' 1.8 . . . . ?
C33' C23' C24' C25' 178.9 . . . . ?
C33' C23' C24' C34' -4.3 . . . . ?
C34' C24' C25' C26' -171.9 . . . . ?
C35' C29' C30' C31' 178.3 . . . . ?
C35' C29' C30' C36' 1.2 . . . . ?
C36' C30' C31' C32' 176.0 . . . . ?
C557 C558 C559 Rh1' -56.8 . . . . ?
C557 C558 C559 C560 5.0 . . . . ?
C557 C558 C559 C564 -176.0 . . . . ?
C558 C557 C561 Rh1' 65.3 . . . . ?
C558 C557 C561 C560 2.2 . . . . ?
C558 C557 C561 C566 -169.1 . . . . ?
C558 C559 C560 Rh1' -62.3 . . . . ?
C558 C559 C560 C561 -3.7 . . . . ?
C558 C559 C560 C565 179.2 . . . . ?
C559 C560 C561 Rh1' -59.8 . . . . ?
C559 C560 C561 C557 1.0 . . . . ?
C559 C560 C561 C566 172.0 . . . . ?
C561 C557 C558 Rh1' -63.9 . . . . ?
C561 C557 C558 C559 -4.5 . . . . ?
C561 C557 C558 C563 178.1 . . . . ?
C562 C557 C558 Rh1' 123.6 . . . . ?
C562 C557 C558 C559 -177.1 . . . . ?
C562 C557 C558 C563 5.5 . . . . ?
C562 C557 C561 Rh1' -122.4 . . . . ?
C562 C557 C561 C560 174.5 . . . . ?
C562 C557 C561 C566 3.3 . . . . ?
C563 C558 C559 Rh1' 120.6 . . . . ?
C563 C558 C559 C560 -177.6 . . . . ?
C563 C558 C559 C564 1.4 . . . . ?
C564 C559 C560 Rh1' 118.6 . . . . ?
C564 C559 C560 C561 177.2 . . . . ?
C564 C559 C560 C565 0.0 . . . . ?
C565 C560 C561 Rh1' 117.5 . . . . ?
C565 C560 C561 C557 178.3 . . . . ?
C565 C560 C561 C566 -10.7 . . . . ?
C567 C568 C569 Rh2' 65.74(7) . . . . ?
C567 C568 C569 C570 0.0 . . . . ?
C567 C568 C569 C574 180.0 . . . . ?
C568 C567 C571 Rh2' -59.7 . . . . ?
C568 C567 C571 C570 0.0 . . . . ?
C568 C567 C571 C576 -180.0 . . . . ?
C568 C569 C570 Rh2' 64.23(6) . . . . ?
C568 C569 C570 C571 0.0 . . . . ?
C568 C569 C570 C575 -180.0 . . . . ?
C569 C570 C571 Rh2' 60.55(7) . . . . ?
C569 C570 C571 C567 0.0 . . . . ?
C569 C570 C571 C576 180.0 . . . . ?
C571 C567 C568 Rh2' 62.85(7) . . . . ?
C571 C567 C568 C569 0.0 . . . . ?
C571 C567 C568 C573 180.0 . . . . ?
C572 C567 C568 Rh2' -117.15(7) . . . . ?
C572 C567 C568 C569 -180.0 . . . . ?
C572 C567 C568 C573 0.0 . . . . ?
C572 C567 C571 Rh2' 120.3 . . . . ?
C572 C567 C571 C570 180.0 . . . . ?
C572 C567 C571 C576 0.0 . . . . ?
C573 C568 C569 Rh2' -114.23(7) . . . . ?
C573 C568 C569 C570 -180.0 . . . . ?
C573 C568 C569 C574 0.0 . . . . ?
C574 C569 C570 Rh2' -115.75(6) . . . . ?
C574 C569 C570 C571 -180.0 . . . . ?
C574 C569 C570 C575 0.0 . . . . ?
C575 C570 C571 Rh2' -119.48(7) . . . . ?
C575 C570 C571 C567 180.0 . . . . ?
C575 C570 C571 C576 0.0 . . . . ?
N4 C9 C10 C11 -178.6 . . . . ?
N4 C9 C14 N1 -2.9 . . . . ?
N4 C9 C14 C13 175.1 . . . . ?
N9 C37 C38 N10 -1.3 . . . . ?
N9 C37 C38 N11 177.1 . . . . ?
N10 C39 C40 C41 177.8 . . . . ?
N10 C39 C44 N11 0.7 . . . . ?
N10 C39 C44 C43 -177.8 . . . . ?
N12 C37 C38 N10 -178.5 . . . . ?
N12 C37 C38 N11 0.0 . . . . ?
N12 C45 C46 C47 176.8 . . . . ?
N12 C45 C50 N9 -1.3 . . . . ?
N12 C45 C50 C49 -178.4 . . . . ?
N13 C55 C56 N14 1.5 . . . . ?
N13 C55 C56 N15 -174.5 . . . . ?
N14 C57 C58 C59 -175.6 . . . . ?
N14 C57 C62 N15 -0.5 . . . . ?
N14 C57 C62 C61 177.9 . . . . ?
N16 C55 C56 N14 173.3 . . . . ?
N16 C55 C56 N15 -2.7 . . . . ?
N16 C63 C64 C65 -175.5 . . . . ?
N16 C63 C68 N13 0.4 . . . . ?
N16 C63 C68 C67 175.6 . . . . ?
N17 C73 C74 C75 -0.3 . . . . ?
N18 C79 C80 C81 -177.7 . . . . ?
N18 C79 C80 C85 2.8 . . . . ?
N19 C87 C88 C89 -175.0 . . . . ?
N19 C87 C88 C93 2.7 . . . . ?
N19 C95 C98 C97 -2.2 . . . . ?
N19 C95 C98 C99 177.0 . . . . ?
N20 C96 C97 C98 0.4 . . . . ?
N21 C101 C102 C103 1.2 . . . . ?
N22 C107 C108 C109 -178.8 . . . . ?
N22 C107 C108 C113 -0.9 . . . . ?
N23 C115 C116 C117 -178.9 . . . . ?
N23 C115 C116 C121 1.1 . . . . ?
N23 C123 C126 C125 -113.8 . . . . ?
N23 C123 C126 C127 67.5 . . . . ?
N24 C124 C125 C126 -2.1 . . . . ?
N25 C129 C130 C131 0.4 . . . . ?
N26 C135 C136 C137 -176.9 . . . . ?
N26 C135 C136 C141 1.4 . . . . ?
N27 C143 C144 C145 -178.7 . . . . ?
N27 C143 C144 C149 -0.6 . . . . ?
N27 C151 C154 C153 -41.5 . . . . ?
N27 C151 C154 C155 132.7 . . . . ?
N28 C152 C153 C154 4.0 . . . . ?
N29 C217 C218 N30 -5.5 . . . . ?
N29 C217 C218 N31 176.96(13) . . . . ?
N30 C219 C220 C221 177.61(7) . . . . ?
N30 C219 C224 N31 1.3 . . . . ?
N30 C219 C224 C223 -179.71(6) . . . . ?
N32 C217 C218 N30 171.65(14) . . . . ?
N32 C217 C218 N31 -5.9 . . . . ?
N32 C225 C226 C227 179.54(7) . . . . ?
N32 C225 C230 N29 2.6 . . . . ?
N32 C225 C230 C229 174.87(6) . . . . ?
N33 C235 C236 N34 -2.4 . . . . ?
N33 C235 C236 N35 169.56(15) . . . . ?
N34 C237 C238 C239 -178.71(9) . . . . ?
N34 C237 C242 N35 -0.7 . . . . ?
N34 C237 C242 C241 -178.26(7) . . . . ?
N36 C235 C236 N34 -175.50(15) . . . . ?
N36 C235 C236 N35 -3.6 . . . . ?
N36 C243 C244 C245 -176.31(8) . . . . ?
N36 C243 C248 N33 0.6 . . . . ?
N36 C243 C248 C247 -179.41(6) . . . . ?
N37 C253 C254 N38 5.4 . . . . ?
N37 C253 C254 N39 177.93(13) . . . . ?
N38 C255 C256 C257 174.15(7) . . . . ?
N38 C255 C260 N39 -0.4 . . . . ?
N38 C255 C260 C259 -174.84(6) . . . . ?
N40 C253 C254 N38 -172.42(13) . . . . ?
N40 C253 C254 N39 0.1 . . . . ?
N40 C261 C262 C263 177.97(8) . . . . ?
N40 C261 C266 N37 0.1 . . . . ?
N40 C261 C266 C265 -178.12(6) . . . . ?
N41 C271 C272 N42 -0.1 . . . . ?
N41 C271 C272 N43 174.18(11) . . . . ?
N42 C273 C274 C275 179.81(6) . . . . ?
N42 C273 C278 N43 -1.4 . . . . ?
N42 C273 C278 C277 -179.3 . . . . ?
N44 C271 C272 N42 -174.31(11) . . . . ?
N44 C271 C272 N43 0.0 . . . . ?
N44 C279 C280 C281 173.14(6) . . . . ?
N44 C279 C284 N41 0.2 . . . . ?
N44 C279 C284 C283 -176.2 . . . . ?
N45 C289 C290 C291 -1.03(7) . . . . ?
N46 C295 C296 C297 176.80(7) . . . . ?
N46 C295 C296 C301 -1.97(7) . . . . ?
N47 C303 C304 C305 176.7 . . . . ?
N47 C303 C304 C309 -3.9 . . . . ?
N47 C311 C314 C313 -177.7 . . . . ?
N47 C311 C314 C315 0.6 . . . . ?
N48 C312 C313 C314 0.37(6) . . . . ?
N49 C317 C318 C319 3.76(7) . . . . ?
N50 C323 C324 C325 175.95(5) . . . . ?
N50 C323 C324 C329 -2.85(5) . . . . ?
N51 C331 C332 C333 -176.4 . . . . ?
N51 C331 C332 C337 4.6 . . . . ?
N51 C339 C342 C341 103.8 . . . . ?
N51 C339 C342 C343 -76.1 . . . . ?
N52 C340 C341 C342 0.36(6) . . . . ?
N53 C345 C346 C347 -0.28(6) . . . . ?
N54 C351 C352 C353 175.2 . . . . ?
N54 C351 C352 C357 -3.5 . . . . ?
N55 C359 C360 C361 177.80(6) . . . . ?
N55 C359 C360 C365 -2.04(6) . . . . ?
N55 C367 C370 C369 -132.9 . . . . ?
N55 C367 C370 C371 44.1 . . . . ?
N56 C368 C369 C370 0.91(7) . . . . ?
O1 C79 C80 C81 2.1 . . . . ?
O1 C79 C80 C85 -177.4 . . . . ?
O3 C87 C88 C89 9.0 . . . . ?
O3 C87 C88 C93 -173.4 . . . . ?
O5 C107 C108 C109 0.4 . . . . ?
O5 C107 C108 C113 178.3 . . . . ?
O7 C115 C116 C117 4.9 . . . . ?
O7 C115 C116 C121 -175.1 . . . . ?
O9 C135 C136 C137 7.0 . . . . ?
O9 C135 C136 C141 -174.8 . . . . ?
O11 C143 C144 C145 -0.8 . . . . ?
O11 C143 C144 C149 177.3 . . . . ?
O13 C295 C296 C297 -0.98(8) . . . . ?
O13 C295 C296 C301 -179.75(8) . . . . ?
O15 C303 C304 C305 -2.07(6) . . . . ?
O15 C303 C304 C309 177.39(6) . . . . ?
O17 C323 C324 C325 -4.96(8) . . . . ?
O17 C323 C324 C329 176.23(8) . . . . ?
O19 C331 C332 C333 -1.02(6) . . . . ?
O19 C331 C332 C337 179.97(7) . . . . ?
O21 C351 C352 C353 -4.06(6) . . . . ?
O21 C351 C352 C357 177.24(6) . . . . ?
O23 C359 C360 C361 2.48(7) . . . . ?
O23 C359 C360 C365 -177.37(7) . . . . ?
O25 S1 C433 F1 -65.36(16) . . . . ?
O25 S1 C433 F2 55.10(19) . . . . ?
O25 S1 C433 F3 175.90(15) . . . . ?
O26 S1 C433 F1 54.98(17) . . . . ?
O26 S1 C433 F2 175.44(15) . . . . ?
O26 S1 C433 F3 -63.76(18) . . . . ?
O27 S1 C433 F1 176.26(13) . . . . ?
O27 S1 C433 F2 -63.28(18) . . . . ?
O27 S1 C433 F3 57.51(18) . . . . ?
O28 S2 C434 F4 175.54(18) . . . . ?
O28 S2 C434 F5 -65.44(16) . . . . ?
O28 S2 C434 F6 52.2(2) . . . . ?
O29 S2 C434 F4 -64.6(2) . . . . ?
O29 S2 C434 F5 54.47(16) . . . . ?
O29 S2 C434 F6 172.14(17) . . . . ?
O30 S2 C434 F4 55.3(2) . . . . ?
O30 S2 C434 F5 174.27(13) . . . . ?
O30 S2 C434 F6 -68.1(2) . . . . ?
O31 S3 C435 F7 64.1(2) . . . . ?
O31 S3 C435 F8 -171.33(17) . . . . ?
O31 S3 C435 F9 -55.98(19) . . . . ?
O32 S3 C435 F7 -169.9(2) . . . . ?
O32 S3 C435 F8 -45.4(2) . . . . ?
O32 S3 C435 F9 69.95(19) . . . . ?
O33 S3 C435 F7 -51.8(2) . . . . ?
O33 S3 C435 F8 72.7(2) . . . . ?
O33 S3 C435 F9 -171.93(15) . . . . ?
O37 S5 C437 F13 -169.32(19) . . . . ?
O37 S5 C437 F14 -49.1(2) . . . . ?
O37 S5 C437 F15 68.01(19) . . . . ?
O38 S5 C437 F13 -49.6(2) . . . . ?
O38 S5 C437 F14 70.62(18) . . . . ?
O38 S5 C437 F15 -172.30(14) . . . . ?
O39 S5 C437 F13 70.6(2) . . . . ?
O39 S5 C437 F14 -169.11(15) . . . . ?
O39 S5 C437 F15 -52.02(19) . . . . ?
O40 S6 C438 F16 166.7(2) . . . . ?
O40 S6 C438 F17 -63.2(3) . . . . ?
O40 S6 C438 F18 55.3(3) . . . . ?
O41 S6 C438 F16 -75.2(3) . . . . ?
O41 S6 C438 F17 54.9(3) . . . . ?
O41 S6 C438 F18 173.4(2) . . . . ?
O42 S6 C438 F16 45.8(3) . . . . ?
O42 S6 C438 F17 175.9(2) . . . . ?
O42 S6 C438 F18 -65.6(3) . . . . ?
O43 S7 C439 F19 -59.1(3) . . . . ?
O43 S7 C439 F20 71.0(2) . . . . ?
O43 S7 C439 F21 -174.57(16) . . . . ?
O44 S7 C439 F19 55.3(3) . . . . ?
O44 S7 C439 F20 -174.6(2) . . . . ?
O44 S7 C439 F21 -60.13(18) . . . . ?
O45 S7 C439 F19 -177.5(2) . . . . ?
O45 S7 C439 F20 -47.4(2) . . . . ?
O45 S7 C439 F21 67.04(17) . . . . ?
O46 S8 C440 F22 -59.2(4) . . . . ?
O46 S8 C440 F23 53.8(5) . . . . ?
O46 S8 C440 F24 170.6(3) . . . . ?
O47 S8 C440 F22 66.2(3) . . . . ?
O47 S8 C440 F23 179.2(4) . . . . ?
O47 S8 C440 F24 -64.0(4) . . . . ?
O48 S8 C440 F22 -178.2(3) . . . . ?
O48 S8 C440 F23 -65.3(4) . . . . ?
O48 S8 C440 F24 51.5(4) . . . . ?
C1 N1 C14 C9 2.7 . . . . ?
C1 N1 C14 C13 -175.0 . . . . ?
C1 N4 C9 C10 177.8 . . . . ?
C1 N4 C9 C14 1.8 . . . . ?
C9 N4 C1 C2 -164.8(9) . . . . ?
C9 N4 C1 C2' 165.56(12) . . . . ?
C9 N4 C1 N1 0.0 . . . . ?
C9 C10 C11 C12 3.3 . . . . ?
C9 C10 C11 C17 -177.9 . . . . ?
C10 C9 C14 N1 -179.0 . . . . ?
C10 C9 C14 C13 -1.0 . . . . ?
C10 C11 C12 C13 0.6 . . . . ?
C10 C11 C12 C18 175.9 . . . . ?
C11 C12 C13 C14 -4.5 . . . . ?
C12 C13 C14 N1 -177.8 . . . . ?
C12 C13 C14 C9 4.8 . . . . ?
C14 N1 C1 C2 163.5(9) . . . . ?
C14 N1 C1 C2' -170.91(9) . . . . ?
C14 N1 C1 N4 -1.7 . . . . ?
C14 C9 C10 C11 -3.1 . . . . ?
C17 C11 C12 C13 -178.0 . . . . ?
C17 C11 C12 C18 -2.8 . . . . ?
C18 C12 C13 C14 -179.4 . . . . ?
C37 N9 C50 C45 0.0 . . . . ?
C37 N9 C50 C49 176.6 . . . . ?
C37 N12 C45 C46 -173.4 . . . . ?
C37 N12 C45 C50 2.0 . . . . ?
C38 N10 C39 C40 -179.9 . . . . ?
C38 N10 C39 C44 0.0 . . . . ?
C38 N11 C44 C39 -1.0 . . . . ?
C38 N11 C44 C43 177.1 . . . . ?
C39 N10 C38 N11 -0.8 . . . . ?
C39 N10 C38 C37 177.7 . . . . ?
C39 C40 C41 C42 0.3 . . . . ?
C39 C40 C41 C51 -179.2 . . . . ?
C40 C39 C44 N11 -179.4 . . . . ?
C40 C39 C44 C43 2.1 . . . . ?
C40 C41 C42 C43 1.6 . . . . ?
C40 C41 C42 C52 -178.0 . . . . ?
C41 C42 C43 C44 -1.5 . . . . ?
C42 C43 C44 N11 -178.3 . . . . ?
C42 C43 C44 C39 -0.3 . . . . ?
C44 N11 C38 N10 1.2 . . . . ?
C44 N11 C38 C37 -177.3 . . . . ?
C44 C39 C40 C41 -2.1 . . . . ?
C45 N12 C37 N9 -2.3 . . . . ?
C45 N12 C37 C38 175.0 . . . . ?
C45 C46 C47 C48 -1.0 . . . . ?
C45 C46 C47 C53 -177.4 . . . . ?
C46 C45 C50 N9 174.8 . . . . ?
C46 C45 C50 C49 -2.4 . . . . ?
C46 C47 C48 C49 0.7 . . . . ?
C46 C47 C48 C54 -179.0 . . . . ?
C47 C48 C49 C50 -1.2 . . . . ?
C48 C49 C50 N9 -174.3 . . . . ?
C48 C49 C50 C45 2.0 . . . . ?
C50 N9 C37 N12 1.5 . . . . ?
C50 N9 C37 C38 -175.8 . . . . ?
C50 C45 C46 C47 1.8 . . . . ?
C51 C41 C42 C43 -178.9 . . . . ?
C51 C41 C42 C52 1.5 . . . . ?
C52 C42 C43 C44 178.0 . . . . ?
C53 C47 C48 C49 176.8 . . . . ?
C53 C47 C48 C54 -3.0 . . . . ?
C54 C48 C49 C50 178.5 . . . . ?
C55 N13 C68 C63 -0.3 . . . . ?
C55 N13 C68 C67 -175.1 . . . . ?
C55 N16 C63 C64 177.4 . . . . ?
C55 N16 C63 C68 -0.3 . . . . ?
C56 N14 C57 C58 176.2 . . . . ?
C56 N14 C57 C62 0.7 . . . . ?
C56 N15 C62 C57 0.1 . . . . ?
C56 N15 C62 C61 -178.1 . . . . ?
C57 N14 C56 N15 -0.8 . . . . ?
C57 N14 C56 C55 -176.9 . . . . ?
C57 C58 C59 C60 -1.7 . . . . ?
C57 C58 C59 C69 177.2 . . . . ?
C58 C57 C62 N15 -176.5 . . . . ?
C58 C57 C62 C61 1.9 . . . . ?
C58 C59 C60 C61 2.9 . . . . ?
C58 C59 C60 C70 177.7 . . . . ?
C59 C60 C61 C62 -1.6 . . . . ?
C60 C61 C62 N15 177.2 . . . . ?
C60 C61 C62 C57 -0.7 . . . . ?
C62 N15 C56 N14 0.4 . . . . ?
C62 N15 C56 C55 176.6 . . . . ?
C62 C57 C58 C59 -0.6 . . . . ?
C63 N16 C55 N13 0.0 . . . . ?
C63 N16 C55 C56 -171.8 . . . . ?
C63 C64 C65 C66 -0.4 . . . . ?
C63 C64 C65 C71 178.8 . . . . ?
C64 C63 C68 N13 -177.6 . . . . ?
C64 C63 C68 C67 -2.3 . . . . ?
C64 C65 C66 C67 -0.9 . . . . ?
C64 C65 C66 C72 177.4 . . . . ?
C65 C66 C67 C68 0.6 . . . . ?
C66 C67 C68 N13 175.0 . . . . ?
C66 C67 C68 C63 1.0 . . . . ?
C68 N13 C55 N16 0.2 . . . . ?
C68 N13 C55 C56 172.2 . . . . ?
C68 C63 C64 C65 2.0 . . . . ?
C69 C59 C60 C61 -176.0 . . . . ?
C69 C59 C60 C70 -1.2 . . . . ?
C70 C60 C61 C62 -176.4 . . . . ?
C71 C65 C66 C67 179.9 . . . . ?
C71 C65 C66 C72 -1.8 . . . . ?
C72 C66 C67 C68 -177.6 . . . . ?
C73 N17 C77 C76 -5.0 . . . . ?
C73 C74 C75 C76 -1.5 . . . . ?
C73 C74 C75 C78 176.4 . . . . ?
C74 C75 C76 C77 0.1 . . . . ?
C74 C75 C78 N18 -37.0 . . . . ?
C75 C76 C77 N17 3.3 . . . . ?
C76 C75 C78 N18 140.8 . . . . ?
C77 N17 C73 C74 3.5 . . . . ?
C78 N18 C79 O1 -12.3 . . . . ?
C78 N18 C79 C80 167.4 . . . . ?
C78 N18 C86 O2 7.7 . . . . ?
C78 N18 C86 C85 -168.4 . . . . ?
C78 C75 C76 C77 -177.8 . . . . ?
C79 N18 C78 C75 -68.1 . . . . ?
C79 N18 C86 O2 176.2 . . . . ?
C79 N18 C86 C85 0.2 . . . . ?
C79 C80 C81 C82 -179.3 . . . . ?
C79 C80 C85 C84 178.7 . . . . ?
C79 C80 C85 C86 -2.7 . . . . ?
C80 C81 C82 C83 0.0 . . . . ?
C80 C81 C82 C90 177.6 . . . . ?
C80 C85 C86 N18 1.6 . . . . ?
C80 C85 C86 O2 -174.2 . . . . ?
C81 C80 C85 C84 -0.8 . . . . ?
C81 C80 C85 C86 177.7 . . . . ?
C81 C82 C83 C84 0.5 . . . . ?
C81 C82 C90 C89 24.6 . . . . ?
C81 C82 C90 C91 -155.6 . . . . ?
C82 C83 C84 C85 -1.1 . . . . ?
C82 C90 C91 C92 175.6 . . . . ?
C83 C82 C90 C89 -157.8 . . . . ?
C83 C82 C90 C91 21.9 . . . . ?
C83 C84 C85 C80 1.2 . . . . ?
C83 C84 C85 C86 -176.9 . . . . ?
C84 C85 C86 N18 179.9 . . . . ?
C84 C85 C86 O2 4.1 . . . . ?
C85 C80 C81 C82 0.2 . . . . ?
C86 N18 C78 C75 99.6 . . . . ?
C86 N18 C79 O1 178.4 . . . . ?
C86 N18 C79 C80 -1.8 . . . . ?
C87 N19 C94 O4 -175.1 . . . . ?
C87 N19 C94 C93 2.5 . . . . ?
C87 N19 C95 C98 -96.3 . . . . ?
C87 C88 C89 C90 174.9 . . . . ?
C87 C88 C93 C92 -179.8 . . . . ?
C87 C88 C93 C94 -1.2 . . . . ?
C88 C89 C90 C82 -174.7 . . . . ?
C88 C89 C90 C91 5.5 . . . . ?
C88 C93 C94 N19 -0.7 . . . . ?
C88 C93 C94 O4 176.7 . . . . ?
C89 C88 C93 C92 -1.9 . . . . ?
C89 C88 C93 C94 176.7 . . . . ?
C89 C90 C91 C92 -4.7 . . . . ?
C90 C82 C83 C84 -177.1 . . . . ?
C90 C91 C92 C93 0.5 . . . . ?
C91 C92 C93 C88 2.9 . . . . ?
C91 C92 C93 C94 -175.4 . . . . ?
C92 C93 C94 N19 177.8 . . . . ?
C92 C93 C94 O4 -4.9 . . . . ?
C93 C88 C89 C90 -2.5 . . . . ?
C94 N19 C87 O3 173.1 . . . . ?
C94 N19 C87 C88 -3.2 . . . . ?
C94 N19 C95 C98 91.9 . . . . ?
C95 N19 C87 O3 0.4 . . . . ?
C95 N19 C87 C88 -175.9 . . . . ?
C95 N19 C94 O4 -2.3 . . . . ?
C95 N19 C94 C93 175.3 . . . . ?
C95 C98 C99 C100 179.9 . . . . ?
C96 N20 C100 C99 0.1 . . . . ?
C96 C97 C98 C95 179.6 . . . . ?
C96 C97 C98 C99 0.3 . . . . ?
C97 C98 C99 C100 -0.8 . . . . ?
C98 C99 C100 N20 0.6 . . . . ?
C100 N20 C96 C97 -0.6 . . . . ?
C101 N21 C105 C104 -0.4 . . . . ?
C101 C102 C103 C104 -0.6 . . . . ?
C101 C102 C103 C106 178.5 . . . . ?
C102 C103 C104 C105 -0.4 . . . . ?
C102 C103 C106 N22 66.8 . . . . ?
C103 C104 C105 N21 1.0 . . . . ?
C104 C103 C106 N22 -114.1 . . . . ?
C105 N21 C101 C102 -0.7 . . . . ?
C106 N22 C107 O5 7.2 . . . . ?
C106 N22 C107 C108 -173.5 . . . . ?
C106 N22 C114 O6 -7.5 . . . . ?
C106 N22 C114 C113 175.1 . . . . ?
C106 C103 C104 C105 -179.6 . . . . ?
C107 N22 C106 C103 -92.7 . . . . ?
C107 N22 C114 O6 179.5 . . . . ?
C107 N22 C114 C113 2.0 . . . . ?
C107 C108 C109 C110 178.8 . . . . ?
C107 C108 C113 C112 179.4 . . . . ?
C107 C108 C113 C114 2.1 . . . . ?
C108 C109 C110 C111 1.3 . . . . ?
C108 C109 C110 C118 -178.8 . . . . ?
C108 C113 C114 N22 -2.6 . . . . ?
C108 C113 C114 O6 -180.0 . . . . ?
C109 C108 C113 C112 -2.5 . . . . ?
C109 C108 C113 C114 -179.9 . . . . ?
C109 C110 C111 C112 -2.5 . . . . ?
C109 C110 C118 C117 154.7 . . . . ?
C109 C110 C118 C119 -25.2 . . . . ?
C110 C111 C112 C113 1.2 . . . . ?
C110 C118 C119 C120 179.9 . . . . ?
C111 C110 C118 C117 -25.5 . . . . ?
C111 C110 C118 C119 154.7 . . . . ?
C111 C112 C113 C108 1.3 . . . . ?
C111 C112 C113 C114 177.9 . . . . ?
C112 C113 C114 N22 -179.5 . . . . ?
C112 C113 C114 O6 3.1 . . . . ?
C113 C108 C109 C110 1.2 . . . . ?
C114 N22 C106 C103 95.4 . . . . ?
C114 N22 C107 O5 179.9 . . . . ?
C114 N22 C107 C108 -0.8 . . . . ?
C115 N23 C122 O8 179.5 . . . . ?
C115 N23 C122 C121 0.7 . . . . ?
C115 N23 C123 C126 -96.6 . . . . ?
C115 C116 C117 C118 179.3 . . . . ?
C115 C116 C121 C120 179.5 . . . . ?
C115 C116 C121 C122 -0.7 . . . . ?
C116 C117 C118 C110 -179.0 . . . . ?
C116 C117 C118 C119 0.9 . . . . ?
C116 C121 C122 N23 0.0 . . . . ?
C116 C121 C122 O8 -178.7 . . . . ?
C117 C116 C121 C120 -0.5 . . . . ?
C117 C116 C121 C122 179.3 . . . . ?
C117 C118 C119 C120 0.0 . . . . ?
C118 C110 C111 C112 177.6 . . . . ?
C118 C119 C120 C121 -1.1 . . . . ?
C119 C120 C121 C116 1.3 . . . . ?
C119 C120 C121 C122 -178.4 . . . . ?
C120 C121 C122 N23 179.7 . . . . ?
C120 C121 C122 O8 1.0 . . . . ?
C121 C116 C117 C118 -0.7 . . . . ?
C122 N23 C115 O7 175.4 . . . . ?
C122 N23 C115 C116 -1.1 . . . . ?
C122 N23 C123 C126 93.1 . . . . ?
C123 N23 C115 O7 3.7 . . . . ?
C123 N23 C115 C116 -172.8 . . . . ?
C123 N23 C122 O8 -9.2 . . . . ?
C123 N23 C122 C121 172.1 . . . . ?
C123 C126 C127 C128 179.0 . . . . ?
C124 N24 C128 C127 -3.1 . . . . ?
C124 C125 C126 C123 -178.6 . . . . ?
C124 C125 C126 C127 0.2 . . . . ?
C125 C126 C127 C128 0.3 . . . . ?
C126 C127 C128 N24 1.3 . . . . ?
C128 N24 C124 C125 3.5 . . . . ?
C129 N25 C133 C132 -0.7 . . . . ?
C129 C130 C131 C132 -1.5 . . . . ?
C129 C130 C131 C134 -178.2 . . . . ?
C130 C131 C132 C133 1.6 . . . . ?
C130 C131 C134 N26 1.1 . . . . ?
C131 C132 C133 N25 -0.5 . . . . ?
C132 C131 C134 N26 -175.5 . . . . ?
C133 N25 C129 C130 0.7 . . . . ?
C134 N26 C135 O9 -0.3 . . . . ?
C134 N26 C135 C136 -176.8 . . . . ?
C134 N26 C142 O10 0.4 . . . . ?
C134 N26 C142 C141 176.9 . . . . ?
C134 C131 C132 C133 178.4 . . . . ?
C135 N26 C134 C131 -94.1 . . . . ?
C135 N26 C142 O10 -173.7 . . . . ?
C135 N26 C142 C141 2.8 . . . . ?
C135 C136 C137 C138 175.3 . . . . ?
C135 C136 C141 C140 -179.3 . . . . ?
C135 C136 C141 C142 0.2 . . . . ?
C136 C137 C138 C139 3.5 . . . . ?
C136 C137 C138 C146 -174.3 . . . . ?
C136 C141 C142 N26 -1.8 . . . . ?
C136 C141 C142 O10 174.4 . . . . ?
C137 C136 C141 C140 -0.9 . . . . ?
C137 C136 C141 C142 178.7 . . . . ?
C137 C138 C139 C140 -0.7 . . . . ?
C137 C138 C146 C145 23.6 . . . . ?
C137 C138 C146 C147 -159.6 . . . . ?
C138 C139 C140 C141 -3.0 . . . . ?
C138 C146 C147 C148 -176.8 . . . . ?
C139 C138 C146 C145 -154.1 . . . . ?
C139 C138 C146 C147 22.7 . . . . ?
C139 C140 C141 C136 3.8 . . . . ?
C139 C140 C141 C142 -175.7 . . . . ?
C140 C141 C142 N26 177.7 . . . . ?
C140 C141 C142 O10 -6.0 . . . . ?
C141 C136 C137 C138 -2.8 . . . . ?
C142 N26 C134 C131 92.4 . . . . ?
C142 N26 C135 O9 173.8 . . . . ?
C142 N26 C135 C136 -2.6 . . . . ?
C143 N27 C150 O12 175.2 . . . . ?
C143 N27 C150 C149 -1.6 . . . . ?
C143 N27 C151 C154 -62.4 . . . . ?
C143 C144 C145 C146 178.7 . . . . ?
C143 C144 C149 C148 178.5 . . . . ?
C143 C144 C149 C150 -0.3 . . . . ?
C144 C145 C146 C138 177.6 . . . . ?
C144 C145 C146 C147 0.7 . . . . ?
C144 C149 C150 N27 1.1 . . . . ?
C144 C149 C150 O12 -175.7 . . . . ?
C145 C144 C149 C148 -3.2 . . . . ?
C145 C144 C149 C150 177.9 . . . . ?
C145 C146 C147 C148 0.0 . . . . ?
C146 C138 C139 C140 177.0 . . . . ?
C146 C147 C148 C149 -2.2 . . . . ?
C147 C148 C149 C144 3.7 . . . . ?
C147 C148 C149 C150 -177.7 . . . . ?
C148 C149 C150 N27 -177.6 . . . . ?
C148 C149 C150 O12 5.6 . . . . ?
C149 C144 C145 C146 0.8 . . . . ?
C150 N27 C143 O11 -176.6 . . . . ?
C150 N27 C143 C144 1.4 . . . . ?
C150 N27 C151 C154 101.9 . . . . ?
C151 N27 C143 O11 -10.8 . . . . ?
C151 N27 C143 C144 167.2 . . . . ?
C151 N27 C150 O12 9.4 . . . . ?
C151 N27 C150 C149 -167.5 . . . . ?
C151 C154 C155 C156 -176.9 . . . . ?
C152 N28 C156 C155 -0.6 . . . . ?
C152 C153 C154 C151 173.2 . . . . ?
C152 C153 C154 C155 -1.1 . . . . ?
C153 C154 C155 C156 -2.4 . . . . ?
C154 C155 C156 N28 3.4 . . . . ?
C156 N28 C152 C153 -3.1 . . . . ?
C177 C178 C179 Rh3 -62.3 . . . . ?
C177 C178 C179 C180 -3.5 . . . . ?
C177 C178 C179 C184 177.8 . . . . ?
C178 C177 C181 Rh3 59.9 . . . . ?
C178 C177 C181 C180 -0.5 . . . . ?
C178 C177 C181 C186 -176.4 . . . . ?
C178 C179 C180 Rh3 -58.6 . . . . ?
C178 C179 C180 C181 3.2 . . . . ?
C178 C179 C180 C185 179.7 . . . . ?
C179 C180 C181 Rh3 -62.5 . . . . ?
C179 C180 C181 C177 -1.6 . . . . ?
C179 C180 C181 C186 174.4 . . . . ?
C181 C177 C178 Rh3 -60.4 . . . . ?
C181 C177 C178 C179 2.4 . . . . ?
C181 C177 C178 C183 176.6 . . . . ?
C182 C177 C178 Rh3 122.7 . . . . ?
C182 C177 C178 C179 -174.5 . . . . ?
C182 C177 C178 C183 -0.3 . . . . ?
C182 C177 C181 Rh3 -123.2 . . . . ?
C182 C177 C181 C180 176.5 . . . . ?
C182 C177 C181 C186 0.5 . . . . ?
C183 C178 C179 Rh3 123.9 . . . . ?
C183 C178 C179 C180 -177.4 . . . . ?
C183 C178 C179 C184 3.9 . . . . ?
C184 C179 C180 Rh3 120.2 . . . . ?
C184 C179 C180 C181 -178.1 . . . . ?
C184 C179 C180 C185 -1.5 . . . . ?
C185 C180 C181 Rh3 120.8 . . . . ?
C185 C180 C181 C177 -178.3 . . . . ?
C185 C180 C181 C186 -2.3 . . . . ?
C187 C188 C189 Rh4 -60.1 . . . . ?
C187 C188 C189 C190 -0.2 . . . . ?
C187 C188 C189 C194 174.6 . . . . ?
C188 C187 C191 Rh4 62.3 . . . . ?
C188 C187 C191 C190 3.1 . . . . ?
C188 C187 C191 C196 -177.9 . . . . ?
C188 C189 C190 Rh4 -60.7 . . . . ?
C188 C189 C190 C191 2.0 . . . . ?
C188 C189 C190 C195 177.3 . . . . ?
C189 C190 C191 Rh4 -62.7 . . . . ?
C189 C190 C191 C187 -3.1 . . . . ?
C189 C190 C191 C196 177.8 . . . . ?
C191 C187 C188 Rh4 -62.6 . . . . ?
C191 C187 C188 C189 -1.8 . . . . ?
C191 C187 C188 C193 176.7 . . . . ?
C192 C187 C188 Rh4 123.8 . . . . ?
C192 C187 C188 C189 -175.4 . . . . ?
C192 C187 C188 C193 3.1 . . . . ?
C192 C187 C191 Rh4 -124.3 . . . . ?
C192 C187 C191 C190 176.5 . . . . ?
C192 C187 C191 C196 -4.4 . . . . ?
C193 C188 C189 Rh4 121.5 . . . . ?
C193 C188 C189 C190 -178.6 . . . . ?
C193 C188 C189 C194 -3.8 . . . . ?
C194 C189 C190 Rh4 124.3 . . . . ?
C194 C189 C190 C191 -173.0 . . . . ?
C194 C189 C190 C195 2.3 . . . . ?
C195 C190 C191 Rh4 121.9 . . . . ?
C195 C190 C191 C187 -178.6 . . . . ?
C195 C190 C191 C196 2.3 . . . . ?
C197 C198 C199 Rh5 -63.1 . . . . ?
C197 C198 C199 C200 -1.5 . . . . ?
C197 C198 C199 C204 179.0 . . . . ?
C198 C197 C201 Rh5 58.8 . . . . ?
C198 C197 C201 C200 -4.3 . . . . ?
C198 C197 C201 C206 -178.5 . . . . ?
C198 C199 C200 Rh5 -60.2 . . . . ?
C198 C199 C200 C201 -0.9 . . . . ?
C198 C199 C200 C205 176.7 . . . . ?
C199 C200 C201 Rh5 -60.2 . . . . ?
C199 C200 C201 C197 3.2 . . . . ?
C199 C200 C201 C206 177.5 . . . . ?
C201 C197 C198 Rh5 -58.9 . . . . ?
C201 C197 C198 C199 3.5 . . . . ?
C201 C197 C198 C203 177.4 . . . . ?
C202 C197 C198 Rh5 120.6 . . . . ?
C202 C197 C198 C199 -177.0 . . . . ?
C202 C197 C198 C203 -3.0 . . . . ?
C202 C197 C201 Rh5 -120.7 . . . . ?
C202 C197 C201 C200 176.2 . . . . ?
C202 C197 C201 C206 2.0 . . . . ?
C203 C198 C199 Rh5 122.4 . . . . ?
C203 C198 C199 C200 -175.9 . . . . ?
C203 C198 C199 C204 4.6 . . . . ?
C204 C199 C200 Rh5 119.3 . . . . ?
C204 C199 C200 C201 178.6 . . . . ?
C204 C199 C200 C205 -3.8 . . . . ?
C205 C200 C201 Rh5 122.2 . . . . ?
C205 C200 C201 C197 -174.3 . . . . ?
C205 C200 C201 C206 0.0 . . . . ?
C207 C208 C209 Rh6 -62.0 . . . . ?
C207 C208 C209 C210 -3.1 . . . . ?
C207 C208 C209 C214 176.7 . . . . ?
C208 C207 C211 Rh6 60.6 . . . . ?
C208 C207 C211 C210 1.4 . . . . ?
C208 C207 C211 C216 176.3 . . . . ?
C208 C209 C210 Rh6 -59.8 . . . . ?
C208 C209 C210 C211 4.0 . . . . ?
C208 C209 C210 C215 -178.2 . . . . ?
C209 C210 C211 Rh6 -63.9 . . . . ?
C209 C210 C211 C207 -3.4 . . . . ?
C209 C210 C211 C216 -177.4 . . . . ?
C211 C207 C208 Rh6 -61.6 . . . . ?
C211 C207 C208 C209 1.1 . . . . ?
C211 C207 C208 C213 173.0 . . . . ?
C212 C207 C208 Rh6 124.7 . . . . ?
C212 C207 C208 C209 -172.6 . . . . ?
C212 C207 C208 C213 -0.7 . . . . ?
C212 C207 C211 Rh6 -128.4 . . . . ?
C212 C207 C211 C210 172.4 . . . . ?
C212 C207 C211 C216 -12.7 . . . . ?
C213 C208 C209 Rh6 124.0 . . . . ?
C213 C208 C209 C210 -177.2 . . . . ?
C213 C208 C209 C214 2.7 . . . . ?
C214 C209 C210 Rh6 120.4 . . . . ?
C214 C209 C210 C211 -175.8 . . . . ?
C214 C209 C210 C215 1.9 . . . . ?
C215 C210 C211 Rh6 117.8 . . . . ?
C215 C210 C211 C207 178.4 . . . . ?
C215 C210 C211 C216 4.4 . . . . ?
C607 C608 C609 Rh6 -61.5(3) . . . . ?
C607 C608 C609 C610 0.0 . . . . ?
C607 C608 C609 C614 -180.0 . . . . ?
C608 C607 C611 Rh6 60.7(2) . . . . ?
C608 C607 C611 C610 0.0 . . . . ?
C608 C607 C611 C616 -180.0 . . . . ?
C608 C609 C610 Rh6 -61.5(2) . . . . ?
C608 C609 C610 C611 -0.1 . . . . ?
C608 C609 C610 C615 179.9 . . . . ?
C609 C610 C611 Rh6 -60.9(2) . . . . ?
C609 C610 C611 C607 0.1 . . . . ?
C609 C610 C611 C616 -180.0 . . . . ?
C611 C607 C608 Rh6 -61.1(2) . . . . ?
C611 C607 C608 C609 0.0 . . . . ?
C611 C607 C608 C613 -179.9 . . . . ?
C612 C607 C608 Rh6 118.9(2) . . . . ?
C612 C607 C608 C609 180.0 . . . . ?
C612 C607 C608 C613 0.1 . . . . ?
C612 C607 C611 Rh6 -119.3(2) . . . . ?
C612 C607 C611 C610 180.0 . . . . ?
C612 C607 C611 C616 0.0 . . . . ?
C613 C608 C609 Rh6 118.4(3) . . . . ?
C613 C608 C609 C610 180.0 . . . . ?
C613 C608 C609 C614 -0.1 . . . . ?
C614 C609 C610 Rh6 118.5(2) . . . . ?
C614 C609 C610 C611 180.0 . . . . ?
C614 C609 C610 C615 0.0 . . . . ?
C615 C610 C611 Rh6 119.0(2) . . . . ?
C615 C610 C611 C607 -180.0 . . . . ?
C615 C610 C611 C616 0.0 . . . . ?
Rh8 N33 C235 N36 -173.66(19) . . . . ?
Rh8 N33 C235 C236 11.7(2) . . . . ?
Rh8 N33 C248 C243 171.2(2) . . . . ?
Rh8 N33 C248 C247 -8.7(3) . . . . ?
Rh8 N34 C236 N35 179.93(15) . . . . ?
Rh8 N34 C236 C235 -7.35(16) . . . . ?
Rh8 N34 C237 C238 5.1(3) . . . . ?
Rh8 N34 C237 C242 -177.3(3) . . . . ?
Rh8 N45 C289 C290 177.26(19) . . . . ?
Rh8 N45 C293 C292 -179.02(15) . . . . ?
Rh8 C383 C384 C385 61.2(3) . . . . ?
Rh8 C383 C384 C389 -118.7(3) . . . . ?
Rh8 C383 C387 C386 -60.3(2) . . . . ?
Rh8 C383 C387 C392 119.7(2) . . . . ?
Rh8 C384 C385 C386 62.9(3) . . . . ?
Rh8 C384 C385 C390 -117.2(3) . . . . ?
Rh8 C385 C386 C387 62.8(3) . . . . ?
Rh8 C385 C386 C391 -117.1(3) . . . . ?
Rh8 C386 C387 C383 61.3(3) . . . . ?
Rh8 C386 C387 C392 -118.8(3) . . . . ?
C383 C384 C385 Rh8 -62.9(3) . . . . ?
C383 C384 C385 C386 0.0 . . . . ?
C383 C384 C385 C390 180.0 . . . . ?
C384 C383 C387 Rh8 60.3(2) . . . . ?
C384 C383 C387 C386 0.0 . . . . ?
C384 C383 C387 C392 -179.9 . . . . ?
C384 C385 C386 Rh8 -62.9(3) . . . . ?
C384 C385 C386 C387 -0.1 . . . . ?
C384 C385 C386 C391 180.0 . . . . ?
C385 C386 C387 Rh8 -61.3(3) . . . . ?
C385 C386 C387 C383 0.0 . . . . ?
C385 C386 C387 C392 180.0 . . . . ?
C387 C383 C384 Rh8 -61.3(3) . . . . ?
C387 C383 C384 C385 0.0 . . . . ?
C387 C383 C384 C389 -179.9 . . . . ?
C388 C383 C384 Rh8 118.7(3) . . . . ?
C388 C383 C384 C385 180.0 . . . . ?
C388 C383 C384 C389 0.0 . . . . ?
C388 C383 C387 Rh8 -119.6(2) . . . . ?
C388 C383 C387 C386 -180.0 . . . . ?
C388 C383 C387 C392 0.1 . . . . ?
C389 C384 C385 Rh8 117.0(3) . . . . ?
C389 C384 C385 C386 180.0 . . . . ?
C389 C384 C385 C390 -0.1 . . . . ?
C390 C385 C386 Rh8 117.2(3) . . . . ?
C390 C385 C386 C387 -180.0 . . . . ?
C390 C385 C386 C391 0.1 . . . . ?
C391 C386 C387 Rh8 118.7(3) . . . . ?
C391 C386 C387 C383 -180.0 . . . . ?
C391 C386 C387 C392 -0.1 . . . . ?
Rh8' N33 C235 N36 -177.80(15) . . . . ?
Rh8' N33 C235 C236 7.51(15) . . . . ?
Rh8' N33 C248 C243 174.4(3) . . . . ?
Rh8' N33 C248 C247 -5.6(3) . . . . ?
Rh8' N34 C236 N35 179.0(3) . . . . ?
Rh8' N34 C236 C235 -8.3(3) . . . . ?
Rh8' N34 C237 C238 5.1(3) . . . . ?
Rh8' N34 C237 C242 -177.3(3) . . . . ?
Rh8' N45 C289 C290 -176.67(17) . . . . ?
Rh8' N45 C293 C292 175.9(2) . . . . ?
Rh8' C683 C684 C685 62.85(19) . . . . ?
Rh8' C683 C684 C689 -117.15(19) . . . . ?
Rh8' C683 C687 C686 -63.3(3) . . . . ?
Rh8' C683 C687 C692 116.7(3) . . . . ?
Rh8' C684 C685 C686 63.2(2) . . . . ?
Rh8' C684 C685 C690 -116.9(2) . . . . ?
Rh8' C685 C686 C687 63.8(3) . . . . ?
Rh8' C685 C686 C691 -116.2(3) . . . . ?
Rh8' C686 C687 C683 63.94(16) . . . . ?
Rh8' C686 C687 C692 -116.09(16) . . . . ?
C683 C684 C685 Rh8' -63.1(2) . . . . ?
C683 C684 C685 C686 0.0 . . . . ?
C683 C684 C685 C690 180.0 . . . . ?
C684 C683 C687 Rh8' 63.3(3) . . . . ?
C684 C683 C687 C686 0.0 . . . . ?
C684 C683 C687 C692 -180.0 . . . . ?
C684 C685 C686 Rh8' -63.8(3) . . . . ?
C684 C685 C686 C687 0.0 . . . . ?
C684 C685 C686 C691 180.0 . . . . ?
C685 C686 C687 Rh8' -63.92(16) . . . . ?
C685 C686 C687 C683 0.0 . . . . ?
C685 C686 C687 C692 180.0 . . . . ?
C687 C683 C684 Rh8' -62.86(19) . . . . ?
C687 C683 C684 C685 0.0 . . . . ?
C687 C683 C684 C689 180.0 . . . . ?
C688 C683 C684 Rh8' 117.16(19) . . . . ?
C688 C683 C684 C685 -180.0 . . . . ?
C688 C683 C684 C689 0.0 . . . . ?
C688 C683 C687 Rh8' -116.7(3) . . . . ?
C688 C683 C687 C686 180.0 . . . . ?
C688 C683 C687 C692 0.0 . . . . ?
C689 C684 C685 Rh8' 116.9(2) . . . . ?
C689 C684 C685 C686 -180.0 . . . . ?
C689 C684 C685 C690 0.0 . . . . ?
C690 C685 C686 Rh8' 116.2(3) . . . . ?
C690 C685 C686 C687 180.0 . . . . ?
C690 C685 C686 C691 0.0 . . . . ?
C691 C686 C687 Rh8' 116.05(16) . . . . ?
C691 C686 C687 C683 180.0 . . . . ?
C691 C686 C687 C692 0.0 . . . . ?
C217 N29 C230 C225 -1.18(10) . . . . ?
C217 N29 C230 C229 -171.9 . . . . ?
C217 N32 C225 C226 179.0 . . . . ?
C217 N32 C225 C230 -2.90(9) . . . . ?
C218 N30 C219 C220 180.0 . . . . ?
C218 N30 C219 C224 -1.13(9) . . . . ?
C218 N31 C224 C219 -0.90(9) . . . . ?
C218 N31 C224 C223 -179.8 . . . . ?
C219 N30 C218 N31 0.60(16) . . . . ?
C219 N30 C218 C217 -177.4 . . . . ?
C219 C220 C221 C222 1.4 . . . . ?
C219 C220 C221 C231 -177.6 . . . . ?
C220 C219 C224 N31 -179.72(5) . . . . ?
C220 C219 C224 C223 -0.7 . . . . ?
C220 C221 C222 C223 0.2 . . . . ?
C220 C221 C222 C232 180.0 . . . . ?
C221 C222 C223 C224 -2.2 . . . . ?
C222 C223 C224 N31 -178.86(7) . . . . ?
C222 C223 C224 C219 2.4 . . . . ?
C224 N31 C218 N30 0.19(16) . . . . ?
C224 N31 C218 C217 177.9 . . . . ?
C224 C219 C220 C221 -1.1 . . . . ?
C225 N32 C217 N29 2.23(15) . . . . ?
C225 N32 C217 C218 -175.0 . . . . ?
C225 C226 C227 C228 4.2 . . . . ?
C225 C226 C227 C233 177.2 . . . . ?
C226 C225 C230 N29 -179.13(6) . . . . ?
C226 C225 C230 C229 -6.8 . . . . ?
C226 C227 C228 C229 -4.7 . . . . ?
C226 C227 C228 C234 176.2 . . . . ?
C227 C228 C229 C230 -0.7 . . . . ?
C228 C229 C230 N29 176.20(8) . . . . ?
C228 C229 C230 C225 6.3 . . . . ?
C230 N29 C217 N32 -0.67(16) . . . . ?
C230 N29 C217 C218 177.03(5) . . . . ?
C230 C225 C226 C227 1.6 . . . . ?
C231 C221 C222 C223 179.3 . . . . ?
C231 C221 C222 C232 -1.0 . . . . ?
C232 C222 C223 C224 178.1 . . . . ?
C233 C227 C228 C229 -177.4 . . . . ?
C233 C227 C228 C234 3.5 . . . . ?
C234 C228 C229 C230 178.4 . . . . ?
C235 N33 C248 C243 0.07(10) . . . . ?
C235 N33 C248 C247 -179.9 . . . . ?
C235 N36 C243 C244 177.1 . . . . ?
C235 N36 C243 C248 -1.07(10) . . . . ?
C236 N34 Rh8' N33 9.7(3) . . . . ?
C236 N34 Rh8' N45 90.5(3) . . . . ?
C236 N34 Rh8' C683 -126.3(3) . . . . ?
C236 N34 Rh8' C684 -91.8(5) . . . . ?
C236 N34 Rh8' C685 -80.9(11) . . . . ?
C236 N34 Rh8' C686 -157.4(6) . . . . ?
C236 N34 Rh8' C687 -158.2(2) . . . . ?
C236 N34 C237 C238 -178.1 . . . . ?
C236 N34 C237 C242 -0.51(11) . . . . ?
C236 N35 C242 C237 1.71(9) . . . . ?
C236 N35 C242 C241 179.2 . . . . ?
C237 N34 Rh8' N33 -174.24(15) . . . . ?
C237 N34 Rh8' N45 -93.5(4) . . . . ?
C237 N34 Rh8' C683 49.8(4) . . . . ?
C237 N34 Rh8' C684 84.3(4) . . . . ?
C237 N34 Rh8' C685 95.2(10) . . . . ?
C237 N34 Rh8' C686 18.7(9) . . . . ?
C237 N34 Rh8' C687 17.8(5) . . . . ?
C237 N34 C236 N35 1.83(18) . . . . ?
C237 N34 C236 C235 174.6 . . . . ?
C237 C238 C239 C240 -8.9 . . . . ?
C237 C238 C239 C249 -173.1 . . . . ?
C238 C237 C242 N35 177.50(6) . . . . ?
C238 C237 C242 C241 0.0 . . . . ?
C238 C239 C240 C241 9.2 . . . . ?
C238 C239 C240 C250 -175.9 . . . . ?
C239 C240 C241 C242 -5.4 . . . . ?
C240 C241 C242 N35 -175.66(8) . . . . ?
C240 C241 C242 C237 1.3 . . . . ?
C242 N35 C236 N34 -2.35(18) . . . . ?
C242 N35 C236 C235 -174.0 . . . . ?
C242 C237 C238 C239 3.6 . . . . ?
C243 N36 C235 N33 1.06(16) . . . . ?
C243 N36 C235 C236 174.8 . . . . ?
C243 C244 C245 C246 -4.9 . . . . ?
C243 C244 C245 C251 176.2 . . . . ?
C244 C243 C248 N33 -177.84(7) . . . . ?
C244 C243 C248 C247 2.1 . . . . ?
C244 C245 C246 C247 4.2 . . . . ?
C244 C245 C246 C252 -174.9 . . . . ?
C245 C246 C247 C248 -0.5 . . . . ?
C246 C247 C248 N33 177.13(10) . . . . ?
C246 C247 C248 C243 -2.8 . . . . ?
C248 N33 C235 N36 -0.72(17) . . . . ?
C248 N33 C235 C236 -175.41(6) . . . . ?
C248 C243 C244 C245 1.8 . . . . ?
C249 C239 C240 C241 174.1 . . . . ?
C249 C239 C240 C250 -11.0 . . . . ?
C250 C240 C241 C242 179.3 . . . . ?
C251 C245 C246 C247 -176.8 . . . . ?
C251 C245 C246 C252 4.1 . . . . ?
C252 C246 C247 C248 178.6 . . . . ?
C253 N37 C266 C261 -0.39(8) . . . . ?
C253 N37 C266 C265 177.5 . . . . ?
C253 N40 C261 C262 -175.5 . . . . ?
C253 N40 C261 C266 0.28(9) . . . . ?
C254 N38 C255 C256 -175.3 . . . . ?
C254 N38 C255 C260 0.85(8) . . . . ?
C254 N39 C260 C255 -0.32(10) . . . . ?
C254 N39 C260 C259 173.4 . . . . ?
C255 N38 C254 N39 -1.16(16) . . . . ?
C255 N38 C254 C253 171.8 . . . . ?
C255 C256 C257 C258 -2.0 . . . . ?
C255 C256 C257 C267 -176.7 . . . . ?
C256 C255 C260 N39 176.28(6) . . . . ?
C256 C255 C260 C259 1.8 . . . . ?
C256 C257 C258 C259 5.4 . . . . ?
C256 C257 C258 C268 -176.1 . . . . ?
C257 C258 C259 C260 -5.1 . . . . ?
C258 C259 C260 N39 -171.51(8) . . . . ?
C258 C259 C260 C255 1.6 . . . . ?
C260 N39 C254 N38 0.95(16) . . . . ?
C260 N39 C254 C253 -171.9 . . . . ?
C260 C255 C256 C257 -1.6 . . . . ?
C261 N40 C253 N37 -0.59(16) . . . . ?
C261 N40 C253 C254 177.3 . . . . ?
C261 C262 C263 C264 -2.5 . . . . ?
C261 C262 C263 C269 -177.2 . . . . ?
C262 C261 C266 N37 176.52(5) . . . . ?
C262 C261 C266 C265 -1.7 . . . . ?
C262 C263 C264 C265 1.6 . . . . ?
C262 C263 C264 C270 -177.4 . . . . ?
C263 C264 C265 C266 -0.8 . . . . ?
C264 C265 C266 N37 -176.74(7) . . . . ?
C264 C265 C266 C261 0.9 . . . . ?
C266 N37 C253 N40 0.64(16) . . . . ?
C266 N37 C253 C254 -177.2 . . . . ?
C266 C261 C262 C263 2.5 . . . . ?
C267 C257 C258 C259 -179.9 . . . . ?
C267 C257 C258 C268 -1.4 . . . . ?
C268 C258 C259 C260 176.4 . . . . ?
C269 C263 C264 C265 176.5 . . . . ?
C269 C263 C264 C270 -2.5 . . . . ?
C270 C264 C265 C266 178.2 . . . . ?
C271 N41 C284 C279 -0.20(8) . . . . ?
C271 N41 C284 C283 175.7 . . . . ?
C271 N44 C279 C280 -171.4 . . . . ?
C271 N44 C279 C284 -0.16(8) . . . . ?
C272 N42 C273 C274 -177.6 . . . . ?
C272 N42 C273 C278 0.66(7) . . . . ?
C272 N43 C278 C273 1.52(7) . . . . ?
C272 N43 C278 C277 178.9 . . . . ?
C273 N42 C272 N43 0.37(13) . . . . ?
C273 N42 C272 C271 174.8 . . . . ?
C273 C274 C275 C276 -1.8 . . . . ?
C273 C274 C275 C285 -179.9 . . . . ?
C274 C273 C278 N43 177.0 . . . . ?
C274 C273 C278 C277 -0.8 . . . . ?
C274 C275 C276 C277 1.1 . . . . ?
C274 C275 C276 C286 -176.9 . . . . ?
C275 C276 C277 C278 -0.2 . . . . ?
C276 C277 C278 N43 -177.11(6) . . . . ?
C276 C277 C278 C273 0.0 . . . . ?
C278 N43 C272 N42 -1.26(13) . . . . ?
C278 N43 C272 C271 -175.7 . . . . ?
C278 C273 C274 C275 1.7 . . . . ?
C279 N44 C271 N41 0.04(14) . . . . ?
C279 N44 C271 C272 174.6 . . . . ?
C279 C280 C281 C282 -1.4 . . . . ?
C279 C280 C281 C287 -177.7 . . . . ?
C280 C279 C284 N41 172.49(5) . . . . ?
C280 C279 C284 C283 -4.0 . . . . ?
C280 C281 C282 C283 1.1 . . . . ?
C280 C281 C282 C288 -179.5 . . . . ?
C281 C282 C283 C284 -2.2 . . . . ?
C282 C283 C284 N41 -171.92(6) . . . . ?
C282 C283 C284 C279 3.6 . . . . ?
C284 N41 C271 N44 0.10(14) . . . . ?
C284 N41 C271 C272 -174.4 . . . . ?
C284 C279 C280 C281 2.8 . . . . ?
C285 C275 C276 C277 179.2 . . . . ?
C285 C275 C276 C286 1.2 . . . . ?
C286 C276 C277 C278 177.7 . . . . ?
C287 C281 C282 C283 177.4 . . . . ?
C287 C281 C282 C288 -3.3 . . . . ?
C288 C282 C283 C284 178.5 . . . . ?
C289 N45 C293 C292 -4.19(14) . . . . ?
C289 C290 C291 C292 -0.4 . . . . ?
C289 C290 C291 C294 177.5 . . . . ?
C290 C291 C292 C293 -0.4 . . . . ?
C290 C291 C294 N46 -133.29(5) . . . . ?
C291 C292 C293 N45 2.65(7) . . . . ?
C292 C291 C294 N46 44.60(5) . . . . ?
C293 N45 C289 C290 3.42(14) . . . . ?
C294 N46 C295 O13 7.9(2) . . . . ?
C294 N46 C295 C296 -169.91(9) . . . . ?
C294 N46 C302 O14 -7.6(2) . . . . ?
C294 N46 C302 C301 171.99(9) . . . . ?
C294 C291 C292 C293 -178.4 . . . . ?
C295 N46 C294 C291 67.08(12) . . . . ?
C295 N46 C302 O14 -177.0 . . . . ?
C295 N46 C302 C301 2.58(11) . . . . ?
C295 C296 C297 C298 -178.2 . . . . ?
C295 C296 C301 C300 179.4 . . . . ?
C295 C296 C301 C302 3.5 . . . . ?
C296 C297 C298 C299 -1.1 . . . . ?
C296 C297 C298 C306 -179.4 . . . . ?
C296 C301 C302 N46 -3.79(6) . . . . ?
C296 C301 C302 O14 175.80(9) . . . . ?
C297 C296 C301 C300 0.5 . . . . ?
C297 C296 C301 C302 -175.4 . . . . ?
C297 C298 C299 C300 0.9 . . . . ?
C297 C298 C306 C305 -21.9 . . . . ?
C297 C298 C306 C307 158.6 . . . . ?
C298 C299 C300 C301 0.0 . . . . ?
C298 C306 C307 C308 -176.6 . . . . ?
C299 C298 C306 C305 159.8 . . . . ?
C299 C298 C306 C307 -19.7 . . . . ?
C299 C300 C301 C296 -0.7 . . . . ?
C299 C300 C301 C302 174.1 . . . . ?
C300 C301 C302 N46 -179.14(6) . . . . ?
C300 C301 C302 O14 0.45(9) . . . . ?
C301 C296 C297 C298 0.4 . . . . ?
C302 N46 C294 C291 -101.13(11) . . . . ?
C302 N46 C295 O13 177.3 . . . . ?
C302 N46 C295 C296 -0.51(11) . . . . ?
C303 N47 C310 O16 175.0 . . . . ?
C303 N47 C310 C309 -3.81(7) . . . . ?
C303 N47 C311 C314 96.26(8) . . . . ?
C303 C304 C305 C306 -179.8 . . . . ?
C303 C304 C309 C308 179.7 . . . . ?
C303 C304 C309 C310 1.6 . . . . ?
C304 C305 C306 C298 178.2 . . . . ?
C304 C305 C306 C307 -2.3 . . . . ?
C304 C309 C310 N47 1.2 . . . . ?
C304 C309 C310 O16 -177.50(7) . . . . ?
C305 C304 C309 C308 -0.8 . . . . ?
C305 C304 C309 C310 -178.9 . . . . ?
C305 C306 C307 C308 3.9 . . . . ?
C306 C298 C299 C300 179.2 . . . . ?
C306 C307 C308 C309 -3.8 . . . . ?
C307 C308 C309 C304 2.2 . . . . ?
C307 C308 C309 C310 179.8 . . . . ?
C308 C309 C310 N47 -176.7 . . . . ?
C308 C309 C310 O16 4.64(7) . . . . ?
C309 C304 C305 C306 0.8 . . . . ?
C310 N47 C303 O15 -176.4 . . . . ?
C310 N47 C303 C304 4.83(7) . . . . ?
C310 N47 C311 C314 -90.38(8) . . . . ?
C311 N47 C303 O15 -2.36(16) . . . . ?
C311 N47 C303 C304 178.84(7) . . . . ?
C311 N47 C310 O16 0.82(17) . . . . ?
C311 N47 C310 C309 -177.98(7) . . . . ?
C311 C314 C315 C316 179.8 . . . . ?
C312 N48 C316 C315 3.34(11) . . . . ?
C312 C313 C314 C311 -179.4 . . . . ?
C312 C313 C314 C315 2.2 . . . . ?
C313 C314 C315 C316 -1.9 . . . . ?
C314 C315 C316 N48 -0.96(6) . . . . ?
C316 N48 C312 C313 -2.96(11) . . . . ?
C317 N49 C321 C320 1.33(14) . . . . ?
C317 C318 C319 C320 -4.9 . . . . ?
C317 C318 C319 C322 -177.0 . . . . ?
C318 C319 C320 C321 4.3 . . . . ?
C318 C319 C322 N50 -74.15(6) . . . . ?
C319 C320 C321 N49 -2.57(7) . . . . ?
C320 C319 C322 N50 113.95(6) . . . . ?
C321 N49 C317 C318 -1.86(13) . . . . ?
C322 N50 C323 O17 -6.5(2) . . . . ?
C322 N50 C323 C324 172.63(8) . . . . ?
C322 N50 C330 O18 12.0(2) . . . . ?
C322 N50 C330 C329 -171.09(8) . . . . ?
C322 C319 C320 C321 176.4 . . . . ?
C323 N50 C322 C319 97.64(9) . . . . ?
C323 N50 C330 O18 -178.0 . . . . ?
C323 N50 C330 C329 -1.06(9) . . . . ?
C323 C324 C325 C326 -179.4 . . . . ?
C323 C324 C329 C328 -179.3 . . . . ?
C323 C324 C329 C330 2.3 . . . . ?
C324 C325 C326 C327 -0.4 . . . . ?
C324 C325 C326 C334 178.1 . . . . ?
C324 C329 C330 N50 -0.80(6) . . . . ?
C324 C329 C330 O18 175.88(8) . . . . ?
C325 C324 C329 C328 1.7 . . . . ?
C325 C324 C329 C330 -176.6 . . . . ?
C325 C326 C327 C328 0.4 . . . . ?
C325 C326 C334 C333 -146.0 . . . . ?
C325 C326 C334 C335 36.2 . . . . ?
C326 C327 C328 C329 0.6 . . . . ?
C326 C334 C335 C336 -177.5 . . . . ?
C327 C326 C334 C333 32.4 . . . . ?
C327 C326 C334 C335 -145.4 . . . . ?
C327 C328 C329 C324 -1.7 . . . . ?
C327 C328 C329 C330 176.3 . . . . ?
C328 C329 C330 N50 -179.00(6) . . . . ?
C328 C329 C330 O18 -2.31(8) . . . . ?
C329 C324 C325 C326 -0.7 . . . . ?
C330 N50 C322 C319 -93.45(10) . . . . ?
C330 N50 C323 O17 -176.8 . . . . ?
C330 N50 C323 C324 2.38(9) . . . . ?
C331 N51 C338 O20 -178.0 . . . . ?
C331 N51 C338 C337 2.79(8) . . . . ?
C331 N51 C339 C342 92.31(9) . . . . ?
C331 C332 C333 C334 -178.3 . . . . ?
C331 C332 C337 C336 179.1 . . . . ?
C331 C332 C337 C338 -2.9 . . . . ?
C332 C333 C334 C326 179.4 . . . . ?
C332 C333 C334 C335 -2.7 . . . . ?
C332 C337 C338 N51 0.2 . . . . ?
C332 C337 C338 O20 -178.94(8) . . . . ?
C333 C332 C337 C336 0.0 . . . . ?
C333 C332 C337 C338 178.0 . . . . ?
C333 C334 C335 C336 4.7 . . . . ?
C334 C326 C327 C328 -178.0 . . . . ?
C334 C335 C336 C337 -4.1 . . . . ?
C335 C336 C337 C332 1.7 . . . . ?
C335 C336 C337 C338 -175.8 . . . . ?
C336 C337 C338 N51 178.1 . . . . ?
C336 C337 C338 O20 -1.07(8) . . . . ?
C337 C332 C333 C334 0.6 . . . . ?
C338 N51 C331 O19 179.9 . . . . ?
C338 N51 C331 C332 -4.44(8) . . . . ?
C338 N51 C339 C342 -91.55(8) . . . . ?
C339 N51 C331 O19 -3.55(17) . . . . ?
C339 N51 C331 C332 172.09(7) . . . . ?
C339 N51 C338 O20 5.42(18) . . . . ?
C339 N51 C338 C337 -173.79(7) . . . . ?
C339 C342 C343 C344 -176.9 . . . . ?
C340 N52 C344 C343 1.41(11) . . . . ?
C340 C341 C342 C339 178.3 . . . . ?
C340 C341 C342 C343 -1.9 . . . . ?
C341 C342 C343 C344 3.3 . . . . ?
C342 C343 C344 N52 -3.11(6) . . . . ?
C344 N52 C340 C341 0.01(11) . . . . ?
C345 N53 C349 C348 -0.56(11) . . . . ?
C345 C346 C347 C348 1.0 . . . . ?
C345 C346 C347 C350 177.4 . . . . ?
C346 C347 C348 C349 -1.5 . . . . ?
C346 C347 C350 N54 4.20(5) . . . . ?
C347 C348 C349 N53 1.37(6) . . . . ?
C348 C347 C350 N54 -179.55(5) . . . . ?
C349 N53 C345 C346 0.01(11) . . . . ?
C350 N54 C351 O21 -1.62(16) . . . . ?
C350 N54 C351 C352 179.06(7) . . . . ?
C350 N54 C358 O22 1.21(18) . . . . ?
C350 N54 C358 C357 -178.15(7) . . . . ?
C350 C347 C348 C349 -178.1 . . . . ?
C351 N54 C350 C347 96.63(9) . . . . ?
C351 N54 C358 O22 176.4 . . . . ?
C351 N54 C358 C357 -2.92(8) . . . . ?
C351 C352 C353 C354 -177.2 . . . . ?
C351 C352 C357 C356 -179.2 . . . . ?
C351 C352 C357 C358 1.7 . . . . ?
C352 C353 C354 C355 -2.3 . . . . ?
C352 C353 C354 C362 174.7 . . . . ?
C352 C357 C358 N54 0.6 . . . . ?
C352 C357 C358 O22 -178.65(8) . . . . ?
C353 C352 C357 C356 1.9 . . . . ?
C353 C352 C357 C358 -177.1 . . . . ?
C353 C354 C355 C356 0.2 . . . . ?
C353 C354 C362 C361 -23.7 . . . . ?
C353 C354 C362 C363 159.0 . . . . ?
C354 C355 C356 C357 2.8 . . . . ?
C354 C362 C363 C364 177.8 . . . . ?
C355 C354 C362 C361 153.3 . . . . ?
C355 C354 C362 C363 -24.0 . . . . ?
C355 C356 C357 C352 -3.9 . . . . ?
C355 C356 C357 C358 174.9 . . . . ?
C356 C357 C358 N54 -178.3 . . . . ?
C356 C357 C358 O22 2.35(8) . . . . ?
C357 C352 C353 C354 1.3 . . . . ?
C358 N54 C350 C347 -88.86(8) . . . . ?
C358 N54 C351 O21 -176.7 . . . . ?
C358 N54 C351 C352 3.94(8) . . . . ?
C359 N55 C366 O24 -178.0 . . . . ?
C359 N55 C366 C365 2.61(10) . . . . ?
C359 N55 C367 C370 64.17(10) . . . . ?
C359 C360 C361 C362 179.9 . . . . ?
C359 C360 C365 C364 -179.3 . . . . ?
C359 C360 C365 C366 3.7 . . . . ?
C360 C361 C362 C354 -177.8 . . . . ?
C360 C361 C362 C363 -0.3 . . . . ?
C360 C365 C366 N55 -3.85(6) . . . . ?
C360 C365 C366 O24 176.84(9) . . . . ?
C361 C360 C365 C364 0.8 . . . . ?
C361 C360 C365 C366 -176.2 . . . . ?
C361 C362 C363 C364 0.5 . . . . ?
C362 C354 C355 C356 -176.9 . . . . ?
C362 C363 C364 C365 0.0 . . . . ?
C363 C364 C365 C360 -0.7 . . . . ?
C363 C364 C365 C366 175.7 . . . . ?
C364 C365 C366 N55 179.48(6) . . . . ?
C364 C365 C366 O24 0.18(9) . . . . ?
C365 C360 C361 C362 -0.3 . . . . ?
C366 N55 C359 O23 174.8 . . . . ?
C366 N55 C359 C360 -0.43(10) . . . . ?
C366 N55 C367 C370 -96.43(10) . . . . ?
C367 N55 C359 O23 12.6(2) . . . . ?
C367 N55 C359 C360 -162.70(8) . . . . ?
C367 N55 C366 O24 -15.8(2) . . . . ?
C367 N55 C366 C365 164.85(8) . . . . ?
C367 C370 C371 C372 -177.0 . . . . ?
C368 N56 C372 C371 -3.72(12) . . . . ?
C368 C369 C370 C367 175.2 . . . . ?
C368 C369 C370 C371 -2.0 . . . . ?
C369 C370 C371 C372 0.3 . . . . ?
C370 C371 C372 N56 2.69(7) . . . . ?
C372 N56 C368 C369 1.97(13) . . . . ?
C373 C374 C375 Rh7 -61.3 . . . . ?
C373 C374 C375 C376 -1.8 . . . . ?
C373 C374 C375 C380 174.9 . . . . ?
C374 C373 C377 Rh7 60.7 . . . . ?
C374 C373 C377 C376 1.0 . . . . ?
C374 C373 C377 C382 -173.9 . . . . ?
C374 C375 C376 Rh7 -60.9 . . . . ?
C374 C375 C376 C377 2.5 . . . . ?
C374 C375 C376 C381 175.3 . . . . ?
C375 C376 C377 Rh7 -64.5 . . . . ?
C375 C376 C377 C373 -2.2 . . . . ?
C375 C376 C377 C382 172.7 . . . . ?
C377 C373 C374 Rh7 -61.6 . . . . ?
C377 C373 C374 C375 0.4 . . . . ?
C377 C373 C374 C379 176.8 . . . . ?
C378 C373 C374 Rh7 119.7 . . . . ?
C378 C373 C374 C375 -178.3 . . . . ?
C378 C373 C374 C379 -1.9 . . . . ?
C378 C373 C377 Rh7 -120.7 . . . . ?
C378 C373 C377 C376 179.7 . . . . ?
C378 C373 C377 C382 4.8 . . . . ?
C379 C374 C375 Rh7 122.4 . . . . ?
C379 C374 C375 C376 -178.0 . . . . ?
C379 C374 C375 C380 -1.4 . . . . ?
C380 C375 C376 Rh7 122.6 . . . . ?
C380 C375 C376 C377 -174.1 . . . . ?
C380 C375 C376 C381 -1.3 . . . . ?
C381 C376 C377 Rh7 121.9 . . . . ?
C381 C376 C377 C373 -175.8 . . . . ?
C381 C376 C377 C382 -0.9 . . . . ?
C393 C394 C395 Rh9 -60.7 . . . . ?
C393 C394 C395 C396 -0.6 . . . . ?
C393 C394 C395 C400 177.6 . . . . ?
C394 C393 C397 Rh9 61.8 . . . . ?
C394 C393 C397 C396 2.1 . . . . ?
C394 C393 C397 C402 -176.0 . . . . ?
C394 C395 C396 Rh9 -60.9 . . . . ?
C394 C395 C396 C397 1.9 . . . . ?
C394 C395 C396 C401 -179.8 . . . . ?
C395 C396 C397 Rh9 -62.7 . . . . ?
C395 C396 C397 C393 -2.6 . . . . ?
C395 C396 C397 C402 175.7 . . . . ?
C397 C393 C394 Rh9 -62.0 . . . . ?
C397 C393 C394 C395 -1.0 . . . . ?
C397 C393 C394 C399 175.9 . . . . ?
C398 C393 C394 Rh9 122.5 . . . . ?
C398 C393 C394 C395 -176.5 . . . . ?
C398 C393 C394 C399 0.4 . . . . ?
C398 C393 C397 Rh9 -122.8 . . . . ?
C398 C393 C397 C396 177.5 . . . . ?
C398 C393 C397 C402 -0.7 . . . . ?
C399 C394 C395 Rh9 122.6 . . . . ?
C399 C394 C395 C396 -177.3 . . . . ?
C399 C394 C395 C400 0.8 . . . . ?
C400 C395 C396 Rh9 121.1 . . . . ?
C400 C395 C396 C397 -176.0 . . . . ?
C400 C395 C396 C401 2.2 . . . . ?
C401 C396 C397 Rh9 119.3 . . . . ?
C401 C396 C397 C393 179.4 . . . . ?
C401 C396 C397 C402 -2.4 . . . . ?
C403 C404 C405 Rh10 -62.8 . . . . ?
C403 C404 C405 C406 -4.0 . . . . ?
C403 C404 C405 C410 175.8 . . . . ?
C404 C403 C407 Rh10 59.8 . . . . ?
C404 C403 C407 C406 0.7 . . . . ?
C404 C403 C407 C412 -178.5 . . . . ?
C404 C405 C406 Rh10 -59.5 . . . . ?
C404 C405 C406 C407 4.6 . . . . ?
C404 C405 C406 C411 179.2 . . . . ?
C405 C406 C407 Rh10 -63.9 . . . . ?
C405 C406 C407 C403 -3.2 . . . . ?
C405 C406 C407 C412 176.0 . . . . ?
C407 C403 C404 Rh10 -60.8 . . . . ?
C407 C403 C404 C405 2.0 . . . . ?
C407 C403 C404 C409 178.3 . . . . ?
C408 C403 C404 Rh10 120.0 . . . . ?
C408 C403 C404 C405 -177.1 . . . . ?
C408 C403 C404 C409 -0.8 . . . . ?
C408 C403 C407 Rh10 -121.1 . . . . ?
C408 C403 C407 C406 179.7 . . . . ?
C408 C403 C407 C412 0.6 . . . . ?
C409 C404 C405 Rh10 121.0 . . . . ?
C409 C404 C405 C406 179.7 . . . . ?
C409 C404 C405 C410 -0.5 . . . . ?
C410 C405 C406 Rh10 120.7 . . . . ?
C410 C405 C406 C407 -175.2 . . . . ?
C410 C405 C406 C411 -0.6 . . . . ?
C411 C406 C407 Rh10 121.3 . . . . ?
C411 C406 C407 C403 -178.0 . . . . ?
C411 C406 C407 C412 1.2 . . . . ?
C413 C414 C415 Rh11 -62.7 . . . . ?
C413 C414 C415 C416 -2.4 . . . . ?
C413 C414 C415 C420 175.3 . . . . ?
C414 C413 C417 Rh11 58.8 . . . . ?
C414 C413 C417 C416 -4.9 . . . . ?
C414 C413 C417 C422 -176.8 . . . . ?
C414 C415 C416 Rh11 -59.4 . . . . ?
C414 C415 C416 C417 -0.5 . . . . ?
C414 C415 C416 C421 176.0 . . . . ?
C415 C416 C417 Rh11 -60.1 . . . . ?
C415 C416 C417 C413 3.3 . . . . ?
C415 C416 C417 C422 175.5 . . . . ?
C417 C413 C414 Rh11 -58.8 . . . . ?
C417 C413 C414 C415 4.5 . . . . ?
C417 C413 C414 C419 178.3 . . . . ?
C418 C413 C414 Rh11 120.1 . . . . ?
C418 C413 C414 C415 -176.6 . . . . ?
C418 C413 C414 C419 -2.8 . . . . ?
C418 C413 C417 Rh11 -120.1 . . . . ?
C418 C413 C417 C416 176.3 . . . . ?
C418 C413 C417 C422 4.4 . . . . ?
C419 C414 C415 Rh11 123.4 . . . . ?
C419 C414 C415 C416 -176.3 . . . . ?
C419 C414 C415 C420 1.4 . . . . ?
C420 C415 C416 Rh11 122.8 . . . . ?
C420 C415 C416 C417 -178.2 . . . . ?
C420 C415 C416 C421 -1.7 . . . . ?
C421 C416 C417 Rh11 123.6 . . . . ?
C421 C416 C417 C413 -173.0 . . . . ?
C421 C416 C417 C422 -0.7 . . . . ?
C423 C424 C425 Rh12 -61.3 . . . . ?
C423 C424 C425 C426 -1.5 . . . . ?
C423 C424 C425 C430 175.0 . . . . ?
C424 C423 C427 Rh12 57.7 . . . . ?
C424 C423 C427 C426 -5.4 . . . . ?
C424 C423 C427 C432 -179.5 . . . . ?
C424 C425 C426 Rh12 -60.7 . . . . ?
C424 C425 C426 C427 -2.0 . . . . ?
C424 C425 C426 C431 -179.4 . . . . ?
C425 C426 C427 Rh12 -60.4 . . . . ?
C425 C426 C427 C423 4.6 . . . . ?
C425 C426 C427 C432 178.1 . . . . ?
C427 C423 C424 Rh12 -56.5 . . . . ?
C427 C423 C424 C425 4.4 . . . . ?
C427 C423 C424 C429 178.6 . . . . ?
C428 C423 C424 Rh12 119.4 . . . . ?
C428 C423 C424 C425 -179.6 . . . . ?
C428 C423 C424 C429 -5.5 . . . . ?
C428 C423 C427 Rh12 -117.6 . . . . ?
C428 C423 C427 C426 179.2 . . . . ?
C428 C423 C427 C432 5.1 . . . . ?
C429 C424 C425 Rh12 123.7 . . . . ?
C429 C424 C425 C426 -176.5 . . . . ?
C429 C424 C425 C430 0.0 . . . . ?
C430 C425 C426 Rh12 123.0 . . . . ?
C430 C425 C426 C427 -178.3 . . . . ?
C430 C425 C426 C431 4.3 . . . . ?
C431 C426 C427 Rh12 116.9 . . . . ?
C431 C426 C427 C423 -178.1 . . . . ?
C431 C426 C427 C432 -4.6 . . . . ?
C723 C724 C725 Rh12 -64.70(6) . . . . ?
C723 C724 C725 C726 0.0 . . . . ?
C723 C724 C725 C730 180.0 . . . . ?
C724 C723 C727 Rh12 59.33(6) . . . . ?
C724 C723 C727 C726 0.0 . . . . ?
C724 C723 C727 C732 -180.0 . . . . ?
C724 C725 C726 Rh12 -62.00(6) . . . . ?
C724 C725 C726 C727 0.0 . . . . ?
C724 C725 C726 C731 -180.0 . . . . ?
C725 C726 C727 Rh12 -58.80(6) . . . . ?
C725 C726 C727 C723 0.0 . . . . ?
C725 C726 C727 C732 180.0 . . . . ?
C727 C723 C724 Rh12 -62.93(7) . . . . ?
C727 C723 C724 C725 0.0 . . . . ?
C727 C723 C724 C729 180.0 . . . . ?
C728 C723 C724 Rh12 117.07(7) . . . . ?
C728 C723 C724 C725 -180.0 . . . . ?
C728 C723 C724 C729 0.0 . . . . ?
C728 C723 C727 Rh12 -120.67(6) . . . . ?
C728 C723 C727 C726 180.0 . . . . ?
C728 C723 C727 C732 0.0 . . . . ?
C729 C724 C725 Rh12 115.32(7) . . . . ?
C729 C724 C725 C726 -180.0 . . . . ?
C729 C724 C725 C730 0.0 . . . . ?
C730 C725 C726 Rh12 118.00(6) . . . . ?
C730 C725 C726 C727 180.0 . . . . ?
C730 C725 C726 C731 0.0 . . . . ?
C731 C726 C727 Rh12 121.19(6) . . . . ?
C731 C726 C727 C723 180.0 . . . . ?
C731 C726 C727 C732 0.0 . . . . ?
O34 S4 C436 F10 -59.2 . . . . ?
O34 S4 C436 F11 59.6 . . . . ?
O34 S4 C436 F12 -170.4 . . . . ?
O35 S4 C436 F10 54.4 . . . . ?
O35 S4 C436 F11 173.1 . . . . ?
O35 S4 C436 F12 -56.8 . . . . ?
O36 S4 C436 F10 -179.9 . . . . ?
O36 S4 C436 F11 -61.2 . . . . ?
O36 S4 C436 F12 68.9 . . . . ?
F10' C736 S4' O34' -59.2 . . . . ?
F10' C736 S4' O35' 59.6 . . . . ?
F10' C736 S4' O36' -170.4 . . . . ?
F11' C736 S4' O34' 54.4 . . . . ?
F11' C736 S4' O35' 173.1 . . . . ?
F11' C736 S4' O36' -56.8 . . . . ?
F12' C736 S4' O34' -179.9 . . . . ?
F12' C736 S4' O35' -61.2 . . . . ?
F12' C736 S4' O36' 68.9 . . . . ?
C446 C445 O61 C448 -80.6 . . . . ?
C447 C445 O61 C448 161.3 . . . . ?
C449 C448 O61 C445 -53.7 . . . . ?
C450 C448 O61 C445 177.7 . . . . ?
C452 C451 O62 C454 -102.8 . . . . ?
C453 C451 O62 C454 138.1 . . . . ?
C455 C454 O62 C451 -68.5 . . . . ?
C456 C454 O62 C451 173.3 . . . . ?
O63 C457 N57 C458 -179.0 . . . . ?
O63 C457 N57 C459 2.1 . . . . ?
